data_7020699
loop_
_publ_author_name
'Bernardi, Alessandro'
'Ciabatti, Iacopo'
'Femoni, Cristina'
'Iapalucci, Maria Carmela'
'Longoni, Giuliano'
'Zacchini, Stefano'

_publ_section_title
;
 Ni-Cu tetracarbide carbonyls with vacant Ni(CO) fragments as borderline
 compounds between molecular and quasi-molecular clusters.
;
_journal_issue 2
_journal_name_full 'Dalton transactions (Cambridge, England : 2003)'
_journal_page_first 407
_journal_page_last 421
_journal_paper_doi 10.1039/c2dt31719b
_journal_volume 42
_journal_year 2013
_chemical_formula_sum 'C62 H60 Cu2 N8 Ni30 O34'
_chemical_formula_weight 3349.56
_chemical_name_systematic
;
?
;
_space_group_IT_number 56
_symmetry_cell_setting orthorhombic
_symmetry_space_group_name_Hall '-P 2ab 2ac'
_symmetry_space_group_name_H-M 'P c c n'
_atom_sites_solution_hydrogens geom
_atom_sites_solution_primary direct
_atom_sites_solution_secondary difmap
_audit_creation_method SHELXL-97
_cell_angle_alpha 90.00
_cell_angle_beta 90.00
_cell_angle_gamma 90.00
_cell_formula_units_Z 4
_cell_length_a 22.493(3)
_cell_length_b 18.848(2)
_cell_length_c 21.768(3)
_cell_measurement_reflns_used 9938
_cell_measurement_temperature 295(2)
_cell_measurement_theta_max 27.4125
_cell_measurement_theta_min 2.343
_cell_volume 9229(2)
_computing_cell_refinement 'APEX2 (Bruker AXS, 2006)'
_computing_data_collection 'APEX2 (Bruker AXS, 2006)'
_computing_data_reduction 'SAINT (Bruker AXS, 2004)'
_computing_molecular_graphics 'ORTEPIII (johnson, 1996)'
_computing_publication_material 'XCIF (Bruker AXS, 2001)'
_computing_structure_refinement 'SHELXL-97 (Sheldrick, 1997)'
_computing_structure_solution 'SHELXS-97 (Sheldrick, 1990)'
_diffrn_ambient_temperature 295(2)
_diffrn_measured_fraction_theta_full 0.967
_diffrn_measured_fraction_theta_max 0.967
_diffrn_measurement_device_type 'CCD area detector'
_diffrn_measurement_method 'phi and omega scans'
_diffrn_radiation_monochromator graphite
_diffrn_radiation_source 'fine-focus sealed tube'
_diffrn_radiation_type MoK\a
_diffrn_radiation_wavelength 0.71073
_diffrn_reflns_av_R_equivalents 0.2061
_diffrn_reflns_av_sigmaI/netI 0.0992
_diffrn_reflns_limit_h_max 24
_diffrn_reflns_limit_h_min -24
_diffrn_reflns_limit_k_max 20
_diffrn_reflns_limit_k_min -20
_diffrn_reflns_limit_l_max 23
_diffrn_reflns_limit_l_min -23
_diffrn_reflns_number 66916
_diffrn_reflns_theta_full 22.99
_diffrn_reflns_theta_max 22.99
_diffrn_reflns_theta_min 1.81
_exptl_absorpt_coefficient_mu 6.479
_exptl_absorpt_correction_T_max 0.5359
_exptl_absorpt_correction_T_min 0.4238
_exptl_absorpt_correction_type empirical
_exptl_absorpt_process_details
;
Data were corrected for Lorentz polarization and absorption
effects (empirical absorption correction SADABS).
R(int) = 0.1272 (selected reflections only, before parameter refinement)
R(int) = 0.0649 (selected reflections only, after parameter refinement)
;
_exptl_crystal_colour black
_exptl_crystal_density_diffrn 2.411
_exptl_crystal_density_method 'not measured'
_exptl_crystal_description plate
_exptl_crystal_F_000 6632
_exptl_crystal_size_max 0.16
_exptl_crystal_size_mid 0.12
_exptl_crystal_size_min 0.11
_refine_diff_density_max 1.238
_refine_diff_density_min -0.869
_refine_diff_density_rms 0.190
_refine_ls_extinction_method none
_refine_ls_goodness_of_fit_ref 1.059
_refine_ls_hydrogen_treatment constr
_refine_ls_matrix_type full
_refine_ls_number_parameters 581
_refine_ls_number_reflns 6205
_refine_ls_number_restraints 1132
_refine_ls_restrained_S_all 1.024
_refine_ls_R_factor_all 0.1810
_refine_ls_R_factor_gt 0.0704
_refine_ls_shift/su_max 0.000
_refine_ls_shift/su_mean 0.000
_refine_ls_structure_factor_coef Fsqd
_refine_ls_weighting_details 'calc w=1/[\s^2^(Fo^2^)+(0.0919P)^2^+193.2445P] where P=(Fo^2^+2Fc^2^)/3'
_refine_ls_weighting_scheme calc
_refine_ls_wR_factor_gt 0.1611
_refine_ls_wR_factor_ref 0.2407
_reflns_number_gt 2943
_reflns_number_total 6205
_reflns_threshold_expression >2sigma(I)
_cod_data_source_file c2dt31719b.txt
_cod_data_source_block ni30cutma4_pccn
_cod_depositor_comments
;
The following automatic conversions were performed:

'_symmetry_cell_setting' value 'Orthorhombic' changed to
'orthorhombic' according to
/home/saulius/struct/CIF-dictionaries/cif_core.dic dictionary named
'cif_core.dic' version 2.4.2 from 2011-04-26.

Automatic conversion script
Id: cif_fix_values 1891 2012-01-12 08:04:46Z andrius 
;
_cod_original_sg_symbol_H-M Pccn
_cod_database_code 7020699

loop_
_symmetry_equiv_pos_as_xyz
'x, y, z'
'-x+1/2, -y+1/2, z'
'-x, y+1/2, -z+1/2'
'x+1/2, -y, -z+1/2'
'-x, -y, -z'
'x-1/2, y-1/2, -z'
'x, -y-1/2, z-1/2'
'-x-1/2, y, z-1/2'

loop_
_atom_site_label
_atom_site_type_symbol
_atom_site_fract_x
_atom_site_fract_y
_atom_site_fract_z
_atom_site_U_iso_or_equiv
_atom_site_adp_type
_atom_site_occupancy
_atom_site_symmetry_multiplicity
_atom_site_calc_flag
_atom_site_refinement_flags
_atom_site_disorder_assembly
_atom_site_disorder_group
Cu1 Cu 0.49534(13) 0.97038(17) 0.20904(13) 0.0739(8) Uani 1 1 d U . .
Ni1 Ni 0.55086(10) 0.97735(13) -0.00294(11) 0.0433(6) Uani 1 1 d U . .
Ni2 Ni 0.53929(11) 1.09624(13) 0.05632(12) 0.0497(7) Uani 1 1 d U . .
Ni3 Ni 0.49603(10) 0.97967(13) 0.09797(11) 0.0458(6) Uani 1 1 d U . .
Ni4 Ni 0.50623(11) 0.86757(13) 0.04035(13) 0.0517(7) Uani 1 1 d U . .
Ni5 Ni 0.64156(11) 1.03498(15) 0.04065(12) 0.0538(7) Uani 1 1 d U . .
Ni6 Ni 0.45368(12) 0.86025(15) 0.13929(13) 0.0586(7) Uani 1 1 d U . .
Ni7 Ni 0.59955(11) 1.08645(13) -0.05161(12) 0.0498(7) Uani 1 1 d U . .
Ni8 Ni 0.57186(12) 0.86554(14) -0.06099(13) 0.0567(7) Uani 1 1 d U . .
Ni9 Ni 0.65474(11) 0.95920(14) -0.06730(13) 0.0573(7) Uani 1 1 d U . .
Ni10 Ni 0.39067(12) 0.98412(16) 0.15554(13) 0.0607(8) Uani 1 1 d U . .
Ni11 Ni 0.46244(13) 1.09053(15) 0.15725(13) 0.0598(7) Uani 1 1 d U . .
Ni12 Ni 0.56741(13) 0.89246(16) 0.13631(13) 0.0651(8) Uani 1 1 d U . .
Ni13 Ni 0.62600(12) 0.88913(15) 0.03299(14) 0.0638(7) Uani 1 1 d U . .
Ni14 Ni 0.66548(14) 0.9535(2) 0.12206(16) 0.0843(9) Uani 1 1 d U . .
Ni15 Ni 0.58182(12) 1.03844(16) 0.14869(13) 0.0630(7) Uani 1 1 d U . .
C1 C 0.5801(8) 0.9707(10) 0.0772(9) 0.0539(13) Uani 1 1 d U . .
C2 C 0.4287(8) 1.0318(10) 0.0866(9) 0.048(2) Uani 1 1 d U . .
C3 C 0.5934(12) 0.8457(14) 0.1976(12) 0.087(3) Uani 1 1 d U . .
C4 C 0.4477(12) 0.8142(14) 0.2074(12) 0.089(4) Uani 1 1 d U . .
C5 C 0.3763(12) 0.9635(14) 0.2297(12) 0.085(4) Uani 1 1 d U . .
C6 C 0.4747(12) 1.1080(14) 0.2336(12) 0.088(4) Uani 1 1 d U . .
C7 C 0.6141(12) 1.0454(15) 0.2208(12) 0.089(4) Uani 1 1 d U . .
C8 C 0.4445(12) 1.1835(13) 0.1340(12) 0.083(4) Uani 1 1 d U . .
C9 C 0.5812(10) 1.1340(13) 0.1253(11) 0.069(2) Uani 1 1 d U . .
C10 C 0.5322(11) 1.1843(11) 0.0196(11) 0.068(4) Uani 1 1 d U . .
C11 C 0.6580(10) 1.1195(12) -0.0009(10) 0.065(3) Uani 1 1 d U . .
C12 C 0.6286(9) 1.1348(12) -0.1186(10) 0.061(4) Uani 1 1 d U . .
C13 C 0.6912(11) 0.9924(13) -0.1340(11) 0.075(4) Uani 1 1 d U . .
C14 C 0.6096(11) 0.7976(13) -0.0186(12) 0.081(3) Uani 1 1 d U . .
C15 C 0.5175(10) 0.8013(12) 0.1006(11) 0.070(2) Uani 1 1 d U . .
C16 C 0.7086(10) 1.0299(14) 0.0815(11) 0.076(3) Uani 1 1 d U . .
C17 C 0.7179(11) 0.9254(13) -0.0319(11) 0.077(3) Uani 1 1 d U . .
C18 C 0.7112(13) 0.9370(15) 0.1821(13) 0.091(4) Uani 1 1 d U . .
C19 C 0.6711(12) 0.8456(15) 0.0820(13) 0.094(3) Uani 1 1 d U . .
O3 O 0.6076(9) 0.8318(10) 0.2459(9) 0.105(4) Uani 1 1 d U . .
O4 O 0.4424(8) 0.7804(10) 0.2527(8) 0.096(4) Uani 1 1 d U . .
O5 O 0.3632(8) 0.9530(10) 0.2817(8) 0.095(4) Uani 1 1 d U . .
O6 O 0.4828(8) 1.1221(10) 0.2844(8) 0.096(4) Uani 1 1 d U . .
O7 O 0.6304(8) 1.0572(10) 0.2691(8) 0.096(4) Uani 1 1 d U . .
O8 O 0.4418(8) 1.2382(9) 0.1536(8) 0.093(4) Uani 1 1 d U . .
O9 O 0.5989(7) 1.1914(9) 0.1396(7) 0.082(4) Uani 1 1 d U . .
O10 O 0.5454(7) 1.2461(8) 0.0278(7) 0.079(4) Uani 1 1 d U . .
O11 O 0.6878(7) 1.1697(8) 0.0059(7) 0.076(4) Uani 1 1 d U . .
O12 O 0.6724(6) 1.1674(8) -0.1340(7) 0.070(4) Uani 1 1 d U . .
O13 O 0.7378(8) 1.0062(9) -0.1607(7) 0.086(4) Uani 1 1 d U . .
O14 O 0.6228(8) 0.7376(9) -0.0155(8) 0.087(4) Uani 1 1 d U . .
O15 O 0.5296(7) 0.7397(8) 0.1071(7) 0.077(3) Uani 1 1 d U . .
O16 O 0.7598(7) 1.0491(9) 0.0905(7) 0.086(3) Uani 1 1 d U . .
O17 O 0.7650(8) 0.9080(9) -0.0165(8) 0.092(4) Uani 1 1 d U . .
O18 O 0.7467(9) 0.9256(10) 0.2219(8) 0.105(4) Uani 1 1 d U . .
O19 O 0.7012(9) 0.8010(10) 0.1029(9) 0.108(4) Uani 1 1 d U . .
N1 N 0.5073(10) 0.9459(12) 0.2935(8) 0.089(4) Uani 1 1 d DU . .
C101 C 0.5127(12) 0.9217(14) 0.3409(9) 0.088(4) Uani 1 1 d DU . .
C102 C 0.5164(12) 0.8906(14) 0.4023(8) 0.093(5) Uani 1 1 d DU . .
H10A H 0.5008 0.9235 0.4319 0.140 Uiso 1 1 calc R . .
H10B H 0.5571 0.8803 0.4119 0.140 Uiso 1 1 calc R . .
H10C H 0.4936 0.8476 0.4035 0.140 Uiso 1 1 calc R . .
N2 N 0.6366(9) 0.3796(10) 0.9452(9) 0.126(6) Uiso 1 1 d DU . .
C201 C 0.6611(13) 0.3238(14) 0.9062(13) 0.152(9) Uiso 1 1 d DU . .
H20A H 0.6412 0.2799 0.9147 0.227 Uiso 1 1 calc R . .
H20B H 0.7028 0.3187 0.9145 0.227 Uiso 1 1 calc R . .
H20C H 0.6554 0.3363 0.8639 0.227 Uiso 1 1 calc R . .
C202 C 0.6694(13) 0.4451(12) 0.9330(13) 0.134(9) Uiso 1 1 d DU . .
H20D H 0.6543 0.4823 0.9588 0.201 Uiso 1 1 calc R . .
H20E H 0.6645 0.4581 0.8907 0.201 Uiso 1 1 calc R . .
H20F H 0.7108 0.4378 0.9416 0.201 Uiso 1 1 calc R . .
C203 C 0.6429(13) 0.3643(16) 1.0112(9) 0.134(9) Uiso 1 1 d DU . .
H20G H 0.6259 0.4024 1.0346 0.202 Uiso 1 1 calc R . .
H20H H 0.6843 0.3597 1.0212 0.202 Uiso 1 1 calc R . .
H20I H 0.6226 0.3209 1.0208 0.202 Uiso 1 1 calc R . .
C204 C 0.5726(9) 0.3847(17) 0.9328(14) 0.145(9) Uiso 1 1 d DU . .
H20J H 0.5554 0.4204 0.9587 0.217 Uiso 1 1 calc R . .
H20K H 0.5541 0.3398 0.9410 0.217 Uiso 1 1 calc R . .
H20L H 0.5665 0.3972 0.8905 0.217 Uiso 1 1 calc R . .
N3 N 0.7500 0.7500 0.8299(14) 0.148(12) Uiso 1 2 d SDU . .
C301 C 0.7950(19) 0.696(2) 0.817(2) 0.144(14) Uiso 0.50 1 d PDU A -1
H30A H 0.8218 0.7130 0.7858 0.217 Uiso 0.50 1 calc PR A -1
H30B H 0.7758 0.6534 0.8022 0.217 Uiso 0.50 1 calc PR A -1
H30C H 0.8168 0.6852 0.8535 0.217 Uiso 0.50 1 calc PR A -1
C302 C 0.713(2) 0.722(3) 0.879(2) 0.159(15) Uiso 0.50 1 d PDU A -1
H30D H 0.7368 0.7116 0.9143 0.238 Uiso 0.50 1 calc PR A -1
H30E H 0.6932 0.6797 0.8654 0.238 Uiso 0.50 1 calc PR A -1
H30F H 0.6833 0.7569 0.8901 0.238 Uiso 0.50 1 calc PR A -1
C303 C 0.777(2) 0.8170(16) 0.851(2) 0.150(14) Uiso 0.50 1 d PDU A -1
H30G H 0.8046 0.8336 0.8214 0.224 Uiso 0.50 1 calc PR A -1
H30H H 0.7964 0.8092 0.8897 0.224 Uiso 0.50 1 calc PR A -1
H30I H 0.7458 0.8518 0.8567 0.224 Uiso 0.50 1 calc PR A -1
C304 C 0.720(2) 0.766(3) 0.7718(18) 0.156(14) Uiso 0.50 1 d PDU A -1
H30J H 0.7488 0.7810 0.7420 0.234 Uiso 0.50 1 calc PR A -1
H30K H 0.6915 0.8032 0.7782 0.234 Uiso 0.50 1 calc PR A -1
H30L H 0.7000 0.7243 0.7572 0.234 Uiso 0.50 1 calc PR A -1
N4 N 0.7500 0.2500 0.2031(11) 0.095(8) Uiso 1 2 d SDU . .
C401 C 0.696(3) 0.277(7) 0.174(6) 0.096(10) Uiso 0.16(2) 1 d PDU B -1
H40A H 0.6771 0.3110 0.2000 0.144 Uiso 0.16(2) 1 calc PR B -1
H40B H 0.6689 0.2379 0.1666 0.144 Uiso 0.16(2) 1 calc PR B -1
H40C H 0.7057 0.2985 0.1352 0.144 Uiso 0.16(2) 1 calc PR B -1
C402 C 0.732(5) 0.211(5) 0.258(3) 0.097(10) Uiso 0.16(2) 1 d PDU B -1
H40D H 0.7160 0.2431 0.2879 0.145 Uiso 0.16(2) 1 calc PR B -1
H40E H 0.7664 0.1874 0.2755 0.145 Uiso 0.16(2) 1 calc PR B -1
H40F H 0.7028 0.1760 0.2476 0.145 Uiso 0.16(2) 1 calc PR B -1
C403 C 0.785(5) 0.201(5) 0.164(5) 0.097(10) Uiso 0.16(2) 1 d PDU B -1
H40G H 0.7590 0.1647 0.1491 0.145 Uiso 0.16(2) 1 calc PR B -1
H40H H 0.8159 0.1806 0.1883 0.145 Uiso 0.16(2) 1 calc PR B -1
H40I H 0.8013 0.2272 0.1306 0.145 Uiso 0.16(2) 1 calc PR B -1
C404 C 0.788(5) 0.312(4) 0.216(5) 0.098(11) Uiso 0.16(2) 1 d PDU B -1
H40J H 0.7685 0.3420 0.2451 0.147 Uiso 0.16(2) 1 calc PR B -1
H40K H 0.7950 0.3373 0.1786 0.147 Uiso 0.16(2) 1 calc PR B -1
H40L H 0.8251 0.2958 0.2327 0.147 Uiso 0.16(2) 1 calc PR B -1
C411 C 0.744(3) 0.270(3) 0.1385(13) 0.096(10) Uiso 0.34(2) 1 d PDU B -2
H41A H 0.7825 0.2779 0.1211 0.144 Uiso 0.34(2) 1 calc PR B -2
H41B H 0.7207 0.3126 0.1354 0.144 Uiso 0.34(2) 1 calc PR B -2
H41C H 0.7243 0.2325 0.1165 0.144 Uiso 0.34(2) 1 calc PR B -2
C412 C 0.783(3) 0.306(3) 0.235(3) 0.098(11) Uiso 0.34(2) 1 d PDU B -2
H41D H 0.7896 0.2929 0.2766 0.147 Uiso 0.34(2) 1 calc PR B -2
H41E H 0.7609 0.3495 0.2330 0.147 Uiso 0.34(2) 1 calc PR B -2
H41F H 0.8208 0.3128 0.2146 0.147 Uiso 0.34(2) 1 calc PR B -2
C413 C 0.6934(16) 0.242(4) 0.236(3) 0.096(10) Uiso 0.34(2) 1 d PDU B -2
H41G H 0.7011 0.2306 0.2784 0.144 Uiso 0.34(2) 1 calc PR B -2
H41H H 0.6703 0.2053 0.2176 0.144 Uiso 0.34(2) 1 calc PR B -2
H41I H 0.6717 0.2862 0.2342 0.144 Uiso 0.34(2) 1 calc PR B -2
C414 C 0.778(3) 0.1800(19) 0.205(3) 0.098(10) Uiso 0.34(2) 1 d PDU B -2
H41J H 0.7860 0.1668 0.2467 0.147 Uiso 0.34(2) 1 calc PR B -2
H41K H 0.8153 0.1817 0.1826 0.147 Uiso 0.34(2) 1 calc PR B -2
H41L H 0.7526 0.1456 0.1862 0.147 Uiso 0.34(2) 1 calc PR B -2
N5 N 0.5685(12) 0.5409(14) 0.0485(13) 0.135(8) Uiso 1 1 d DU . .
C501 C 0.6008(13) 0.5762(15) 0.0747(14) 0.113(7) Uiso 1 1 d DU . .
C502 C 0.6368(12) 0.6230(14) 0.1131(12) 0.105(8) Uiso 1 1 d DU . .
H50A H 0.6359 0.6702 0.0967 0.157 Uiso 1 1 calc R . .
H50B H 0.6771 0.6062 0.1138 0.157 Uiso 1 1 calc R . .
H50C H 0.6212 0.6233 0.1542 0.157 Uiso 1 1 calc R . .

loop_
_atom_site_aniso_label
_atom_site_aniso_U_11
_atom_site_aniso_U_22
_atom_site_aniso_U_33
_atom_site_aniso_U_23
_atom_site_aniso_U_13
_atom_site_aniso_U_12
Cu1 0.0707(18) 0.098(2) 0.0528(15) 0.0037(14) 0.0010(13) -0.0135(16)
Ni1 0.0364(14) 0.0425(13) 0.0509(14) -0.0014(11) 0.0036(11) -0.0039(10)
Ni2 0.0436(14) 0.0496(14) 0.0560(15) -0.0053(12) 0.0045(12) -0.0073(11)
Ni3 0.0348(13) 0.0526(14) 0.0500(14) -0.0009(11) 0.0023(11) -0.0060(11)
Ni4 0.0488(15) 0.0436(14) 0.0628(16) 0.0040(12) 0.0056(12) -0.0067(12)
Ni5 0.0360(13) 0.0667(16) 0.0586(16) 0.0003(12) 0.0017(11) -0.0088(12)
Ni6 0.0515(16) 0.0598(16) 0.0643(18) 0.0110(13) 0.0048(13) -0.0075(13)
Ni7 0.0413(15) 0.0496(15) 0.0586(16) 0.0009(12) 0.0017(12) -0.0090(12)
Ni8 0.0470(16) 0.0533(16) 0.0697(17) -0.0092(13) 0.0057(13) -0.0034(13)
Ni9 0.0370(15) 0.0599(17) 0.0751(17) -0.0076(14) 0.0025(13) -0.0039(12)
Ni10 0.0488(15) 0.0753(19) 0.0581(18) -0.0018(15) 0.0108(13) -0.0106(13)
Ni11 0.0558(16) 0.0667(17) 0.0568(17) -0.0133(13) 0.0065(13) -0.0072(13)
Ni12 0.0539(16) 0.0749(17) 0.0664(17) 0.0155(14) 0.0006(13) 0.0000(13)
Ni13 0.0453(15) 0.0708(17) 0.0753(18) 0.0086(13) 0.0069(13) 0.0120(13)
Ni14 0.0491(16) 0.117(3) 0.087(2) 0.0227(17) -0.0104(15) -0.0053(15)
Ni15 0.0504(15) 0.0826(18) 0.0559(16) -0.0026(13) -0.0041(12) -0.0171(13)
C1 0.040(3) 0.058(3) 0.064(3) 0.003(2) 0.001(3) -0.005(2)
C2 0.037(5) 0.047(6) 0.061(6) -0.008(4) 0.010(4) -0.006(4)
C3 0.085(5) 0.092(5) 0.083(4) 0.013(4) -0.006(4) 0.002(4)
C4 0.091(9) 0.095(7) 0.080(8) 0.029(6) 0.013(7) -0.009(7)
C5 0.083(7) 0.097(9) 0.076(7) 0.009(7) 0.020(8) -0.001(8)
C6 0.091(9) 0.100(7) 0.073(5) -0.028(6) 0.009(6) -0.011(7)
C7 0.083(7) 0.115(8) 0.069(5) 0.001(5) -0.022(6) -0.016(6)
C8 0.090(11) 0.059(5) 0.100(11) -0.032(6) 0.003(9) 0.000(6)
C9 0.067(4) 0.073(3) 0.068(4) -0.013(3) 0.003(4) -0.016(3)
C10 0.085(11) 0.040(5) 0.079(8) -0.009(5) 0.011(7) -0.011(6)
C11 0.058(7) 0.071(5) 0.067(7) -0.008(4) 0.003(5) -0.028(6)
C12 0.045(9) 0.073(8) 0.066(7) 0.008(7) 0.002(7) -0.023(7)
C13 0.066(8) 0.085(9) 0.072(6) -0.008(6) 0.016(6) -0.010(7)
C14 0.082(8) 0.062(4) 0.098(7) 0.003(4) 0.018(6) 0.016(5)
C15 0.065(7) 0.057(4) 0.087(7) 0.019(4) 0.010(5) 0.003(4)
C16 0.046(4) 0.108(7) 0.075(7) 0.003(5) -0.006(4) -0.012(5)
C17 0.069(4) 0.078(5) 0.083(5) -0.004(4) -0.002(4) 0.003(4)
C18 0.086(5) 0.097(5) 0.091(5) 0.009(4) -0.012(4) 0.002(4)
C19 0.074(6) 0.100(5) 0.109(7) 0.016(5) -0.015(5) 0.028(5)
O3 0.102(6) 0.114(6) 0.099(5) 0.013(4) -0.006(4) 0.003(4)
O4 0.099(6) 0.100(5) 0.090(5) 0.020(4) 0.004(4) 0.000(4)
O5 0.094(6) 0.103(6) 0.086(5) 0.007(4) 0.008(4) 0.001(4)
O6 0.101(6) 0.101(6) 0.086(5) -0.011(4) 0.000(4) -0.004(4)
O7 0.096(6) 0.106(6) 0.085(5) -0.004(4) -0.013(4) -0.006(4)
O8 0.110(11) 0.068(6) 0.103(10) -0.037(7) -0.004(9) 0.002(8)
O9 0.082(8) 0.089(6) 0.077(8) -0.025(6) -0.005(7) -0.020(7)
O10 0.097(10) 0.046(6) 0.094(9) -0.011(7) 0.003(8) -0.023(7)
O11 0.069(8) 0.079(7) 0.079(8) 0.002(7) 0.002(7) -0.035(6)
O12 0.053(8) 0.087(9) 0.071(8) 0.009(7) 0.006(6) -0.029(7)
O13 0.079(5) 0.096(6) 0.083(5) 0.001(4) 0.009(4) -0.007(4)
O14 0.088(5) 0.079(4) 0.095(5) 0.001(4) 0.003(4) 0.008(4)
O15 0.072(8) 0.062(5) 0.096(9) 0.023(6) 0.018(7) 0.002(5)
O16 0.072(4) 0.097(5) 0.089(5) 0.003(4) -0.008(4) -0.010(4)
O17 0.084(5) 0.096(5) 0.097(5) 0.000(4) -0.006(4) 0.009(4)
O18 0.101(5) 0.110(6) 0.104(5) 0.006(4) -0.015(4) 0.002(4)
O19 0.103(6) 0.108(5) 0.113(6) 0.011(4) -0.015(4) 0.016(4)
N1 0.093(10) 0.118(11) 0.055(5) 0.004(5) -0.002(6) -0.007(8)
C101 0.093(10) 0.118(12) 0.054(6) 0.004(6) 0.001(7) -0.006(9)
C102 0.102(12) 0.123(13) 0.055(8) 0.004(9) 0.004(10) -0.003(11)

loop_
_atom_type_symbol
_atom_type_description
_atom_type_scat_dispersion_real
_atom_type_scat_dispersion_imag
_atom_type_scat_source
C C 0.0033 0.0016 'International Tables Vol C Tables 4.2.6.8 and 6.1.1.4'
H H 0.0000 0.0000 'International Tables Vol C Tables 4.2.6.8 and 6.1.1.4'
N N 0.0061 0.0033 'International Tables Vol C Tables 4.2.6.8 and 6.1.1.4'
O O 0.0106 0.0060 'International Tables Vol C Tables 4.2.6.8 and 6.1.1.4'
Ni Ni 0.3393 1.1124 'International Tables Vol C Tables 4.2.6.8 and 6.1.1.4'
Cu Cu 0.3201 1.2651 'International Tables Vol C Tables 4.2.6.8 and 6.1.1.4'

loop_
_geom_angle_atom_site_label_1
_geom_angle_atom_site_label_2
_geom_angle_atom_site_label_3
_geom_angle
_geom_angle_site_symmetry_1
_geom_angle_site_symmetry_3
N1 Cu1 Ni3 167.0(7) . .
N1 Cu1 Ni11 131.1(7) . .
Ni3 Cu1 Ni11 60.87(11) . .
N1 Cu1 Ni10 124.9(7) . .
Ni3 Cu1 Ni10 63.81(11) . .
Ni11 Cu1 Ni10 58.44(11) . .
N1 Cu1 Ni15 119.0(7) . .
Ni3 Cu1 Ni15 58.05(10) . .
Ni11 Cu1 Ni15 65.30(11) . .
Ni10 Cu1 Ni15 112.64(14) . .
N1 Cu1 Ni12 110.4(7) . .
Ni3 Cu1 Ni12 56.68(11) . .
Ni11 Cu1 Ni12 112.65(13) . .
Ni10 Cu1 Ni12 109.28(13) . .
Ni15 Cu1 Ni12 62.37(11) . .
N1 Cu1 Ni6 113.5(7) . .
Ni3 Cu1 Ni6 60.24(10) . .
Ni11 Cu1 Ni6 108.55(13) . .
Ni10 Cu1 Ni6 61.59(11) . .
Ni15 Cu1 Ni6 109.89(13) . .
Ni12 Cu1 Ni6 57.85(11) . .
C1 Ni1 C2 144.1(8) . 5_675
C1 Ni1 Ni1 107.7(6) . 5_675
C2 Ni1 Ni1 108.1(6) 5_675 5_675
C1 Ni1 Ni3 163.4(6) . 5_675
C2 Ni1 Ni3 47.3(6) 5_675 5_675
Ni1 Ni1 Ni3 61.82(11) 5_675 5_675
C1 Ni1 Ni4 74.5(6) . .
C2 Ni1 Ni4 112.9(6) 5_675 .
Ni1 Ni1 Ni4 83.85(13) 5_675 .
Ni3 Ni1 Ni4 114.83(12) 5_675 .
C1 Ni1 Ni13 54.9(6) . .
C2 Ni1 Ni13 94.4(6) 5_675 .
Ni1 Ni1 Ni13 148.16(17) 5_675 .
Ni3 Ni1 Ni13 140.65(14) 5_675 .
Ni4 Ni1 Ni13 66.43(11) . .
C1 Ni1 Ni5 52.2(6) . .
C2 Ni1 Ni5 102.0(6) 5_675 .
Ni1 Ni1 Ni5 126.32(16) 5_675 .
Ni3 Ni1 Ni5 121.77(13) 5_675 .
Ni4 Ni1 Ni5 123.21(13) . .
Ni13 Ni1 Ni5 67.53(11) . .
C1 Ni1 Ni8 110.4(6) . .
C2 Ni1 Ni8 52.4(6) 5_675 .
Ni1 Ni1 Ni8 119.81(16) 5_675 .
Ni3 Ni1 Ni8 86.20(12) 5_675 .
Ni4 Ni1 Ni8 64.31(10) . .
Ni13 Ni1 Ni8 57.96(11) . .
Ni5 Ni1 Ni8 113.81(13) . .
C1 Ni1 Ni3 50.2(6) . .
C2 Ni1 Ni3 164.3(6) 5_675 .
Ni1 Ni1 Ni3 59.36(11) 5_675 .
Ni3 Ni1 Ni3 121.18(11) 5_675 .
Ni4 Ni1 Ni3 59.08(10) . .
Ni13 Ni1 Ni3 94.00(12) . .
Ni5 Ni1 Ni3 93.50(12) . .
Ni8 Ni1 Ni3 123.18(13) . .
C1 Ni1 Ni7 106.8(6) . .
C2 Ni1 Ni7 64.5(6) 5_675 .
Ni1 Ni1 Ni7 98.14(14) 5_675 .
Ni3 Ni1 Ni7 64.58(10) 5_675 .
Ni4 Ni1 Ni7 177.06(14) . .
Ni13 Ni1 Ni7 112.03(12) . .
Ni5 Ni1 Ni7 57.21(10) . .
Ni8 Ni1 Ni7 112.76(12) . .
Ni3 Ni1 Ni7 123.81(12) . .
C1 Ni1 Ni2 68.2(6) . .
C2 Ni1 Ni2 125.6(6) 5_675 .
Ni1 Ni1 Ni2 65.12(12) 5_675 .
Ni3 Ni1 Ni2 95.20(12) 5_675 .
Ni4 Ni1 Ni2 119.29(12) . .
Ni13 Ni1 Ni2 119.11(13) . .
Ni5 Ni1 Ni2 61.21(10) . .
Ni8 Ni1 Ni2 174.77(13) . .
Ni3 Ni1 Ni2 60.22(10) . .
Ni7 Ni1 Ni2 63.61(10) . .
C1 Ni1 Ni2 128.9(6) . 5_675
C2 Ni1 Ni2 73.9(5) 5_675 5_675
Ni1 Ni1 Ni2 60.17(11) 5_675 5_675
Ni3 Ni1 Ni2 59.23(9) 5_675 5_675
Ni4 Ni1 Ni2 55.66(10) . 5_675
Ni13 Ni1 Ni2 107.40(12) . 5_675
Ni5 Ni1 Ni2 173.47(14) . 5_675
Ni8 Ni1 Ni2 59.67(10) . 5_675
Ni3 Ni1 Ni2 90.94(11) . 5_675
Ni7 Ni1 Ni2 123.53(12) . 5_675
Ni2 Ni1 Ni2 125.29(10) . 5_675
C10 Ni2 C9 92.7(10) . .
C10 Ni2 Ni4 48.7(7) . 5_675
C9 Ni2 Ni4 141.4(7) . 5_675
C10 Ni2 Ni15 141.1(7) . .
C9 Ni2 Ni15 48.4(7) . .
Ni4 Ni2 Ni15 170.17(15) 5_675 .
C10 Ni2 Ni3 152.6(8) . .
C9 Ni2 Ni3 103.2(7) . .
Ni4 Ni2 Ni3 112.64(12) 5_675 .
Ni15 Ni2 Ni3 58.93(10) . .
C10 Ni2 Ni5 114.7(8) . .
C9 Ni2 Ni5 80.3(7) . .
Ni4 Ni2 Ni5 112.53(13) 5_675 .
Ni15 Ni2 Ni5 64.48(11) . .
Ni3 Ni2 Ni5 90.09(11) . .
C10 Ni2 Ni1 124.6(7) . .
C9 Ni2 Ni1 131.5(8) . .
Ni4 Ni2 Ni1 81.65(11) 5_675 .
Ni15 Ni2 Ni1 89.14(12) . .
Ni3 Ni2 Ni1 58.36(9) . .
Ni5 Ni2 Ni1 57.50(9) . .
C10 Ni2 Ni8 71.7(8) . 5_675
C9 Ni2 Ni8 109.9(7) . 5_675
Ni4 Ni2 Ni8 63.44(11) 5_675 5_675
Ni15 Ni2 Ni8 117.42(13) . 5_675
Ni3 Ni2 Ni8 81.90(11) . 5_675
Ni5 Ni2 Ni8 168.20(14) . 5_675
Ni1 Ni2 Ni8 110.73(12) . 5_675
C10 Ni2 Ni1 102.1(7) . 5_675
C9 Ni2 Ni1 153.4(7) . 5_675
Ni4 Ni2 Ni1 57.34(9) 5_675 5_675
Ni15 Ni2 Ni1 114.23(12) . 5_675
Ni3 Ni2 Ni1 55.36(9) . 5_675
Ni5 Ni2 Ni1 112.21(12) . 5_675
Ni1 Ni2 Ni1 54.71(10) . 5_675
Ni8 Ni2 Ni1 56.05(9) 5_675 5_675
C10 Ni2 Ni7 74.3(7) . .
C9 Ni2 Ni7 117.3(7) . .
Ni4 Ni2 Ni7 58.82(10) 5_675 .
Ni15 Ni2 Ni7 118.60(13) . .
Ni3 Ni2 Ni7 115.84(12) . .
Ni5 Ni2 Ni7 54.17(9) . .
Ni1 Ni2 Ni7 57.49(9) . .
Ni8 Ni2 Ni7 122.08(13) 5_675 .
Ni1 Ni2 Ni7 88.16(10) 5_675 .
C10 Ni2 Ni11 108.7(7) . .
C9 Ni2 Ni11 72.7(7) . .
Ni4 Ni2 Ni11 115.41(13) 5_675 .
Ni15 Ni2 Ni11 65.46(11) . .
Ni3 Ni2 Ni11 57.03(10) . .
Ni5 Ni2 Ni11 129.31(13) . .
Ni1 Ni2 Ni11 114.74(12) . .
Ni8 Ni2 Ni11 52.18(10) 5_675 .
Ni1 Ni2 Ni11 81.67(10) 5_675 .
Ni7 Ni2 Ni11 169.78(13) . .
C2 Ni3 C1 145.1(8) . .
C2 Ni3 Cu1 99.7(6) . .
C1 Ni3 Cu1 103.4(6) . .
C2 Ni3 Ni12 162.7(6) . .
C1 Ni3 Ni12 52.0(6) . .
Cu1 Ni3 Ni12 67.36(12) . .
C2 Ni3 Ni1 49.6(6) . 5_675
C1 Ni3 Ni1 104.4(6) . 5_675
Cu1 Ni3 Ni1 149.31(15) . 5_675
Ni12 Ni3 Ni1 142.22(14) . 5_675
C2 Ni3 Ni4 118.0(6) . .
C1 Ni3 Ni4 73.7(6) . .
Cu1 Ni3 Ni4 116.47(14) . .
Ni12 Ni3 Ni4 62.41(11) . .
Ni1 Ni3 Ni4 83.93(11) 5_675 .
C2 Ni3 Ni15 117.7(6) . .
C1 Ni3 Ni15 52.3(6) . .
Cu1 Ni3 Ni15 66.04(12) . .
Ni12 Ni3 Ni15 68.77(12) . .
Ni1 Ni3 Ni15 124.07(13) 5_675 .
Ni4 Ni3 Ni15 122.38(14) . .
C2 Ni3 Ni1 107.3(6) . .
C1 Ni3 Ni1 47.3(6) . .
Cu1 Ni3 Ni1 150.63(15) . .
Ni12 Ni3 Ni1 87.97(12) . .
Ni1 Ni3 Ni1 58.82(11) 5_675 .
Ni4 Ni3 Ni1 59.77(10) . .
Ni15 Ni3 Ni1 90.86(12) . .
C2 Ni3 Ni2 78.8(6) . .
C1 Ni3 Ni2 68.0(6) . .
Cu1 Ni3 Ni2 114.60(14) . .
Ni12 Ni3 Ni2 116.55(13) . .
Ni1 Ni3 Ni2 65.40(10) 5_675 .
Ni4 Ni3 Ni2 121.19(13) . .
Ni15 Ni3 Ni2 58.74(10) . .
Ni1 Ni3 Ni2 61.42(10) . .
C2 Ni3 Ni11 52.1(6) . .
C1 Ni3 Ni11 118.1(6) . .
Cu1 Ni3 Ni11 63.64(12) . .
Ni12 Ni3 Ni11 124.64(14) . .
Ni1 Ni3 Ni11 91.63(12) 5_675 .
Ni4 Ni3 Ni11 168.19(14) . .
Ni15 Ni3 Ni11 69.06(12) . .
Ni1 Ni3 Ni11 126.57(13) . .
Ni2 Ni3 Ni11 65.98(10) . .
C2 Ni3 Ni6 102.1(6) . .
C1 Ni3 Ni6 111.1(6) . .
Cu1 Ni3 Ni6 65.85(11) . .
Ni12 Ni3 Ni6 62.69(11) . .
Ni1 Ni3 Ni6 114.73(12) 5_675 .
Ni4 Ni3 Ni6 57.97(10) . .
Ni15 Ni3 Ni6 121.07(13) . .
Ni1 Ni3 Ni6 117.72(13) . .
Ni2 Ni3 Ni6 179.00(14) . .
Ni11 Ni3 Ni6 114.95(13) . .
C2 Ni3 Ni7 62.2(6) . 5_675
C1 Ni3 Ni7 130.5(6) . 5_675
Cu1 Ni3 Ni7 109.67(13) . 5_675
Ni12 Ni3 Ni7 110.03(13) . 5_675
Ni1 Ni3 Ni7 59.52(9) 5_675 5_675
Ni4 Ni3 Ni7 59.03(10) . 5_675
Ni15 Ni3 Ni7 175.71(14) . 5_675
Ni1 Ni3 Ni7 93.22(11) . 5_675
Ni2 Ni3 Ni7 124.64(13) . 5_675
Ni11 Ni3 Ni7 109.34(12) . 5_675
Ni6 Ni3 Ni7 55.61(10) . 5_675
C15 Ni4 C10 102.1(10) . 5_675
C15 Ni4 Ni2 150.3(8) . 5_675
C10 Ni4 Ni2 48.8(7) 5_675 5_675
C15 Ni4 Ni6 53.1(7) . .
C10 Ni4 Ni6 111.3(7) 5_675 .
Ni2 Ni4 Ni6 124.72(14) 5_675 .
C15 Ni4 Ni3 103.4(8) . .
C10 Ni4 Ni3 140.3(7) 5_675 .
Ni2 Ni4 Ni3 99.22(12) 5_675 .
Ni6 Ni4 Ni3 63.80(11) . .
C15 Ni4 Ni1 141.7(8) . .
C10 Ni4 Ni1 111.3(7) 5_675 .
Ni2 Ni4 Ni1 67.01(10) 5_675 .
Ni6 Ni4 Ni1 124.93(14) . .
Ni3 Ni4 Ni1 61.15(10) . .
C15 Ni4 Ni7 107.0(7) . 5_675
C10 Ni4 Ni7 79.0(8) 5_675 5_675
Ni2 Ni4 Ni7 66.11(11) 5_675 5_675
Ni6 Ni4 Ni7 59.04(11) . 5_675
Ni3 Ni4 Ni7 64.69(10) . 5_675
Ni1 Ni4 Ni7 97.51(12) . 5_675
C15 Ni4 Ni12 57.5(8) . .
C10 Ni4 Ni12 158.6(7) 5_675 .
Ni2 Ni4 Ni12 152.14(14) 5_675 .
Ni6 Ni4 Ni12 63.36(11) . .
Ni3 Ni4 Ni12 58.35(11) . .
Ni1 Ni4 Ni12 86.53(12) . .
Ni7 Ni4 Ni12 111.34(13) 5_675 .
C15 Ni4 Ni8 120.6(7) . .
C10 Ni4 Ni8 70.5(7) 5_675 .
Ni2 Ni4 Ni8 61.33(11) 5_675 .
Ni6 Ni4 Ni8 173.54(15) . .
Ni3 Ni4 Ni8 119.11(12) . .
Ni1 Ni4 Ni8 58.15(10) . .
Ni7 Ni4 Ni8 127.24(14) 5_675 .
Ni12 Ni4 Ni8 112.58(13) . .
C15 Ni4 Ni13 90.4(7) . .
C10 Ni4 Ni13 120.0(7) 5_675 .
Ni2 Ni4 Ni13 108.80(13) 5_675 .
Ni6 Ni4 Ni13 122.27(14) . .
Ni3 Ni4 Ni13 89.66(11) . .
Ni1 Ni4 Ni13 56.98(10) . .
Ni7 Ni4 Ni13 151.42(13) 5_675 .
Ni12 Ni4 Ni13 59.14(11) . .
Ni8 Ni4 Ni13 53.45(10) . .
C16 Ni5 C11 97.0(11) . .
C16 Ni5 C1 111.0(10) . .
C11 Ni5 C1 147.6(9) . .
C16 Ni5 Ni14 53.0(8) . .
C11 Ni5 Ni14 148.9(7) . .
C1 Ni5 Ni14 58.4(6) . .
C16 Ni5 Ni7 141.1(8) . .
C11 Ni5 Ni7 48.3(7) . .
C1 Ni5 Ni7 107.6(6) . .
Ni14 Ni5 Ni7 162.47(16) . .
C16 Ni5 Ni1 150.6(8) . .
C11 Ni5 Ni1 110.4(7) . .
C1 Ni5 Ni1 47.5(6) . .
Ni14 Ni5 Ni1 100.65(14) . .
Ni7 Ni5 Ni1 62.65(10) . .
C16 Ni5 Ni2 136.0(8) . .
C11 Ni5 Ni2 82.0(7) . .
C1 Ni5 Ni2 66.8(6) . .
Ni14 Ni5 Ni2 112.66(14) . .
Ni7 Ni5 Ni2 65.49(11) . .
Ni1 Ni5 Ni2 61.30(10) . .
C16 Ni5 Ni15 89.3(8) . .
C11 Ni5 Ni15 119.9(7) . .
C1 Ni5 Ni15 47.7(6) . .
Ni14 Ni5 Ni15 59.13(12) . .
Ni7 Ni5 Ni15 121.10(13) . .
Ni1 Ni5 Ni15 86.28(11) . .
Ni2 Ni5 Ni15 55.66(10) . .
C16 Ni5 Ni9 108.1(8) . .
C11 Ni5 Ni9 90.4(7) . .
C1 Ni5 Ni9 95.7(6) . .
Ni14 Ni5 Ni9 105.80(15) . .
Ni7 Ni5 Ni9 62.89(10) . .
Ni1 Ni5 Ni9 62.64(10) . .
Ni2 Ni5 Ni9 115.86(12) . .
Ni15 Ni5 Ni9 143.42(13) . .
C16 Ni5 Ni13 94.8(9) . .
C11 Ni5 Ni13 147.1(7) . .
C1 Ni5 Ni13 48.5(6) . .
Ni14 Ni5 Ni13 55.98(12) . .
Ni7 Ni5 Ni13 107.31(13) . .
Ni1 Ni5 Ni13 56.20(10) . .
Ni2 Ni5 Ni13 109.66(12) . .
Ni15 Ni5 Ni13 90.77(12) . .
Ni9 Ni5 Ni13 56.71(10) . .
C4 Ni6 C12 98.7(11) . 5_675
C4 Ni6 C15 98.0(11) . .
C12 Ni6 C15 128.6(10) 5_675 .
C4 Ni6 Ni4 145.0(9) . .
C12 Ni6 Ni4 104.9(7) 5_675 .
C15 Ni6 Ni4 47.0(6) . .
C4 Ni6 Ni7 146.4(9) . 5_675
C12 Ni6 Ni7 47.7(6) 5_675 5_675
C15 Ni6 Ni7 104.4(7) . 5_675
Ni4 Ni6 Ni7 62.16(11) . 5_675
C4 Ni6 Ni3 139.5(9) . .
C12 Ni6 Ni3 103.4(6) 5_675 .
C15 Ni6 Ni3 94.1(6) . .
Ni4 Ni6 Ni3 58.23(10) . .
Ni7 Ni6 Ni3 63.79(10) 5_675 .
C4 Ni6 Ni12 102.3(9) . .
C12 Ni6 Ni12 158.0(6) 5_675 .
C15 Ni6 Ni12 54.6(7) . .
Ni4 Ni6 Ni12 59.88(11) . .
Ni7 Ni6 Ni12 111.04(13) 5_675 .
Ni3 Ni6 Ni12 55.68(10) . .
C4 Ni6 Cu1 86.1(9) . .
C12 Ni6 Cu1 115.2(7) 5_675 .
C15 Ni6 Cu1 114.1(7) . .
Ni4 Ni6 Cu1 106.17(12) . .
Ni7 Ni6 Cu1 106.65(13) 5_675 .
Ni3 Ni6 Cu1 53.91(10) . .
Ni12 Ni6 Cu1 60.37(11) . .
C4 Ni6 Ni10 106.0(9) . .
C12 Ni6 Ni10 59.3(7) 5_675 .
C15 Ni6 Ni10 153.4(6) . .
Ni4 Ni6 Ni10 108.18(13) . .
Ni7 Ni6 Ni10 60.29(11) 5_675 .
Ni3 Ni6 Ni10 60.00(10) . .
Ni12 Ni6 Ni10 107.94(13) . .
Cu1 Ni6 Ni10 57.45(10) . .
C11 Ni7 C12 93.1(9) . .
C11 Ni7 Ni5 49.8(7) . .
C12 Ni7 Ni5 135.8(7) . .
C11 Ni7 C2 133.5(9) . 5_675
C12 Ni7 C2 107.3(8) . 5_675
Ni5 Ni7 C2 89.7(5) . 5_675
C11 Ni7 Ni6 132.7(7) . 5_675
C12 Ni7 Ni6 50.0(7) . 5_675
Ni5 Ni7 Ni6 173.68(14) . 5_675
C2 Ni7 Ni6 90.2(5) 5_675 5_675
C11 Ni7 Ni4 120.0(7) . 5_675
C12 Ni7 Ni4 103.9(7) . 5_675
Ni5 Ni7 Ni4 114.93(13) . 5_675
C2 Ni7 Ni4 95.6(4) 5_675 5_675
Ni6 Ni7 Ni4 58.80(10) 5_675 5_675
C11 Ni7 Ni1 109.4(7) . .
C12 Ni7 Ni1 151.4(7) . .
Ni5 Ni7 Ni1 60.13(10) . .
C2 Ni7 Ni1 44.3(4) 5_675 .
Ni6 Ni7 Ni1 116.09(13) 5_675 .
Ni4 Ni7 Ni1 80.42(11) 5_675 .
C11 Ni7 Ni10 129.1(7) . 5_675
C12 Ni7 Ni10 62.6(7) . 5_675
Ni5 Ni7 Ni10 118.51(14) . 5_675
C2 Ni7 Ni10 44.9(4) 5_675 5_675
Ni6 Ni7 Ni10 65.26(11) 5_675 5_675
Ni4 Ni7 Ni10 109.45(13) 5_675 5_675
Ni1 Ni7 Ni10 89.17(11) . 5_675
C11 Ni7 Ni3 164.4(7) . 5_675
C12 Ni7 Ni3 102.5(7) . 5_675
Ni5 Ni7 Ni3 116.02(12) . 5_675
C2 Ni7 Ni3 41.3(4) 5_675 5_675
Ni6 Ni7 Ni3 60.60(10) 5_675 5_675
Ni4 Ni7 Ni3 56.28(9) 5_675 5_675
Ni1 Ni7 Ni3 55.90(9) . 5_675
Ni10 Ni7 Ni3 60.60(10) 5_675 5_675
C11 Ni7 Ni2 79.3(7) . .
C12 Ni7 Ni2 145.9(7) . .
Ni5 Ni7 Ni2 60.34(10) . .
C2 Ni7 Ni2 101.7(4) 5_675 .
Ni6 Ni7 Ni2 113.52(13) 5_675 .
Ni4 Ni7 Ni2 55.07(10) 5_675 .
Ni1 Ni7 Ni2 58.90(9) . .
Ni10 Ni7 Ni2 144.91(13) 5_675 .
Ni3 Ni7 Ni2 87.54(10) 5_675 .
C11 Ni7 Ni9 92.7(8) . .
C12 Ni7 Ni9 100.1(7) . .
Ni5 Ni7 Ni9 64.74(11) . .
C2 Ni7 Ni9 43.5(4) 5_675 .
Ni6 Ni7 Ni9 118.88(13) 5_675 .
Ni4 Ni7 Ni9 137.62(13) 5_675 .
Ni1 Ni7 Ni9 62.56(10) . .
Ni10 Ni7 Ni9 53.78(10) 5_675 .
Ni3 Ni7 Ni9 84.78(11) 5_675 .
Ni2 Ni7 Ni9 113.30(12) . .
C14 Ni8 C8 100.2(12) . 5_675
C14 Ni8 C2 146.4(10) . 5_675
C8 Ni8 C2 103.7(10) 5_675 5_675
C14 Ni8 Ni11 148.8(8) . 5_675
C8 Ni8 Ni11 50.3(8) 5_675 5_675
C2 Ni8 Ni11 54.5(6) 5_675 5_675
C14 Ni8 Ni13 57.2(9) . .
C8 Ni8 Ni13 154.9(8) 5_675 .
C2 Ni8 Ni13 93.5(6) 5_675 .
Ni11 Ni8 Ni13 147.38(15) 5_675 .
C14 Ni8 Ni1 115.5(8) . .
C8 Ni8 Ni1 143.7(8) 5_675 .
C2 Ni8 Ni1 47.9(5) 5_675 .
Ni11 Ni8 Ni1 95.18(13) 5_675 .
Ni13 Ni8 Ni1 60.91(11) . .
C14 Ni8 Ni9 100.1(8) . .
C8 Ni8 Ni9 115.8(8) 5_675 .
C2 Ni8 Ni9 48.0(5) 5_675 .
Ni11 Ni8 Ni9 87.09(13) 5_675 .
Ni13 Ni8 Ni9 63.54(11) . .
Ni1 Ni8 Ni9 65.52(10) . .
C14 Ni8 Ni2 129.2(8) . 5_675
C8 Ni8 Ni2 88.9(8) 5_675 5_675
C2 Ni8 Ni2 74.8(5) 5_675 5_675
Ni11 Ni8 Ni2 68.10(11) 5_675 5_675
Ni13 Ni8 Ni2 113.52(13) . 5_675
Ni1 Ni8 Ni2 64.28(10) . 5_675
Ni9 Ni8 Ni2 120.55(13) . 5_675
C14 Ni8 Ni4 81.1(8) . .
C8 Ni8 Ni4 127.0(8) 5_675 .
C2 Ni8 Ni4 102.3(5) 5_675 .
Ni11 Ni8 Ni4 123.09(14) 5_675 .
Ni13 Ni8 Ni4 64.86(11) . .
Ni1 Ni8 Ni4 57.54(10) . .
Ni9 Ni8 Ni4 115.96(13) . .
Ni2 Ni8 Ni4 55.23(10) 5_675 .
C17 Ni9 C13 96.6(12) . .
C17 Ni9 C2 157.5(10) . 5_675
C13 Ni9 C2 103.8(10) . 5_675
C17 Ni9 Ni10 149.1(8) . 5_675
C13 Ni9 Ni10 52.6(8) . 5_675
C2 Ni9 Ni10 51.6(6) 5_675 5_675
C17 Ni9 Ni8 108.5(8) . .
C13 Ni9 Ni8 128.2(8) . .
C2 Ni9 Ni8 50.8(5) 5_675 .
Ni10 Ni9 Ni8 92.26(13) 5_675 .
C17 Ni9 Ni13 69.4(8) . .
C13 Ni9 Ni13 164.9(9) . .
C2 Ni9 Ni13 89.2(6) 5_675 .
Ni10 Ni9 Ni13 140.80(14) 5_675 .
Ni8 Ni9 Ni13 55.46(11) . .
C17 Ni9 Ni7 129.8(8) . .
C13 Ni9 Ni7 90.2(8) . .
C2 Ni9 Ni7 60.4(5) 5_675 .
Ni10 Ni9 Ni7 61.24(11) 5_675 .
Ni8 Ni9 Ni7 105.51(12) . .
Ni13 Ni9 Ni7 103.06(12) . .
C17 Ni9 Ni1 121.0(8) . .
C13 Ni9 Ni1 139.8(8) . .
C2 Ni9 Ni1 43.4(6) 5_675 .
Ni10 Ni9 Ni1 89.47(12) 5_675 .
Ni8 Ni9 Ni1 56.03(9) . .
Ni13 Ni9 Ni1 55.27(9) . .
Ni7 Ni9 Ni1 55.81(9) . .
C17 Ni9 Ni5 84.3(8) . .
C13 Ni9 Ni5 124.1(8) . .
C2 Ni9 Ni5 92.0(6) 5_675 .
Ni10 Ni9 Ni5 113.61(14) 5_675 .
Ni8 Ni9 Ni5 103.38(12) . .
Ni13 Ni9 Ni5 61.84(11) . .
Ni7 Ni9 Ni5 52.38(9) . .
Ni1 Ni9 Ni5 53.91(9) . .
C5 Ni10 C2 157.7(11) . .
C5 Ni10 C13 95.8(11) . 5_675
C2 Ni10 C13 97.2(9) . 5_675
C5 Ni10 C12 94.0(11) . 5_675
C2 Ni10 C12 104.5(7) . 5_675
C13 Ni10 C12 87.8(9) 5_675 5_675
C5 Ni10 Ni9 141.0(9) . 5_675
C2 Ni10 Ni9 51.1(6) . 5_675
C13 Ni10 Ni9 46.5(7) 5_675 5_675
C12 Ni10 Ni9 94.0(5) 5_675 5_675
C5 Ni10 Ni11 106.6(9) . .
C2 Ni10 Ni11 51.4(5) . .
C13 Ni10 Ni11 114.7(7) 5_675 .
C12 Ni10 Ni11 147.0(5) 5_675 .
Ni9 Ni10 Ni11 86.12(13) 5_675 .
C5 Ni10 Ni7 136.0(9) . 5_675
C2 Ni10 Ni7 62.2(5) . 5_675
C13 Ni10 Ni7 89.3(7) 5_675 5_675
C12 Ni10 Ni7 42.4(5) 5_675 5_675
Ni9 Ni10 Ni7 64.98(11) 5_675 5_675
Ni11 Ni10 Ni7 110.70(13) . 5_675
C5 Ni10 Cu1 74.1(9) . .
C2 Ni10 Cu1 89.6(6) . .
C13 Ni10 Cu1 166.0(7) 5_675 .
C12 Ni10 Cu1 102.4(5) 5_675 .
Ni9 Ni10 Cu1 140.25(14) 5_675 .
Ni11 Ni10 Cu1 60.71(11) . .
Ni7 Ni10 Cu1 104.77(13) 5_675 .
C5 Ni10 Ni3 127.4(9) . .
C2 Ni10 Ni3 42.8(6) . .
C13 Ni10 Ni3 136.8(7) 5_675 .
C12 Ni10 Ni3 88.5(5) 5_675 .
Ni9 Ni10 Ni3 90.91(12) 5_675 .
Ni11 Ni10 Ni3 58.48(10) . .
Ni7 Ni10 Ni3 60.59(10) 5_675 .
Cu1 Ni10 Ni3 54.19(10) . .
C5 Ni10 Ni6 91.5(9) . .
C2 Ni10 Ni6 93.8(6) . .
C13 Ni10 Ni6 130.3(7) 5_675 .
C12 Ni10 Ni6 42.6(5) 5_675 .
Ni9 Ni10 Ni6 119.26(14) 5_675 .
Ni11 Ni10 Ni6 109.85(13) . .
Ni7 Ni10 Ni6 54.44(10) 5_675 .
Cu1 Ni10 Ni6 60.95(11) . .
Ni3 Ni10 Ni6 57.23(10) . .
C6 Ni11 C8 96.7(12) . .
C6 Ni11 C2 153.3(11) . .
C8 Ni11 C2 103.0(10) . .
C6 Ni11 Ni8 146.9(10) . 5_675
C8 Ni11 Ni8 50.6(8) . 5_675
C2 Ni11 Ni8 53.5(5) . 5_675
C6 Ni11 Ni3 126.5(10) . .
C8 Ni11 Ni3 133.7(8) . .
C2 Ni11 Ni3 44.7(5) . .
Ni8 Ni11 Ni3 86.33(12) 5_675 .
C6 Ni11 Ni10 105.3(9) . .
C8 Ni11 Ni10 126.3(8) . .
C2 Ni11 Ni10 48.2(5) . .
Ni8 Ni11 Ni10 93.15(13) 5_675 .
Ni3 Ni11 Ni10 62.85(10) . .
C6 Ni11 Cu1 72.9(9) . .
C8 Ni11 Cu1 169.2(8) . .
C2 Ni11 Cu1 87.7(6) . .
Ni8 Ni11 Cu1 140.00(14) 5_675 .
Ni3 Ni11 Cu1 55.50(10) . .
Ni10 Ni11 Cu1 60.85(11) . .
C6 Ni11 Ni2 130.8(9) . .
C8 Ni11 Ni2 83.4(8) . .
C2 Ni11 Ni2 70.1(5) . .
Ni8 Ni11 Ni2 59.72(10) 5_675 .
Ni3 Ni11 Ni2 56.99(9) . .
Ni10 Ni11 Ni2 113.95(12) . .
Cu1 Ni11 Ni2 101.27(12) . .
C6 Ni11 Ni15 88.7(9) . .
C8 Ni11 Ni15 120.4(8) . .
C2 Ni11 Ni15 96.5(5) . .
Ni8 Ni11 Ni15 111.44(13) 5_675 .
Ni3 Ni11 Ni15 54.06(9) . .
Ni10 Ni11 Ni15 108.65(13) . .
Cu1 Ni11 Ni15 58.01(11) . .
Ni2 Ni11 Ni15 51.90(9) . .
C3 Ni12 C1 147.8(11) . .
C3 Ni12 C15 92.8(11) . .
C1 Ni12 C15 115.3(8) . .
C3 Ni12 Ni3 147.3(9) . .
C1 Ni12 Ni3 51.1(6) . .
C15 Ni12 Ni3 94.0(6) . .
C3 Ni12 Ni14 91.9(9) . .
C1 Ni12 Ni14 56.6(6) . .
C15 Ni12 Ni14 140.0(6) . .
Ni3 Ni12 Ni14 103.11(14) . .
C3 Ni12 Ni4 137.2(9) . .
C1 Ni12 Ni4 71.5(6) . .
C15 Ni12 Ni4 44.6(6) . .
Ni3 Ni12 Ni4 59.24(10) . .
Ni14 Ni12 Ni4 117.30(15) . .
C3 Ni12 Ni13 119.3(9) . .
C1 Ni12 Ni13 52.0(6) . .
C15 Ni12 Ni13 86.3(6) . .
Ni3 Ni12 Ni13 93.07(13) . .
Ni14 Ni12 Ni13 57.29(12) . .
Ni4 Ni12 Ni13 63.95(11) . .
C3 Ni12 Ni6 101.3(9) . .
C1 Ni12 Ni6 109.2(6) . .
C15 Ni12 Ni6 47.9(6) . .
Ni3 Ni12 Ni6 61.63(11) . .
Ni14 Ni12 Ni6 164.74(16) . .
Ni4 Ni12 Ni6 56.75(10) . .
Ni13 Ni12 Ni6 120.48(15) . .
C3 Ni12 Cu1 91.6(9) . .
C1 Ni12 Cu1 93.6(6) . .
C15 Ni12 Cu1 109.0(6) . .
Ni3 Ni12 Cu1 55.96(11) . .
Ni14 Ni12 Cu1 110.55(16) . .
Ni4 Ni12 Cu1 104.89(13) . .
Ni13 Ni12 Cu1 145.31(15) . .
Ni6 Ni12 Cu1 61.78(11) . .
C3 Ni12 Ni15 113.3(9) . .
C1 Ni12 Ni15 46.3(6) . .
C15 Ni12 Ni15 150.2(6) . .
Ni3 Ni12 Ni15 56.28(10) . .
Ni14 Ni12 Ni15 57.03(12) . .
Ni4 Ni12 Ni15 108.94(13) . .
Ni13 Ni12 Ni15 92.77(12) . .
Ni6 Ni12 Ni15 109.82(13) . .
Cu1 Ni12 Ni15 58.37(11) . .
C19 Ni13 C1 111.4(11) . .
C19 Ni13 C14 92.6(12) . .
C1 Ni13 C14 140.2(9) . .
C19 Ni13 Ni8 138.4(10) . .
C1 Ni13 Ni8 106.0(6) . .
C14 Ni13 Ni8 46.1(7) . .
C19 Ni13 Ni14 61.5(10) . .
C1 Ni13 Ni14 56.6(5) . .
C14 Ni13 Ni14 153.6(7) . .
Ni8 Ni13 Ni14 160.09(17) . .
C19 Ni13 Ni1 158.4(10) . .
C1 Ni13 Ni1 47.1(6) . .
C14 Ni13 Ni1 105.2(7) . .
Ni8 Ni13 Ni1 61.14(11) . .
Ni14 Ni13 Ni1 99.39(14) . .
C19 Ni13 Ni12 76.7(10) . .
C1 Ni13 Ni12 48.3(5) . .
C14 Ni13 Ni12 113.2(7) . .
Ni8 Ni13 Ni12 118.61(14) . .
Ni14 Ni13 Ni12 59.30(12) . .
Ni1 Ni13 Ni12 84.95(12) . .
C19 Ni13 Ni9 128.4(10) . .
C1 Ni13 Ni9 97.7(6) . .
C14 Ni13 Ni9 90.7(7) . .
Ni8 Ni13 Ni9 61.00(11) . .
Ni14 Ni13 Ni9 108.56(15) . .
Ni1 Ni13 Ni9 64.68(10) . .
Ni12 Ni13 Ni9 145.84(15) . .
C19 Ni13 Ni4 119.0(10) . .
C1 Ni13 Ni4 66.1(5) . .
C14 Ni13 Ni4 74.6(7) . .
Ni8 Ni13 Ni4 61.70(11) . .
Ni14 Ni13 Ni4 112.61(14) . .
Ni1 Ni13 Ni4 56.58(9) . .
Ni12 Ni13 Ni4 56.91(10) . .
Ni9 Ni13 Ni4 111.46(13) . .
C19 Ni13 Ni5 111.6(10) . .
C1 Ni13 Ni5 46.0(5) . .
C14 Ni13 Ni5 150.6(7) . .
Ni8 Ni13 Ni5 107.22(13) . .
Ni14 Ni13 Ni5 54.35(12) . .
Ni1 Ni13 Ni5 56.27(9) . .
Ni12 Ni13 Ni5 89.32(13) . .
Ni9 Ni13 Ni5 61.45(10) . .
Ni4 Ni13 Ni5 105.57(12) . .
C18 Ni14 C16 100.6(12) . .
C18 Ni14 C1 155.4(11) . .
C16 Ni14 C1 97.2(9) . .
C18 Ni14 C19 95.7(12) . .
C16 Ni14 C19 118.1(11) . .
C1 Ni14 C19 90.6(9) . .
C18 Ni14 Ni5 145.3(10) . .
C16 Ni14 Ni5 46.0(7) . .
C1 Ni14 Ni5 51.5(5) . .
C19 Ni14 Ni5 108.0(7) . .
C18 Ni14 Ni13 137.7(10) . .
C16 Ni14 Ni13 100.8(7) . .
C1 Ni14 Ni13 53.2(5) . .
C19 Ni14 Ni13 41.9(7) . .
Ni5 Ni14 Ni13 69.68(13) . .
C18 Ni14 Ni12 110.8(10) . .
C16 Ni14 Ni12 146.5(7) . .
C1 Ni14 Ni12 49.3(5) . .
C19 Ni14 Ni12 71.2(7) . .
Ni5 Ni14 Ni12 100.80(14) . .
Ni13 Ni14 Ni12 63.41(13) . .
C18 Ni14 Ni15 113.0(10) . .
C16 Ni14 Ni15 90.4(8) . .
C1 Ni14 Ni15 49.8(5) . .
C19 Ni14 Ni15 135.3(7) . .
Ni5 Ni14 Ni15 66.41(12) . .
Ni13 Ni14 Ni15 102.95(14) . .
Ni12 Ni14 Ni15 66.97(12) . .
C7 Ni15 C9 100.1(12) . .
C7 Ni15 C1 139.1(12) . .
C9 Ni15 C1 113.6(9) . .
C7 Ni15 Ni2 149.6(10) . .
C9 Ni15 Ni2 49.7(7) . .
C1 Ni15 Ni2 69.2(6) . .
C7 Ni15 Ni3 139.6(9) . .
C9 Ni15 Ni3 107.6(7) . .
C1 Ni15 Ni3 50.1(5) . .
Ni2 Ni15 Ni3 62.33(10) . .
C7 Ni15 Ni14 86.8(10) . .
C9 Ni15 Ni14 123.4(7) . .
C1 Ni15 Ni14 55.8(6) . .
Ni2 Ni15 Ni14 112.22(14) . .
Ni3 Ni15 Ni14 101.14(14) . .
C7 Ni15 Cu1 84.0(9) . .
C9 Ni15 Cu1 126.1(7) . .
C1 Ni15 Cu1 93.6(6) . .
Ni2 Ni15 Cu1 109.17(13) . .
Ni3 Ni15 Cu1 55.91(10) . .
Ni14 Ni15 Cu1 110.43(15) . .
C7 Ni15 Ni5 125.5(9) . .
C9 Ni15 Ni5 77.9(7) . .
C1 Ni15 Ni5 47.4(6) . .
Ni2 Ni15 Ni5 59.86(10) . .
Ni3 Ni15 Ni5 89.36(12) . .
Ni14 Ni15 Ni5 54.46(11) . .
Cu1 Ni15 Ni5 140.85(14) . .
C7 Ni15 Ni12 102.2(10) . .
C9 Ni15 Ni12 157.5(7) . .
C1 Ni15 Ni12 45.3(6) . .
Ni2 Ni15 Ni12 108.12(13) . .
Ni3 Ni15 Ni12 54.95(10) . .
Ni14 Ni15 Ni12 56.00(12) . .
Cu1 Ni15 Ni12 59.26(11) . .
Ni5 Ni15 Ni12 87.14(12) . .
C7 Ni15 Ni11 107.9(10) . .
C9 Ni15 Ni11 71.4(7) . .
C1 Ni15 Ni11 104.5(6) . .
Ni2 Ni15 Ni11 62.64(11) . .
Ni3 Ni15 Ni11 56.88(10) . .
Ni14 Ni15 Ni11 157.82(15) . .
Cu1 Ni15 Ni11 56.69(11) . .
Ni5 Ni15 Ni11 121.97(13) . .
Ni12 Ni15 Ni11 103.64(12) . .
Ni1 C1 Ni3 82.5(8) . .
Ni1 C1 Ni12 127.3(10) . .
Ni3 C1 Ni12 76.9(7) . .
Ni1 C1 Ni5 80.3(8) . .
Ni3 C1 Ni5 135.1(11) . .
Ni12 C1 Ni5 144.0(11) . .
Ni1 C1 Ni15 133.3(11) . .
Ni3 C1 Ni15 77.6(7) . .
Ni12 C1 Ni15 88.4(8) . .
Ni5 C1 Ni15 84.9(8) . .
Ni1 C1 Ni13 78.0(8) . .
Ni3 C1 Ni13 130.5(10) . .
Ni12 C1 Ni13 79.7(7) . .
Ni5 C1 Ni13 85.5(8) . .
Ni15 C1 Ni13 144.5(11) . .
Ni1 C1 Ni14 137.7(11) . .
Ni3 C1 Ni14 139.7(11) . .
Ni12 C1 Ni14 74.0(7) . .
Ni5 C1 Ni14 70.1(6) . .
Ni15 C1 Ni14 74.4(7) . .
Ni13 C1 Ni14 70.2(6) . .
Ni3 C2 Ni1 83.1(7) . 5_675
Ni3 C2 Ni9 152.2(11) . 5_675
Ni1 C2 Ni9 92.0(9) 5_675 5_675
Ni3 C2 Ni10 90.7(9) . .
Ni1 C2 Ni10 144.0(10) 5_675 .
Ni9 C2 Ni10 77.3(7) 5_675 .
Ni3 C2 Ni8 124.1(9) . 5_675
Ni1 C2 Ni8 79.7(7) 5_675 5_675
Ni9 C2 Ni8 81.3(7) 5_675 5_675
Ni10 C2 Ni8 130.8(10) . 5_675
Ni3 C2 Ni11 83.2(8) . .
Ni1 C2 Ni11 133.4(10) 5_675 .
Ni9 C2 Ni11 118.5(9) 5_675 .
Ni10 C2 Ni11 80.4(7) . .
Ni8 C2 Ni11 71.9(6) 5_675 .
Ni3 C2 Ni7 76.5(6) . 5_675
Ni1 C2 Ni7 71.2(6) 5_675 5_675
Ni9 C2 Ni7 76.0(6) 5_675 5_675
Ni10 C2 Ni7 72.8(6) . 5_675
Ni8 C2 Ni7 142.1(10) 5_675 5_675
Ni11 C2 Ni7 145.9(10) . 5_675
O3 C3 Ni12 161(3) . .
O4 C4 Ni6 177(3) . .
O5 C5 Ni10 175(3) . .
O6 C6 Ni11 178(3) . .
O7 C7 Ni15 171(3) . .
O8 C8 Ni11 141(2) . .
O8 C8 Ni8 140(2) . 5_675
Ni11 C8 Ni8 79.0(9) . 5_675
O9 C9 Ni15 143(2) . .
O9 C9 Ni2 135(2) . .
Ni15 C9 Ni2 81.9(9) . .
O10 C10 Ni4 136.6(19) . 5_675
O10 C10 Ni2 141(2) . .
Ni4 C10 Ni2 82.5(9) 5_675 .
O11 C11 Ni7 140(2) . .
O11 C11 Ni5 137.9(19) . .
Ni7 C11 Ni5 81.9(9) . .
O12 C12 Ni7 139.5(18) . .
O12 C12 Ni6 134.5(18) . 5_675
Ni7 C12 Ni6 82.3(8) . 5_675
O12 C12 Ni10 121.6(17) . 5_675
Ni7 C12 Ni10 75.0(7) . 5_675
Ni6 C12 Ni10 78.1(7) 5_675 5_675
O13 C13 Ni9 149(2) . .
O13 C13 Ni10 130(2) . 5_675
Ni9 C13 Ni10 80.9(10) . 5_675
O14 C14 Ni8 147(2) . .
O14 C14 Ni13 136(2) . .
Ni8 C14 Ni13 76.7(9) . .
O15 C15 Ni4 141(2) . .
O15 C15 Ni6 130.6(17) . .
Ni4 C15 Ni6 79.9(9) . .
O15 C15 Ni12 126.8(18) . .
Ni4 C15 Ni12 77.9(8) . .
Ni6 C15 Ni12 77.5(8) . .
O16 C16 Ni5 151(2) . .
O16 C16 Ni14 128.1(19) . .
Ni5 C16 Ni14 80.9(9) . .
O17 C17 Ni9 168(2) . .
O18 C18 Ni14 176(3) . .
O19 C19 Ni13 161(3) . .
O19 C19 Ni14 123(2) . .
Ni13 C19 Ni14 76.6(10) . .
C101 N1 Cu1 170(2) . .
N1 C101 C102 177(3) . .
C101 C102 H10A 109.5 . .
C101 C102 H10B 109.5 . .
H10A C102 H10B 109.5 . .
C101 C102 H10C 109.5 . .
H10A C102 H10C 109.5 . .
H10B C102 H10C 109.5 . .
C201 N2 C202 108.1(16) . .
C201 N2 C204 108.1(16) . .
C202 N2 C204 114.0(18) . .
C201 N2 C203 113.0(18) . .
C202 N2 C203 107.1(15) . .
C204 N2 C203 106.7(16) . .
N2 C201 H20A 109.5 . .
N2 C201 H20B 109.5 . .
H20A C201 H20B 109.5 . .
N2 C201 H20C 109.5 . .
H20A C201 H20C 109.5 . .
H20B C201 H20C 109.5 . .
N2 C202 H20D 109.5 . .
N2 C202 H20E 109.5 . .
H20D C202 H20E 109.5 . .
N2 C202 H20F 109.5 . .
H20D C202 H20F 109.5 . .
H20E C202 H20F 109.5 . .
N2 C203 H20G 109.5 . .
N2 C203 H20H 109.5 . .
H20G C203 H20H 109.5 . .
N2 C203 H20I 109.5 . .
H20G C203 H20I 109.5 . .
H20H C203 H20I 109.5 . .
N2 C204 H20J 109.5 . .
N2 C204 H20K 109.5 . .
H20J C204 H20K 109.5 . .
N2 C204 H20L 109.5 . .
H20J C204 H20L 109.5 . .
H20K C204 H20L 109.5 . .
C302 N3 C302 86(4) 2_665 .
C302 N3 C304 146(3) 2_665 .
C302 N3 C304 116(2) . .
C302 N3 C304 116(2) 2_665 2_665
C302 N3 C304 146(3) . 2_665
C304 N3 C304 61(4) . 2_665
C302 N3 C301 106.9(18) 2_665 2_665
C302 N3 C301 90(3) . 2_665
C304 N3 C301 51(3) . 2_665
C304 N3 C301 107.0(18) 2_665 2_665
C302 N3 C301 90(3) 2_665 .
C302 N3 C301 106.9(18) . .
C304 N3 C301 107.0(18) . .
C304 N3 C301 51(3) 2_665 .
C301 N3 C301 157(4) 2_665 .
C302 N3 C303 39(3) 2_665 .
C302 N3 C303 108.0(18) . .
C304 N3 C303 106.4(18) . .
C304 N3 C303 105(4) 2_665 .
C301 N3 C303 75(2) 2_665 .
C301 N3 C303 112(2) . .
C302 N3 C303 108.0(18) 2_665 2_665
C302 N3 C303 39(3) . 2_665
C304 N3 C303 105(4) . 2_665
C304 N3 C303 106.4(18) 2_665 2_665
C301 N3 C303 112(2) 2_665 2_665
C301 N3 C303 75(2) . 2_665
C303 N3 C303 143(4) . 2_665
N3 C301 H30A 109.5 . .
N3 C301 H30B 109.5 . .
H30A C301 H30B 109.5 . .
N3 C301 H30C 109.5 . .
H30A C301 H30C 109.5 . .
H30B C301 H30C 109.5 . .
N3 C302 H30D 109.5 . .
N3 C302 H30E 109.5 . .
H30D C302 H30E 109.5 . .
N3 C302 H30F 109.5 . .
H30D C302 H30F 109.5 . .
H30E C302 H30F 109.5 . .
N3 C303 H30G 109.5 . .
N3 C303 H30H 109.5 . .
H30G C303 H30H 109.5 . .
N3 C303 H30I 109.5 . .
H30G C303 H30I 109.5 . .
H30H C303 H30I 109.5 . .
N3 C304 H30J 109.5 . .
N3 C304 H30K 109.5 . .
H30J C304 H30K 109.5 . .
N3 C304 H30L 109.5 . .
H30J C304 H30L 109.5 . .
H30K C304 H30L 109.5 . .
C411 N4 C411 32(5) 2_655 .
C411 N4 C412 126(5) 2_655 .
C411 N4 C412 108.1(18) . .
C411 N4 C412 108.1(18) 2_655 2_655
C411 N4 C412 126(5) . 2_655
C412 N4 C412 124(5) . 2_655
C411 N4 C402 153(5) 2_655 2_655
C411 N4 C402 133(5) . 2_655
C412 N4 C402 28(4) . 2_655
C412 N4 C402 97(5) 2_655 2_655
C411 N4 C402 133(5) 2_655 .
C411 N4 C402 153(5) . .
C412 N4 C402 97(5) . .
C412 N4 C402 28(4) 2_655 .
C402 N4 C402 70(8) 2_655 .
C411 N4 C414 107.2(18) 2_655 2_655
C411 N4 C414 76(5) . 2_655
C412 N4 C414 64(3) . 2_655
C412 N4 C414 115(2) 2_655 2_655
C402 N4 C414 69(5) 2_655 2_655
C402 N4 C414 108(7) . 2_655
C411 N4 C414 76(5) 2_655 .
C411 N4 C414 107.2(18) . .
C412 N4 C414 115(2) . .
C412 N4 C414 64(3) 2_655 .
C402 N4 C414 108(7) 2_655 .
C402 N4 C414 69(5) . .
C414 N4 C414 177(5) 2_655 .
C411 N4 C403 70(6) 2_655 2_655
C411 N4 C403 40(6) . 2_655
C412 N4 C403 95(6) . 2_655
C412 N4 C403 117(6) 2_655 2_655
C402 N4 C403 107.4(19) 2_655 2_655
C402 N4 C403 130(9) . 2_655
C414 N4 C403 39(5) 2_655 2_655
C414 N4 C403 144(6) . 2_655
C411 N4 C403 40(6) 2_655 .
C411 N4 C403 70(6) . .
C412 N4 C403 117(6) . .
C412 N4 C403 95(6) 2_655 .
C402 N4 C403 130(9) 2_655 .
C402 N4 C403 107.4(19) . .
C414 N4 C403 144(6) 2_655 .
C414 N4 C403 39(5) . .
C403 N4 C403 110(10) 2_655 .
C411 N4 C401 54(5) 2_655 2_655
C411 N4 C401 75(6) . 2_655
C412 N4 C401 92(6) . 2_655
C412 N4 C401 112(6) 2_655 2_655
C402 N4 C401 107.7(19) 2_655 2_655
C402 N4 C401 114(9) . 2_655
C414 N4 C401 133(6) 2_655 2_655
C414 N4 C401 49(5) . 2_655
C403 N4 C401 114(2) 2_655 2_655
C403 N4 C401 25(5) . 2_655
C411 N4 C401 75(6) 2_655 .
C411 N4 C401 54(5) . .
C412 N4 C401 112(6) . .
C412 N4 C401 92(6) 2_655 .
C402 N4 C401 114(9) 2_655 .
C402 N4 C401 107.7(19) . .
C414 N4 C401 49(5) 2_655 .
C414 N4 C401 133(6) . .
C403 N4 C401 25(5) 2_655 .
C403 N4 C401 114(2) . .
C401 N4 C401 128(10) 2_655 .
N4 C401 H40A 109.5 . .
N4 C401 H40B 109.5 . .
H40A C401 H40B 109.5 . .
N4 C401 H40C 109.5 . .
H40A C401 H40C 109.5 . .
H40B C401 H40C 109.5 . .
N4 C402 H40D 109.5 . .
N4 C402 H40E 109.5 . .
H40D C402 H40E 109.5 . .
N4 C402 H40F 109.5 . .
H40D C402 H40F 109.5 . .
H40E C402 H40F 109.5 . .
N4 C403 H40G 109.5 . .
N4 C403 H40H 109.5 . .
H40G C403 H40H 109.5 . .
N4 C403 H40I 109.5 . .
H40G C403 H40I 109.5 . .
H40H C403 H40I 109.5 . .
N4 C404 H40J 109.5 . .
N4 C404 H40K 109.5 . .
H40J C404 H40K 109.5 . .
N4 C404 H40L 109.5 . .
H40J C404 H40L 109.5 . .
H40K C404 H40L 109.5 . .
N4 C411 H41A 109.5 . .
N4 C411 H41B 109.5 . .
H41A C411 H41B 109.5 . .
N4 C411 H41C 109.5 . .
H41A C411 H41C 109.5 . .
H41B C411 H41C 109.5 . .
N4 C412 H41D 109.5 . .
N4 C412 H41E 109.5 . .
H41D C412 H41E 109.5 . .
N4 C412 H41F 109.5 . .
H41D C412 H41F 109.5 . .
H41E C412 H41F 109.5 . .
N4 C413 H41G 109.5 . .
N4 C413 H41H 109.5 . .
H41G C413 H41H 109.5 . .
N4 C413 H41I 109.5 . .
H41G C413 H41I 109.5 . .
H41H C413 H41I 109.5 . .
N4 C414 H41J 109.5 . .
N4 C414 H41K 109.5 . .
H41J C414 H41K 109.5 . .
N4 C414 H41L 109.5 . .
H41J C414 H41L 109.5 . .
H41K C414 H41L 109.5 . .
N5 C501 C502 174(4) . .
C501 C502 H50A 109.5 . .
C501 C502 H50B 109.5 . .
H50A C502 H50B 109.5 . .
C501 C502 H50C 109.5 . .
H50A C502 H50C 109.5 . .
H50B C502 H50C 109.5 . .

loop_
_geom_bond_atom_site_label_1
_geom_bond_atom_site_label_2
_geom_bond_distance
_geom_bond_site_symmetry_2
Cu1 N1 1.914(16) .
Cu1 Ni3 2.424(4) .
Cu1 Ni11 2.636(4) .
Cu1 Ni10 2.639(4) .
Cu1 Ni15 2.675(4) .
Cu1 Ni12 2.700(4) .
Cu1 Ni6 2.737(4) .
Ni1 C1 1.87(2) .
Ni1 C2 1.887(19) 5_675
Ni1 Ni1 2.445(5) 5_675
Ni1 Ni3 2.459(3) 5_675
Ni1 Ni4 2.485(3) .
Ni1 Ni13 2.497(4) .
Ni1 Ni5 2.499(3) .
Ni1 Ni8 2.502(4) .
Ni1 Ni3 2.519(3) .
Ni1 Ni7 2.559(3) .
Ni1 Ni2 2.599(3) .
Ni1 Ni2 2.718(3) 5_675
Ni2 C10 1.85(2) .
Ni2 C9 1.91(2) .
Ni2 Ni4 2.438(4) 5_675
Ni2 Ni15 2.479(4) .
Ni2 Ni3 2.568(3) .
Ni2 Ni5 2.596(4) .
Ni2 Ni8 2.604(4) 5_675
Ni2 Ni1 2.718(3) 5_675
Ni2 Ni7 2.719(4) .
Ni2 Ni11 2.798(4) .
Ni3 C2 1.821(19) .
Ni3 C1 1.952(19) .
Ni3 Ni12 2.445(4) .
Ni3 Ni1 2.459(3) 5_675
Ni3 Ni4 2.468(4) .
Ni3 Ni15 2.484(4) .
Ni3 Ni11 2.570(4) .
Ni3 Ni6 2.604(4) .
Ni3 Ni7 2.682(3) 5_675
Ni4 C15 1.83(2) .
Ni4 C10 1.85(2) 5_675
Ni4 Ni2 2.438(4) 5_675
Ni4 Ni6 2.461(4) .
Ni4 Ni7 2.544(4) 5_675
Ni4 Ni12 2.545(4) .
Ni4 Ni8 2.654(4) .
Ni4 Ni13 2.729(4) .
Ni5 C16 1.75(2) .
Ni5 C11 1.87(2) .
Ni5 C1 2.002(19) .
Ni5 Ni14 2.406(4) .
Ni5 Ni7 2.422(4) .
Ni5 Ni15 2.709(4) .
Ni5 Ni9 2.766(4) .
Ni5 Ni13 2.776(4) .
Ni6 C4 1.72(2) .
Ni6 C12 1.91(2) 5_675
Ni6 C15 2.00(2) .
Ni6 Ni7 2.467(4) 5_675
Ni6 Ni12 2.630(4) .
Ni6 Ni10 2.754(4) .
Ni7 C11 1.83(2) .
Ni7 C12 1.84(2) .
Ni7 C2 2.440(18) 5_675
Ni7 Ni6 2.467(4) 5_675
Ni7 Ni4 2.544(4) 5_675
Ni7 Ni10 2.634(4) 5_675
Ni7 Ni3 2.682(3) 5_675
Ni7 Ni9 2.722(4) .
Ni8 C14 1.79(3) .
Ni8 C8 1.88(2) 5_675
Ni8 C2 2.015(19) 5_675
Ni8 Ni11 2.382(4) 5_675
Ni8 Ni13 2.422(4) .
Ni8 Ni9 2.571(4) .
Ni8 Ni2 2.604(4) 5_675
Ni9 C17 1.74(3) .
Ni9 C13 1.78(2) .
Ni9 C2 1.932(19) 5_675
Ni9 Ni10 2.424(4) 5_675
Ni9 Ni13 2.632(4) .
Ni10 C5 1.69(3) .
Ni10 C2 1.947(19) .
Ni10 C13 1.95(3) 5_675
Ni10 C12 2.42(2) 5_675
Ni10 Ni9 2.424(4) 5_675
Ni10 Ni11 2.575(4) .
Ni10 Ni7 2.634(4) 5_675
Ni11 C6 1.72(3) .
Ni11 C8 1.87(3) .
Ni11 C2 2.041(19) .
Ni11 Ni8 2.382(4) 5_675
Ni11 Ni15 2.865(4) .
Ni12 C3 1.70(3) .
Ni12 C1 1.98(2) .
Ni12 C15 2.19(2) .
Ni12 Ni14 2.507(4) .
Ni12 Ni13 2.608(4) .
Ni12 Ni15 2.784(4) .
Ni13 C19 1.69(3) .
Ni13 C1 2.09(2) .
Ni13 C14 2.09(3) .
Ni13 Ni14 2.454(5) .
Ni14 C18 1.69(3) .
Ni14 C16 1.95(2) .
Ni14 C1 2.18(2) .
Ni14 C19 2.22(3) .
Ni14 Ni15 2.538(5) .
Ni15 C7 1.73(2) .
Ni15 C9 1.87(2) .
Ni15 C1 2.01(2) .
C2 Ni1 1.887(19) 5_675
C2 Ni9 1.932(19) 5_675
C2 Ni8 2.015(19) 5_675
C2 Ni7 2.440(18) 5_675
C3 O3 1.13(3) .
C4 O4 1.18(3) .
C5 O5 1.19(3) .
C6 O6 1.15(3) .
C7 O7 1.14(3) .
C8 O8 1.12(2) .
C8 Ni8 1.88(2) 5_675
C9 O9 1.19(2) .
C10 O10 1.21(2) .
C10 Ni4 1.85(2) 5_675
C11 O11 1.17(2) .
C12 O12 1.21(2) .
C12 Ni6 1.91(2) 5_675
C12 Ni10 2.42(2) 5_675
C13 O13 1.23(3) .
C13 Ni10 1.95(3) 5_675
C14 O14 1.17(2) .
C15 O15 1.20(2) .
C16 O16 1.22(2) .
C17 O17 1.16(3) .
C18 O18 1.20(3) .
C19 O19 1.17(3) .
N1 C101 1.135(9) .
C101 C102 1.462(10) .
C102 H10A 0.9600 .
C102 H10B 0.9600 .
C102 H10C 0.9600 .
N2 C201 1.459(11) .
N2 C202 1.463(11) .
N2 C204 1.467(11) .
N2 C203 1.471(11) .
C201 H20A 0.9600 .
C201 H20B 0.9600 .
C201 H20C 0.9600 .
C202 H20D 0.9600 .
C202 H20E 0.9600 .
C202 H20F 0.9600 .
C203 H20G 0.9600 .
C203 H20H 0.9600 .
C203 H20I 0.9600 .
C204 H20J 0.9600 .
C204 H20K 0.9600 .
C204 H20L 0.9600 .
N3 C302 1.459(12) 2_665
N3 C302 1.459(12) .
N3 C304 1.466(12) .
N3 C304 1.466(12) 2_665
N3 C301 1.468(12) 2_665
N3 C301 1.468(12) .
N3 C303 1.472(12) .
N3 C303 1.472(12) 2_665
C301 H30A 0.9600 .
C301 H30B 0.9600 .
C301 H30C 0.9600 .
C302 H30D 0.9600 .
C302 H30E 0.9600 .
C302 H30F 0.9600 .
C303 H30G 0.9600 .
C303 H30H 0.9600 .
C303 H30I 0.9600 .
C304 H30J 0.9600 .
C304 H30K 0.9600 .
C304 H30L 0.9600 .
N4 C411 1.463(12) 2_655
N4 C411 1.463(12) .
N4 C412 1.464(12) .
N4 C412 1.464(12) 2_655
N4 C402 1.465(12) 2_655
N4 C402 1.465(12) .
N4 C414 1.467(12) 2_655
N4 C414 1.467(12) .
N4 C403 1.467(12) 2_655
N4 C403 1.467(12) .
N4 C401 1.467(12) 2_655
N4 C401 1.467(12) .
C401 H40A 0.9600 .
C401 H40B 0.9600 .
C401 H40C 0.9600 .
C402 H40D 0.9600 .
C402 H40E 0.9600 .
C402 H40F 0.9600 .
C403 H40G 0.9600 .
C403 H40H 0.9600 .
C403 H40I 0.9600 .
C404 H40J 0.9600 .
C404 H40K 0.9600 .
C404 H40L 0.9600 .
C411 H41A 0.9600 .
C411 H41B 0.9600 .
C411 H41C 0.9600 .
C412 H41D 0.9600 .
C412 H41E 0.9600 .
C412 H41F 0.9600 .
C413 H41G 0.9600 .
C413 H41H 0.9600 .
C413 H41I 0.9600 .
C414 H41J 0.9600 .
C414 H41K 0.9600 .
C414 H41L 0.9600 .
N5 C501 1.138(10) .
C501 C502 1.461(10) .
C502 H50A 0.9600 .
C502 H50B 0.9600 .
C502 H50C 0.9600 .

loop_
_geom_torsion_atom_site_label_1
_geom_torsion_atom_site_label_2
_geom_torsion_atom_site_label_3
_geom_torsion_atom_site_label_4
_geom_torsion
_geom_torsion_site_symmetry_1
_geom_torsion_site_symmetry_4
C1 Ni1 Ni2 C10 157.1(11) . .
C2 Ni1 Ni2 C10 15.2(12) 5_675 .
Ni1 Ni1 Ni2 C10 -79.8(9) 5_675 .
Ni3 Ni1 Ni2 C10 -24.2(9) 5_675 .
Ni4 Ni1 Ni2 C10 -146.5(9) . .
Ni13 Ni1 Ni2 C10 135.7(9) . .
Ni5 Ni1 Ni2 C10 99.4(9) . .
Ni8 Ni1 Ni2 C10 81.0(18) . .
Ni3 Ni1 Ni2 C10 -147.4(9) . .
Ni7 Ni1 Ni2 C10 34.0(9) . .
Ni2 Ni1 Ni2 C10 -79.8(9) 5_675 .
C1 Ni1 Ni2 C9 23.7(11) . .
C2 Ni1 Ni2 C9 -118.1(12) 5_675 .
Ni1 Ni1 Ni2 C9 146.8(9) 5_675 .
Ni3 Ni1 Ni2 C9 -157.6(9) 5_675 .
Ni4 Ni1 Ni2 C9 80.1(9) . .
Ni13 Ni1 Ni2 C9 2.4(10) . .
Ni5 Ni1 Ni2 C9 -34.0(9) . .
Ni8 Ni1 Ni2 C9 -52.3(19) . .
Ni3 Ni1 Ni2 C9 79.3(9) . .
Ni7 Ni1 Ni2 C9 -99.3(9) . .
Ni2 Ni1 Ni2 C9 146.8(9) 5_675 .
C1 Ni1 Ni2 Ni4 -178.7(6) . 5_675
C2 Ni1 Ni2 Ni4 39.4(7) 5_675 5_675
Ni1 Ni1 Ni2 Ni4 -55.64(12) 5_675 5_675
Ni3 Ni1 Ni2 Ni4 -0.03(11) 5_675 5_675
Ni4 Ni1 Ni2 Ni4 -122.34(12) . 5_675
Ni13 Ni1 Ni2 Ni4 159.91(14) . 5_675
Ni5 Ni1 Ni2 Ni4 123.56(12) . 5_675
Ni8 Ni1 Ni2 Ni4 105.2(15) . 5_675
Ni3 Ni1 Ni2 Ni4 -123.19(12) . 5_675
Ni7 Ni1 Ni2 Ni4 58.21(10) . 5_675
Ni2 Ni1 Ni2 Ni4 -55.64(12) 5_675 5_675
C1 Ni1 Ni2 Ni15 -2.2(6) . .
C2 Ni1 Ni2 Ni15 -144.0(7) 5_675 .
Ni1 Ni1 Ni2 Ni15 120.90(14) 5_675 .
Ni3 Ni1 Ni2 Ni15 176.50(12) 5_675 .
Ni4 Ni1 Ni2 Ni15 54.19(16) . .
Ni13 Ni1 Ni2 Ni15 -23.55(16) . .
Ni5 Ni1 Ni2 Ni15 -59.91(11) . .
Ni8 Ni1 Ni2 Ni15 -78.3(15) . .
Ni3 Ni1 Ni2 Ni15 53.34(11) . .
Ni7 Ni1 Ni2 Ni15 -125.26(12) . .
Ni2 Ni1 Ni2 Ni15 120.90(14) 5_675 .
C1 Ni1 Ni2 Ni3 -55.5(6) . .
C2 Ni1 Ni2 Ni3 162.6(7) 5_675 .
Ni1 Ni1 Ni2 Ni3 67.55(11) 5_675 .
Ni3 Ni1 Ni2 Ni3 123.16(11) 5_675 .
Ni4 Ni1 Ni2 Ni3 0.85(13) . .
Ni13 Ni1 Ni2 Ni3 -76.89(14) . .
Ni5 Ni1 Ni2 Ni3 -113.25(13) . .
Ni8 Ni1 Ni2 Ni3 -131.6(16) . .
Ni7 Ni1 Ni2 Ni3 -178.60(13) . .
Ni2 Ni1 Ni2 Ni3 67.55(11) 5_675 .
C1 Ni1 Ni2 Ni5 57.7(6) . .
C2 Ni1 Ni2 Ni5 -84.1(7) 5_675 .
Ni1 Ni1 Ni2 Ni5 -179.20(16) 5_675 .
Ni3 Ni1 Ni2 Ni5 -123.59(13) 5_675 .
Ni4 Ni1 Ni2 Ni5 114.10(16) . .
Ni13 Ni1 Ni2 Ni5 36.36(14) . .
Ni8 Ni1 Ni2 Ni5 -18.3(15) . .
Ni3 Ni1 Ni2 Ni5 113.25(13) . .
Ni7 Ni1 Ni2 Ni5 -65.35(11) . .
Ni2 Ni1 Ni2 Ni5 -179.20(16) 5_675 .
C1 Ni1 Ni2 Ni8 -121.3(6) . 5_675
C2 Ni1 Ni2 Ni8 96.8(7) 5_675 5_675
Ni1 Ni1 Ni2 Ni8 1.76(15) 5_675 5_675
Ni3 Ni1 Ni2 Ni8 57.37(14) 5_675 5_675
Ni4 Ni1 Ni2 Ni8 -64.94(18) . 5_675
Ni13 Ni1 Ni2 Ni8 -142.68(14) . 5_675
Ni5 Ni1 Ni2 Ni8 -179.04(15) . 5_675
Ni8 Ni1 Ni2 Ni8 162.6(15) . 5_675
Ni3 Ni1 Ni2 Ni8 -65.79(13) . 5_675
Ni7 Ni1 Ni2 Ni8 115.61(14) . 5_675
Ni2 Ni1 Ni2 Ni8 1.76(15) 5_675 5_675
C1 Ni1 Ni2 Ni1 -123.1(6) . 5_675
C2 Ni1 Ni2 Ni1 95.1(7) 5_675 5_675
Ni3 Ni1 Ni2 Ni1 55.61(10) 5_675 5_675
Ni4 Ni1 Ni2 Ni1 -66.71(13) . 5_675
Ni13 Ni1 Ni2 Ni1 -144.4(2) . 5_675
Ni5 Ni1 Ni2 Ni1 179.20(16) . 5_675
Ni8 Ni1 Ni2 Ni1 160.8(16) . 5_675
Ni3 Ni1 Ni2 Ni1 -67.55(11) . 5_675
Ni7 Ni1 Ni2 Ni1 113.85(14) . 5_675
Ni2 Ni1 Ni2 Ni1 0.0 5_675 5_675
C1 Ni1 Ni2 Ni7 123.1(6) . .
C2 Ni1 Ni2 Ni7 -18.8(7) 5_675 .
Ni1 Ni1 Ni2 Ni7 -113.85(14) 5_675 .
Ni3 Ni1 Ni2 Ni7 -58.24(10) 5_675 .
Ni4 Ni1 Ni2 Ni7 179.45(16) . .
Ni13 Ni1 Ni2 Ni7 101.71(15) . .
Ni5 Ni1 Ni2 Ni7 65.35(11) . .
Ni8 Ni1 Ni2 Ni7 47.0(15) . .
Ni3 Ni1 Ni2 Ni7 178.60(13) . .
Ni2 Ni1 Ni2 Ni7 -113.85(14) 5_675 .
C1 Ni1 Ni2 Ni11 -64.5(6) . .
C2 Ni1 Ni2 Ni11 153.6(7) 5_675 .
Ni1 Ni1 Ni2 Ni11 58.56(15) 5_675 .
Ni3 Ni1 Ni2 Ni11 114.17(13) 5_675 .
Ni4 Ni1 Ni2 Ni11 -8.14(19) . .
Ni13 Ni1 Ni2 Ni11 -85.88(17) . .
Ni5 Ni1 Ni2 Ni11 -122.24(15) . .
Ni8 Ni1 Ni2 Ni11 -140.6(15) . .
Ni3 Ni1 Ni2 Ni11 -8.99(12) . .
Ni7 Ni1 Ni2 Ni11 172.41(15) . .
Ni2 Ni1 Ni2 Ni11 58.56(15) 5_675 .
N1 Cu1 Ni3 C2 163(3) . .
Ni11 Cu1 Ni3 C2 -38.6(6) . .
Ni10 Cu1 Ni3 C2 28.2(6) . .
Ni15 Cu1 Ni3 C2 -116.1(6) . .
Ni12 Cu1 Ni3 C2 168.0(6) . .
Ni6 Cu1 Ni3 C2 98.9(6) . .
N1 Cu1 Ni3 C1 -43(3) . .
Ni11 Cu1 Ni3 C1 115.0(6) . .
Ni10 Cu1 Ni3 C1 -178.2(6) . .
Ni15 Cu1 Ni3 C1 37.5(6) . .
Ni12 Cu1 Ni3 C1 -38.4(6) . .
Ni6 Cu1 Ni3 C1 -107.4(6) . .
N1 Cu1 Ni3 Ni12 -5(3) . .
Ni11 Cu1 Ni3 Ni12 153.39(13) . .
Ni10 Cu1 Ni3 Ni12 -139.80(14) . .
Ni15 Cu1 Ni3 Ni12 75.88(12) . .
Ni6 Cu1 Ni3 Ni12 -69.04(12) . .
N1 Cu1 Ni3 Ni1 162(3) . 5_675
Ni11 Cu1 Ni3 Ni1 -39.4(3) . 5_675
Ni10 Cu1 Ni3 Ni1 27.4(3) . 5_675
Ni15 Cu1 Ni3 Ni1 -116.9(3) . 5_675
Ni12 Cu1 Ni3 Ni1 167.2(3) . 5_675
Ni6 Cu1 Ni3 Ni1 98.2(3) . 5_675
N1 Cu1 Ni3 Ni4 35(3) . .
Ni11 Cu1 Ni3 Ni4 -166.81(15) . .
Ni10 Cu1 Ni3 Ni4 -99.99(15) . .
Ni15 Cu1 Ni3 Ni4 115.68(16) . .
Ni12 Cu1 Ni3 Ni4 39.81(13) . .
Ni6 Cu1 Ni3 Ni4 -29.23(13) . .
N1 Cu1 Ni3 Ni15 -81(3) . .
Ni11 Cu1 Ni3 Ni15 77.51(12) . .
Ni10 Cu1 Ni3 Ni15 144.32(14) . .
Ni12 Cu1 Ni3 Ni15 -75.88(12) . .
Ni6 Cu1 Ni3 Ni15 -144.91(14) . .
N1 Cu1 Ni3 Ni1 -40(3) . .
Ni11 Cu1 Ni3 Ni1 118.4(3) . .
Ni10 Cu1 Ni3 Ni1 -174.8(3) . .
Ni15 Cu1 Ni3 Ni1 40.9(3) . .
Ni12 Cu1 Ni3 Ni1 -35.0(3) . .
Ni6 Cu1 Ni3 Ni1 -104.0(3) . .
N1 Cu1 Ni3 Ni2 -115(3) . .
Ni11 Cu1 Ni3 Ni2 43.40(13) . .
Ni10 Cu1 Ni3 Ni2 110.22(15) . .
Ni15 Cu1 Ni3 Ni2 -34.10(14) . .
Ni12 Cu1 Ni3 Ni2 -109.98(15) . .
Ni6 Cu1 Ni3 Ni2 -179.02(15) . .
N1 Cu1 Ni3 Ni11 -158(3) . .
Ni10 Cu1 Ni3 Ni11 66.82(11) . .
Ni15 Cu1 Ni3 Ni11 -77.51(12) . .
Ni12 Cu1 Ni3 Ni11 -153.39(13) . .
Ni6 Cu1 Ni3 Ni11 137.58(13) . .
N1 Cu1 Ni3 Ni6 64(3) . .
Ni11 Cu1 Ni3 Ni6 -137.58(13) . .
Ni10 Cu1 Ni3 Ni6 -70.76(11) . .
Ni15 Cu1 Ni3 Ni6 144.91(14) . .
Ni12 Cu1 Ni3 Ni6 69.04(12) . .
N1 Cu1 Ni3 Ni7 99(3) . 5_675
Ni11 Cu1 Ni3 Ni7 -102.43(13) . 5_675
Ni10 Cu1 Ni3 Ni7 -35.62(13) . 5_675
Ni15 Cu1 Ni3 Ni7 -179.94(15) . 5_675
Ni12 Cu1 Ni3 Ni7 104.18(14) . 5_675
Ni6 Cu1 Ni3 Ni7 35.15(12) . 5_675
C1 Ni1 Ni3 C2 151.8(10) . .
C2 Ni1 Ni3 C2 -50(3) 5_675 .
Ni1 Ni1 Ni3 C2 -10.7(6) 5_675 .
Ni3 Ni1 Ni3 C2 -10.7(6) 5_675 .
Ni4 Ni1 Ni3 C2 -112.8(6) . .
Ni13 Ni1 Ni3 C2 -172.2(6) . .
Ni5 Ni1 Ni3 C2 120.1(6) . .
Ni8 Ni1 Ni3 C2 -118.4(6) . .
Ni7 Ni1 Ni3 C2 67.8(6) . .
Ni2 Ni1 Ni3 C2 66.3(6) . .
Ni2 Ni1 Ni3 C2 -64.7(6) 5_675 .
C2 Ni1 Ni3 C1 158(2) 5_675 .
Ni1 Ni1 Ni3 C1 -162.5(8) 5_675 .
Ni3 Ni1 Ni3 C1 -162.5(8) 5_675 .
Ni4 Ni1 Ni3 C1 95.4(8) . .
Ni13 Ni1 Ni3 C1 36.0(8) . .
Ni5 Ni1 Ni3 C1 -31.7(8) . .
Ni8 Ni1 Ni3 C1 89.9(8) . .
Ni7 Ni1 Ni3 C1 -84.0(8) . .
Ni2 Ni1 Ni3 C1 -85.5(8) . .
Ni2 Ni1 Ni3 C1 143.5(8) 5_675 .
C1 Ni1 Ni3 Cu1 -4.4(8) . .
C2 Ni1 Ni3 Cu1 154(2) 5_675 .
Ni1 Ni1 Ni3 Cu1 -166.9(3) 5_675 .
Ni3 Ni1 Ni3 Cu1 -166.9(3) 5_675 .
Ni4 Ni1 Ni3 Cu1 90.9(3) . .
Ni13 Ni1 Ni3 Cu1 31.6(3) . .
Ni5 Ni1 Ni3 Cu1 -36.1(3) . .
Ni8 Ni1 Ni3 Cu1 85.4(3) . .
Ni7 Ni1 Ni3 Cu1 -88.4(3) . .
Ni2 Ni1 Ni3 Cu1 -89.9(3) . .
Ni2 Ni1 Ni3 Cu1 139.1(3) 5_675 .
C1 Ni1 Ni3 Ni12 -36.4(8) . .
C2 Ni1 Ni3 Ni12 122(2) 5_675 .
Ni1 Ni1 Ni3 Ni12 161.06(15) 5_675 .
Ni3 Ni1 Ni3 Ni12 161.06(15) 5_675 .
Ni4 Ni1 Ni3 Ni12 58.95(12) . .
Ni13 Ni1 Ni3 Ni12 -0.44(13) . .
Ni5 Ni1 Ni3 Ni12 -68.14(13) . .
Ni8 Ni1 Ni3 Ni12 53.42(17) . .
Ni7 Ni1 Ni3 Ni12 -120.40(15) . .
Ni2 Ni1 Ni3 Ni12 -121.91(13) . .
Ni2 Ni1 Ni3 Ni12 107.07(12) 5_675 .
C1 Ni1 Ni3 Ni1 162.5(8) . 5_675
C2 Ni1 Ni3 Ni1 -39(2) 5_675 5_675
Ni3 Ni1 Ni3 Ni1 0.000(2) 5_675 5_675
Ni4 Ni1 Ni3 Ni1 -102.10(14) . 5_675
Ni13 Ni1 Ni3 Ni1 -161.50(17) . 5_675
Ni5 Ni1 Ni3 Ni1 130.81(16) . 5_675
Ni8 Ni1 Ni3 Ni1 -107.64(18) . 5_675
Ni7 Ni1 Ni3 Ni1 78.54(16) . 5_675
Ni2 Ni1 Ni3 Ni1 77.03(12) . 5_675
Ni2 Ni1 Ni3 Ni1 -53.98(10) 5_675 5_675
C1 Ni1 Ni3 Ni4 -95.4(8) . .
C2 Ni1 Ni3 Ni4 63(2) 5_675 .
Ni1 Ni1 Ni3 Ni4 102.10(14) 5_675 .
Ni3 Ni1 Ni3 Ni4 102.10(14) 5_675 .
Ni13 Ni1 Ni3 Ni4 -59.40(12) . .
Ni5 Ni1 Ni3 Ni4 -127.09(13) . .
Ni8 Ni1 Ni3 Ni4 -5.54(15) . .
Ni7 Ni1 Ni3 Ni4 -179.35(17) . .
Ni2 Ni1 Ni3 Ni4 179.14(13) . .
Ni2 Ni1 Ni3 Ni4 48.12(10) 5_675 .
C1 Ni1 Ni3 Ni15 32.3(8) . .
C2 Ni1 Ni3 Ni15 -169(2) 5_675 .
Ni1 Ni1 Ni3 Ni15 -130.22(15) 5_675 .
Ni3 Ni1 Ni3 Ni15 -130.22(15) 5_675 .
Ni4 Ni1 Ni3 Ni15 127.67(13) . .
Ni13 Ni1 Ni3 Ni15 68.28(13) . .
Ni5 Ni1 Ni3 Ni15 0.59(13) . .
Ni8 Ni1 Ni3 Ni15 122.14(16) . .
Ni7 Ni1 Ni3 Ni15 -51.68(17) . .
Ni2 Ni1 Ni3 Ni15 -53.19(11) . .
Ni2 Ni1 Ni3 Ni15 175.80(12) 5_675 .
C1 Ni1 Ni3 Ni2 85.5(8) . .
C2 Ni1 Ni3 Ni2 -116(2) 5_675 .
Ni1 Ni1 Ni3 Ni2 -77.03(12) 5_675 .
Ni3 Ni1 Ni3 Ni2 -77.03(12) 5_675 .
Ni4 Ni1 Ni3 Ni2 -179.14(13) . .
Ni13 Ni1 Ni3 Ni2 121.46(13) . .
Ni5 Ni1 Ni3 Ni2 53.77(11) . .
Ni8 Ni1 Ni3 Ni2 175.33(17) . .
Ni7 Ni1 Ni3 Ni2 1.51(14) . .
Ni2 Ni1 Ni3 Ni2 -131.02(9) 5_675 .
C1 Ni1 Ni3 Ni11 96.6(8) . .
C2 Ni1 Ni3 Ni11 -105(2) 5_675 .
Ni1 Ni1 Ni3 Ni11 -65.94(18) 5_675 .
Ni3 Ni1 Ni3 Ni11 -65.94(18) 5_675 .
Ni4 Ni1 Ni3 Ni11 -168.05(18) . .
Ni13 Ni1 Ni3 Ni11 132.55(15) . .
Ni5 Ni1 Ni3 Ni11 64.86(17) . .
Ni8 Ni1 Ni3 Ni11 -173.58(14) . .
Ni7 Ni1 Ni3 Ni11 12.6(2) . .
Ni2 Ni1 Ni3 Ni11 11.09(15) . .
Ni2 Ni1 Ni3 Ni11 -119.93(15) 5_675 .
C1 Ni1 Ni3 Ni6 -93.9(8) . .
C2 Ni1 Ni3 Ni6 64(2) 5_675 .
Ni1 Ni1 Ni3 Ni6 103.55(15) 5_675 .
Ni3 Ni1 Ni3 Ni6 103.55(15) 5_675 .
Ni4 Ni1 Ni3 Ni6 1.45(13) . .
Ni13 Ni1 Ni3 Ni6 -57.95(16) . .
Ni5 Ni1 Ni3 Ni6 -125.64(14) . .
Ni8 Ni1 Ni3 Ni6 -4.1(2) . .
Ni7 Ni1 Ni3 Ni6 -177.91(13) . .
Ni2 Ni1 Ni3 Ni6 -179.41(15) . .
Ni2 Ni1 Ni3 Ni6 49.57(15) 5_675 .
C1 Ni1 Ni3 Ni7 -146.4(8) . 5_675
C2 Ni1 Ni3 Ni7 12(2) 5_675 5_675
Ni1 Ni1 Ni3 Ni7 51.11(12) 5_675 5_675
Ni3 Ni1 Ni3 Ni7 51.11(12) 5_675 5_675
Ni4 Ni1 Ni3 Ni7 -51.00(11) . 5_675
Ni13 Ni1 Ni3 Ni7 -110.40(12) . 5_675
Ni5 Ni1 Ni3 Ni7 -178.09(12) . 5_675
Ni8 Ni1 Ni3 Ni7 -56.54(17) . 5_675
Ni7 Ni1 Ni3 Ni7 129.65(12) . 5_675
Ni2 Ni1 Ni3 Ni7 128.14(12) . 5_675
Ni2 Ni1 Ni3 Ni7 -2.88(11) 5_675 5_675
C10 Ni2 Ni3 C2 -11.9(16) . .
C9 Ni2 Ni3 C2 112.1(10) . .
Ni4 Ni2 Ni3 C2 -53.2(6) 5_675 .
Ni15 Ni2 Ni3 C2 132.5(6) . .
Ni5 Ni2 Ni3 C2 -167.8(6) . .
Ni1 Ni2 Ni3 C2 -117.0(6) . .
Ni8 Ni2 Ni3 C2 3.5(6) 5_675 .
Ni1 Ni2 Ni3 C2 -50.5(6) 5_675 .
Ni7 Ni2 Ni3 C2 -118.3(6) . .
Ni11 Ni2 Ni3 C2 53.3(6) . .
C10 Ni2 Ni3 C1 157.3(17) . .
C9 Ni2 Ni3 C1 -78.6(10) . .
Ni4 Ni2 Ni3 C1 116.0(7) 5_675 .
Ni15 Ni2 Ni3 C1 -58.3(6) . .
Ni5 Ni2 Ni3 C1 1.5(7) . .
Ni1 Ni2 Ni3 C1 52.3(6) . .
Ni8 Ni2 Ni3 C1 172.8(7) 5_675 .
Ni1 Ni2 Ni3 C1 118.7(7) 5_675 .
Ni7 Ni2 Ni3 C1 51.0(7) . .
Ni11 Ni2 Ni3 C1 -137.5(7) . .
C10 Ni2 Ni3 Cu1 -107.6(15) . .
C9 Ni2 Ni3 Cu1 16.5(8) . .
Ni4 Ni2 Ni3 Cu1 -148.86(14) 5_675 .
Ni15 Ni2 Ni3 Cu1 36.83(15) . .
Ni5 Ni2 Ni3 Cu1 96.57(15) . .
Ni1 Ni2 Ni3 Cu1 147.36(16) . .
Ni8 Ni2 Ni3 Cu1 -92.13(15) 5_675 .
Ni1 Ni2 Ni3 Cu1 -146.16(16) 5_675 .
Ni7 Ni2 Ni3 Cu1 146.05(14) . .
Ni11 Ni2 Ni3 Cu1 -42.38(14) . .
C10 Ni2 Ni3 Ni12 176.6(15) . .
C9 Ni2 Ni3 Ni12 -59.4(8) . .
Ni4 Ni2 Ni3 Ni12 135.29(15) 5_675 .
Ni15 Ni2 Ni3 Ni12 -39.02(15) . .
Ni5 Ni2 Ni3 Ni12 20.71(16) . .
Ni1 Ni2 Ni3 Ni12 71.51(14) . .
Ni8 Ni2 Ni3 Ni12 -167.99(14) 5_675 .
Ni1 Ni2 Ni3 Ni12 137.99(16) 5_675 .
Ni7 Ni2 Ni3 Ni12 70.20(18) . .
Ni11 Ni2 Ni3 Ni12 -118.23(16) . .
C10 Ni2 Ni3 Ni1 38.6(15) . 5_675
C9 Ni2 Ni3 Ni1 162.7(7) . 5_675
Ni4 Ni2 Ni3 Ni1 -2.70(12) 5_675 5_675
Ni15 Ni2 Ni3 Ni1 -177.01(14) . 5_675
Ni5 Ni2 Ni3 Ni1 -117.27(12) . 5_675
Ni1 Ni2 Ni3 Ni1 -66.48(12) . 5_675
Ni8 Ni2 Ni3 Ni1 54.03(10) 5_675 5_675
Ni7 Ni2 Ni3 Ni1 -67.79(13) . 5_675
Ni11 Ni2 Ni3 Ni1 103.78(12) . 5_675
C10 Ni2 Ni3 Ni4 104.2(15) . .
C9 Ni2 Ni3 Ni4 -131.7(7) . .
Ni4 Ni2 Ni3 Ni4 62.9(2) 5_675 .
Ni15 Ni2 Ni3 Ni4 -111.40(16) . .
Ni5 Ni2 Ni3 Ni4 -51.66(16) . .
Ni1 Ni2 Ni3 Ni4 -0.87(13) . .
Ni8 Ni2 Ni3 Ni4 119.64(15) 5_675 .
Ni1 Ni2 Ni3 Ni4 65.61(14) 5_675 .
Ni7 Ni2 Ni3 Ni4 -2.2(2) . .
Ni11 Ni2 Ni3 Ni4 169.39(17) . .
C10 Ni2 Ni3 Ni15 -144.4(15) . .
C9 Ni2 Ni3 Ni15 -20.3(7) . .
Ni4 Ni2 Ni3 Ni15 174.31(16) 5_675 .
Ni5 Ni2 Ni3 Ni15 59.74(12) . .
Ni1 Ni2 Ni3 Ni15 110.53(13) . .
Ni8 Ni2 Ni3 Ni15 -128.96(13) 5_675 .
Ni1 Ni2 Ni3 Ni15 177.01(14) 5_675 .
Ni7 Ni2 Ni3 Ni15 109.22(15) . .
Ni11 Ni2 Ni3 Ni15 -79.21(12) . .
C10 Ni2 Ni3 Ni1 105.1(15) . .
C9 Ni2 Ni3 Ni1 -130.9(7) . .
Ni4 Ni2 Ni3 Ni1 63.78(13) 5_675 .
Ni15 Ni2 Ni3 Ni1 -110.53(13) . .
Ni5 Ni2 Ni3 Ni1 -50.79(10) . .
Ni8 Ni2 Ni3 Ni1 120.51(12) 5_675 .
Ni1 Ni2 Ni3 Ni1 66.48(12) 5_675 .
Ni7 Ni2 Ni3 Ni1 -1.31(12) . .
Ni11 Ni2 Ni3 Ni1 170.26(13) . .
C10 Ni2 Ni3 Ni11 -65.2(15) . .
C9 Ni2 Ni3 Ni11 58.9(7) . .
Ni4 Ni2 Ni3 Ni11 -106.48(14) 5_675 .
Ni15 Ni2 Ni3 Ni11 79.21(12) . .
Ni5 Ni2 Ni3 Ni11 138.94(13) . .
Ni1 Ni2 Ni3 Ni11 -170.26(13) . .
Ni8 Ni2 Ni3 Ni11 -49.76(11) 5_675 .
Ni1 Ni2 Ni3 Ni11 -103.78(12) 5_675 .
Ni7 Ni2 Ni3 Ni11 -171.57(15) . .
C10 Ni2 Ni3 Ni6 136(9) . .
C9 Ni2 Ni3 Ni6 -100(9) . .
Ni4 Ni2 Ni3 Ni6 95(9) 5_675 .
Ni15 Ni2 Ni3 Ni6 -79(9) . .
Ni5 Ni2 Ni3 Ni6 -19(9) . .
Ni1 Ni2 Ni3 Ni6 31(9) . .
Ni8 Ni2 Ni3 Ni6 152(9) 5_675 .
Ni1 Ni2 Ni3 Ni6 98(9) 5_675 .
Ni7 Ni2 Ni3 Ni6 30(9) . .
Ni11 Ni2 Ni3 Ni6 -158(9) . .
C10 Ni2 Ni3 Ni7 32.4(15) . 5_675
C9 Ni2 Ni3 Ni7 156.5(7) . 5_675
Ni4 Ni2 Ni3 Ni7 -8.9(2) 5_675 5_675
Ni15 Ni2 Ni3 Ni7 176.84(17) . 5_675
Ni5 Ni2 Ni3 Ni7 -123.43(14) . 5_675
Ni1 Ni2 Ni3 Ni7 -72.63(15) . 5_675
Ni8 Ni2 Ni3 Ni7 47.87(16) 5_675 5_675
Ni1 Ni2 Ni3 Ni7 -6.15(13) 5_675 5_675
Ni7 Ni2 Ni3 Ni7 -73.94(19) . 5_675
Ni11 Ni2 Ni3 Ni7 97.63(15) . 5_675
C2 Ni3 Ni4 C15 -123.3(10) . .
C1 Ni3 Ni4 C15 92.4(10) . .
Cu1 Ni3 Ni4 C15 -4.7(8) . .
Ni12 Ni3 Ni4 C15 37.2(7) . .
Ni1 Ni3 Ni4 C15 -160.6(7) 5_675 .
Ni15 Ni3 Ni4 C15 72.5(8) . .
Ni1 Ni3 Ni4 C15 142.1(7) . .
Ni2 Ni3 Ni4 C15 143.0(7) . .
Ni11 Ni3 Ni4 C15 -92.2(10) . .
Ni6 Ni3 Ni4 C15 -36.4(7) . .
Ni7 Ni3 Ni4 C15 -102.7(7) 5_675 .
C2 Ni3 Ni4 C10 5.5(13) . 5_675
C1 Ni3 Ni4 C10 -138.9(13) . 5_675
Cu1 Ni3 Ni4 C10 124.1(11) . 5_675
Ni12 Ni3 Ni4 C10 165.9(11) . 5_675
Ni1 Ni3 Ni4 C10 -31.9(11) 5_675 5_675
Ni15 Ni3 Ni4 C10 -158.7(11) . 5_675
Ni1 Ni3 Ni4 C10 -89.1(11) . 5_675
Ni2 Ni3 Ni4 C10 -88.2(11) . 5_675
Ni11 Ni3 Ni4 C10 36.5(14) . 5_675
Ni6 Ni3 Ni4 C10 92.4(11) . 5_675
Ni7 Ni3 Ni4 C10 26.1(11) 5_675 5_675
C2 Ni3 Ni4 Ni2 37.4(7) . 5_675
C1 Ni3 Ni4 Ni2 -107.0(6) . 5_675
Cu1 Ni3 Ni4 Ni2 155.98(14) . 5_675
Ni12 Ni3 Ni4 Ni2 -162.20(14) . 5_675
Ni1 Ni3 Ni4 Ni2 0.03(12) 5_675 5_675
Ni15 Ni3 Ni4 Ni2 -126.81(15) . 5_675
Ni1 Ni3 Ni4 Ni2 -57.23(11) . 5_675
Ni2 Ni3 Ni4 Ni2 -56.35(18) . 5_675
Ni11 Ni3 Ni4 Ni2 68.4(7) . 5_675
Ni6 Ni3 Ni4 Ni2 124.28(14) . 5_675
Ni7 Ni3 Ni4 Ni2 57.95(11) 5_675 5_675
C2 Ni3 Ni4 Ni6 -86.9(7) . .
C1 Ni3 Ni4 Ni6 128.8(6) . .
Cu1 Ni3 Ni4 Ni6 31.71(15) . .
Ni12 Ni3 Ni4 Ni6 73.52(12) . .
Ni1 Ni3 Ni4 Ni6 -124.24(12) 5_675 .
Ni15 Ni3 Ni4 Ni6 108.91(16) . .
Ni1 Ni3 Ni4 Ni6 178.49(14) . .
Ni2 Ni3 Ni4 Ni6 179.37(16) . .
Ni11 Ni3 Ni4 Ni6 -55.9(7) . .
Ni7 Ni3 Ni4 Ni6 -66.32(11) 5_675 .
C2 Ni3 Ni4 Ni1 94.6(7) . .
C1 Ni3 Ni4 Ni1 -49.7(6) . .
Cu1 Ni3 Ni4 Ni1 -146.78(16) . .
Ni12 Ni3 Ni4 Ni1 -104.97(12) . .
Ni1 Ni3 Ni4 Ni1 57.27(12) 5_675 .
Ni15 Ni3 Ni4 Ni1 -69.58(15) . .
Ni2 Ni3 Ni4 Ni1 0.88(13) . .
Ni11 Ni3 Ni4 Ni1 125.6(7) . .
Ni6 Ni3 Ni4 Ni1 -178.49(14) . .
Ni7 Ni3 Ni4 Ni1 115.19(12) 5_675 .
C2 Ni3 Ni4 Ni7 -20.6(7) . 5_675
C1 Ni3 Ni4 Ni7 -164.9(6) . 5_675
Cu1 Ni3 Ni4 Ni7 98.03(15) . 5_675
Ni12 Ni3 Ni4 Ni7 139.84(13) . 5_675
Ni1 Ni3 Ni4 Ni7 -57.92(10) 5_675 5_675
Ni15 Ni3 Ni4 Ni7 175.24(17) . 5_675
Ni1 Ni3 Ni4 Ni7 -115.19(12) . 5_675
Ni2 Ni3 Ni4 Ni7 -114.30(15) . 5_675
Ni11 Ni3 Ni4 Ni7 10.5(7) . 5_675
Ni6 Ni3 Ni4 Ni7 66.32(11) . 5_675
C2 Ni3 Ni4 Ni12 -160.4(7) . .
C1 Ni3 Ni4 Ni12 55.2(6) . .
Cu1 Ni3 Ni4 Ni12 -41.81(14) . .
Ni1 Ni3 Ni4 Ni12 162.24(13) 5_675 .
Ni15 Ni3 Ni4 Ni12 35.39(15) . .
Ni1 Ni3 Ni4 Ni12 104.97(12) . .
Ni2 Ni3 Ni4 Ni12 105.85(16) . .
Ni11 Ni3 Ni4 Ni12 -129.4(7) . .
Ni6 Ni3 Ni4 Ni12 -73.52(12) . .
Ni7 Ni3 Ni4 Ni12 -139.84(13) 5_675 .
C2 Ni3 Ni4 Ni8 99.6(7) . .
C1 Ni3 Ni4 Ni8 -44.7(6) . .
Cu1 Ni3 Ni4 Ni8 -141.79(15) . .
Ni12 Ni3 Ni4 Ni8 -99.97(15) . .
Ni1 Ni3 Ni4 Ni8 62.27(15) 5_675 .
Ni15 Ni3 Ni4 Ni8 -64.6(2) . .
Ni1 Ni3 Ni4 Ni8 5.00(13) . .
Ni2 Ni3 Ni4 Ni8 5.9(2) . .
Ni11 Ni3 Ni4 Ni8 130.6(7) . .
Ni6 Ni3 Ni4 Ni8 -173.49(17) . .
Ni7 Ni3 Ni4 Ni8 120.19(16) 5_675 .
C2 Ni3 Ni4 Ni13 146.4(7) . .
C1 Ni3 Ni4 Ni13 2.0(6) . .
Cu1 Ni3 Ni4 Ni13 -95.02(15) . .
Ni12 Ni3 Ni4 Ni13 -53.20(11) . .
Ni1 Ni3 Ni4 Ni13 109.04(11) 5_675 .
Ni15 Ni3 Ni4 Ni13 -17.81(17) . .
Ni1 Ni3 Ni4 Ni13 51.77(10) . .
Ni2 Ni3 Ni4 Ni13 52.65(16) . .
Ni11 Ni3 Ni4 Ni13 177.4(7) . .
Ni6 Ni3 Ni4 Ni13 -126.72(13) . .
Ni7 Ni3 Ni4 Ni13 166.95(13) 5_675 .
C1 Ni1 Ni4 C15 -21.9(14) . .
C2 Ni1 Ni4 C15 120.8(14) 5_675 .
Ni1 Ni1 Ni4 C15 -132.2(12) 5_675 .
Ni3 Ni1 Ni4 C15 172.8(12) 5_675 .
Ni13 Ni1 Ni4 C15 36.1(12) . .
Ni5 Ni1 Ni4 C15 -2.3(12) . .
Ni8 Ni1 Ni4 C15 100.5(12) . .
Ni3 Ni1 Ni4 C15 -74.4(12) . .
Ni7 Ni1 Ni4 C15 95(3) . .
Ni2 Ni1 Ni4 C15 -75.2(12) . .
Ni2 Ni1 Ni4 C15 170.0(12) 5_675 .
C1 Ni1 Ni4 C10 -170.7(10) . 5_675
C2 Ni1 Ni4 C10 -28.1(10) 5_675 5_675
Ni1 Ni1 Ni4 C10 78.9(8) 5_675 5_675
Ni3 Ni1 Ni4 C10 23.9(8) 5_675 5_675
Ni13 Ni1 Ni4 C10 -112.8(8) . 5_675
Ni5 Ni1 Ni4 C10 -151.2(8) . 5_675
Ni8 Ni1 Ni4 C10 -48.4(8) . 5_675
Ni3 Ni1 Ni4 C10 136.7(8) . 5_675
Ni7 Ni1 Ni4 C10 -54(3) . 5_675
Ni2 Ni1 Ni4 C10 135.9(8) . 5_675
Ni2 Ni1 Ni4 C10 21.1(8) 5_675 5_675
C1 Ni1 Ni4 Ni2 168.2(6) . 5_675
C2 Ni1 Ni4 Ni2 -49.2(6) 5_675 5_675
Ni1 Ni1 Ni4 Ni2 57.83(12) 5_675 5_675
Ni3 Ni1 Ni4 Ni2 2.80(13) 5_675 5_675
Ni13 Ni1 Ni4 Ni2 -133.89(13) . 5_675
Ni5 Ni1 Ni4 Ni2 -172.26(16) . 5_675
Ni8 Ni1 Ni4 Ni2 -69.52(11) . 5_675
Ni3 Ni1 Ni4 Ni2 115.62(12) . 5_675
Ni7 Ni1 Ni4 Ni2 -75(3) . 5_675
Ni2 Ni1 Ni4 Ni2 114.77(13) . 5_675
C1 Ni1 Ni4 Ni6 50.9(6) . .
C2 Ni1 Ni4 Ni6 -166.5(6) 5_675 .
Ni1 Ni1 Ni4 Ni6 -59.45(19) 5_675 .
Ni3 Ni1 Ni4 Ni6 -114.48(17) 5_675 .
Ni13 Ni1 Ni4 Ni6 108.83(18) . .
Ni5 Ni1 Ni4 Ni6 70.5(2) . .
Ni8 Ni1 Ni4 Ni6 173.21(18) . .
Ni3 Ni1 Ni4 Ni6 -1.65(15) . .
Ni7 Ni1 Ni4 Ni6 168(3) . .
Ni2 Ni1 Ni4 Ni6 -2.5(2) . .
Ni2 Ni1 Ni4 Ni6 -117.28(18) 5_675 .
C1 Ni1 Ni4 Ni3 52.5(6) . .
C2 Ni1 Ni4 Ni3 -164.8(6) 5_675 .
Ni1 Ni1 Ni4 Ni3 -57.79(12) 5_675 .
Ni3 Ni1 Ni4 Ni3 -112.82(13) 5_675 .
Ni13 Ni1 Ni4 Ni3 110.49(13) . .
Ni5 Ni1 Ni4 Ni3 72.12(15) . .
Ni8 Ni1 Ni4 Ni3 174.86(14) . .
Ni7 Ni1 Ni4 Ni3 169(3) . .
Ni2 Ni1 Ni4 Ni3 -0.86(13) . .
Ni2 Ni1 Ni4 Ni3 -115.62(12) 5_675 .
C1 Ni1 Ni4 Ni7 108.1(6) . 5_675
C2 Ni1 Ni4 Ni7 -109.2(6) 5_675 5_675
Ni1 Ni1 Ni4 Ni7 -2.19(14) 5_675 5_675
Ni3 Ni1 Ni4 Ni7 -57.22(15) 5_675 5_675
Ni13 Ni1 Ni4 Ni7 166.09(14) . 5_675
Ni5 Ni1 Ni4 Ni7 127.72(15) . 5_675
Ni8 Ni1 Ni4 Ni7 -129.54(14) . 5_675
Ni3 Ni1 Ni4 Ni7 55.60(11) . 5_675
Ni7 Ni1 Ni4 Ni7 -135(3) . 5_675
Ni2 Ni1 Ni4 Ni7 54.75(16) . 5_675
Ni2 Ni1 Ni4 Ni7 -60.02(11) 5_675 5_675
C1 Ni1 Ni4 Ni12 -2.9(6) . .
C2 Ni1 Ni4 Ni12 139.7(6) 5_675 .
Ni1 Ni1 Ni4 Ni12 -113.27(14) 5_675 .
Ni3 Ni1 Ni4 Ni12 -168.30(13) 5_675 .
Ni13 Ni1 Ni4 Ni12 55.01(12) . .
Ni5 Ni1 Ni4 Ni12 16.64(17) . .
Ni8 Ni1 Ni4 Ni12 119.38(13) . .
Ni3 Ni1 Ni4 Ni12 -55.48(11) . .
Ni7 Ni1 Ni4 Ni12 114(3) . .
Ni2 Ni1 Ni4 Ni12 -56.33(15) . .
Ni2 Ni1 Ni4 Ni12 -171.10(14) 5_675 .
C1 Ni1 Ni4 Ni8 -122.3(6) . .
C2 Ni1 Ni4 Ni8 20.3(6) 5_675 .
Ni1 Ni1 Ni4 Ni8 127.35(15) 5_675 .
Ni3 Ni1 Ni4 Ni8 72.32(13) 5_675 .
Ni13 Ni1 Ni4 Ni8 -64.37(12) . .
Ni5 Ni1 Ni4 Ni8 -102.74(16) . .
Ni3 Ni1 Ni4 Ni8 -174.86(14) . .
Ni7 Ni1 Ni4 Ni8 -5(3) . .
Ni2 Ni1 Ni4 Ni8 -175.72(16) . .
Ni2 Ni1 Ni4 Ni8 69.52(11) 5_675 .
C1 Ni1 Ni4 Ni13 -58.0(6) . .
C2 Ni1 Ni4 Ni13 84.7(6) 5_675 .
Ni1 Ni1 Ni4 Ni13 -168.28(17) 5_675 .
Ni3 Ni1 Ni4 Ni13 136.69(15) 5_675 .
Ni5 Ni1 Ni4 Ni13 -38.37(15) . .
Ni8 Ni1 Ni4 Ni13 64.37(12) . .
Ni3 Ni1 Ni4 Ni13 -110.49(13) . .
Ni7 Ni1 Ni4 Ni13 59(3) . .
Ni2 Ni1 Ni4 Ni13 -111.34(16) . .
Ni2 Ni1 Ni4 Ni13 133.89(13) 5_675 .
C1 Ni1 Ni5 C16 50.6(18) . .
C2 Ni1 Ni5 C16 -101.4(17) 5_675 .
Ni1 Ni1 Ni5 C16 135.3(16) 5_675 .
Ni3 Ni1 Ni5 C16 -148.3(16) 5_675 .
Ni4 Ni1 Ni5 C16 26.4(17) . .
Ni13 Ni1 Ni5 C16 -11.6(16) . .
Ni8 Ni1 Ni5 C16 -47.4(16) . .
Ni3 Ni1 Ni5 C16 81.3(16) . .
Ni7 Ni1 Ni5 C16 -150.1(16) . .
Ni2 Ni1 Ni5 C16 134.4(16) . .
Ni2 Ni1 Ni5 C16 -51(2) 5_675 .
C1 Ni1 Ni5 C11 -151.8(11) . .
C2 Ni1 Ni5 C11 56.2(10) 5_675 .
Ni1 Ni1 Ni5 C11 -67.2(8) 5_675 .
Ni3 Ni1 Ni5 C11 9.3(8) 5_675 .
Ni4 Ni1 Ni5 C11 -176.0(8) . .
Ni13 Ni1 Ni5 C11 146.0(8) . .
Ni8 Ni1 Ni5 C11 110.1(8) . .
Ni3 Ni1 Ni5 C11 -121.1(8) . .
Ni7 Ni1 Ni5 C11 7.5(7) . .
Ni2 Ni1 Ni5 C11 -68.1(8) . .
Ni2 Ni1 Ni5 C11 106.1(14) 5_675 .
C2 Ni1 Ni5 C1 -152.0(10) 5_675 .
Ni1 Ni1 Ni5 C1 84.7(8) 5_675 .
Ni3 Ni1 Ni5 C1 161.1(8) 5_675 .
Ni4 Ni1 Ni5 C1 -24.1(8) . .
Ni13 Ni1 Ni5 C1 -62.1(8) . .
Ni8 Ni1 Ni5 C1 -98.0(8) . .
Ni3 Ni1 Ni5 C1 30.7(8) . .
Ni7 Ni1 Ni5 C1 159.3(8) . .
Ni2 Ni1 Ni5 C1 83.8(8) . .
Ni2 Ni1 Ni5 C1 -102.0(14) 5_675 .
C1 Ni1 Ni5 Ni14 26.4(8) . .
C2 Ni1 Ni5 Ni14 -125.7(6) 5_675 .
Ni1 Ni1 Ni5 Ni14 111.0(2) 5_675 .
Ni3 Ni1 Ni5 Ni14 -172.52(15) 5_675 .
Ni4 Ni1 Ni5 Ni14 2.2(2) . .
Ni13 Ni1 Ni5 Ni14 -35.80(14) . .
Ni8 Ni1 Ni5 Ni14 -71.69(17) . .
Ni3 Ni1 Ni5 Ni14 57.09(15) . .
Ni7 Ni1 Ni5 Ni14 -174.32(16) . .
Ni2 Ni1 Ni5 Ni14 110.11(15) . .
Ni2 Ni1 Ni5 Ni14 -75.7(12) 5_675 .
C1 Ni1 Ni5 Ni7 -159.3(8) . .
C2 Ni1 Ni5 Ni7 48.7(6) 5_675 .
Ni1 Ni1 Ni5 Ni7 -74.7(2) 5_675 .
Ni3 Ni1 Ni5 Ni7 1.80(14) 5_675 .
Ni4 Ni1 Ni5 Ni7 176.53(16) . .
Ni13 Ni1 Ni5 Ni7 138.53(13) . .
Ni8 Ni1 Ni5 Ni7 102.64(14) . .
Ni3 Ni1 Ni5 Ni7 -128.59(13) . .
Ni2 Ni1 Ni5 Ni7 -75.56(11) . .
Ni2 Ni1 Ni5 Ni7 98.6(12) 5_675 .
C1 Ni1 Ni5 Ni2 -83.8(8) . .
C2 Ni1 Ni5 Ni2 124.2(6) 5_675 .
Ni1 Ni1 Ni5 Ni2 0.91(19) 5_675 .
Ni3 Ni1 Ni5 Ni2 77.36(15) 5_675 .
Ni4 Ni1 Ni5 Ni2 -107.91(16) . .
Ni13 Ni1 Ni5 Ni2 -145.91(13) . .
Ni8 Ni1 Ni5 Ni2 178.20(15) . .
Ni3 Ni1 Ni5 Ni2 -53.02(10) . .
Ni7 Ni1 Ni5 Ni2 75.56(11) . .
Ni2 Ni1 Ni5 Ni2 174.2(12) 5_675 .
C1 Ni1 Ni5 Ni15 -31.3(8) . .
C2 Ni1 Ni5 Ni15 176.7(6) 5_675 .
Ni1 Ni1 Ni5 Ni15 53.4(2) 5_675 .
Ni3 Ni1 Ni5 Ni15 129.85(15) 5_675 .
Ni4 Ni1 Ni5 Ni15 -55.42(16) . .
Ni13 Ni1 Ni5 Ni15 -93.42(12) . .
Ni8 Ni1 Ni5 Ni15 -129.31(14) . .
Ni3 Ni1 Ni5 Ni15 -0.54(12) . .
Ni7 Ni1 Ni5 Ni15 128.05(13) . .
Ni2 Ni1 Ni5 Ni15 52.49(11) . .
Ni2 Ni1 Ni5 Ni15 -133.3(12) 5_675 .
C1 Ni1 Ni5 Ni9 128.7(8) . .
C2 Ni1 Ni5 Ni9 -23.3(6) 5_675 .
Ni1 Ni1 Ni5 Ni9 -146.6(2) 5_675 .
Ni3 Ni1 Ni5 Ni9 -70.13(15) 5_675 .
Ni4 Ni1 Ni5 Ni9 104.59(15) . .
Ni13 Ni1 Ni5 Ni9 66.59(11) . .
Ni8 Ni1 Ni5 Ni9 30.70(13) . .
Ni3 Ni1 Ni5 Ni9 159.48(13) . .
Ni7 Ni1 Ni5 Ni9 -71.94(11) . .
Ni2 Ni1 Ni5 Ni9 -147.50(12) . .
Ni2 Ni1 Ni5 Ni9 26.7(12) 5_675 .
C1 Ni1 Ni5 Ni13 62.1(8) . .
C2 Ni1 Ni5 Ni13 -89.9(6) 5_675 .
Ni1 Ni1 Ni5 Ni13 146.8(2) 5_675 .
Ni3 Ni1 Ni5 Ni13 -136.73(17) 5_675 .
Ni4 Ni1 Ni5 Ni13 38.00(14) . .
Ni8 Ni1 Ni5 Ni13 -35.89(13) . .
Ni3 Ni1 Ni5 Ni13 92.89(12) . .
Ni7 Ni1 Ni5 Ni13 -138.53(13) . .
Ni2 Ni1 Ni5 Ni13 145.91(13) . .
Ni2 Ni1 Ni5 Ni13 -39.9(12) 5_675 .
C10 Ni2 Ni5 C16 93.8(14) . .
C9 Ni2 Ni5 C16 5.3(14) . .
Ni4 Ni2 Ni5 C16 147.2(12) 5_675 .
Ni15 Ni2 Ni5 C16 -43.1(12) . .
Ni3 Ni2 Ni5 C16 -98.1(12) . .
Ni1 Ni2 Ni5 C16 -149.6(12) . .
Ni8 Ni2 Ni5 C16 -145.2(13) 5_675 .
Ni1 Ni2 Ni5 C16 -150.3(12) 5_675 .
Ni7 Ni2 Ni5 C16 139.4(12) . .
Ni11 Ni2 Ni5 C16 -52.7(12) . .
C10 Ni2 Ni5 C11 2.0(10) . .
C9 Ni2 Ni5 C11 -86.6(10) . .
Ni4 Ni2 Ni5 C11 55.4(7) 5_675 .
Ni15 Ni2 Ni5 C11 -134.9(7) . .
Ni3 Ni2 Ni5 C11 170.0(7) . .
Ni1 Ni2 Ni5 C11 118.6(7) . .
Ni8 Ni2 Ni5 C11 123.0(10) 5_675 .
Ni1 Ni2 Ni5 C11 117.9(7) 5_675 .
Ni7 Ni2 Ni5 C11 47.6(7) . .
Ni11 Ni2 Ni5 C11 -144.5(7) . .
C10 Ni2 Ni5 C1 -169.5(10) . .
C9 Ni2 Ni5 C1 101.9(10) . .
Ni4 Ni2 Ni5 C1 -116.1(6) 5_675 .
Ni15 Ni2 Ni5 C1 53.6(6) . .
Ni3 Ni2 Ni5 C1 -1.4(6) . .
Ni1 Ni2 Ni5 C1 -52.9(6) . .
Ni8 Ni2 Ni5 C1 -48.5(10) 5_675 .
Ni1 Ni2 Ni5 C1 -53.6(6) 5_675 .
Ni7 Ni2 Ni5 C1 -123.9(6) . .
Ni11 Ni2 Ni5 C1 44.0(6) . .
C10 Ni2 Ni5 Ni14 153.4(8) . .
C9 Ni2 Ni5 Ni14 64.9(7) . .
Ni4 Ni2 Ni5 Ni14 -153.20(15) 5_675 .
Ni15 Ni2 Ni5 Ni14 16.54(15) . .
Ni3 Ni2 Ni5 Ni14 -38.53(16) . .
Ni1 Ni2 Ni5 Ni14 -89.99(15) . .
Ni8 Ni2 Ni5 Ni14 -85.6(7) 5_675 .
Ni1 Ni2 Ni5 Ni14 -90.70(17) 5_675 .
Ni7 Ni2 Ni5 Ni14 -160.97(17) . .
Ni11 Ni2 Ni5 Ni14 6.9(2) . .
C10 Ni2 Ni5 Ni7 -45.6(8) . .
C9 Ni2 Ni5 Ni7 -134.2(7) . .
Ni4 Ni2 Ni5 Ni7 7.77(13) 5_675 .
Ni15 Ni2 Ni5 Ni7 177.51(13) . .
Ni3 Ni2 Ni5 Ni7 122.44(12) . .
Ni1 Ni2 Ni5 Ni7 70.98(11) . .
Ni8 Ni2 Ni5 Ni7 75.4(7) 5_675 .
Ni1 Ni2 Ni5 Ni7 70.27(13) 5_675 .
Ni11 Ni2 Ni5 Ni7 167.86(17) . .
C10 Ni2 Ni5 Ni1 -116.6(8) . .
C9 Ni2 Ni5 Ni1 154.9(7) . .
Ni4 Ni2 Ni5 Ni1 -63.21(13) 5_675 .
Ni15 Ni2 Ni5 Ni1 106.53(12) . .
Ni3 Ni2 Ni5 Ni1 51.47(10) . .
Ni8 Ni2 Ni5 Ni1 4.4(7) 5_675 .
Ni1 Ni2 Ni5 Ni1 -0.71(14) 5_675 .
Ni7 Ni2 Ni5 Ni1 -70.98(11) . .
Ni11 Ni2 Ni5 Ni1 96.88(16) . .
C10 Ni2 Ni5 Ni15 136.9(8) . .
C9 Ni2 Ni5 Ni15 48.3(7) . .
Ni4 Ni2 Ni5 Ni15 -169.74(15) 5_675 .
Ni3 Ni2 Ni5 Ni15 -55.07(11) . .
Ni1 Ni2 Ni5 Ni15 -106.53(12) . .
Ni8 Ni2 Ni5 Ni15 -102.1(7) 5_675 .
Ni1 Ni2 Ni5 Ni15 -107.24(14) 5_675 .
Ni7 Ni2 Ni5 Ni15 -177.51(13) . .
Ni11 Ni2 Ni5 Ni15 -9.65(15) . .
C10 Ni2 Ni5 Ni9 -84.6(8) . .
C9 Ni2 Ni5 Ni9 -173.1(7) . .
Ni4 Ni2 Ni5 Ni9 -31.18(18) 5_675 .
Ni15 Ni2 Ni5 Ni9 138.56(15) . .
Ni3 Ni2 Ni5 Ni9 83.49(14) . .
Ni1 Ni2 Ni5 Ni9 32.03(12) . .
Ni8 Ni2 Ni5 Ni9 36.4(8) 5_675 .
Ni1 Ni2 Ni5 Ni9 31.32(18) 5_675 .
Ni7 Ni2 Ni5 Ni9 -38.95(12) . .
Ni11 Ni2 Ni5 Ni9 128.90(15) . .
C10 Ni2 Ni5 Ni13 -146.2(8) . .
C9 Ni2 Ni5 Ni13 125.2(7) . .
Ni4 Ni2 Ni5 Ni13 -92.85(15) 5_675 .
Ni15 Ni2 Ni5 Ni13 76.89(14) . .
Ni3 Ni2 Ni5 Ni13 21.82(14) . .
Ni1 Ni2 Ni5 Ni13 -29.64(12) . .
Ni8 Ni2 Ni5 Ni13 -25.3(8) 5_675 .
Ni1 Ni2 Ni5 Ni13 -30.35(17) 5_675 .
Ni7 Ni2 Ni5 Ni13 -100.62(14) . .
Ni11 Ni2 Ni5 Ni13 67.23(19) . .
C15 Ni4 Ni6 C4 1.4(19) . .
C10 Ni4 Ni6 C4 90.7(18) 5_675 .
Ni2 Ni4 Ni6 C4 144.6(16) 5_675 .
Ni3 Ni4 Ni6 C4 -132.5(16) . .
Ni1 Ni4 Ni6 C4 -130.9(16) . .
Ni7 Ni4 Ni6 C4 152.6(16) 5_675 .
Ni12 Ni4 Ni6 C4 -66.6(16) . .
Ni8 Ni4 Ni6 C4 -14(2) . .
Ni13 Ni4 Ni6 C4 -61.1(16) . .
C15 Ni4 Ni6 C12 -129.4(12) . 5_675
C10 Ni4 Ni6 C12 -40.0(11) 5_675 5_675
Ni2 Ni4 Ni6 C12 13.8(7) 5_675 5_675
Ni3 Ni4 Ni6 C12 96.7(7) . 5_675
Ni1 Ni4 Ni6 C12 98.3(7) . 5_675
Ni7 Ni4 Ni6 C12 21.8(7) 5_675 5_675
Ni12 Ni4 Ni6 C12 162.7(7) . 5_675
Ni8 Ni4 Ni6 C12 -145.0(14) . 5_675
Ni13 Ni4 Ni6 C12 168.2(7) . 5_675
C10 Ni4 Ni6 C15 89.4(12) 5_675 .
Ni2 Ni4 Ni6 C15 143.2(10) 5_675 .
Ni3 Ni4 Ni6 C15 -133.9(10) . .
Ni1 Ni4 Ni6 C15 -132.3(10) . .
Ni7 Ni4 Ni6 C15 151.2(10) 5_675 .
Ni12 Ni4 Ni6 C15 -67.9(9) . .
Ni8 Ni4 Ni6 C15 -15.6(16) . .
Ni13 Ni4 Ni6 C15 -62.4(10) . .
C15 Ni4 Ni6 Ni7 -151.2(10) . 5_675
C10 Ni4 Ni6 Ni7 -61.8(8) 5_675 5_675
Ni2 Ni4 Ni6 Ni7 -7.99(15) 5_675 5_675
Ni3 Ni4 Ni6 Ni7 74.91(11) . 5_675
Ni1 Ni4 Ni6 Ni7 76.52(16) . 5_675
Ni12 Ni4 Ni6 Ni7 140.86(14) . 5_675
Ni8 Ni4 Ni6 Ni7 -166.9(13) . 5_675
Ni13 Ni4 Ni6 Ni7 146.34(16) . 5_675
C15 Ni4 Ni6 Ni3 133.9(10) . .
C10 Ni4 Ni6 Ni3 -136.7(8) 5_675 .
Ni2 Ni4 Ni6 Ni3 -82.89(16) 5_675 .
Ni1 Ni4 Ni6 Ni3 1.61(15) . .
Ni7 Ni4 Ni6 Ni3 -74.91(11) 5_675 .
Ni12 Ni4 Ni6 Ni3 65.96(11) . .
Ni8 Ni4 Ni6 Ni3 118.2(13) . .
Ni13 Ni4 Ni6 Ni3 71.43(15) . .
C15 Ni4 Ni6 Ni12 67.9(9) . .
C10 Ni4 Ni6 Ni12 157.3(8) 5_675 .
Ni2 Ni4 Ni6 Ni12 -148.85(18) 5_675 .
Ni3 Ni4 Ni6 Ni12 -65.96(11) . .
Ni1 Ni4 Ni6 Ni12 -64.34(16) . .
Ni7 Ni4 Ni6 Ni12 -140.86(14) 5_675 .
Ni8 Ni4 Ni6 Ni12 52.3(13) . .
Ni13 Ni4 Ni6 Ni12 5.48(15) . .
C15 Ni4 Ni6 Cu1 108.2(10) . .
C10 Ni4 Ni6 Cu1 -162.5(8) 5_675 .
Ni2 Ni4 Ni6 Cu1 -108.60(17) 5_675 .
Ni3 Ni4 Ni6 Cu1 -25.71(12) . .
Ni1 Ni4 Ni6 Cu1 -24.1(2) . .
Ni7 Ni4 Ni6 Cu1 -100.62(14) 5_675 .
Ni12 Ni4 Ni6 Cu1 40.24(13) . .
Ni8 Ni4 Ni6 Cu1 92.5(13) . .
Ni13 Ni4 Ni6 Cu1 45.72(19) . .
C15 Ni4 Ni6 Ni10 168.5(10) . .
C10 Ni4 Ni6 Ni10 -102.1(8) 5_675 .
Ni2 Ni4 Ni6 Ni10 -48.2(2) 5_675 .
Ni3 Ni4 Ni6 Ni10 34.66(12) . .
Ni1 Ni4 Ni6 Ni10 36.3(2) . .
Ni7 Ni4 Ni6 Ni10 -40.24(12) 5_675 .
Ni12 Ni4 Ni6 Ni10 100.62(14) . .
Ni8 Ni4 Ni6 Ni10 152.9(12) . .
Ni13 Ni4 Ni6 Ni10 106.10(16) . .
C2 Ni3 Ni6 C4 -105.0(16) . .
C1 Ni3 Ni6 C4 86.0(16) . .
Cu1 Ni3 Ni6 C4 -9.7(14) . .
Ni12 Ni3 Ni6 C4 66.3(14) . .
Ni1 Ni3 Ni6 C4 -155.9(14) 5_675 .
Ni4 Ni3 Ni6 C4 139.3(14) . .
Ni15 Ni3 Ni6 C4 28.2(15) . .
Ni1 Ni3 Ni6 C4 137.8(14) . .
Ni2 Ni3 Ni6 C4 107(9) . .
Ni11 Ni3 Ni6 C4 -51.5(14) . .
Ni7 Ni3 Ni6 C4 -148.6(14) 5_675 .
C2 Ni3 Ni6 C12 16.3(9) . 5_675
C1 Ni3 Ni6 C12 -152.7(10) . 5_675
Cu1 Ni3 Ni6 C12 111.6(7) . 5_675
Ni12 Ni3 Ni6 C12 -172.4(7) . 5_675
Ni1 Ni3 Ni6 C12 -34.6(7) 5_675 5_675
Ni4 Ni3 Ni6 C12 -99.4(7) . 5_675
Ni15 Ni3 Ni6 C12 149.5(7) . 5_675
Ni1 Ni3 Ni6 C12 -100.9(7) . 5_675
Ni2 Ni3 Ni6 C12 -132(9) . 5_675
Ni11 Ni3 Ni6 C12 69.8(7) . 5_675
Ni7 Ni3 Ni6 C12 -27.3(7) 5_675 5_675
C2 Ni3 Ni6 C15 147.6(9) . .
C1 Ni3 Ni6 C15 -21.4(10) . .
Cu1 Ni3 Ni6 C15 -117.0(7) . .
Ni12 Ni3 Ni6 C15 -41.1(7) . .
Ni1 Ni3 Ni6 C15 96.7(7) 5_675 .
Ni4 Ni3 Ni6 C15 31.9(7) . .
Ni15 Ni3 Ni6 C15 -79.2(7) . .
Ni1 Ni3 Ni6 C15 30.4(7) . .
Ni2 Ni3 Ni6 C15 -1(9) . .
Ni11 Ni3 Ni6 C15 -158.8(7) . .
Ni7 Ni3 Ni6 C15 104.0(7) 5_675 .
C2 Ni3 Ni6 Ni4 115.7(6) . .
C1 Ni3 Ni6 Ni4 -53.3(6) . .
Cu1 Ni3 Ni6 Ni4 -148.96(15) . .
Ni12 Ni3 Ni6 Ni4 -73.03(12) . .
Ni1 Ni3 Ni6 Ni4 64.83(14) 5_675 .
Ni15 Ni3 Ni6 Ni4 -111.14(16) . .
Ni1 Ni3 Ni6 Ni4 -1.48(13) . .
Ni2 Ni3 Ni6 Ni4 -33(9) . .
Ni11 Ni3 Ni6 Ni4 169.23(16) . .
Ni7 Ni3 Ni6 Ni4 72.10(12) 5_675 .
C2 Ni3 Ni6 Ni7 43.6(6) . 5_675
C1 Ni3 Ni6 Ni7 -125.4(7) . 5_675
Cu1 Ni3 Ni6 Ni7 138.94(14) . 5_675
Ni12 Ni3 Ni6 Ni7 -145.14(14) . 5_675
Ni1 Ni3 Ni6 Ni7 -7.27(13) 5_675 5_675
Ni4 Ni3 Ni6 Ni7 -72.10(12) . 5_675
Ni15 Ni3 Ni6 Ni7 176.76(16) . 5_675
Ni1 Ni3 Ni6 Ni7 -73.58(14) . 5_675
Ni2 Ni3 Ni6 Ni7 -105(9) . 5_675
Ni11 Ni3 Ni6 Ni7 97.13(14) . 5_675
C2 Ni3 Ni6 Ni12 -171.3(6) . .
C1 Ni3 Ni6 Ni12 19.7(6) . .
Cu1 Ni3 Ni6 Ni12 -75.93(13) . .
Ni1 Ni3 Ni6 Ni12 137.86(16) 5_675 .
Ni4 Ni3 Ni6 Ni12 73.03(12) . .
Ni15 Ni3 Ni6 Ni12 -38.10(15) . .
Ni1 Ni3 Ni6 Ni12 71.56(15) . .
Ni2 Ni3 Ni6 Ni12 41(9) . .
Ni11 Ni3 Ni6 Ni12 -117.73(15) . .
Ni7 Ni3 Ni6 Ni12 145.14(14) 5_675 .
C2 Ni3 Ni6 Cu1 -95.4(6) . .
C1 Ni3 Ni6 Cu1 95.6(7) . .
Ni12 Ni3 Ni6 Cu1 75.93(13) . .
Ni1 Ni3 Ni6 Cu1 -146.21(16) 5_675 .
Ni4 Ni3 Ni6 Cu1 148.96(15) . .
Ni15 Ni3 Ni6 Cu1 37.83(15) . .
Ni1 Ni3 Ni6 Cu1 147.49(17) . .
Ni2 Ni3 Ni6 Cu1 116(9) . .
Ni11 Ni3 Ni6 Cu1 -41.81(13) . .
Ni7 Ni3 Ni6 Cu1 -138.94(14) 5_675 .
C2 Ni3 Ni6 Ni10 -25.7(6) . .
C1 Ni3 Ni6 Ni10 165.3(7) . .
Cu1 Ni3 Ni6 Ni10 69.64(12) . .
Ni12 Ni3 Ni6 Ni10 145.57(14) . .
Ni1 Ni3 Ni6 Ni10 -76.57(13) 5_675 .
Ni4 Ni3 Ni6 Ni10 -141.39(14) . .
Ni15 Ni3 Ni6 Ni10 107.47(16) . .
Ni1 Ni3 Ni6 Ni10 -142.87(15) . .
Ni2 Ni3 Ni6 Ni10 -174(100) . .
Ni11 Ni3 Ni6 Ni10 27.84(13) . .
Ni7 Ni3 Ni6 Ni10 -69.29(11) 5_675 .
N1 Cu1 Ni6 C4 6.5(12) . .
Ni3 Cu1 Ni6 C4 173.7(9) . .
Ni11 Cu1 Ni6 C4 -147.8(9) . .
Ni10 Cu1 Ni6 C4 -111.9(9) . .
Ni15 Cu1 Ni6 C4 142.5(9) . .
Ni12 Cu1 Ni6 C4 106.6(9) . .
N1 Cu1 Ni6 C12 104.3(10) . 5_675
Ni3 Cu1 Ni6 C12 -88.5(7) . 5_675
Ni11 Cu1 Ni6 C12 -50.0(7) . 5_675
Ni10 Cu1 Ni6 C12 -14.1(7) . 5_675
Ni15 Cu1 Ni6 C12 -119.7(7) . 5_675
Ni12 Cu1 Ni6 C12 -155.6(7) . 5_675
N1 Cu1 Ni6 C15 -90.5(10) . .
Ni3 Cu1 Ni6 C15 76.8(7) . .
Ni11 Cu1 Ni6 C15 115.2(7) . .
Ni10 Cu1 Ni6 C15 151.2(7) . .
Ni15 Cu1 Ni6 C15 45.5(7) . .
Ni12 Cu1 Ni6 C15 9.6(7) . .
N1 Cu1 Ni6 Ni4 -140.1(7) . .
Ni3 Cu1 Ni6 Ni4 27.16(13) . .
Ni11 Cu1 Ni6 Ni4 65.58(16) . .
Ni10 Cu1 Ni6 Ni4 101.56(14) . .
Ni15 Cu1 Ni6 Ni4 -4.09(18) . .
Ni12 Cu1 Ni6 Ni4 -40.01(12) . .
N1 Cu1 Ni6 Ni7 154.8(7) . 5_675
Ni3 Cu1 Ni6 Ni7 -37.96(13) . 5_675
Ni11 Cu1 Ni6 Ni7 0.47(17) . 5_675
Ni10 Cu1 Ni6 Ni7 36.44(12) . 5_675
Ni15 Cu1 Ni6 Ni7 -69.21(17) . 5_675
Ni12 Cu1 Ni6 Ni7 -105.13(14) . 5_675
N1 Cu1 Ni6 Ni3 -167.3(7) . .
Ni11 Cu1 Ni6 Ni3 38.43(12) . .
Ni10 Cu1 Ni6 Ni3 74.40(12) . .
Ni15 Cu1 Ni6 Ni3 -31.24(12) . .
Ni12 Cu1 Ni6 Ni3 -67.16(11) . .
N1 Cu1 Ni6 Ni12 -100.1(7) . .
Ni3 Cu1 Ni6 Ni12 67.16(11) . .
Ni11 Cu1 Ni6 Ni12 105.59(14) . .
Ni10 Cu1 Ni6 Ni12 141.57(14) . .
Ni15 Cu1 Ni6 Ni12 35.92(13) . .
N1 Cu1 Ni6 Ni10 118.3(7) . .
Ni3 Cu1 Ni6 Ni10 -74.40(12) . .
Ni11 Cu1 Ni6 Ni10 -35.97(12) . .
Ni15 Cu1 Ni6 Ni10 -105.65(15) . .
Ni12 Cu1 Ni6 Ni10 -141.57(14) . .
C16 Ni5 Ni7 C11 -32.4(16) . .
C1 Ni5 Ni7 C11 154.7(11) . .
Ni14 Ni5 Ni7 C11 -170.6(11) . .
Ni1 Ni5 Ni7 C11 170.6(9) . .
Ni2 Ni5 Ni7 C11 101.6(9) . .
Ni15 Ni5 Ni7 C11 104.0(9) . .
Ni9 Ni5 Ni7 C11 -117.9(9) . .
Ni13 Ni5 Ni7 C11 -154.2(9) . .
C16 Ni5 Ni7 C12 7.5(17) . .
C11 Ni5 Ni7 C12 39.9(14) . .
C1 Ni5 Ni7 C12 -165.4(12) . .
Ni14 Ni5 Ni7 C12 -130.7(11) . .
Ni1 Ni5 Ni7 C12 -149.6(10) . .
Ni2 Ni5 Ni7 C12 141.5(10) . .
Ni15 Ni5 Ni7 C12 143.9(10) . .
Ni9 Ni5 Ni7 C12 -78.0(10) . .
Ni13 Ni5 Ni7 C12 -114.4(10) . .
C16 Ni5 Ni7 C2 122.4(14) . 5_675
C11 Ni5 Ni7 C2 154.8(10) . 5_675
C1 Ni5 Ni7 C2 -50.5(8) . 5_675
Ni14 Ni5 Ni7 C2 -15.8(7) . 5_675
Ni1 Ni5 Ni7 C2 -34.6(4) . 5_675
Ni2 Ni5 Ni7 C2 -103.6(4) . 5_675
Ni15 Ni5 Ni7 C2 -101.2(4) . 5_675
Ni9 Ni5 Ni7 C2 36.9(4) . 5_675
Ni13 Ni5 Ni7 C2 0.6(4) . 5_675
C16 Ni5 Ni7 Ni6 -148.3(18) . 5_675
C11 Ni5 Ni7 Ni6 -115.9(17) . 5_675
C1 Ni5 Ni7 Ni6 38.8(15) . 5_675
Ni14 Ni5 Ni7 Ni6 73.5(16) . 5_675
Ni1 Ni5 Ni7 Ni6 54.7(14) . 5_675
Ni2 Ni5 Ni7 Ni6 -14.3(14) . 5_675
Ni15 Ni5 Ni7 Ni6 -11.9(14) . 5_675
Ni9 Ni5 Ni7 Ni6 126.2(14) . 5_675
Ni13 Ni5 Ni7 Ni6 89.9(14) . 5_675
C16 Ni5 Ni7 Ni4 -141.6(14) . 5_675
C11 Ni5 Ni7 Ni4 -109.2(9) . 5_675
C1 Ni5 Ni7 Ni4 45.6(6) . 5_675
Ni14 Ni5 Ni7 Ni4 80.2(5) . 5_675
Ni1 Ni5 Ni7 Ni4 61.41(13) . 5_675
Ni2 Ni5 Ni7 Ni4 -7.58(12) . 5_675
Ni15 Ni5 Ni7 Ni4 -5.2(2) . 5_675
Ni9 Ni5 Ni7 Ni4 132.96(14) . 5_675
Ni13 Ni5 Ni7 Ni4 96.61(15) . 5_675
C16 Ni5 Ni7 Ni1 157.0(14) . .
C11 Ni5 Ni7 Ni1 -170.6(9) . .
C1 Ni5 Ni7 Ni1 -15.8(6) . .
Ni14 Ni5 Ni7 Ni1 18.8(5) . .
Ni2 Ni5 Ni7 Ni1 -68.99(10) . .
Ni15 Ni5 Ni7 Ni1 -66.59(14) . .
Ni9 Ni5 Ni7 Ni1 71.54(10) . .
Ni13 Ni5 Ni7 Ni1 35.20(11) . .
C16 Ni5 Ni7 Ni10 86.3(14) . 5_675
C11 Ni5 Ni7 Ni10 118.7(9) . 5_675
C1 Ni5 Ni7 Ni10 -86.5(6) . 5_675
Ni14 Ni5 Ni7 Ni10 -51.8(6) . 5_675
Ni1 Ni5 Ni7 Ni10 -70.67(14) . 5_675
Ni2 Ni5 Ni7 Ni10 -139.67(14) . 5_675
Ni15 Ni5 Ni7 Ni10 -137.27(15) . 5_675
Ni9 Ni5 Ni7 Ni10 0.87(12) . 5_675
Ni13 Ni5 Ni7 Ni10 -35.47(17) . 5_675
C16 Ni5 Ni7 Ni3 155.5(14) . 5_675
C11 Ni5 Ni7 Ni3 -172.2(9) . 5_675
C1 Ni5 Ni7 Ni3 -17.4(6) . 5_675
Ni14 Ni5 Ni7 Ni3 17.3(6) . 5_675
Ni1 Ni5 Ni7 Ni3 -1.56(13) . 5_675
Ni2 Ni5 Ni7 Ni3 -70.56(13) . 5_675
Ni15 Ni5 Ni7 Ni3 -68.16(19) . 5_675
Ni9 Ni5 Ni7 Ni3 69.98(13) . 5_675
Ni13 Ni5 Ni7 Ni3 33.64(17) . 5_675
C16 Ni5 Ni7 Ni2 -134.0(14) . .
C11 Ni5 Ni7 Ni2 -101.6(9) . .
C1 Ni5 Ni7 Ni2 53.1(6) . .
Ni14 Ni5 Ni7 Ni2 87.8(5) . .
Ni1 Ni5 Ni7 Ni2 68.99(10) . .
Ni15 Ni5 Ni7 Ni2 2.40(13) . .
Ni9 Ni5 Ni7 Ni2 140.54(12) . .
Ni13 Ni5 Ni7 Ni2 104.20(12) . .
C16 Ni5 Ni7 Ni9 85.5(14) . .
C11 Ni5 Ni7 Ni9 117.9(9) . .
C1 Ni5 Ni7 Ni9 -87.4(6) . .
Ni14 Ni5 Ni7 Ni9 -52.7(5) . .
Ni1 Ni5 Ni7 Ni9 -71.54(10) . .
Ni2 Ni5 Ni7 Ni9 -140.54(12) . .
Ni15 Ni5 Ni7 Ni9 -138.14(16) . .
Ni13 Ni5 Ni7 Ni9 -36.34(11) . .
C1 Ni1 Ni7 C11 9.3(10) . .
C2 Ni1 Ni7 C11 -133.1(10) 5_675 .
Ni1 Ni1 Ni7 C11 120.7(8) 5_675 .
Ni3 Ni1 Ni7 C11 174.1(8) 5_675 .
Ni4 Ni1 Ni7 C11 -107(3) . .
Ni13 Ni1 Ni7 C11 -48.9(8) . .
Ni5 Ni1 Ni7 C11 -7.6(8) . .
Ni8 Ni1 Ni7 C11 -112.1(8) . .
Ni3 Ni1 Ni7 C11 62.3(8) . .
Ni2 Ni1 Ni7 C11 63.7(8) . .
Ni2 Ni1 Ni7 C11 -179.9(8) 5_675 .
C1 Ni1 Ni7 C12 149.4(16) . .
C2 Ni1 Ni7 C12 6.9(16) 5_675 .
Ni1 Ni1 Ni7 C12 -99.3(15) 5_675 .
Ni3 Ni1 Ni7 C12 -45.9(15) 5_675 .
Ni4 Ni1 Ni7 C12 33(3) . .
Ni13 Ni1 Ni7 C12 91.1(15) . .
Ni5 Ni1 Ni7 C12 132.4(15) . .
Ni8 Ni1 Ni7 C12 27.9(15) . .
Ni3 Ni1 Ni7 C12 -157.7(15) . .
Ni2 Ni1 Ni7 C12 -156.2(15) . .
Ni2 Ni1 Ni7 C12 -39.8(15) 5_675 .
C1 Ni1 Ni7 Ni5 16.9(6) . .
C2 Ni1 Ni7 Ni5 -125.5(6) 5_675 .
Ni1 Ni1 Ni7 Ni5 128.29(16) 5_675 .
Ni3 Ni1 Ni7 Ni5 -178.30(14) 5_675 .
Ni4 Ni1 Ni7 Ni5 -99(3) . .
Ni13 Ni1 Ni7 Ni5 -41.31(13) . .
Ni8 Ni1 Ni7 Ni5 -104.51(14) . .
Ni3 Ni1 Ni7 Ni5 69.88(16) . .
Ni2 Ni1 Ni7 Ni5 71.34(11) . .
Ni2 Ni1 Ni7 Ni5 -172.25(16) 5_675 .
C1 Ni1 Ni7 C2 142.5(9) . 5_675
Ni1 Ni1 Ni7 C2 -106.2(7) 5_675 5_675
Ni3 Ni1 Ni7 C2 -52.8(6) 5_675 5_675
Ni4 Ni1 Ni7 C2 26(3) . 5_675
Ni13 Ni1 Ni7 C2 84.2(6) . 5_675
Ni5 Ni1 Ni7 C2 125.5(7) . 5_675
Ni8 Ni1 Ni7 C2 21.0(6) . 5_675
Ni3 Ni1 Ni7 C2 -164.6(7) . 5_675
Ni2 Ni1 Ni7 C2 -163.1(6) . 5_675
Ni2 Ni1 Ni7 C2 -46.7(6) 5_675 5_675
C1 Ni1 Ni7 Ni6 -157.3(6) . 5_675
C2 Ni1 Ni7 Ni6 60.2(6) 5_675 5_675
Ni1 Ni1 Ni7 Ni6 -45.97(19) 5_675 5_675
Ni3 Ni1 Ni7 Ni6 7.44(13) 5_675 5_675
Ni4 Ni1 Ni7 Ni6 86(3) . 5_675
Ni13 Ni1 Ni7 Ni6 144.43(15) . 5_675
Ni5 Ni1 Ni7 Ni6 -174.26(17) . 5_675
Ni8 Ni1 Ni7 Ni6 81.23(17) . 5_675
Ni3 Ni1 Ni7 Ni6 -104.38(17) . 5_675
Ni2 Ni1 Ni7 Ni6 -102.92(15) . 5_675
Ni2 Ni1 Ni7 Ni6 13.5(2) 5_675 5_675
C1 Ni1 Ni7 Ni4 -109.2(6) . 5_675
C2 Ni1 Ni7 Ni4 108.3(6) 5_675 5_675
Ni1 Ni1 Ni7 Ni4 2.15(14) 5_675 5_675
Ni3 Ni1 Ni7 Ni4 55.55(10) 5_675 5_675
Ni4 Ni1 Ni7 Ni4 135(3) . 5_675
Ni13 Ni1 Ni7 Ni4 -167.46(14) . 5_675
Ni5 Ni1 Ni7 Ni4 -126.14(13) . 5_675
Ni8 Ni1 Ni7 Ni4 129.35(14) . 5_675
Ni3 Ni1 Ni7 Ni4 -56.26(16) . 5_675
Ni2 Ni1 Ni7 Ni4 -54.80(10) . 5_675
Ni2 Ni1 Ni7 Ni4 61.61(15) 5_675 5_675
C1 Ni1 Ni7 Ni10 140.9(6) . 5_675
C2 Ni1 Ni7 Ni10 -1.6(6) 5_675 5_675
Ni1 Ni1 Ni7 Ni10 -107.74(15) 5_675 5_675
Ni3 Ni1 Ni7 Ni10 -54.33(11) 5_675 5_675
Ni4 Ni1 Ni7 Ni10 25(3) . 5_675
Ni13 Ni1 Ni7 Ni10 82.66(14) . 5_675
Ni5 Ni1 Ni7 Ni10 123.97(13) . 5_675
Ni8 Ni1 Ni7 Ni10 19.46(15) . 5_675
Ni3 Ni1 Ni7 Ni10 -166.15(14) . 5_675
Ni2 Ni1 Ni7 Ni10 -164.69(13) . 5_675
Ni2 Ni1 Ni7 Ni10 -48.28(16) 5_675 5_675
C1 Ni1 Ni7 Ni3 -164.8(6) . 5_675
C2 Ni1 Ni7 Ni3 52.8(6) 5_675 5_675
Ni1 Ni1 Ni7 Ni3 -53.40(13) 5_675 5_675
Ni4 Ni1 Ni7 Ni3 79(3) . 5_675
Ni13 Ni1 Ni7 Ni3 136.99(15) . 5_675
Ni5 Ni1 Ni7 Ni3 178.30(14) . 5_675
Ni8 Ni1 Ni7 Ni3 73.79(13) . 5_675
Ni3 Ni1 Ni7 Ni3 -111.82(15) . 5_675
Ni2 Ni1 Ni7 Ni3 -110.36(12) . 5_675
Ni2 Ni1 Ni7 Ni3 6.06(13) 5_675 5_675
C1 Ni1 Ni7 Ni2 -54.4(6) . .
C2 Ni1 Ni7 Ni2 163.1(6) 5_675 .
Ni1 Ni1 Ni7 Ni2 56.95(13) 5_675 .
Ni3 Ni1 Ni7 Ni2 110.36(12) 5_675 .
Ni4 Ni1 Ni7 Ni2 -171(3) . .
Ni13 Ni1 Ni7 Ni2 -112.65(14) . .
Ni5 Ni1 Ni7 Ni2 -71.34(11) . .
Ni8 Ni1 Ni7 Ni2 -175.85(15) . .
Ni3 Ni1 Ni7 Ni2 -1.46(14) . .
Ni2 Ni1 Ni7 Ni2 116.41(14) 5_675 .
C1 Ni1 Ni7 Ni9 92.1(6) . .
C2 Ni1 Ni7 Ni9 -50.4(6) 5_675 .
Ni1 Ni1 Ni7 Ni9 -156.56(16) 5_675 .
Ni3 Ni1 Ni7 Ni9 -103.16(12) 5_675 .
Ni4 Ni1 Ni7 Ni9 -24(3) . .
Ni13 Ni1 Ni7 Ni9 33.83(13) . .
Ni5 Ni1 Ni7 Ni9 75.15(11) . .
Ni8 Ni1 Ni7 Ni9 -29.36(12) . .
Ni3 Ni1 Ni7 Ni9 145.03(16) . .
Ni2 Ni1 Ni7 Ni9 146.49(12) . .
Ni2 Ni1 Ni7 Ni9 -97.10(15) 5_675 .
C10 Ni2 Ni7 C11 88.0(11) . .
C9 Ni2 Ni7 C11 3.1(11) . .
Ni4 Ni2 Ni7 C11 138.8(8) 5_675 .
Ni15 Ni2 Ni7 C11 -52.2(8) . .
Ni3 Ni2 Ni7 C11 -119.3(8) . .
Ni5 Ni2 Ni7 C11 -49.6(8) . .
Ni1 Ni2 Ni7 C11 -120.6(8) . .
Ni8 Ni2 Ni7 C11 143.9(8) 5_675 .
Ni1 Ni2 Ni7 C11 -168.9(8) 5_675 .
Ni11 Ni2 Ni7 C11 -163.1(11) . .
C10 Ni2 Ni7 C12 8.5(14) . .
C9 Ni2 Ni7 C12 -76.4(14) . .
Ni4 Ni2 Ni7 C12 59.2(12) 5_675 .
Ni15 Ni2 Ni7 C12 -131.7(12) . .
Ni3 Ni2 Ni7 C12 161.2(12) . .
Ni5 Ni2 Ni7 C12 -129.1(12) . .
Ni1 Ni2 Ni7 C12 159.9(12) . .
Ni8 Ni2 Ni7 C12 64.4(12) 5_675 .
Ni1 Ni2 Ni7 C12 111.5(12) 5_675 .
Ni11 Ni2 Ni7 C12 117.3(14) . .
C10 Ni2 Ni7 Ni5 137.6(8) . .
C9 Ni2 Ni7 Ni5 52.7(8) . .
Ni4 Ni2 Ni7 Ni5 -171.61(14) 5_675 .
Ni15 Ni2 Ni7 Ni5 -2.56(14) . .
Ni3 Ni2 Ni7 Ni5 -69.67(14) . .
Ni1 Ni2 Ni7 Ni5 -70.99(11) . .
Ni8 Ni2 Ni7 Ni5 -166.50(16) 5_675 .
Ni1 Ni2 Ni7 Ni5 -119.32(12) 5_675 .
Ni11 Ni2 Ni7 Ni5 -113.5(8) . .
C10 Ni2 Ni7 C2 -139.5(9) . 5_675
C9 Ni2 Ni7 C2 135.6(10) . 5_675
Ni4 Ni2 Ni7 C2 -88.7(5) 5_675 5_675
Ni15 Ni2 Ni7 C2 80.4(5) . 5_675
Ni3 Ni2 Ni7 C2 13.3(5) . 5_675
Ni5 Ni2 Ni7 C2 82.9(5) . 5_675
Ni1 Ni2 Ni7 C2 11.9(5) . 5_675
Ni8 Ni2 Ni7 C2 -83.6(5) 5_675 5_675
Ni1 Ni2 Ni7 C2 -36.4(5) 5_675 5_675
Ni11 Ni2 Ni7 C2 -30.6(9) . 5_675
C10 Ni2 Ni7 Ni6 -44.1(8) . 5_675
C9 Ni2 Ni7 Ni6 -129.0(8) . 5_675
Ni4 Ni2 Ni7 Ni6 6.69(13) 5_675 5_675
Ni15 Ni2 Ni7 Ni6 175.74(14) . 5_675
Ni3 Ni2 Ni7 Ni6 108.63(15) . 5_675
Ni5 Ni2 Ni7 Ni6 178.30(16) . 5_675
Ni1 Ni2 Ni7 Ni6 107.31(14) . 5_675
Ni8 Ni2 Ni7 Ni6 11.8(2) 5_675 5_675
Ni1 Ni2 Ni7 Ni6 58.98(14) 5_675 5_675
Ni11 Ni2 Ni7 Ni6 64.8(8) . 5_675
C10 Ni2 Ni7 Ni4 -50.8(8) . 5_675
C9 Ni2 Ni7 Ni4 -135.7(8) . 5_675
Ni15 Ni2 Ni7 Ni4 169.05(16) . 5_675
Ni3 Ni2 Ni7 Ni4 101.94(14) . 5_675
Ni5 Ni2 Ni7 Ni4 171.61(14) . 5_675
Ni1 Ni2 Ni7 Ni4 100.62(12) . 5_675
Ni8 Ni2 Ni7 Ni4 5.11(13) 5_675 5_675
Ni1 Ni2 Ni7 Ni4 52.29(10) 5_675 5_675
Ni11 Ni2 Ni7 Ni4 58.1(8) . 5_675
C10 Ni2 Ni7 Ni1 -151.4(8) . .
C9 Ni2 Ni7 Ni1 123.7(8) . .
Ni4 Ni2 Ni7 Ni1 -100.62(12) 5_675 .
Ni15 Ni2 Ni7 Ni1 68.43(14) . .
Ni3 Ni2 Ni7 Ni1 1.32(12) . .
Ni5 Ni2 Ni7 Ni1 70.99(11) . .
Ni8 Ni2 Ni7 Ni1 -95.51(15) 5_675 .
Ni1 Ni2 Ni7 Ni1 -48.33(12) 5_675 .
Ni11 Ni2 Ni7 Ni1 -42.5(8) . .
C10 Ni2 Ni7 Ni10 -124.1(8) . 5_675
C9 Ni2 Ni7 Ni10 151.1(9) . 5_675
Ni4 Ni2 Ni7 Ni10 -73.3(2) 5_675 5_675
Ni15 Ni2 Ni7 Ni10 95.8(3) . 5_675
Ni3 Ni2 Ni7 Ni10 28.7(3) . 5_675
Ni5 Ni2 Ni7 Ni10 98.3(2) . 5_675
Ni1 Ni2 Ni7 Ni10 27.3(2) . 5_675
Ni8 Ni2 Ni7 Ni10 -68.2(3) 5_675 5_675
Ni1 Ni2 Ni7 Ni10 -21.0(3) 5_675 5_675
Ni11 Ni2 Ni7 Ni10 -15.2(9) . 5_675
C10 Ni2 Ni7 Ni3 -100.4(8) . 5_675
C9 Ni2 Ni7 Ni3 174.7(8) . 5_675
Ni4 Ni2 Ni7 Ni3 -49.62(10) 5_675 5_675
Ni15 Ni2 Ni7 Ni3 119.42(14) . 5_675
Ni3 Ni2 Ni7 Ni3 52.32(16) . 5_675
Ni5 Ni2 Ni7 Ni3 121.98(12) . 5_675
Ni1 Ni2 Ni7 Ni3 50.99(10) . 5_675
Ni8 Ni2 Ni7 Ni3 -44.51(15) 5_675 5_675
Ni1 Ni2 Ni7 Ni3 2.67(11) 5_675 5_675
Ni11 Ni2 Ni7 Ni3 8.5(8) . 5_675
C10 Ni2 Ni7 Ni9 176.3(8) . .
C9 Ni2 Ni7 Ni9 91.5(8) . .
Ni4 Ni2 Ni7 Ni9 -132.87(14) 5_675 .
Ni15 Ni2 Ni7 Ni9 36.18(18) . .
Ni3 Ni2 Ni7 Ni9 -30.92(17) . .
Ni5 Ni2 Ni7 Ni9 38.74(12) . .
Ni1 Ni2 Ni7 Ni9 -32.25(12) . .
Ni8 Ni2 Ni7 Ni9 -127.75(14) 5_675 .
Ni1 Ni2 Ni7 Ni9 -80.58(13) 5_675 .
Ni11 Ni2 Ni7 Ni9 -74.8(8) . .
C1 Ni1 Ni8 C14 0.8(11) . .
C2 Ni1 Ni8 C14 144.3(12) 5_675 .
Ni1 Ni1 Ni8 C14 -125.2(9) 5_675 .
Ni3 Ni1 Ni8 C14 -179.5(9) 5_675 .
Ni4 Ni1 Ni8 C14 -59.5(9) . .
Ni13 Ni1 Ni8 C14 17.6(9) . .
Ni5 Ni1 Ni8 C14 57.3(9) . .
Ni3 Ni1 Ni8 C14 -54.3(9) . .
Ni7 Ni1 Ni8 C14 120.2(9) . .
Ni2 Ni1 Ni8 C14 74.9(18) . .
Ni2 Ni1 Ni8 C14 -123.2(9) 5_675 .
C1 Ni1 Ni8 C8 170.2(15) . 5_675
C2 Ni1 Ni8 C8 -46.3(16) 5_675 5_675
Ni1 Ni1 Ni8 C8 44.2(14) 5_675 5_675
Ni3 Ni1 Ni8 C8 -10.1(14) 5_675 5_675
Ni4 Ni1 Ni8 C8 109.8(14) . 5_675
Ni13 Ni1 Ni8 C8 -173.0(14) . 5_675
Ni5 Ni1 Ni8 C8 -133.3(14) . 5_675
Ni3 Ni1 Ni8 C8 115.1(14) . 5_675
Ni7 Ni1 Ni8 C8 -70.5(14) . 5_675
Ni2 Ni1 Ni8 C8 -116(2) . 5_675
Ni2 Ni1 Ni8 C8 46.2(14) 5_675 5_675
C1 Ni1 Ni8 C2 -143.5(9) . 5_675
Ni1 Ni1 Ni8 C2 90.5(7) 5_675 5_675
Ni3 Ni1 Ni8 C2 36.2(7) 5_675 5_675
Ni4 Ni1 Ni8 C2 156.2(7) . 5_675
Ni13 Ni1 Ni8 C2 -126.7(7) . 5_675
Ni5 Ni1 Ni8 C2 -86.9(7) . 5_675
Ni3 Ni1 Ni8 C2 161.5(7) . 5_675
Ni7 Ni1 Ni8 C2 -24.1(7) . 5_675
Ni2 Ni1 Ni8 C2 -69.4(17) . 5_675
Ni2 Ni1 Ni8 C2 92.5(7) 5_675 5_675
C1 Ni1 Ni8 Ni11 -173.4(6) . 5_675
C2 Ni1 Ni8 Ni11 -29.9(7) 5_675 5_675
Ni1 Ni1 Ni8 Ni11 60.7(2) 5_675 5_675
Ni3 Ni1 Ni8 Ni11 6.37(12) 5_675 5_675
Ni4 Ni1 Ni8 Ni11 126.30(13) . 5_675
Ni13 Ni1 Ni8 Ni11 -156.54(15) . 5_675
Ni5 Ni1 Ni8 Ni11 -116.82(14) . 5_675
Ni3 Ni1 Ni8 Ni11 131.57(15) . 5_675
Ni7 Ni1 Ni8 Ni11 -53.99(15) . 5_675
Ni2 Ni1 Ni8 Ni11 -99.3(15) . 5_675
Ni2 Ni1 Ni8 Ni11 62.65(12) 5_675 5_675
C1 Ni1 Ni8 Ni13 -16.8(6) . .
C2 Ni1 Ni8 Ni13 126.7(7) 5_675 .
Ni1 Ni1 Ni8 Ni13 -142.8(2) 5_675 .
Ni3 Ni1 Ni8 Ni13 162.91(13) 5_675 .
Ni4 Ni1 Ni8 Ni13 -77.15(12) . .
Ni5 Ni1 Ni8 Ni13 39.72(14) . .
Ni3 Ni1 Ni8 Ni13 -71.89(16) . .
Ni7 Ni1 Ni8 Ni13 102.55(14) . .
Ni2 Ni1 Ni8 Ni13 57.3(15) . .
Ni2 Ni1 Ni8 Ni13 -140.80(14) 5_675 .
C1 Ni1 Ni8 Ni9 -89.0(6) . .
C2 Ni1 Ni8 Ni9 54.5(7) 5_675 .
Ni1 Ni1 Ni8 Ni9 145.1(2) 5_675 .
Ni3 Ni1 Ni8 Ni9 90.78(11) 5_675 .
Ni4 Ni1 Ni8 Ni9 -149.28(13) . .
Ni13 Ni1 Ni8 Ni9 -72.13(12) . .
Ni5 Ni1 Ni8 Ni9 -32.41(14) . .
Ni3 Ni1 Ni8 Ni9 -144.02(16) . .
Ni7 Ni1 Ni8 Ni9 30.42(13) . .
Ni2 Ni1 Ni8 Ni9 -14.9(15) . .
Ni2 Ni1 Ni8 Ni9 147.07(13) 5_675 .
C1 Ni1 Ni8 Ni2 124.0(6) . 5_675
C2 Ni1 Ni8 Ni2 -92.5(7) 5_675 5_675
Ni1 Ni1 Ni8 Ni2 -1.99(17) 5_675 5_675
Ni3 Ni1 Ni8 Ni2 -56.29(10) 5_675 5_675
Ni4 Ni1 Ni8 Ni2 63.65(10) . 5_675
Ni13 Ni1 Ni8 Ni2 140.80(14) . 5_675
Ni5 Ni1 Ni8 Ni2 -179.47(15) . 5_675
Ni3 Ni1 Ni8 Ni2 68.92(15) . 5_675
Ni7 Ni1 Ni8 Ni2 -116.65(14) . 5_675
Ni2 Ni1 Ni8 Ni2 -161.9(15) . 5_675
C1 Ni1 Ni8 Ni4 60.3(6) . .
C2 Ni1 Ni8 Ni4 -156.2(7) 5_675 .
Ni1 Ni1 Ni8 Ni4 -65.64(17) 5_675 .
Ni3 Ni1 Ni8 Ni4 -119.94(12) 5_675 .
Ni13 Ni1 Ni8 Ni4 77.15(12) . .
Ni5 Ni1 Ni8 Ni4 116.88(15) . .
Ni3 Ni1 Ni8 Ni4 5.27(14) . .
Ni7 Ni1 Ni8 Ni4 179.70(15) . .
Ni2 Ni1 Ni8 Ni4 134.4(16) . .
Ni2 Ni1 Ni8 Ni4 -63.65(10) 5_675 .
C15 Ni4 Ni8 C14 -6.8(12) . .
C10 Ni4 Ni8 C14 -99.6(11) 5_675 .
Ni2 Ni4 Ni8 C14 -152.6(9) 5_675 .
Ni6 Ni4 Ni8 C14 7.7(16) . .
Ni3 Ni4 Ni8 C14 122.9(9) . .
Ni1 Ni4 Ni8 C14 128.1(9) . .
Ni7 Ni4 Ni8 C14 -158.1(9) 5_675 .
Ni12 Ni4 Ni8 C14 57.7(9) . .
Ni13 Ni4 Ni8 C14 57.8(9) . .
C15 Ni4 Ni8 C8 89.3(14) . 5_675
C10 Ni4 Ni8 C8 -3.5(13) 5_675 5_675
Ni2 Ni4 Ni8 C8 -56.4(10) 5_675 5_675
Ni6 Ni4 Ni8 C8 103.8(16) . 5_675
Ni3 Ni4 Ni8 C8 -140.9(10) . 5_675
Ni1 Ni4 Ni8 C8 -135.8(10) . 5_675
Ni7 Ni4 Ni8 C8 -62.0(10) 5_675 5_675
Ni12 Ni4 Ni8 C8 153.8(10) . 5_675
Ni13 Ni4 Ni8 C8 154.0(10) . 5_675
C15 Ni4 Ni8 C2 -152.7(10) . 5_675
C10 Ni4 Ni8 C2 114.5(9) 5_675 5_675
Ni2 Ni4 Ni8 C2 61.5(6) 5_675 5_675
Ni6 Ni4 Ni8 C2 -138.2(14) . 5_675
Ni3 Ni4 Ni8 C2 -23.0(6) . 5_675
Ni1 Ni4 Ni8 C2 -17.9(6) . 5_675
Ni7 Ni4 Ni8 C2 56.0(6) 5_675 5_675
Ni12 Ni4 Ni8 C2 -88.2(6) . 5_675
Ni13 Ni4 Ni8 C2 -88.1(6) . 5_675
C15 Ni4 Ni8 Ni11 151.8(9) . 5_675
C10 Ni4 Ni8 Ni11 59.0(8) 5_675 5_675
Ni2 Ni4 Ni8 Ni11 6.04(15) 5_675 5_675
Ni6 Ni4 Ni8 Ni11 166.3(12) . 5_675
Ni3 Ni4 Ni8 Ni11 -78.5(2) . 5_675
Ni1 Ni4 Ni8 Ni11 -73.33(16) . 5_675
Ni7 Ni4 Ni8 Ni11 0.5(2) 5_675 5_675
Ni12 Ni4 Ni8 Ni11 -143.72(15) . 5_675
Ni13 Ni4 Ni8 Ni11 -143.58(18) . 5_675
C15 Ni4 Ni8 Ni13 -64.6(9) . .
C10 Ni4 Ni8 Ni13 -157.4(8) 5_675 .
Ni2 Ni4 Ni8 Ni13 149.62(14) 5_675 .
Ni6 Ni4 Ni8 Ni13 -50.1(13) . .
Ni3 Ni4 Ni8 Ni13 65.09(15) . .
Ni1 Ni4 Ni8 Ni13 70.25(12) . .
Ni7 Ni4 Ni8 Ni13 144.06(17) 5_675 .
Ni12 Ni4 Ni8 Ni13 -0.14(14) . .
C15 Ni4 Ni8 Ni1 -134.9(9) . .
C10 Ni4 Ni8 Ni1 132.3(8) 5_675 .
Ni2 Ni4 Ni8 Ni1 79.37(11) 5_675 .
Ni6 Ni4 Ni8 Ni1 -120.4(13) . .
Ni3 Ni4 Ni8 Ni1 -5.15(14) . .
Ni7 Ni4 Ni8 Ni1 73.81(16) 5_675 .
Ni12 Ni4 Ni8 Ni1 -70.39(14) . .
Ni13 Ni4 Ni8 Ni1 -70.25(12) . .
C15 Ni4 Ni8 Ni9 -103.7(9) . .
C10 Ni4 Ni8 Ni9 163.4(8) 5_675 .
Ni2 Ni4 Ni8 Ni9 110.50(16) 5_675 .
Ni6 Ni4 Ni8 Ni9 -89.2(13) . .
Ni3 Ni4 Ni8 Ni9 26.0(2) . .
Ni1 Ni4 Ni8 Ni9 31.13(13) . .
Ni7 Ni4 Ni8 Ni9 104.94(18) 5_675 .
Ni12 Ni4 Ni8 Ni9 -39.26(19) . .
Ni13 Ni4 Ni8 Ni9 -39.11(13) . .
C15 Ni4 Ni8 Ni2 145.8(9) . 5_675
C10 Ni4 Ni8 Ni2 52.9(8) 5_675 5_675
Ni6 Ni4 Ni8 Ni2 160.3(13) . 5_675
Ni3 Ni4 Ni8 Ni2 -84.52(15) . 5_675
Ni1 Ni4 Ni8 Ni2 -79.37(11) . 5_675
Ni7 Ni4 Ni8 Ni2 -5.56(15) 5_675 5_675
Ni12 Ni4 Ni8 Ni2 -149.76(15) . 5_675
Ni13 Ni4 Ni8 Ni2 -149.62(14) . 5_675
C14 Ni8 Ni9 C17 1.8(12) . .
C8 Ni8 Ni9 C17 -104.8(13) 5_675 .
C2 Ni8 Ni9 C17 169.9(11) 5_675 .
Ni11 Ni8 Ni9 C17 -147.5(9) 5_675 .
Ni13 Ni8 Ni9 C17 47.2(9) . .
Ni1 Ni8 Ni9 C17 115.4(9) . .
Ni2 Ni8 Ni9 C17 150.1(9) 5_675 .
Ni4 Ni8 Ni9 C17 86.8(9) . .
C14 Ni8 Ni9 C13 116.5(13) . .
C8 Ni8 Ni9 C13 9.9(14) 5_675 .
C2 Ni8 Ni9 C13 -75.5(13) 5_675 .
Ni11 Ni8 Ni9 C13 -32.9(11) 5_675 .
Ni13 Ni8 Ni9 C13 161.8(11) . .
Ni1 Ni8 Ni9 C13 -129.9(11) . .
Ni2 Ni8 Ni9 C13 -95.3(11) 5_675 .
Ni4 Ni8 Ni9 C13 -158.6(11) . .
C14 Ni8 Ni9 C2 -168.0(11) . 5_675
C8 Ni8 Ni9 C2 85.3(12) 5_675 5_675
Ni11 Ni8 Ni9 C2 42.6(7) 5_675 5_675
Ni13 Ni8 Ni9 C2 -122.7(7) . 5_675
Ni1 Ni8 Ni9 C2 -54.4(7) . 5_675
Ni2 Ni8 Ni9 C2 -19.8(7) 5_675 5_675
Ni4 Ni8 Ni9 C2 -83.1(7) . 5_675
C14 Ni8 Ni9 Ni10 158.6(8) . 5_675
C8 Ni8 Ni9 Ni10 51.9(9) 5_675 5_675
C2 Ni8 Ni9 Ni10 -33.4(7) 5_675 5_675
Ni11 Ni8 Ni9 Ni10 9.20(13) 5_675 5_675
Ni13 Ni8 Ni9 Ni10 -156.11(14) . 5_675
Ni1 Ni8 Ni9 Ni10 -87.84(12) . 5_675
Ni2 Ni8 Ni9 Ni10 -53.17(18) 5_675 5_675
Ni4 Ni8 Ni9 Ni10 -116.48(15) . 5_675
C14 Ni8 Ni9 Ni13 -45.3(8) . .
C8 Ni8 Ni9 Ni13 -151.9(9) 5_675 .
C2 Ni8 Ni9 Ni13 122.7(7) 5_675 .
Ni11 Ni8 Ni9 Ni13 165.32(14) 5_675 .
Ni1 Ni8 Ni9 Ni13 68.27(11) . .
Ni2 Ni8 Ni9 Ni13 102.94(16) 5_675 .
Ni4 Ni8 Ni9 Ni13 39.63(13) . .
C14 Ni8 Ni9 Ni7 -140.7(8) . .
C8 Ni8 Ni9 Ni7 112.7(9) 5_675 .
C2 Ni8 Ni9 Ni7 27.3(7) 5_675 .
Ni11 Ni8 Ni9 Ni7 69.94(14) 5_675 .
Ni13 Ni8 Ni9 Ni7 -95.37(14) . .
Ni1 Ni8 Ni9 Ni7 -27.10(12) . .
Ni2 Ni8 Ni9 Ni7 7.6(2) 5_675 .
Ni4 Ni8 Ni9 Ni7 -55.74(17) . .
C14 Ni8 Ni9 Ni1 -113.6(8) . .
C8 Ni8 Ni9 Ni1 139.8(9) 5_675 .
C2 Ni8 Ni9 Ni1 54.4(7) 5_675 .
Ni11 Ni8 Ni9 Ni1 97.04(12) 5_675 .
Ni13 Ni8 Ni9 Ni1 -68.27(11) . .
Ni2 Ni8 Ni9 Ni1 34.67(14) 5_675 .
Ni4 Ni8 Ni9 Ni1 -28.64(12) . .
C14 Ni8 Ni9 Ni5 -86.5(8) . .
C8 Ni8 Ni9 Ni5 166.9(9) 5_675 .
C2 Ni8 Ni9 Ni5 81.5(7) 5_675 .
Ni11 Ni8 Ni9 Ni5 124.13(13) 5_675 .
Ni13 Ni8 Ni9 Ni5 -41.19(12) . .
Ni1 Ni8 Ni9 Ni5 27.08(11) . .
Ni2 Ni8 Ni9 Ni5 61.75(18) 5_675 .
Ni4 Ni8 Ni9 Ni5 -1.56(18) . .
C11 Ni7 Ni9 C17 6.3(13) . .
C12 Ni7 Ni9 C17 100.0(13) . .
Ni5 Ni7 Ni9 C17 -36.2(11) . .
C2 Ni7 Ni9 C17 -155.5(13) 5_675 .
Ni6 Ni7 Ni9 C17 149.6(11) 5_675 .
Ni4 Ni7 Ni9 C17 -136.2(11) 5_675 .
Ni1 Ni7 Ni9 C17 -104.2(11) . .
Ni10 Ni7 Ni9 C17 144.7(11) 5_675 .
Ni3 Ni7 Ni9 C17 -158.2(11) 5_675 .
Ni2 Ni7 Ni9 C17 -73.2(11) . .
C11 Ni7 Ni9 C13 -92.4(10) . .
C12 Ni7 Ni9 C13 1.3(10) . .
Ni5 Ni7 Ni9 C13 -134.9(8) . .
C2 Ni7 Ni9 C13 105.8(10) 5_675 .
Ni6 Ni7 Ni9 C13 50.9(8) 5_675 .
Ni4 Ni7 Ni9 C13 125.1(8) 5_675 .
Ni1 Ni7 Ni9 C13 157.1(8) . .
Ni10 Ni7 Ni9 C13 46.0(8) 5_675 .
Ni3 Ni7 Ni9 C13 103.1(8) 5_675 .
Ni2 Ni7 Ni9 C13 -171.9(8) . .
C11 Ni7 Ni9 C2 161.8(9) . 5_675
C12 Ni7 Ni9 C2 -104.6(9) . 5_675
Ni5 Ni7 Ni9 C2 119.3(7) . 5_675
Ni6 Ni7 Ni9 C2 -54.9(7) 5_675 5_675
Ni4 Ni7 Ni9 C2 19.2(7) 5_675 5_675
Ni1 Ni7 Ni9 C2 51.3(7) . 5_675
Ni10 Ni7 Ni9 C2 -59.8(7) 5_675 5_675
Ni3 Ni7 Ni9 C2 -2.8(7) 5_675 5_675
Ni2 Ni7 Ni9 C2 82.3(7) . 5_675
C11 Ni7 Ni9 Ni10 -138.4(7) . 5_675
C12 Ni7 Ni9 Ni10 -44.8(7) . 5_675
Ni5 Ni7 Ni9 Ni10 179.05(13) . 5_675
C2 Ni7 Ni9 Ni10 59.8(7) 5_675 5_675
Ni6 Ni7 Ni9 Ni10 4.87(14) 5_675 5_675
Ni4 Ni7 Ni9 Ni10 79.0(2) 5_675 5_675
Ni1 Ni7 Ni9 Ni10 111.10(12) . 5_675
Ni3 Ni7 Ni9 Ni10 57.04(11) 5_675 5_675
Ni2 Ni7 Ni9 Ni10 142.09(14) . 5_675
C11 Ni7 Ni9 Ni8 137.7(7) . .
C12 Ni7 Ni9 Ni8 -128.7(7) . .
Ni5 Ni7 Ni9 Ni8 95.12(14) . .
C2 Ni7 Ni9 Ni8 -24.1(7) 5_675 .
Ni6 Ni7 Ni9 Ni8 -79.06(17) 5_675 .
Ni4 Ni7 Ni9 Ni8 -4.9(2) 5_675 .
Ni1 Ni7 Ni9 Ni8 27.17(12) . .
Ni10 Ni7 Ni9 Ni8 -83.93(14) 5_675 .
Ni3 Ni7 Ni9 Ni8 -26.89(13) 5_675 .
Ni2 Ni7 Ni9 Ni8 58.15(16) . .
C11 Ni7 Ni9 Ni13 80.3(7) . .
C12 Ni7 Ni9 Ni13 174.0(7) . .
Ni5 Ni7 Ni9 Ni13 37.78(12) . .
C2 Ni7 Ni9 Ni13 -81.5(7) 5_675 .
Ni6 Ni7 Ni9 Ni13 -136.40(14) 5_675 .
Ni4 Ni7 Ni9 Ni13 -62.3(2) 5_675 .
Ni1 Ni7 Ni9 Ni13 -30.17(11) . .
Ni10 Ni7 Ni9 Ni13 -141.27(14) 5_675 .
Ni3 Ni7 Ni9 Ni13 -84.24(12) 5_675 .
Ni2 Ni7 Ni9 Ni13 0.81(16) . .
C11 Ni7 Ni9 Ni1 110.5(7) . .
C12 Ni7 Ni9 Ni1 -155.9(7) . .
Ni5 Ni7 Ni9 Ni1 67.95(10) . .
C2 Ni7 Ni9 Ni1 -51.3(7) 5_675 .
Ni6 Ni7 Ni9 Ni1 -106.23(15) 5_675 .
Ni4 Ni7 Ni9 Ni1 -32.08(19) 5_675 .
Ni10 Ni7 Ni9 Ni1 -111.10(12) 5_675 .
Ni3 Ni7 Ni9 Ni1 -54.07(9) 5_675 .
Ni2 Ni7 Ni9 Ni1 30.98(11) . .
C11 Ni7 Ni9 Ni5 42.5(7) . .
C12 Ni7 Ni9 Ni5 136.2(7) . .
C2 Ni7 Ni9 Ni5 -119.3(7) 5_675 .
Ni6 Ni7 Ni9 Ni5 -174.18(16) 5_675 .
Ni4 Ni7 Ni9 Ni5 -100.0(2) 5_675 .
Ni1 Ni7 Ni9 Ni5 -67.95(10) . .
Ni10 Ni7 Ni9 Ni5 -179.05(13) 5_675 .
Ni3 Ni7 Ni9 Ni5 -122.02(12) 5_675 .
Ni2 Ni7 Ni9 Ni5 -36.97(11) . .
C1 Ni1 Ni9 C17 15.7(11) . .
C2 Ni1 Ni9 C17 -159.0(12) 5_675 .
Ni1 Ni1 Ni9 C17 171.7(10) 5_675 .
Ni3 Ni1 Ni9 C17 -178.7(10) 5_675 .
Ni4 Ni1 Ni9 C17 -61.7(10) . .
Ni13 Ni1 Ni9 C17 -23.8(10) . .
Ni5 Ni1 Ni9 C17 54.4(10) . .
Ni8 Ni1 Ni9 C17 -92.4(10) . .
Ni3 Ni1 Ni9 C17 10.4(10) . .
Ni7 Ni1 Ni9 C17 119.7(10) . .
Ni2 Ni1 Ni9 C17 86.1(10) . .
Ni2 Ni1 Ni9 C17 -122.5(10) 5_675 .
C1 Ni1 Ni9 C13 -141.0(13) . .
C2 Ni1 Ni9 C13 44.4(14) 5_675 .
Ni1 Ni1 Ni9 C13 15.1(13) 5_675 .
Ni3 Ni1 Ni9 C13 24.6(12) 5_675 .
Ni4 Ni1 Ni9 C13 141.7(12) . .
Ni13 Ni1 Ni9 C13 179.6(12) . .
Ni5 Ni1 Ni9 C13 -102.3(12) . .
Ni8 Ni1 Ni9 C13 111.0(12) . .
Ni3 Ni1 Ni9 C13 -146.2(12) . .
Ni7 Ni1 Ni9 C13 -37.0(12) . .
Ni2 Ni1 Ni9 C13 -70.5(12) . .
Ni2 Ni1 Ni9 C13 80.9(12) 5_675 .
C1 Ni1 Ni9 C2 174.7(10) . 5_675
Ni1 Ni1 Ni9 C2 -29.3(8) 5_675 5_675
Ni3 Ni1 Ni9 C2 -19.8(8) 5_675 5_675
Ni4 Ni1 Ni9 C2 97.3(8) . 5_675
Ni13 Ni1 Ni9 C2 135.2(8) . 5_675
Ni5 Ni1 Ni9 C2 -146.7(8) . 5_675
Ni8 Ni1 Ni9 C2 66.6(8) . 5_675
Ni3 Ni1 Ni9 C2 169.4(8) . 5_675
Ni7 Ni1 Ni9 C2 -81.4(8) . 5_675
Ni2 Ni1 Ni9 C2 -114.9(8) . 5_675
Ni2 Ni1 Ni9 C2 36.5(8) 5_675 5_675
C1 Ni1 Ni9 Ni10 -158.8(6) . 5_675
C2 Ni1 Ni9 Ni10 26.5(8) 5_675 5_675
Ni1 Ni1 Ni9 Ni10 -2.8(4) 5_675 5_675
Ni3 Ni1 Ni9 Ni10 6.73(12) 5_675 5_675
Ni4 Ni1 Ni9 Ni10 123.79(14) . 5_675
Ni13 Ni1 Ni9 Ni10 161.68(15) . 5_675
Ni5 Ni1 Ni9 Ni10 -120.16(14) . 5_675
Ni8 Ni1 Ni9 Ni10 93.08(13) . 5_675
Ni3 Ni1 Ni9 Ni10 -164.1(2) . 5_675
Ni7 Ni1 Ni9 Ni10 -54.88(11) . 5_675
Ni2 Ni1 Ni9 Ni10 -88.42(15) . 5_675
Ni2 Ni1 Ni9 Ni10 62.97(14) 5_675 5_675
C1 Ni1 Ni9 Ni8 108.1(6) . .
C2 Ni1 Ni9 Ni8 -66.6(8) 5_675 .
Ni1 Ni1 Ni9 Ni8 -95.9(3) 5_675 .
Ni3 Ni1 Ni9 Ni8 -86.35(12) 5_675 .
Ni4 Ni1 Ni9 Ni8 30.71(14) . .
Ni13 Ni1 Ni9 Ni8 68.61(13) . .
Ni5 Ni1 Ni9 Ni8 146.76(14) . .
Ni3 Ni1 Ni9 Ni8 102.8(3) . .
Ni7 Ni1 Ni9 Ni8 -147.95(14) . .
Ni2 Ni1 Ni9 Ni8 178.50(16) . .
Ni2 Ni1 Ni9 Ni8 -30.11(13) 5_675 .
C1 Ni1 Ni9 Ni13 39.5(6) . .
C2 Ni1 Ni9 Ni13 -135.2(8) 5_675 .
Ni1 Ni1 Ni9 Ni13 -164.5(4) 5_675 .
Ni3 Ni1 Ni9 Ni13 -154.96(14) 5_675 .
Ni4 Ni1 Ni9 Ni13 -37.89(14) . .
Ni5 Ni1 Ni9 Ni13 78.16(12) . .
Ni8 Ni1 Ni9 Ni13 -68.61(13) . .
Ni3 Ni1 Ni9 Ni13 34.2(2) . .
Ni7 Ni1 Ni9 Ni13 143.44(14) . .
Ni2 Ni1 Ni9 Ni13 109.90(15) . .
Ni2 Ni1 Ni9 Ni13 -98.71(14) 5_675 .
C1 Ni1 Ni9 Ni7 -104.0(6) . .
C2 Ni1 Ni9 Ni7 81.4(8) 5_675 .
Ni1 Ni1 Ni9 Ni7 52.0(3) 5_675 .
Ni3 Ni1 Ni9 Ni7 61.60(10) 5_675 .
Ni4 Ni1 Ni9 Ni7 178.67(15) . .
Ni13 Ni1 Ni9 Ni7 -143.44(14) . .
Ni5 Ni1 Ni9 Ni7 -65.28(11) . .
Ni8 Ni1 Ni9 Ni7 147.95(14) . .
Ni3 Ni1 Ni9 Ni7 -109.2(3) . .
Ni2 Ni1 Ni9 Ni7 -33.54(12) . .
Ni2 Ni1 Ni9 Ni7 117.85(13) 5_675 .
C1 Ni1 Ni9 Ni5 -38.7(6) . .
C2 Ni1 Ni9 Ni5 146.7(8) 5_675 .
Ni1 Ni1 Ni9 Ni5 117.3(3) 5_675 .
Ni3 Ni1 Ni9 Ni5 126.89(13) 5_675 .
Ni4 Ni1 Ni9 Ni5 -116.05(15) . .
Ni13 Ni1 Ni9 Ni5 -78.16(12) . .
Ni8 Ni1 Ni9 Ni5 -146.76(14) . .
Ni3 Ni1 Ni9 Ni5 -43.9(2) . .
Ni7 Ni1 Ni9 Ni5 65.28(11) . .
Ni2 Ni1 Ni9 Ni5 31.74(13) . .
Ni2 Ni1 Ni9 Ni5 -176.87(15) 5_675 .
C16 Ni5 Ni9 C17 14.0(12) . .
C11 Ni5 Ni9 C17 111.6(11) . .
C1 Ni5 Ni9 C17 -100.3(10) . .
Ni14 Ni5 Ni9 C17 -41.6(8) . .
Ni7 Ni5 Ni9 C17 152.9(8) . .
Ni1 Ni5 Ni9 C17 -135.6(8) . .
Ni2 Ni5 Ni9 C17 -167.1(8) . .
Ni15 Ni5 Ni9 C17 -100.6(9) . .
Ni13 Ni5 Ni9 C17 -69.7(8) . .
C16 Ni5 Ni9 C13 -80.0(13) . .
C11 Ni5 Ni9 C13 17.5(12) . .
C1 Ni5 Ni9 C13 165.7(12) . .
Ni14 Ni5 Ni9 C13 -135.6(10) . .
Ni7 Ni5 Ni9 C13 58.8(10) . .
Ni1 Ni5 Ni9 C13 130.4(10) . .
Ni2 Ni5 Ni9 C13 98.8(10) . .
Ni15 Ni5 Ni9 C13 165.3(10) . .
Ni13 Ni5 Ni9 C13 -163.8(10) . .
C16 Ni5 Ni9 C2 171.8(10) . 5_675
C11 Ni5 Ni9 C2 -90.7(9) . 5_675
C1 Ni5 Ni9 C2 57.5(8) . 5_675
Ni14 Ni5 Ni9 C2 116.2(6) . 5_675
Ni7 Ni5 Ni9 C2 -49.4(6) . 5_675
Ni1 Ni5 Ni9 C2 22.2(6) . 5_675
Ni2 Ni5 Ni9 C2 -9.4(6) . 5_675
Ni15 Ni5 Ni9 C2 57.1(6) . 5_675
Ni13 Ni5 Ni9 C2 88.0(6) . 5_675
C16 Ni5 Ni9 Ni10 -139.7(9) . 5_675
C11 Ni5 Ni9 Ni10 -42.2(7) . 5_675
C1 Ni5 Ni9 Ni10 106.0(6) . 5_675
Ni14 Ni5 Ni9 Ni10 164.67(14) . 5_675
Ni7 Ni5 Ni9 Ni10 -0.91(13) . 5_675
Ni1 Ni5 Ni9 Ni10 70.66(14) . 5_675
Ni2 Ni5 Ni9 Ni10 39.08(18) . 5_675
Ni15 Ni5 Ni9 Ni10 105.6(2) . 5_675
Ni13 Ni5 Ni9 Ni10 136.49(15) . 5_675
C16 Ni5 Ni9 Ni8 121.7(9) . .
C11 Ni5 Ni9 Ni8 -140.7(7) . .
C1 Ni5 Ni9 Ni8 7.5(6) . .
Ni14 Ni5 Ni9 Ni8 66.15(15) . .
Ni7 Ni5 Ni9 Ni8 -99.43(13) . .
Ni1 Ni5 Ni9 Ni8 -27.86(12) . .
Ni2 Ni5 Ni9 Ni8 -59.44(17) . .
Ni15 Ni5 Ni9 Ni8 7.1(3) . .
Ni13 Ni5 Ni9 Ni8 37.97(11) . .
C16 Ni5 Ni9 Ni13 83.8(9) . .
C11 Ni5 Ni9 Ni13 -178.7(7) . .
C1 Ni5 Ni9 Ni13 -30.5(6) . .
Ni14 Ni5 Ni9 Ni13 28.18(12) . .
Ni7 Ni5 Ni9 Ni13 -137.40(13) . .
Ni1 Ni5 Ni9 Ni13 -65.83(11) . .
Ni2 Ni5 Ni9 Ni13 -97.41(14) . .
Ni15 Ni5 Ni9 Ni13 -30.9(2) . .
C16 Ni5 Ni9 Ni7 -138.8(9) . .
C11 Ni5 Ni9 Ni7 -41.3(7) . .
C1 Ni5 Ni9 Ni7 106.9(6) . .
Ni14 Ni5 Ni9 Ni7 165.58(15) . .
Ni1 Ni5 Ni9 Ni7 71.57(11) . .
Ni2 Ni5 Ni9 Ni7 39.99(12) . .
Ni15 Ni5 Ni9 Ni7 106.5(2) . .
Ni13 Ni5 Ni9 Ni7 137.40(13) . .
C16 Ni5 Ni9 Ni1 149.6(9) . .
C11 Ni5 Ni9 Ni1 -112.9(7) . .
C1 Ni5 Ni9 Ni1 35.3(6) . .
Ni14 Ni5 Ni9 Ni1 94.01(14) . .
Ni7 Ni5 Ni9 Ni1 -71.57(11) . .
Ni2 Ni5 Ni9 Ni1 -31.58(12) . .
Ni15 Ni5 Ni9 Ni1 34.9(2) . .
Ni13 Ni5 Ni9 Ni1 65.83(11) . .
N1 Cu1 Ni10 C5 0.8(13) . .
Ni3 Cu1 Ni10 C5 169.6(10) . .
Ni11 Cu1 Ni10 C5 -119.9(9) . .
Ni15 Cu1 Ni10 C5 -158.0(9) . .
Ni12 Cu1 Ni10 C5 134.8(9) . .
Ni6 Cu1 Ni10 C5 100.9(9) . .
N1 Cu1 Ni10 C2 165.4(10) . .
Ni3 Cu1 Ni10 C2 -25.8(5) . .
Ni11 Cu1 Ni10 C2 44.6(5) . .
Ni15 Cu1 Ni10 C2 6.6(6) . .
Ni12 Cu1 Ni10 C2 -60.7(6) . .
Ni6 Cu1 Ni10 C2 -94.5(5) . .
N1 Cu1 Ni10 C13 46(3) . 5_675
Ni3 Cu1 Ni10 C13 -145(3) . 5_675
Ni11 Cu1 Ni10 C13 -75(3) . 5_675
Ni15 Cu1 Ni10 C13 -113(3) . 5_675
Ni12 Cu1 Ni10 C13 -180(3) . 5_675
Ni6 Cu1 Ni10 C13 146(3) . 5_675
N1 Cu1 Ni10 C12 -89.8(10) . 5_675
Ni3 Cu1 Ni10 C12 78.9(5) . 5_675
Ni11 Cu1 Ni10 C12 149.4(5) . 5_675
Ni15 Cu1 Ni10 C12 111.4(5) . 5_675
Ni12 Cu1 Ni10 C12 44.1(5) . 5_675
Ni6 Cu1 Ni10 C12 10.2(5) . 5_675
N1 Cu1 Ni10 Ni9 158.0(9) . 5_675
Ni3 Cu1 Ni10 Ni9 -33.2(2) . 5_675
Ni11 Cu1 Ni10 Ni9 37.3(2) . 5_675
Ni15 Cu1 Ni10 Ni9 -0.8(3) . 5_675
Ni12 Cu1 Ni10 Ni9 -68.0(3) . 5_675
Ni6 Cu1 Ni10 Ni9 -101.9(2) . 5_675
N1 Cu1 Ni10 Ni11 120.8(8) . .
Ni3 Cu1 Ni10 Ni11 -70.46(11) . .
Ni15 Cu1 Ni10 Ni11 -38.03(14) . .
Ni12 Cu1 Ni10 Ni11 -105.30(15) . .
Ni6 Cu1 Ni10 Ni11 -139.19(13) . .
N1 Cu1 Ni10 Ni7 -133.5(8) . 5_675
Ni3 Cu1 Ni10 Ni7 35.28(12) . 5_675
Ni11 Cu1 Ni10 Ni7 105.73(13) . 5_675
Ni15 Cu1 Ni10 Ni7 67.70(17) . 5_675
Ni12 Cu1 Ni10 Ni7 0.43(17) . 5_675
Ni6 Cu1 Ni10 Ni7 -33.45(11) . 5_675
N1 Cu1 Ni10 Ni3 -168.8(9) . .
Ni11 Cu1 Ni10 Ni3 70.46(11) . .
Ni15 Cu1 Ni10 Ni3 32.42(13) . .
Ni12 Cu1 Ni10 Ni3 -34.85(12) . .
Ni6 Cu1 Ni10 Ni3 -68.73(11) . .
N1 Cu1 Ni10 Ni6 -100.0(9) . .
Ni3 Cu1 Ni10 Ni6 68.73(11) . .
Ni11 Cu1 Ni10 Ni6 139.19(13) . .
Ni15 Cu1 Ni10 Ni6 101.15(15) . .
Ni12 Cu1 Ni10 Ni6 33.88(12) . .
C2 Ni3 Ni10 C5 -152.7(14) . .
C1 Ni3 Ni10 C5 -6(3) . .
Cu1 Ni3 Ni10 C5 -12.6(12) . .
Ni12 Ni3 Ni10 C5 29.0(12) . .
Ni1 Ni3 Ni10 C5 -179.0(12) 5_675 .
Ni4 Ni3 Ni10 C5 97.4(12) . .
Ni15 Ni3 Ni10 C5 -49.6(12) . .
Ni1 Ni3 Ni10 C5 162.7(12) . .
Ni2 Ni3 Ni10 C5 -117.1(12) . .
Ni11 Ni3 Ni10 C5 -87.2(12) . .
Ni6 Ni3 Ni10 C5 63.0(12) . .
Ni7 Ni3 Ni10 C5 127.5(12) 5_675 .
C1 Ni3 Ni10 C2 147(2) . .
Cu1 Ni3 Ni10 C2 140.1(8) . .
Ni12 Ni3 Ni10 C2 -178.3(8) . .
Ni1 Ni3 Ni10 C2 -26.3(8) 5_675 .
Ni4 Ni3 Ni10 C2 -109.9(8) . .
Ni15 Ni3 Ni10 C2 103.1(8) . .
Ni1 Ni3 Ni10 C2 -44.6(8) . .
Ni2 Ni3 Ni10 C2 35.7(8) . .
Ni11 Ni3 Ni10 C2 65.5(8) . .
Ni6 Ni3 Ni10 C2 -144.2(8) . .
Ni7 Ni3 Ni10 C2 -79.8(8) 5_675 .
C2 Ni3 Ni10 C13 28.2(13) . 5_675
C1 Ni3 Ni10 C13 175(3) . 5_675
Cu1 Ni3 Ni10 C13 168.3(11) . 5_675
Ni12 Ni3 Ni10 C13 -150.1(11) . 5_675
Ni1 Ni3 Ni10 C13 1.9(11) 5_675 5_675
Ni4 Ni3 Ni10 C13 -81.7(11) . 5_675
Ni15 Ni3 Ni10 C13 131.3(11) . 5_675
Ni1 Ni3 Ni10 C13 -16.4(11) . 5_675
Ni2 Ni3 Ni10 C13 63.8(11) . 5_675
Ni11 Ni3 Ni10 C13 93.7(11) . 5_675
Ni6 Ni3 Ni10 C13 -116.1(11) . 5_675
Ni7 Ni3 Ni10 C13 -51.6(11) 5_675 5_675
C2 Ni3 Ni10 C12 113.4(10) . 5_675
C1 Ni3 Ni10 C12 -99(2) . 5_675
Cu1 Ni3 Ni10 C12 -106.5(5) . 5_675
Ni12 Ni3 Ni10 C12 -64.9(5) . 5_675
Ni1 Ni3 Ni10 C12 87.1(5) 5_675 5_675
Ni4 Ni3 Ni10 C12 3.5(5) . 5_675
Ni15 Ni3 Ni10 C12 -143.5(5) . 5_675
Ni1 Ni3 Ni10 C12 68.8(6) . 5_675
Ni2 Ni3 Ni10 C12 149.0(5) . 5_675
Ni11 Ni3 Ni10 C12 178.9(5) . 5_675
Ni6 Ni3 Ni10 C12 -30.9(5) . 5_675
Ni7 Ni3 Ni10 C12 33.6(5) 5_675 5_675
C2 Ni3 Ni10 Ni9 19.4(8) . 5_675
C1 Ni3 Ni10 Ni9 167(2) . 5_675
Cu1 Ni3 Ni10 Ni9 159.51(15) . 5_675
Ni12 Ni3 Ni10 Ni9 -158.88(14) . 5_675
Ni1 Ni3 Ni10 Ni9 -6.89(12) 5_675 5_675
Ni4 Ni3 Ni10 Ni9 -90.50(14) . 5_675
Ni15 Ni3 Ni10 Ni9 122.51(15) . 5_675
Ni1 Ni3 Ni10 Ni9 -25.2(3) . 5_675
Ni2 Ni3 Ni10 Ni9 55.05(16) . 5_675
Ni11 Ni3 Ni10 Ni9 84.89(13) . 5_675
Ni6 Ni3 Ni10 Ni9 -124.83(13) . 5_675
Ni7 Ni3 Ni10 Ni9 -60.36(11) 5_675 5_675
C2 Ni3 Ni10 Ni11 -65.5(8) . .
C1 Ni3 Ni10 Ni11 82(2) . .
Cu1 Ni3 Ni10 Ni11 74.62(13) . .
Ni12 Ni3 Ni10 Ni11 116.23(16) . .
Ni1 Ni3 Ni10 Ni11 -91.78(12) 5_675 .
Ni4 Ni3 Ni10 Ni11 -175.39(15) . .
Ni15 Ni3 Ni10 Ni11 37.62(15) . .
Ni1 Ni3 Ni10 Ni11 -110.1(3) . .
Ni2 Ni3 Ni10 Ni11 -29.83(14) . .
Ni6 Ni3 Ni10 Ni11 150.29(14) . .
Ni7 Ni3 Ni10 Ni11 -145.25(14) 5_675 .
C2 Ni3 Ni10 Ni7 79.8(8) . 5_675
C1 Ni3 Ni10 Ni7 -133(2) . 5_675
Cu1 Ni3 Ni10 Ni7 -140.13(15) . 5_675
Ni12 Ni3 Ni10 Ni7 -98.52(15) . 5_675
Ni1 Ni3 Ni10 Ni7 53.47(10) 5_675 5_675
Ni4 Ni3 Ni10 Ni7 -30.14(13) . 5_675
Ni15 Ni3 Ni10 Ni7 -177.14(16) . 5_675
Ni1 Ni3 Ni10 Ni7 35.2(2) . 5_675
Ni2 Ni3 Ni10 Ni7 115.41(15) . 5_675
Ni11 Ni3 Ni10 Ni7 145.25(14) . 5_675
Ni6 Ni3 Ni10 Ni7 -64.47(11) . 5_675
C2 Ni3 Ni10 Cu1 -140.1(8) . .
C1 Ni3 Ni10 Cu1 7(2) . .
Ni12 Ni3 Ni10 Cu1 41.61(15) . .
Ni1 Ni3 Ni10 Cu1 -166.40(15) 5_675 .
Ni4 Ni3 Ni10 Cu1 109.99(15) . .
Ni15 Ni3 Ni10 Cu1 -37.01(15) . .
Ni1 Ni3 Ni10 Cu1 175.3(3) . .
Ni2 Ni3 Ni10 Cu1 -104.46(16) . .
Ni11 Ni3 Ni10 Cu1 -74.62(13) . .
Ni6 Ni3 Ni10 Cu1 75.66(13) . .
Ni7 Ni3 Ni10 Cu1 140.13(15) 5_675 .
C2 Ni3 Ni10 Ni6 144.2(8) . .
C1 Ni3 Ni10 Ni6 -69(2) . .
Cu1 Ni3 Ni10 Ni6 -75.66(13) . .
Ni12 Ni3 Ni10 Ni6 -34.05(14) . .
Ni1 Ni3 Ni10 Ni6 117.94(12) 5_675 .
Ni4 Ni3 Ni10 Ni6 34.33(12) . .
Ni15 Ni3 Ni10 Ni6 -112.67(16) . .
Ni1 Ni3 Ni10 Ni6 99.6(3) . .
Ni2 Ni3 Ni10 Ni6 179.88(16) . .
Ni11 Ni3 Ni10 Ni6 -150.29(14) . .
Ni7 Ni3 Ni10 Ni6 64.47(11) 5_675 .
C4 Ni6 Ni10 C5 3.5(13) . .
C12 Ni6 Ni10 C5 94.3(12) 5_675 .
C15 Ni6 Ni10 C5 -149.9(19) . .
Ni4 Ni6 Ni10 C5 -168.8(9) . .
Ni7 Ni6 Ni10 C5 150.0(9) 5_675 .
Ni3 Ni6 Ni10 C5 -134.9(9) . .
Ni12 Ni6 Ni10 C5 -105.5(9) . .
Cu1 Ni6 Ni10 C5 -70.9(9) . .
C4 Ni6 Ni10 C2 161.9(11) . .
C12 Ni6 Ni10 C2 -107.4(9) 5_675 .
C15 Ni6 Ni10 C2 8.4(17) . .
Ni4 Ni6 Ni10 C2 -10.5(6) . .
Ni7 Ni6 Ni10 C2 -51.6(6) 5_675 .
Ni3 Ni6 Ni10 C2 23.4(6) . .
Ni12 Ni6 Ni10 C2 52.8(6) . .
Cu1 Ni6 Ni10 C2 87.4(6) . .
C4 Ni6 Ni10 C13 -95.4(13) . 5_675
C12 Ni6 Ni10 C13 -4.6(12) 5_675 5_675
C15 Ni6 Ni10 C13 111.1(18) . 5_675
Ni4 Ni6 Ni10 C13 92.2(9) . 5_675
Ni7 Ni6 Ni10 C13 51.1(9) 5_675 5_675
Ni3 Ni6 Ni10 C13 126.2(9) . 5_675
Ni12 Ni6 Ni10 C13 155.6(9) . 5_675
Cu1 Ni6 Ni10 C13 -169.8(9) . 5_675
C4 Ni6 Ni10 C12 -90.8(12) . 5_675
C15 Ni6 Ni10 C12 115.8(18) . 5_675
Ni4 Ni6 Ni10 C12 96.9(8) . 5_675
Ni7 Ni6 Ni10 C12 55.7(7) 5_675 5_675
Ni3 Ni6 Ni10 C12 130.8(8) . 5_675
Ni12 Ni6 Ni10 C12 160.2(8) . 5_675
Cu1 Ni6 Ni10 C12 -165.2(8) . 5_675
C4 Ni6 Ni10 Ni9 -151.4(10) . 5_675
C12 Ni6 Ni10 Ni9 -60.6(8) 5_675 5_675
C15 Ni6 Ni10 Ni9 55.2(16) . 5_675
Ni4 Ni6 Ni10 Ni9 36.24(19) . 5_675
Ni7 Ni6 Ni10 Ni9 -4.88(14) 5_675 5_675
Ni3 Ni6 Ni10 Ni9 70.19(15) . 5_675
Ni12 Ni6 Ni10 Ni9 99.58(17) . 5_675
Cu1 Ni6 Ni10 Ni9 134.19(17) . 5_675
C4 Ni6 Ni10 Ni11 111.7(10) . .
C12 Ni6 Ni10 Ni11 -157.5(8) 5_675 .
C15 Ni6 Ni10 Ni11 -41.7(16) . .
Ni4 Ni6 Ni10 Ni11 -60.64(17) . .
Ni7 Ni6 Ni10 Ni11 -101.76(14) 5_675 .
Ni3 Ni6 Ni10 Ni11 -26.69(12) . .
Ni12 Ni6 Ni10 Ni11 2.70(18) . .
Cu1 Ni6 Ni10 Ni11 37.30(12) . .
C4 Ni6 Ni10 Ni7 -146.5(10) . 5_675
C12 Ni6 Ni10 Ni7 -55.7(7) 5_675 5_675
C15 Ni6 Ni10 Ni7 60.1(16) . 5_675
Ni4 Ni6 Ni10 Ni7 41.12(12) . 5_675
Ni3 Ni6 Ni10 Ni7 75.07(11) . 5_675
Ni12 Ni6 Ni10 Ni7 104.46(14) . 5_675
Cu1 Ni6 Ni10 Ni7 139.07(13) . 5_675
C4 Ni6 Ni10 Cu1 74.4(10) . .
C12 Ni6 Ni10 Cu1 165.2(8) 5_675 .
C15 Ni6 Ni10 Cu1 -79.0(16) . .
Ni4 Ni6 Ni10 Cu1 -97.94(14) . .
Ni7 Ni6 Ni10 Cu1 -139.07(13) 5_675 .
Ni3 Ni6 Ni10 Cu1 -64.00(11) . .
Ni12 Ni6 Ni10 Cu1 -34.61(13) . .
C4 Ni6 Ni10 Ni3 138.4(10) . .
C12 Ni6 Ni10 Ni3 -130.8(8) 5_675 .
C15 Ni6 Ni10 Ni3 -15.0(16) . .
Ni4 Ni6 Ni10 Ni3 -33.94(12) . .
Ni7 Ni6 Ni10 Ni3 -75.07(11) 5_675 .
Ni12 Ni6 Ni10 Ni3 29.39(12) . .
Cu1 Ni6 Ni10 Ni3 64.00(11) . .
C2 Ni3 Ni11 C6 146.3(14) . .
C1 Ni3 Ni11 C6 -74.0(13) . .
Cu1 Ni3 Ni11 C6 17.6(11) . .
Ni12 Ni3 Ni11 C6 -12.6(12) . .
Ni1 Ni3 Ni11 C6 178.7(11) 5_675 .
Ni4 Ni3 Ni11 C6 111.0(13) . .
Ni15 Ni3 Ni11 C6 -55.2(11) . .
Ni1 Ni3 Ni11 C6 -129.9(11) . .
Ni2 Ni3 Ni11 C6 -119.3(11) . .
Ni6 Ni3 Ni11 C6 60.3(11) . .
Ni7 Ni3 Ni11 C6 120.5(11) 5_675 .
C2 Ni3 Ni11 C8 -58.6(13) . .
C1 Ni3 Ni11 C8 81.1(13) . .
Cu1 Ni3 Ni11 C8 172.7(11) . .
Ni12 Ni3 Ni11 C8 142.5(11) . .
Ni1 Ni3 Ni11 C8 -26.2(11) 5_675 .
Ni4 Ni3 Ni11 C8 -93.8(13) . .
Ni15 Ni3 Ni11 C8 99.9(11) . .
Ni1 Ni3 Ni11 C8 25.2(12) . .
Ni2 Ni3 Ni11 C8 35.9(11) . .
Ni6 Ni3 Ni11 C8 -144.5(11) . .
Ni7 Ni3 Ni11 C8 -84.3(11) 5_675 .
C1 Ni3 Ni11 C2 139.7(10) . .
Cu1 Ni3 Ni11 C2 -128.7(7) . .
Ni12 Ni3 Ni11 C2 -158.9(8) . .
Ni1 Ni3 Ni11 C2 32.4(7) 5_675 .
Ni4 Ni3 Ni11 C2 -35.2(10) . .
Ni15 Ni3 Ni11 C2 158.5(7) . .
Ni1 Ni3 Ni11 C2 83.8(8) . .
Ni2 Ni3 Ni11 C2 94.5(7) . .
Ni6 Ni3 Ni11 C2 -85.9(7) . .
Ni7 Ni3 Ni11 C2 -25.7(7) 5_675 .
C2 Ni3 Ni11 Ni8 -38.6(7) . 5_675
C1 Ni3 Ni11 Ni8 101.2(7) . 5_675
Cu1 Ni3 Ni11 Ni8 -167.28(14) . 5_675
Ni12 Ni3 Ni11 Ni8 162.55(15) . 5_675
Ni1 Ni3 Ni11 Ni8 -6.18(12) 5_675 5_675
Ni4 Ni3 Ni11 Ni8 -73.8(7) . 5_675
Ni15 Ni3 Ni11 Ni8 119.92(13) . 5_675
Ni1 Ni3 Ni11 Ni8 45.22(17) . 5_675
Ni2 Ni3 Ni11 Ni8 55.88(11) . 5_675
Ni6 Ni3 Ni11 Ni8 -124.52(14) . 5_675
Ni7 Ni3 Ni11 Ni8 -64.32(14) 5_675 5_675
C2 Ni3 Ni11 Ni10 56.9(7) . .
C1 Ni3 Ni11 Ni10 -163.4(7) . .
Cu1 Ni3 Ni11 Ni10 -71.84(12) . .
Ni12 Ni3 Ni11 Ni10 -102.01(17) . .
Ni1 Ni3 Ni11 Ni10 89.26(12) 5_675 .
Ni4 Ni3 Ni11 Ni10 21.6(7) . .
Ni15 Ni3 Ni11 Ni10 -144.64(14) . .
Ni1 Ni3 Ni11 Ni10 140.66(17) . .
Ni2 Ni3 Ni11 Ni10 151.32(14) . .
Ni6 Ni3 Ni11 Ni10 -29.09(14) . .
Ni7 Ni3 Ni11 Ni10 31.12(12) 5_675 .
C2 Ni3 Ni11 Cu1 128.7(7) . .
C1 Ni3 Ni11 Cu1 -91.6(7) . .
Ni12 Ni3 Ni11 Cu1 -30.17(15) . .
Ni1 Ni3 Ni11 Cu1 161.10(14) 5_675 .
Ni4 Ni3 Ni11 Cu1 93.5(7) . .
Ni15 Ni3 Ni11 Cu1 -72.80(12) . .
Ni1 Ni3 Ni11 Cu1 -147.50(18) . .
Ni2 Ni3 Ni11 Cu1 -136.84(13) . .
Ni6 Ni3 Ni11 Cu1 42.75(13) . .
Ni7 Ni3 Ni11 Cu1 102.96(14) 5_675 .
C2 Ni3 Ni11 Ni2 -94.5(7) . .
C1 Ni3 Ni11 Ni2 45.3(7) . .
Cu1 Ni3 Ni11 Ni2 136.84(13) . .
Ni12 Ni3 Ni11 Ni2 106.67(16) . .
Ni1 Ni3 Ni11 Ni2 -62.06(10) 5_675 .
Ni4 Ni3 Ni11 Ni2 -129.7(7) . .
Ni15 Ni3 Ni11 Ni2 64.04(11) . .
Ni1 Ni3 Ni11 Ni2 -10.66(14) . .
Ni6 Ni3 Ni11 Ni2 179.59(15) . .
Ni7 Ni3 Ni11 Ni2 -120.20(13) 5_675 .
C2 Ni3 Ni11 Ni15 -158.5(7) . .
C1 Ni3 Ni11 Ni15 -18.8(7) . .
Cu1 Ni3 Ni11 Ni15 72.80(12) . .
Ni12 Ni3 Ni11 Ni15 42.63(15) . .
Ni1 Ni3 Ni11 Ni15 -126.10(13) 5_675 .
Ni4 Ni3 Ni11 Ni15 166.3(7) . .
Ni1 Ni3 Ni11 Ni15 -74.70(16) . .
Ni2 Ni3 Ni11 Ni15 -64.04(11) . .
Ni6 Ni3 Ni11 Ni15 115.56(15) . .
Ni7 Ni3 Ni11 Ni15 175.76(15) 5_675 .
C5 Ni10 Ni11 C6 0.6(14) . .
C2 Ni10 Ni11 C6 -175.8(12) . .
C13 Ni10 Ni11 C6 105.3(12) 5_675 .
C12 Ni10 Ni11 C6 -125.6(14) 5_675 .
Ni9 Ni10 Ni11 C6 143.0(10) 5_675 .
Ni7 Ni10 Ni11 C6 -155.6(10) 5_675 .
Cu1 Ni10 Ni11 C6 -59.8(10) . .
Ni3 Ni10 Ni11 C6 -123.5(10) . .
Ni6 Ni10 Ni11 C6 -97.2(10) . .
C5 Ni10 Ni11 C8 -110.0(14) . .
C2 Ni10 Ni11 C8 73.7(12) . .
C13 Ni10 Ni11 C8 -5.3(12) 5_675 .
C12 Ni10 Ni11 C8 123.8(14) 5_675 .
Ni9 Ni10 Ni11 C8 32.4(10) 5_675 .
Ni7 Ni10 Ni11 C8 93.8(10) 5_675 .
Cu1 Ni10 Ni11 C8 -170.4(10) . .
Ni3 Ni10 Ni11 C8 125.9(10) . .
Ni6 Ni10 Ni11 C8 152.2(10) . .
C5 Ni10 Ni11 C2 176.4(12) . .
C13 Ni10 Ni11 C2 -79.0(10) 5_675 .
C12 Ni10 Ni11 C2 50.1(12) 5_675 .
Ni9 Ni10 Ni11 C2 -41.2(7) 5_675 .
Ni7 Ni10 Ni11 C2 20.2(7) 5_675 .
Cu1 Ni10 Ni11 C2 115.9(7) . .
Ni3 Ni10 Ni11 C2 52.2(7) . .
Ni6 Ni10 Ni11 C2 78.5(7) . .
C5 Ni10 Ni11 Ni8 -151.6(10) . 5_675
C2 Ni10 Ni11 Ni8 32.0(7) . 5_675
C13 Ni10 Ni11 Ni8 -46.9(8) 5_675 5_675
C12 Ni10 Ni11 Ni8 82.2(10) 5_675 5_675
Ni9 Ni10 Ni11 Ni8 -9.20(13) 5_675 5_675
Ni7 Ni10 Ni11 Ni8 52.19(16) 5_675 5_675
Cu1 Ni10 Ni11 Ni8 147.96(14) . 5_675
Ni3 Ni10 Ni11 Ni8 84.25(12) . 5_675
Ni6 Ni10 Ni11 Ni8 110.55(14) . 5_675
C5 Ni10 Ni11 Ni3 124.1(10) . .
C2 Ni10 Ni11 Ni3 -52.2(7) . .
C13 Ni10 Ni11 Ni3 -131.2(8) 5_675 .
C12 Ni10 Ni11 Ni3 -2.1(10) 5_675 .
Ni9 Ni10 Ni11 Ni3 -93.45(12) 5_675 .
Ni7 Ni10 Ni11 Ni3 -32.06(13) 5_675 .
Cu1 Ni10 Ni11 Ni3 63.71(11) . .
Ni6 Ni10 Ni11 Ni3 26.30(12) . .
C5 Ni10 Ni11 Cu1 60.4(10) . .
C2 Ni10 Ni11 Cu1 -115.9(7) . .
C13 Ni10 Ni11 Cu1 165.1(8) 5_675 .
C12 Ni10 Ni11 Cu1 -65.8(10) 5_675 .
Ni9 Ni10 Ni11 Cu1 -157.17(14) 5_675 .
Ni7 Ni10 Ni11 Cu1 -95.77(15) 5_675 .
Ni3 Ni10 Ni11 Cu1 -63.71(11) . .
Ni6 Ni10 Ni11 Cu1 -37.41(12) . .
C5 Ni10 Ni11 Ni2 150.3(10) . .
C2 Ni10 Ni11 Ni2 -26.1(7) . .
C13 Ni10 Ni11 Ni2 -105.1(8) 5_675 .
C12 Ni10 Ni11 Ni2 24.0(10) 5_675 .
Ni9 Ni10 Ni11 Ni2 -67.33(15) 5_675 .
Ni7 Ni10 Ni11 Ni2 -5.9(2) 5_675 .
Cu1 Ni10 Ni11 Ni2 89.84(15) . .
Ni3 Ni10 Ni11 Ni2 26.13(13) . .
Ni6 Ni10 Ni11 Ni2 52.43(18) . .
C5 Ni10 Ni11 Ni15 94.5(10) . .
C2 Ni10 Ni11 Ni15 -81.9(7) . .
C13 Ni10 Ni11 Ni15 -160.8(7) 5_675 .
C12 Ni10 Ni11 Ni15 -31.7(10) 5_675 .
Ni9 Ni10 Ni11 Ni15 -123.09(13) 5_675 .
Ni7 Ni10 Ni11 Ni15 -61.70(17) 5_675 .
Cu1 Ni10 Ni11 Ni15 34.08(12) . .
Ni3 Ni10 Ni11 Ni15 -29.63(11) . .
Ni6 Ni10 Ni11 Ni15 -3.33(17) . .
N1 Cu1 Ni11 C6 8.4(13) . .
Ni3 Cu1 Ni11 C6 -165.3(10) . .
Ni10 Cu1 Ni11 C6 119.2(10) . .
Ni15 Cu1 Ni11 C6 -99.5(10) . .
Ni12 Cu1 Ni11 C6 -141.4(10) . .
Ni6 Cu1 Ni11 C6 156.6(10) . .
N1 Cu1 Ni11 C8 23(5) . .
Ni3 Cu1 Ni11 C8 -151(4) . .
Ni10 Cu1 Ni11 C8 134(4) . .
Ni15 Cu1 Ni11 C8 -85(4) . .
Ni12 Cu1 Ni11 C8 -127(4) . .
Ni6 Cu1 Ni11 C8 171(4) . .
N1 Cu1 Ni11 C2 -153.0(10) . .
Ni3 Cu1 Ni11 C2 33.3(5) . .
Ni10 Cu1 Ni11 C2 -42.1(5) . .
Ni15 Cu1 Ni11 C2 99.1(5) . .
Ni12 Cu1 Ni11 C2 57.3(5) . .
Ni6 Cu1 Ni11 C2 -4.8(5) . .
N1 Cu1 Ni11 Ni8 -166.3(9) . 5_675
Ni3 Cu1 Ni11 Ni8 20.0(2) . 5_675
Ni10 Cu1 Ni11 Ni8 -55.5(2) . 5_675
Ni15 Cu1 Ni11 Ni8 85.8(2) . 5_675
Ni12 Cu1 Ni11 Ni8 43.9(3) . 5_675
Ni6 Cu1 Ni11 Ni8 -18.2(3) . 5_675
N1 Cu1 Ni11 Ni3 173.7(9) . .
Ni10 Cu1 Ni11 Ni3 -75.48(11) . .
Ni15 Cu1 Ni11 Ni3 65.77(11) . .
Ni12 Cu1 Ni11 Ni3 23.93(12) . .
Ni6 Cu1 Ni11 Ni3 -38.15(11) . .
N1 Cu1 Ni11 Ni10 -110.8(9) . .
Ni3 Cu1 Ni11 Ni10 75.48(11) . .
Ni15 Cu1 Ni11 Ni10 141.25(13) . .
Ni12 Cu1 Ni11 Ni10 99.41(15) . .
Ni6 Cu1 Ni11 Ni10 37.33(12) . .
N1 Cu1 Ni11 Ni2 137.9(9) . .
Ni3 Cu1 Ni11 Ni2 -35.79(11) . .
Ni10 Cu1 Ni11 Ni2 -111.27(13) . .
Ni15 Cu1 Ni11 Ni2 29.98(11) . .
Ni12 Cu1 Ni11 Ni2 -11.86(17) . .
Ni6 Cu1 Ni11 Ni2 -73.94(14) . .
N1 Cu1 Ni11 Ni15 107.9(9) . .
Ni3 Cu1 Ni11 Ni15 -65.77(11) . .
Ni10 Cu1 Ni11 Ni15 -141.25(13) . .
Ni12 Cu1 Ni11 Ni15 -41.84(13) . .
Ni6 Cu1 Ni11 Ni15 -103.92(14) . .
C10 Ni2 Ni11 C6 -94.1(15) . .
C9 Ni2 Ni11 C6 -7.1(15) . .
Ni4 Ni2 Ni11 C6 -146.4(13) 5_675 .
Ni15 Ni2 Ni11 C6 44.4(13) . .
Ni3 Ni2 Ni11 C6 112.1(13) . .
Ni5 Ni2 Ni11 C6 54.0(13) . .
Ni1 Ni2 Ni11 C6 121.2(13) . .
Ni8 Ni2 Ni11 C6 -141.0(13) 5_675 .
Ni1 Ni2 Ni11 C6 165.9(13) 5_675 .
Ni7 Ni2 Ni11 C6 160.1(14) . .
C10 Ni2 Ni11 C8 -0.9(11) . .
C9 Ni2 Ni11 C8 86.1(11) . .
Ni4 Ni2 Ni11 C8 -53.2(8) 5_675 .
Ni15 Ni2 Ni11 C8 137.6(8) . .
Ni3 Ni2 Ni11 C8 -154.7(8) . .
Ni5 Ni2 Ni11 C8 147.2(8) . .
Ni1 Ni2 Ni11 C8 -145.6(8) . .
Ni8 Ni2 Ni11 C8 -47.8(8) 5_675 .
Ni1 Ni2 Ni11 C8 -100.9(8) 5_675 .
Ni7 Ni2 Ni11 C8 -106.7(11) . .
C10 Ni2 Ni11 C2 105.6(10) . .
C9 Ni2 Ni11 C2 -167.5(10) . .
Ni4 Ni2 Ni11 C2 53.2(6) 5_675 .
Ni15 Ni2 Ni11 C2 -115.9(6) . .
Ni3 Ni2 Ni11 C2 -48.3(6) . .
Ni5 Ni2 Ni11 C2 -106.4(6) . .
Ni1 Ni2 Ni11 C2 -39.2(6) . .
Ni8 Ni2 Ni11 C2 58.6(6) 5_675 .
Ni1 Ni2 Ni11 C2 5.6(6) 5_675 .
Ni7 Ni2 Ni11 C2 -0.3(10) . .
C10 Ni2 Ni11 Ni8 46.9(8) . 5_675
C9 Ni2 Ni11 Ni8 133.9(8) . 5_675
Ni4 Ni2 Ni11 Ni8 -5.40(13) 5_675 5_675
Ni15 Ni2 Ni11 Ni8 -174.59(14) . 5_675
Ni3 Ni2 Ni11 Ni8 -106.92(13) . 5_675
Ni5 Ni2 Ni11 Ni8 -165.01(18) . 5_675
Ni1 Ni2 Ni11 Ni8 -97.80(14) . 5_675
Ni1 Ni2 Ni11 Ni8 -53.06(11) 5_675 5_675
Ni7 Ni2 Ni11 Ni8 -58.9(8) . 5_675
C10 Ni2 Ni11 Ni3 153.9(8) . .
C9 Ni2 Ni11 Ni3 -119.2(8) . .
Ni4 Ni2 Ni11 Ni3 101.53(14) 5_675 .
Ni15 Ni2 Ni11 Ni3 -67.67(11) . .
Ni5 Ni2 Ni11 Ni3 -58.09(16) . .
Ni1 Ni2 Ni11 Ni3 9.12(12) . .
Ni8 Ni2 Ni11 Ni3 106.92(13) 5_675 .
Ni1 Ni2 Ni11 Ni3 53.86(10) 5_675 .
Ni7 Ni2 Ni11 Ni3 48.0(8) . .
C10 Ni2 Ni11 Ni10 126.0(8) . .
C9 Ni2 Ni11 Ni10 -147.1(8) . .
Ni4 Ni2 Ni11 Ni10 73.67(18) 5_675 .
Ni15 Ni2 Ni11 Ni10 -95.52(16) . .
Ni3 Ni2 Ni11 Ni10 -27.86(13) . .
Ni5 Ni2 Ni11 Ni10 -85.95(19) . .
Ni1 Ni2 Ni11 Ni10 -18.7(2) . .
Ni8 Ni2 Ni11 Ni10 79.06(15) 5_675 .
Ni1 Ni2 Ni11 Ni10 26.00(15) 5_675 .
Ni7 Ni2 Ni11 Ni10 20.1(8) . .
C10 Ni2 Ni11 Cu1 -171.1(8) . .
C9 Ni2 Ni11 Cu1 -84.1(8) . .
Ni4 Ni2 Ni11 Cu1 136.61(14) 5_675 .
Ni15 Ni2 Ni11 Cu1 -32.58(12) . .
Ni3 Ni2 Ni11 Cu1 35.08(11) . .
Ni5 Ni2 Ni11 Cu1 -23.00(19) . .
Ni1 Ni2 Ni11 Cu1 44.21(16) . .
Ni8 Ni2 Ni11 Cu1 142.01(15) 5_675 .
Ni1 Ni2 Ni11 Cu1 88.95(12) 5_675 .
Ni7 Ni2 Ni11 Cu1 83.1(8) . .
C10 Ni2 Ni11 Ni15 -138.5(8) . .
C9 Ni2 Ni11 Ni15 -51.5(8) . .
Ni4 Ni2 Ni11 Ni15 169.19(16) 5_675 .
Ni3 Ni2 Ni11 Ni15 67.67(11) . .
Ni5 Ni2 Ni11 Ni15 9.58(15) . .
Ni1 Ni2 Ni11 Ni15 76.79(14) . .
Ni8 Ni2 Ni11 Ni15 174.59(14) 5_675 .
Ni1 Ni2 Ni11 Ni15 121.53(12) 5_675 .
Ni7 Ni2 Ni11 Ni15 115.7(8) . .
C2 Ni3 Ni12 C3 -35(3) . .
C1 Ni3 Ni12 C3 139.0(19) . .
Cu1 Ni3 Ni12 C3 9.0(17) . .
Ni1 Ni3 Ni12 C3 -160.4(17) 5_675 .
Ni4 Ni3 Ni12 C3 -130.8(17) . .
Ni15 Ni3 Ni12 C3 80.9(17) . .
Ni1 Ni3 Ni12 C3 172.6(17) . .
Ni2 Ni3 Ni12 C3 116.2(17) . .
Ni11 Ni3 Ni12 C3 38.2(17) . .
Ni6 Ni3 Ni12 C3 -64.6(17) . .
Ni7 Ni3 Ni12 C3 -94.7(17) 5_675 .
C2 Ni3 Ni12 C1 -174(2) . .
Cu1 Ni3 Ni12 C1 -130.0(8) . .
Ni1 Ni3 Ni12 C1 60.6(8) 5_675 .
Ni4 Ni3 Ni12 C1 90.3(8) . .
Ni15 Ni3 Ni12 C1 -58.1(8) . .
Ni1 Ni3 Ni12 C1 33.6(8) . .
Ni2 Ni3 Ni12 C1 -22.8(8) . .
Ni11 Ni3 Ni12 C1 -100.8(8) . .
Ni6 Ni3 Ni12 C1 156.5(8) . .
Ni7 Ni3 Ni12 C1 126.3(8) 5_675 .
C2 Ni3 Ni12 C15 67(2) . .
C1 Ni3 Ni12 C15 -119.7(10) . .
Cu1 Ni3 Ni12 C15 110.3(6) . .
Ni1 Ni3 Ni12 C15 -59.1(6) 5_675 .
Ni4 Ni3 Ni12 C15 -29.4(6) . .
Ni15 Ni3 Ni12 C15 -177.7(6) . .
Ni1 Ni3 Ni12 C15 -86.0(6) . .
Ni2 Ni3 Ni12 C15 -142.5(6) . .
Ni11 Ni3 Ni12 C15 139.5(6) . .
Ni6 Ni3 Ni12 C15 36.8(6) . .
Ni7 Ni3 Ni12 C15 6.7(6) 5_675 .
C2 Ni3 Ni12 Ni14 -150(2) . .
C1 Ni3 Ni12 Ni14 23.9(8) . .
Cu1 Ni3 Ni12 Ni14 -106.12(16) . .
Ni1 Ni3 Ni12 Ni14 84.5(2) 5_675 .
Ni4 Ni3 Ni12 Ni14 114.17(16) . .
Ni15 Ni3 Ni12 Ni14 -34.18(14) . .
Ni1 Ni3 Ni12 Ni14 57.53(15) . .
Ni2 Ni3 Ni12 Ni14 1.08(19) . .
Ni11 Ni3 Ni12 Ni14 -76.92(19) . .
Ni6 Ni3 Ni12 Ni14 -179.64(17) . .
Ni7 Ni3 Ni12 Ni14 150.22(14) 5_675 .
C2 Ni3 Ni12 Ni4 96(2) . .
C1 Ni3 Ni12 Ni4 -90.3(8) . .
Cu1 Ni3 Ni12 Ni4 139.71(14) . .
Ni1 Ni3 Ni12 Ni4 -29.7(2) 5_675 .
Ni15 Ni3 Ni12 Ni4 -148.35(13) . .
Ni1 Ni3 Ni12 Ni4 -56.64(10) . .
Ni2 Ni3 Ni12 Ni4 -113.08(15) . .
Ni11 Ni3 Ni12 Ni4 168.92(17) . .
Ni6 Ni3 Ni12 Ni4 66.19(11) . .
Ni7 Ni3 Ni12 Ni4 36.05(12) 5_675 .
C2 Ni3 Ni12 Ni13 153(2) . .
C1 Ni3 Ni12 Ni13 -33.2(8) . .
Cu1 Ni3 Ni12 Ni13 -163.22(15) . .
Ni1 Ni3 Ni12 Ni13 27.4(2) 5_675 .
Ni4 Ni3 Ni12 Ni13 57.06(12) . .
Ni15 Ni3 Ni12 Ni13 -91.29(13) . .
Ni1 Ni3 Ni12 Ni13 0.43(12) . .
Ni2 Ni3 Ni12 Ni13 -56.02(16) . .
Ni11 Ni3 Ni12 Ni13 -134.02(15) . .
Ni6 Ni3 Ni12 Ni13 123.26(14) . .
Ni7 Ni3 Ni12 Ni13 93.12(14) 5_675 .
C2 Ni3 Ni12 Ni6 30(2) . .
C1 Ni3 Ni12 Ni6 -156.5(8) . .
Cu1 Ni3 Ni12 Ni6 73.52(12) . .
Ni1 Ni3 Ni12 Ni6 -95.9(2) 5_675 .
Ni4 Ni3 Ni12 Ni6 -66.19(11) . .
Ni15 Ni3 Ni12 Ni6 145.46(14) . .
Ni1 Ni3 Ni12 Ni6 -122.83(12) . .
Ni2 Ni3 Ni12 Ni6 -179.27(15) . .
Ni11 Ni3 Ni12 Ni6 102.72(16) . .
Ni7 Ni3 Ni12 Ni6 -30.14(12) 5_675 .
C2 Ni3 Ni12 Cu1 -44(2) . .
C1 Ni3 Ni12 Cu1 130.0(8) . .
Ni1 Ni3 Ni12 Cu1 -169.4(2) 5_675 .
Ni4 Ni3 Ni12 Cu1 -139.71(14) . .
Ni15 Ni3 Ni12 Cu1 71.94(12) . .
Ni1 Ni3 Ni12 Cu1 163.65(14) . .
Ni2 Ni3 Ni12 Cu1 107.20(15) . .
Ni11 Ni3 Ni12 Cu1 29.20(15) . .
Ni6 Ni3 Ni12 Cu1 -73.52(12) . .
Ni7 Ni3 Ni12 Cu1 -103.66(14) 5_675 .
C2 Ni3 Ni12 Ni15 -116(2) . .
C1 Ni3 Ni12 Ni15 58.1(8) . .
Cu1 Ni3 Ni12 Ni15 -71.94(12) . .
Ni1 Ni3 Ni12 Ni15 118.7(2) 5_675 .
Ni4 Ni3 Ni12 Ni15 148.35(13) . .
Ni1 Ni3 Ni12 Ni15 91.71(11) . .
Ni2 Ni3 Ni12 Ni15 35.27(13) . .
Ni11 Ni3 Ni12 Ni15 -42.73(15) . .
Ni6 Ni3 Ni12 Ni15 -145.46(14) . .
Ni7 Ni3 Ni12 Ni15 -175.60(15) 5_675 .
C15 Ni4 Ni12 C3 7.1(16) . .
C10 Ni4 Ni12 C3 -12(2) 5_675 .
Ni2 Ni4 Ni12 C3 -176.9(14) 5_675 .
Ni6 Ni4 Ni12 C3 68.6(14) . .
Ni3 Ni4 Ni12 C3 142.9(14) . .
Ni1 Ni4 Ni12 C3 -159.1(14) . .
Ni7 Ni4 Ni12 C3 104.2(14) 5_675 .
Ni8 Ni4 Ni12 C3 -105.8(14) . .
Ni13 Ni4 Ni12 C3 -106.0(14) . .
C15 Ni4 Ni12 C1 169.0(11) . .
C10 Ni4 Ni12 C1 150(2) 5_675 .
Ni2 Ni4 Ni12 C1 -14.9(7) 5_675 .
Ni6 Ni4 Ni12 C1 -129.4(6) . .
Ni3 Ni4 Ni12 C1 -55.1(6) . .
Ni1 Ni4 Ni12 C1 2.8(6) . .
Ni7 Ni4 Ni12 C1 -93.9(6) 5_675 .
Ni8 Ni4 Ni12 C1 56.1(6) . .
Ni13 Ni4 Ni12 C1 56.0(6) . .
C10 Ni4 Ni12 C15 -19(2) 5_675 .
Ni2 Ni4 Ni12 C15 176.0(9) 5_675 .
Ni6 Ni4 Ni12 C15 61.6(9) . .
Ni3 Ni4 Ni12 C15 135.8(9) . .
Ni1 Ni4 Ni12 C15 -166.2(9) . .
Ni7 Ni4 Ni12 C15 97.1(9) 5_675 .
Ni8 Ni4 Ni12 C15 -112.9(9) . .
Ni13 Ni4 Ni12 C15 -113.1(9) . .
C15 Ni4 Ni12 Ni3 -135.8(9) . .
C10 Ni4 Ni12 Ni3 -155(2) 5_675 .
Ni2 Ni4 Ni12 Ni3 40.2(3) 5_675 .
Ni6 Ni4 Ni12 Ni3 -74.28(12) . .
Ni1 Ni4 Ni12 Ni3 57.96(10) . .
Ni7 Ni4 Ni12 Ni3 -38.75(12) 5_675 .
Ni8 Ni4 Ni12 Ni3 111.25(14) . .
Ni13 Ni4 Ni12 Ni3 111.12(13) . .
C15 Ni4 Ni12 Ni14 134.7(9) . .
C10 Ni4 Ni12 Ni14 116(2) 5_675 .
Ni2 Ni4 Ni12 Ni14 -49.2(4) 5_675 .
Ni6 Ni4 Ni12 Ni14 -163.70(19) . .
Ni3 Ni4 Ni12 Ni14 -89.42(17) . .
Ni1 Ni4 Ni12 Ni14 -31.46(18) . .
Ni7 Ni4 Ni12 Ni14 -128.17(17) 5_675 .
Ni8 Ni4 Ni12 Ni14 21.8(2) . .
Ni13 Ni4 Ni12 Ni14 21.69(15) . .
C15 Ni4 Ni12 Ni13 113.1(9) . .
C10 Ni4 Ni12 Ni13 94(2) 5_675 .
Ni2 Ni4 Ni12 Ni13 -70.9(3) 5_675 .
Ni6 Ni4 Ni12 Ni13 174.61(14) . .
Ni3 Ni4 Ni12 Ni13 -111.12(13) . .
Ni1 Ni4 Ni12 Ni13 -53.16(11) . .
Ni7 Ni4 Ni12 Ni13 -149.87(14) 5_675 .
Ni8 Ni4 Ni12 Ni13 0.13(13) . .
C15 Ni4 Ni12 Ni6 -61.6(9) . .
C10 Ni4 Ni12 Ni6 -80(2) 5_675 .
Ni2 Ni4 Ni12 Ni6 114.5(3) 5_675 .
Ni3 Ni4 Ni12 Ni6 74.28(12) . .
Ni1 Ni4 Ni12 Ni6 132.24(13) . .
Ni7 Ni4 Ni12 Ni6 35.53(12) 5_675 .
Ni8 Ni4 Ni12 Ni6 -174.47(16) . .
Ni13 Ni4 Ni12 Ni6 -174.61(14) . .
C15 Ni4 Ni12 Cu1 -102.2(9) . .
C10 Ni4 Ni12 Cu1 -121(2) 5_675 .
Ni2 Ni4 Ni12 Cu1 73.9(3) 5_675 .
Ni6 Ni4 Ni12 Cu1 -40.61(12) . .
Ni3 Ni4 Ni12 Cu1 33.67(12) . .
Ni1 Ni4 Ni12 Cu1 91.63(13) . .
Ni7 Ni4 Ni12 Cu1 -5.08(17) 5_675 .
Ni8 Ni4 Ni12 Cu1 144.92(13) . .
Ni13 Ni4 Ni12 Cu1 144.79(15) . .
C15 Ni4 Ni12 Ni15 -163.3(9) . .
C10 Ni4 Ni12 Ni15 178(2) 5_675 .
Ni2 Ni4 Ni12 Ni15 12.7(4) 5_675 .
Ni6 Ni4 Ni12 Ni15 -101.76(14) . .
Ni3 Ni4 Ni12 Ni15 -27.48(12) . .
Ni1 Ni4 Ni12 Ni15 30.48(14) . .
Ni7 Ni4 Ni12 Ni15 -66.23(16) 5_675 .
Ni8 Ni4 Ni12 Ni15 83.77(16) . .
Ni13 Ni4 Ni12 Ni15 83.64(13) . .
C4 Ni6 Ni12 C3 7.6(14) . .
C12 Ni6 Ni12 C3 170(2) 5_675 .
C15 Ni6 Ni12 C3 -83.5(12) . .
Ni4 Ni6 Ni12 C3 -139.8(10) . .
Ni7 Ni6 Ni12 C3 -176.5(10) 5_675 .
Ni3 Ni6 Ni12 C3 150.1(10) . .
Cu1 Ni6 Ni12 C3 85.7(10) . .
Ni10 Ni6 Ni12 C3 119.2(10) . .
C4 Ni6 Ni12 C1 -161.8(11) . .
C12 Ni6 Ni12 C1 1(2) 5_675 .
C15 Ni6 Ni12 C1 107.2(10) . .
Ni4 Ni6 Ni12 C1 50.9(6) . .
Ni7 Ni6 Ni12 C1 14.1(7) 5_675 .
Ni3 Ni6 Ni12 C1 -19.2(6) . .
Cu1 Ni6 Ni12 C1 -83.6(6) . .
Ni10 Ni6 Ni12 C1 -50.2(6) . .
C4 Ni6 Ni12 C15 91.1(12) . .
C12 Ni6 Ni12 C15 -106(2) 5_675 .
Ni4 Ni6 Ni12 C15 -56.3(8) . .
Ni7 Ni6 Ni12 C15 -93.0(8) 5_675 .
Ni3 Ni6 Ni12 C15 -126.4(8) . .
Cu1 Ni6 Ni12 C15 169.2(8) . .
Ni10 Ni6 Ni12 C15 -157.4(8) . .
C4 Ni6 Ni12 Ni3 -142.6(10) . .
C12 Ni6 Ni12 Ni3 20.0(19) 5_675 .
C15 Ni6 Ni12 Ni3 126.4(8) . .
Ni4 Ni6 Ni12 Ni3 70.06(11) . .
Ni7 Ni6 Ni12 Ni3 33.33(14) 5_675 .
Cu1 Ni6 Ni12 Ni3 -64.39(11) . .
Ni10 Ni6 Ni12 Ni3 -30.97(12) . .
C4 Ni6 Ni12 Ni14 -141.2(11) . .
C12 Ni6 Ni12 Ni14 21(2) 5_675 .
C15 Ni6 Ni12 Ni14 127.7(10) . .
Ni4 Ni6 Ni12 Ni14 71.4(7) . .
Ni7 Ni6 Ni12 Ni14 34.7(7) 5_675 .
Ni3 Ni6 Ni12 Ni14 1.3(6) . .
Cu1 Ni6 Ni12 Ni14 -63.1(7) . .
Ni10 Ni6 Ni12 Ni14 -29.6(7) . .
C4 Ni6 Ni12 Ni4 147.4(10) . .
C12 Ni6 Ni12 Ni4 -50.1(19) 5_675 .
C15 Ni6 Ni12 Ni4 56.3(8) . .
Ni7 Ni6 Ni12 Ni4 -36.73(13) 5_675 .
Ni3 Ni6 Ni12 Ni4 -70.06(11) . .
Cu1 Ni6 Ni12 Ni4 -134.45(13) . .
Ni10 Ni6 Ni12 Ni4 -101.03(14) . .
C4 Ni6 Ni12 Ni13 141.8(10) . .
C12 Ni6 Ni12 Ni13 -55.7(19) 5_675 .
C15 Ni6 Ni12 Ni13 50.7(8) . .
Ni4 Ni6 Ni12 Ni13 -5.62(15) . .
Ni7 Ni6 Ni12 Ni13 -42.4(2) 5_675 .
Ni3 Ni6 Ni12 Ni13 -75.68(16) . .
Cu1 Ni6 Ni12 Ni13 -140.08(18) . .
Ni10 Ni6 Ni12 Ni13 -106.66(17) . .
C4 Ni6 Ni12 Cu1 -78.2(10) . .
C12 Ni6 Ni12 Cu1 84.4(19) 5_675 .
C15 Ni6 Ni12 Cu1 -169.2(8) . .
Ni4 Ni6 Ni12 Cu1 134.45(13) . .
Ni7 Ni6 Ni12 Cu1 97.72(15) 5_675 .
Ni3 Ni6 Ni12 Cu1 64.39(11) . .
Ni10 Ni6 Ni12 Cu1 33.42(12) . .
C4 Ni6 Ni12 Ni15 -112.5(10) . .
C12 Ni6 Ni12 Ni15 50.1(19) 5_675 .
C15 Ni6 Ni12 Ni15 156.5(8) . .
Ni4 Ni6 Ni12 Ni15 100.15(14) . .
Ni7 Ni6 Ni12 Ni15 63.42(18) 5_675 .
Ni3 Ni6 Ni12 Ni15 30.09(12) . .
Cu1 Ni6 Ni12 Ni15 -34.30(12) . .
Ni10 Ni6 Ni12 Ni15 -0.88(17) . .
N1 Cu1 Ni12 C3 3.6(12) . .
Ni3 Cu1 Ni12 C3 -175.2(9) . .
Ni11 Cu1 Ni12 C3 159.7(9) . .
Ni10 Cu1 Ni12 C3 -137.3(9) . .
Ni15 Cu1 Ni12 C3 116.6(9) . .
Ni6 Cu1 Ni12 C3 -101.9(9) . .
N1 Cu1 Ni12 C1 -144.5(9) . .
Ni3 Cu1 Ni12 C1 36.7(6) . .
Ni11 Cu1 Ni12 C1 11.6(6) . .
Ni10 Cu1 Ni12 C1 74.5(6) . .
Ni15 Cu1 Ni12 C1 -31.6(6) . .
Ni6 Cu1 Ni12 C1 109.9(6) . .
N1 Cu1 Ni12 C15 97.1(9) . .
Ni3 Cu1 Ni12 C15 -81.7(6) . .
Ni11 Cu1 Ni12 C15 -106.8(6) . .
Ni10 Cu1 Ni12 C15 -43.8(7) . .
Ni15 Cu1 Ni12 C15 -149.9(6) . .
Ni6 Cu1 Ni12 C15 -8.4(6) . .
N1 Cu1 Ni12 Ni3 178.8(7) . .
Ni11 Cu1 Ni12 Ni3 -25.09(13) . .
Ni10 Cu1 Ni12 Ni3 37.85(13) . .
Ni15 Cu1 Ni12 Ni3 -68.24(11) . .
Ni6 Cu1 Ni12 Ni3 73.25(12) . .
N1 Cu1 Ni12 Ni14 -89.0(7) . .
Ni3 Cu1 Ni12 Ni14 92.24(15) . .
Ni11 Cu1 Ni12 Ni14 67.16(18) . .
Ni10 Cu1 Ni12 Ni14 130.09(15) . .
Ni15 Cu1 Ni12 Ni14 24.00(14) . .
Ni6 Cu1 Ni12 Ni14 165.49(16) . .
N1 Cu1 Ni12 Ni4 143.7(7) . .
Ni3 Cu1 Ni12 Ni4 -35.09(12) . .
Ni11 Cu1 Ni12 Ni4 -60.18(17) . .
Ni10 Cu1 Ni12 Ni4 2.76(17) . .
Ni15 Cu1 Ni12 Ni4 -103.34(13) . .
Ni6 Cu1 Ni12 Ni4 38.15(11) . .
N1 Cu1 Ni12 Ni13 -150.8(7) . .
Ni3 Cu1 Ni12 Ni13 30.4(3) . .
Ni11 Cu1 Ni12 Ni13 5.3(3) . .
Ni10 Cu1 Ni12 Ni13 68.3(3) . .
Ni15 Cu1 Ni12 Ni13 -37.8(3) . .
Ni6 Cu1 Ni12 Ni13 103.7(3) . .
N1 Cu1 Ni12 Ni6 105.6(7) . .
Ni3 Cu1 Ni12 Ni6 -73.25(12) . .
Ni11 Cu1 Ni12 Ni6 -98.33(15) . .
Ni10 Cu1 Ni12 Ni6 -35.40(13) . .
Ni15 Cu1 Ni12 Ni6 -141.49(13) . .
N1 Cu1 Ni12 Ni15 -113.0(7) . .
Ni3 Cu1 Ni12 Ni15 68.24(11) . .
Ni11 Cu1 Ni12 Ni15 43.16(13) . .
Ni10 Cu1 Ni12 Ni15 106.09(15) . .
Ni6 Cu1 Ni12 Ni15 141.49(13) . .
C14 Ni8 Ni13 C19 7.2(17) . .
C8 Ni8 Ni13 C19 -22(2) 5_675 .
C2 Ni8 Ni13 C19 -155.2(16) 5_675 .
Ni11 Ni8 Ni13 C19 -144.4(15) 5_675 .
Ni1 Ni8 Ni13 C19 168.2(15) . .
Ni9 Ni8 Ni13 C19 -116.4(15) . .
Ni2 Ni8 Ni13 C19 129.8(15) 5_675 .
Ni4 Ni8 Ni13 C19 102.9(15) . .
C14 Ni8 Ni13 C1 -146.4(11) . .
C8 Ni8 Ni13 C1 -175(2) 5_675 .
C2 Ni8 Ni13 C1 51.2(8) 5_675 .
Ni11 Ni8 Ni13 C1 62.0(6) 5_675 .
Ni1 Ni8 Ni13 C1 14.6(6) . .
Ni9 Ni8 Ni13 C1 90.0(6) . .
Ni2 Ni8 Ni13 C1 -23.7(6) 5_675 .
Ni4 Ni8 Ni13 C1 -50.7(6) . .
C8 Ni8 Ni13 C14 -29(2) 5_675 .
C2 Ni8 Ni13 C14 -162.4(11) 5_675 .
Ni11 Ni8 Ni13 C14 -151.6(10) 5_675 .
Ni1 Ni8 Ni13 C14 161.0(10) . .
Ni9 Ni8 Ni13 C14 -123.6(10) . .
Ni2 Ni8 Ni13 C14 122.7(10) 5_675 .
Ni4 Ni8 Ni13 C14 95.7(9) . .
C14 Ni8 Ni13 Ni14 -173.9(11) . .
C8 Ni8 Ni13 Ni14 157.3(19) 5_675 .
C2 Ni8 Ni13 Ni14 23.7(7) 5_675 .
Ni11 Ni8 Ni13 Ni14 34.5(6) 5_675 .
Ni1 Ni8 Ni13 Ni14 -12.9(5) . .
Ni9 Ni8 Ni13 Ni14 62.5(5) . .
Ni2 Ni8 Ni13 Ni14 -51.3(5) 5_675 .
Ni4 Ni8 Ni13 Ni14 -78.2(5) . .
C14 Ni8 Ni13 Ni1 -161.0(10) . .
C8 Ni8 Ni13 Ni1 170(2) 5_675 .
C2 Ni8 Ni13 Ni1 36.6(5) 5_675 .
Ni11 Ni8 Ni13 Ni1 47.3(3) 5_675 .
Ni9 Ni8 Ni13 Ni1 75.36(11) . .
Ni2 Ni8 Ni13 Ni1 -38.39(13) 5_675 .
Ni4 Ni8 Ni13 Ni1 -65.33(10) . .
C14 Ni8 Ni13 Ni12 -95.6(10) . .
C8 Ni8 Ni13 Ni12 -124.3(19) 5_675 .
C2 Ni8 Ni13 Ni12 102.1(5) 5_675 .
Ni11 Ni8 Ni13 Ni12 112.8(3) 5_675 .
Ni1 Ni8 Ni13 Ni12 65.48(15) . .
Ni9 Ni8 Ni13 Ni12 140.83(17) . .
Ni2 Ni8 Ni13 Ni12 27.1(2) 5_675 .
Ni4 Ni8 Ni13 Ni12 0.15(14) . .
C14 Ni8 Ni13 Ni9 123.6(9) . .
C8 Ni8 Ni13 Ni9 95(2) 5_675 .
C2 Ni8 Ni13 Ni9 -38.8(5) 5_675 .
Ni11 Ni8 Ni13 Ni9 -28.0(3) 5_675 .
Ni1 Ni8 Ni13 Ni9 -75.36(11) . .
Ni2 Ni8 Ni13 Ni9 -113.74(15) 5_675 .
Ni4 Ni8 Ni13 Ni9 -140.69(13) . .
C14 Ni8 Ni13 Ni4 -95.7(9) . .
C8 Ni8 Ni13 Ni4 -124(2) 5_675 .
C2 Ni8 Ni13 Ni4 101.9(5) 5_675 .
Ni11 Ni8 Ni13 Ni4 112.7(3) 5_675 .
Ni1 Ni8 Ni13 Ni4 65.33(10) . .
Ni9 Ni8 Ni13 Ni4 140.69(13) . .
Ni2 Ni8 Ni13 Ni4 26.94(12) 5_675 .
C14 Ni8 Ni13 Ni5 165.5(10) . .
C8 Ni8 Ni13 Ni5 136.8(19) 5_675 .
C2 Ni8 Ni13 Ni5 3.2(5) 5_675 .
Ni11 Ni8 Ni13 Ni5 13.9(3) 5_675 .
Ni1 Ni8 Ni13 Ni5 -33.43(11) . .
Ni9 Ni8 Ni13 Ni5 41.93(12) . .
Ni2 Ni8 Ni13 Ni5 -71.81(16) 5_675 .
Ni4 Ni8 Ni13 Ni5 -98.76(12) . .
C1 Ni1 Ni13 C19 2(3) . .
C2 Ni1 Ni13 C19 162(3) 5_675 .
Ni1 Ni1 Ni13 C19 -62(3) 5_675 .
Ni3 Ni1 Ni13 C19 174(3) 5_675 .
Ni4 Ni1 Ni13 C19 -85(3) . .
Ni5 Ni1 Ni13 C19 61(3) . .
Ni8 Ni1 Ni13 C19 -158(3) . .
Ni3 Ni1 Ni13 C19 -31(3) . .
Ni7 Ni1 Ni13 C19 98(3) . .
Ni2 Ni1 Ni13 C19 27(3) . .
Ni2 Ni1 Ni13 C19 -124(3) 5_675 .
C2 Ni1 Ni13 C1 159.8(9) 5_675 .
Ni1 Ni1 Ni13 C1 -64.7(8) 5_675 .
Ni3 Ni1 Ni13 C1 171.8(7) 5_675 .
Ni4 Ni1 Ni13 C1 -87.2(7) . .
Ni5 Ni1 Ni13 C1 58.6(7) . .
Ni8 Ni1 Ni13 C1 -160.6(7) . .
Ni3 Ni1 Ni13 C1 -33.5(7) . .
Ni7 Ni1 Ni13 C1 95.5(7) . .
Ni2 Ni1 Ni13 C1 24.4(7) . .
Ni2 Ni1 Ni13 C1 -125.8(7) 5_675 .
C1 Ni1 Ni13 C14 146.6(10) . .
C2 Ni1 Ni13 C14 -53.6(9) 5_675 .
Ni1 Ni1 Ni13 C14 81.9(8) 5_675 .
Ni3 Ni1 Ni13 C14 -41.6(7) 5_675 .
Ni4 Ni1 Ni13 C14 59.4(7) . .
Ni5 Ni1 Ni13 C14 -154.8(7) . .
Ni8 Ni1 Ni13 C14 -14.0(7) . .
Ni3 Ni1 Ni13 C14 113.1(7) . .
Ni7 Ni1 Ni13 C14 -117.9(7) . .
Ni2 Ni1 Ni13 C14 171.0(7) . .
Ni2 Ni1 Ni13 C14 20.8(7) 5_675 .
C1 Ni1 Ni13 Ni8 160.6(7) . .
C2 Ni1 Ni13 Ni8 -39.6(5) 5_675 .
Ni1 Ni1 Ni13 Ni8 96.0(3) 5_675 .
Ni3 Ni1 Ni13 Ni8 -27.5(2) 5_675 .
Ni4 Ni1 Ni13 Ni8 73.45(12) . .
Ni5 Ni1 Ni13 Ni8 -140.75(13) . .
Ni3 Ni1 Ni13 Ni8 127.11(13) . .
Ni7 Ni1 Ni13 Ni8 -103.84(14) . .
Ni2 Ni1 Ni13 Ni8 -174.96(15) . .
Ni2 Ni1 Ni13 Ni8 34.87(12) 5_675 .
C1 Ni1 Ni13 Ni14 -23.8(7) . .
C2 Ni1 Ni13 Ni14 136.0(6) 5_675 .
Ni1 Ni1 Ni13 Ni14 -88.5(3) 5_675 .
Ni3 Ni1 Ni13 Ni14 148.04(19) 5_675 .
Ni4 Ni1 Ni13 Ni14 -110.97(14) . .
Ni5 Ni1 Ni13 Ni14 34.84(13) . .
Ni8 Ni1 Ni13 Ni14 175.59(16) . .
Ni3 Ni1 Ni13 Ni14 -57.30(14) . .
Ni7 Ni1 Ni13 Ni14 71.75(16) . .
Ni2 Ni1 Ni13 Ni14 0.63(18) . .
Ni2 Ni1 Ni13 Ni14 -149.55(13) 5_675 .
C1 Ni1 Ni13 Ni12 33.9(7) . .
C2 Ni1 Ni13 Ni12 -166.3(6) 5_675 .
Ni1 Ni1 Ni13 Ni12 -30.7(3) 5_675 .
Ni3 Ni1 Ni13 Ni12 -154.24(19) 5_675 .
Ni4 Ni1 Ni13 Ni12 -53.25(11) . .
Ni5 Ni1 Ni13 Ni12 92.55(12) . .
Ni8 Ni1 Ni13 Ni12 -126.70(14) . .
Ni3 Ni1 Ni13 Ni12 0.42(12) . .
Ni7 Ni1 Ni13 Ni12 129.47(13) . .
Ni2 Ni1 Ni13 Ni12 58.34(15) . .
Ni2 Ni1 Ni13 Ni12 -91.83(13) 5_675 .
C1 Ni1 Ni13 Ni9 -130.0(7) . .
C2 Ni1 Ni13 Ni9 29.8(5) 5_675 .
Ni1 Ni1 Ni13 Ni9 165.4(3) 5_675 .
Ni3 Ni1 Ni13 Ni9 41.9(2) 5_675 .
Ni4 Ni1 Ni13 Ni9 142.85(13) . .
Ni5 Ni1 Ni13 Ni9 -71.34(11) . .
Ni8 Ni1 Ni13 Ni9 69.41(11) . .
Ni3 Ni1 Ni13 Ni9 -163.48(13) . .
Ni7 Ni1 Ni13 Ni9 -34.43(13) . .
Ni2 Ni1 Ni13 Ni9 -105.55(14) . .
Ni2 Ni1 Ni13 Ni9 104.27(12) 5_675 .
C1 Ni1 Ni13 Ni4 87.2(7) . .
C2 Ni1 Ni13 Ni4 -113.0(6) 5_675 .
Ni1 Ni1 Ni13 Ni4 22.5(3) 5_675 .
Ni3 Ni1 Ni13 Ni4 -101.0(2) 5_675 .
Ni5 Ni1 Ni13 Ni4 145.80(13) . .
Ni8 Ni1 Ni13 Ni4 -73.45(12) . .
Ni3 Ni1 Ni13 Ni4 53.67(11) . .
Ni7 Ni1 Ni13 Ni4 -177.28(15) . .
Ni2 Ni1 Ni13 Ni4 111.59(15) . .
Ni2 Ni1 Ni13 Ni4 -38.58(11) 5_675 .
C1 Ni1 Ni13 Ni5 -58.6(7) . .
C2 Ni1 Ni13 Ni5 101.2(6) 5_675 .
Ni1 Ni1 Ni13 Ni5 -123.3(3) 5_675 .
Ni3 Ni1 Ni13 Ni5 113.2(2) 5_675 .
Ni4 Ni1 Ni13 Ni5 -145.80(13) . .
Ni8 Ni1 Ni13 Ni5 140.75(13) . .
Ni3 Ni1 Ni13 Ni5 -92.14(12) . .
Ni7 Ni1 Ni13 Ni5 36.91(12) . .
Ni2 Ni1 Ni13 Ni5 -34.21(13) . .
Ni2 Ni1 Ni13 Ni5 175.62(14) 5_675 .
C3 Ni12 Ni13 C19 -7.0(15) . .
C1 Ni12 Ni13 C19 135.4(13) . .
C15 Ni12 Ni13 C19 -98.1(12) . .
Ni3 Ni12 Ni13 C19 168.1(10) . .
Ni14 Ni12 Ni13 C19 64.5(10) . .
Ni4 Ni12 Ni13 C19 -138.5(10) . .
Ni6 Ni12 Ni13 C19 -133.3(10) . .
Cu1 Ni12 Ni13 C19 143.3(10) . .
Ni15 Ni12 Ni13 C19 111.8(10) . .
C3 Ni12 Ni13 C1 -142.4(13) . .
C15 Ni12 Ni13 C1 126.5(9) . .
Ni3 Ni12 Ni13 C1 32.8(7) . .
Ni14 Ni12 Ni13 C1 -70.9(7) . .
Ni4 Ni12 Ni13 C1 86.2(7) . .
Ni6 Ni12 Ni13 C1 91.4(7) . .
Cu1 Ni12 Ni13 C1 7.9(8) . .
Ni15 Ni12 Ni13 C1 -23.6(7) . .
C3 Ni12 Ni13 C14 80.0(13) . .
C1 Ni12 Ni13 C14 -137.6(11) . .
C15 Ni12 Ni13 C14 -11.0(10) . .
Ni3 Ni12 Ni13 C14 -104.8(8) . .
Ni14 Ni12 Ni13 C14 151.6(8) . .
Ni4 Ni12 Ni13 C14 -51.4(8) . .
Ni6 Ni12 Ni13 C14 -46.2(8) . .
Cu1 Ni12 Ni13 C14 -129.6(8) . .
Ni15 Ni12 Ni13 C14 -161.2(8) . .
C3 Ni12 Ni13 Ni8 131.3(11) . .
C1 Ni12 Ni13 Ni8 -86.3(7) . .
C15 Ni12 Ni13 Ni8 40.2(6) . .
Ni3 Ni12 Ni13 Ni8 -53.55(18) . .
Ni14 Ni12 Ni13 Ni8 -157.18(19) . .
Ni4 Ni12 Ni13 Ni8 -0.15(15) . .
Ni6 Ni12 Ni13 Ni8 5.1(2) . .
Cu1 Ni12 Ni13 Ni8 -78.4(3) . .
Ni15 Ni12 Ni13 Ni8 -109.91(16) . .
C3 Ni12 Ni13 Ni14 -71.5(11) . .
C1 Ni12 Ni13 Ni14 70.9(7) . .
C15 Ni12 Ni13 Ni14 -162.6(6) . .
Ni3 Ni12 Ni13 Ni14 103.63(15) . .
Ni4 Ni12 Ni13 Ni14 157.02(15) . .
Ni6 Ni12 Ni13 Ni14 162.26(19) . .
Cu1 Ni12 Ni13 Ni14 78.8(3) . .
Ni15 Ni12 Ni13 Ni14 47.27(13) . .
C3 Ni12 Ni13 Ni1 -175.6(11) . .
C1 Ni12 Ni13 Ni1 -33.2(7) . .
C15 Ni12 Ni13 Ni1 93.3(6) . .
Ni3 Ni12 Ni13 Ni1 -0.43(13) . .
Ni14 Ni12 Ni13 Ni1 -104.06(14) . .
Ni4 Ni12 Ni13 Ni1 52.96(10) . .
Ni6 Ni12 Ni13 Ni1 58.20(17) . .
Cu1 Ni12 Ni13 Ni1 -25.3(3) . .
Ni15 Ni12 Ni13 Ni1 -56.79(12) . .
C3 Ni12 Ni13 Ni9 -149.1(11) . .
C1 Ni12 Ni13 Ni9 -6.7(8) . .
C15 Ni12 Ni13 Ni9 119.9(6) . .
Ni3 Ni12 Ni13 Ni9 26.1(3) . .
Ni14 Ni12 Ni13 Ni9 -77.5(3) . .
Ni4 Ni12 Ni13 Ni9 79.5(3) . .
Ni6 Ni12 Ni13 Ni9 84.7(3) . .
Cu1 Ni12 Ni13 Ni9 1.2(5) . .
Ni15 Ni12 Ni13 Ni9 -30.3(3) . .
C3 Ni12 Ni13 Ni4 131.5(11) . .
C1 Ni12 Ni13 Ni4 -86.2(7) . .
C15 Ni12 Ni13 Ni4 40.4(6) . .
Ni3 Ni12 Ni13 Ni4 -53.39(11) . .
Ni14 Ni12 Ni13 Ni4 -157.02(15) . .
Ni6 Ni12 Ni13 Ni4 5.23(14) . .
Cu1 Ni12 Ni13 Ni4 -78.2(3) . .
Ni15 Ni12 Ni13 Ni4 -109.76(12) . .
C3 Ni12 Ni13 Ni5 -119.4(11) . .
C1 Ni12 Ni13 Ni5 23.0(7) . .
C15 Ni12 Ni13 Ni5 149.5(6) . .
Ni3 Ni12 Ni13 Ni5 55.76(12) . .
Ni14 Ni12 Ni13 Ni5 -47.87(12) . .
Ni4 Ni12 Ni13 Ni5 109.15(12) . .
Ni6 Ni12 Ni13 Ni5 114.39(16) . .
Cu1 Ni12 Ni13 Ni5 30.9(3) . .
Ni15 Ni12 Ni13 Ni5 -0.60(12) . .
C17 Ni9 Ni13 C19 -1.3(16) . .
C13 Ni9 Ni13 C19 21(3) . .
C2 Ni9 Ni13 C19 171.4(14) 5_675 .
Ni10 Ni9 Ni13 C19 170.5(13) 5_675 .
Ni8 Ni9 Ni13 C19 130.7(13) . .
Ni7 Ni9 Ni13 C19 -129.3(13) . .
Ni1 Ni9 Ni13 C19 -159.7(13) . .
Ni5 Ni9 Ni13 C19 -95.9(13) . .
C17 Ni9 Ni13 C1 123.8(10) . .
C13 Ni9 Ni13 C1 147(3) . .
C2 Ni9 Ni13 C1 -63.4(8) 5_675 .
Ni10 Ni9 Ni13 C1 -64.3(6) 5_675 .
Ni8 Ni9 Ni13 C1 -104.1(6) . .
Ni7 Ni9 Ni13 C1 -4.1(6) . .
Ni1 Ni9 Ni13 C1 -34.5(5) . .
Ni5 Ni9 Ni13 C1 29.3(5) . .
C17 Ni9 Ni13 C14 -95.2(11) . .
C13 Ni9 Ni13 C14 -72(3) . .
C2 Ni9 Ni13 C14 77.5(9) 5_675 .
Ni10 Ni9 Ni13 C14 76.7(7) 5_675 .
Ni8 Ni9 Ni13 C14 36.9(7) . .
Ni7 Ni9 Ni13 C14 136.9(7) . .
Ni1 Ni9 Ni13 C14 106.5(7) . .
Ni5 Ni9 Ni13 C14 170.3(7) . .
C17 Ni9 Ni13 Ni8 -132.0(9) . .
C13 Ni9 Ni13 Ni8 -109(3) . .
C2 Ni9 Ni13 Ni8 40.7(5) 5_675 .
Ni10 Ni9 Ni13 Ni8 39.8(2) 5_675 .
Ni7 Ni9 Ni13 Ni8 100.00(13) . .
Ni1 Ni9 Ni13 Ni8 69.62(11) . .
Ni5 Ni9 Ni13 Ni8 133.39(13) . .
C17 Ni9 Ni13 Ni14 66.5(9) . .
C13 Ni9 Ni13 Ni14 89(3) . .
C2 Ni9 Ni13 Ni14 -120.8(6) 5_675 .
Ni10 Ni9 Ni13 Ni14 -121.6(2) 5_675 .
Ni8 Ni9 Ni13 Ni14 -161.42(17) . .
Ni7 Ni9 Ni13 Ni14 -61.42(16) . .
Ni1 Ni9 Ni13 Ni14 -91.81(15) . .
Ni5 Ni9 Ni13 Ni14 -28.03(13) . .
C17 Ni9 Ni13 Ni1 158.3(9) . .
C13 Ni9 Ni13 Ni1 -179(3) . .
C2 Ni9 Ni13 Ni1 -29.0(5) 5_675 .
Ni10 Ni9 Ni13 Ni1 -29.8(2) 5_675 .
Ni8 Ni9 Ni13 Ni1 -69.62(11) . .
Ni7 Ni9 Ni13 Ni1 30.39(11) . .
Ni5 Ni9 Ni13 Ni1 63.78(10) . .
C17 Ni9 Ni13 Ni12 128.9(9) . .
C13 Ni9 Ni13 Ni12 152(3) . .
C2 Ni9 Ni13 Ni12 -58.4(6) 5_675 .
Ni10 Ni9 Ni13 Ni12 -59.3(4) 5_675 .
Ni8 Ni9 Ni13 Ni12 -99.1(3) . .
Ni7 Ni9 Ni13 Ni12 0.9(3) . .
Ni1 Ni9 Ni13 Ni12 -29.5(2) . .
Ni5 Ni9 Ni13 Ni12 34.3(3) . .
C17 Ni9 Ni13 Ni4 -168.9(9) . .
C13 Ni9 Ni13 Ni4 -146(3) . .
C2 Ni9 Ni13 Ni4 3.8(6) 5_675 .
Ni10 Ni9 Ni13 Ni4 3.0(3) 5_675 .
Ni8 Ni9 Ni13 Ni4 -36.82(13) . .
Ni7 Ni9 Ni13 Ni4 63.18(16) . .
Ni1 Ni9 Ni13 Ni4 32.79(11) . .
Ni5 Ni9 Ni13 Ni4 96.57(13) . .
C17 Ni9 Ni13 Ni5 94.6(9) . .
C13 Ni9 Ni13 Ni5 117(3) . .
C2 Ni9 Ni13 Ni5 -92.7(5) 5_675 .
Ni10 Ni9 Ni13 Ni5 -93.6(2) 5_675 .
Ni8 Ni9 Ni13 Ni5 -133.39(13) . .
Ni7 Ni9 Ni13 Ni5 -33.39(10) . .
Ni1 Ni9 Ni13 Ni5 -63.78(10) . .
C15 Ni4 Ni13 C19 -3.3(14) . .
C10 Ni4 Ni13 C19 -107.6(14) 5_675 .
Ni2 Ni4 Ni13 C19 -160.3(11) 5_675 .
Ni6 Ni4 Ni13 C19 41.8(12) . .
Ni3 Ni4 Ni13 C19 100.1(11) . .
Ni1 Ni4 Ni13 C19 155.2(11) . .
Ni7 Ni4 Ni13 C19 125.4(12) 5_675 .
Ni12 Ni4 Ni13 C19 47.5(11) . .
Ni8 Ni4 Ni13 C19 -132.3(11) . .
C15 Ni4 Ni13 C1 -105.4(10) . .
C10 Ni4 Ni13 C1 150.3(10) 5_675 .
Ni2 Ni4 Ni13 C1 97.6(6) 5_675 .
Ni6 Ni4 Ni13 C1 -60.3(6) . .
Ni3 Ni4 Ni13 C1 -2.0(6) . .
Ni1 Ni4 Ni13 C1 53.1(6) . .
Ni7 Ni4 Ni13 C1 23.2(7) 5_675 .
Ni12 Ni4 Ni13 C1 -54.6(6) . .
Ni8 Ni4 Ni13 C1 125.6(6) . .
C15 Ni4 Ni13 C14 80.9(11) . .
C10 Ni4 Ni13 C14 -23.4(11) 5_675 .
Ni2 Ni4 Ni13 C14 -76.0(7) 5_675 .
Ni6 Ni4 Ni13 C14 126.1(7) . .
Ni3 Ni4 Ni13 C14 -175.6(7) . .
Ni1 Ni4 Ni13 C14 -120.5(7) . .
Ni7 Ni4 Ni13 C14 -150.4(8) 5_675 .
Ni12 Ni4 Ni13 C14 131.8(7) . .
Ni8 Ni4 Ni13 C14 -48.0(7) . .
C15 Ni4 Ni13 Ni8 129.0(8) . .
C10 Ni4 Ni13 Ni8 24.7(8) 5_675 .
Ni2 Ni4 Ni13 Ni8 -27.96(13) 5_675 .
Ni6 Ni4 Ni13 Ni8 174.14(17) . .
Ni3 Ni4 Ni13 Ni8 -127.58(13) . .
Ni1 Ni4 Ni13 Ni8 -72.45(12) . .
Ni7 Ni4 Ni13 Ni8 -102.3(3) 5_675 .
Ni12 Ni4 Ni13 Ni8 179.85(15) . .
C15 Ni4 Ni13 Ni14 -72.2(8) . .
C10 Ni4 Ni13 Ni14 -176.5(8) 5_675 .
Ni2 Ni4 Ni13 Ni14 130.87(16) 5_675 .
Ni6 Ni4 Ni13 Ni14 -27.0(2) . .
Ni3 Ni4 Ni13 Ni14 31.25(17) . .
Ni1 Ni4 Ni13 Ni14 86.38(16) . .
Ni7 Ni4 Ni13 Ni14 56.5(3) 5_675 .
Ni12 Ni4 Ni13 Ni14 -21.32(14) . .
Ni8 Ni4 Ni13 Ni14 158.83(18) . .
C15 Ni4 Ni13 Ni1 -158.6(8) . .
C10 Ni4 Ni13 Ni1 97.1(8) 5_675 .
Ni2 Ni4 Ni13 Ni1 44.49(12) 5_675 .
Ni6 Ni4 Ni13 Ni1 -113.41(16) . .
Ni3 Ni4 Ni13 Ni1 -55.13(11) . .
Ni7 Ni4 Ni13 Ni1 -29.9(3) 5_675 .
Ni12 Ni4 Ni13 Ni1 -107.71(13) . .
Ni8 Ni4 Ni13 Ni1 72.45(12) . .
C15 Ni4 Ni13 Ni12 -50.9(8) . .
C10 Ni4 Ni13 Ni12 -155.2(8) 5_675 .
Ni2 Ni4 Ni13 Ni12 152.20(15) 5_675 .
Ni6 Ni4 Ni13 Ni12 -5.70(15) . .
Ni3 Ni4 Ni13 Ni12 52.57(12) . .
Ni1 Ni4 Ni13 Ni12 107.71(13) . .
Ni7 Ni4 Ni13 Ni12 77.8(3) 5_675 .
Ni8 Ni4 Ni13 Ni12 -179.85(15) . .
C15 Ni4 Ni13 Ni9 165.5(8) . .
C10 Ni4 Ni13 Ni9 61.2(8) 5_675 .
Ni2 Ni4 Ni13 Ni9 8.58(18) 5_675 .
Ni6 Ni4 Ni13 Ni9 -149.32(15) . .
Ni3 Ni4 Ni13 Ni9 -91.04(15) . .
Ni1 Ni4 Ni13 Ni9 -35.91(13) . .
Ni7 Ni4 Ni13 Ni9 -65.8(3) 5_675 .
Ni12 Ni4 Ni13 Ni9 -143.62(16) . .
Ni8 Ni4 Ni13 Ni9 36.54(13) . .
C15 Ni4 Ni13 Ni5 -129.6(8) . .
C10 Ni4 Ni13 Ni5 126.2(8) 5_675 .
Ni2 Ni4 Ni13 Ni5 73.52(16) 5_675 .
Ni6 Ni4 Ni13 Ni5 -84.38(17) . .
Ni3 Ni4 Ni13 Ni5 -26.11(14) . .
Ni1 Ni4 Ni13 Ni5 29.03(12) . .
Ni7 Ni4 Ni13 Ni5 -0.9(4) 5_675 .
Ni12 Ni4 Ni13 Ni5 -78.68(14) . .
Ni8 Ni4 Ni13 Ni5 101.48(14) . .
C16 Ni5 Ni13 C19 14.5(13) . .
C11 Ni5 Ni13 C19 125.4(17) . .
C1 Ni5 Ni13 C19 -99.4(13) . .
Ni14 Ni5 Ni13 C19 -23.7(11) . .
Ni7 Ni5 Ni13 C19 162.2(10) . .
Ni1 Ni5 Ni13 C19 -159.8(11) . .
Ni2 Ni5 Ni13 C19 -128.3(10) . .
Ni15 Ni5 Ni13 C19 -74.8(11) . .
Ni9 Ni5 Ni13 C19 123.0(11) . .
C16 Ni5 Ni13 C1 113.9(11) . .
C11 Ni5 Ni13 C1 -135.2(15) . .
Ni14 Ni5 Ni13 C1 75.6(8) . .
Ni7 Ni5 Ni13 C1 -98.5(8) . .
Ni1 Ni5 Ni13 C1 -60.4(8) . .
Ni2 Ni5 Ni13 C1 -29.0(8) . .
Ni15 Ni5 Ni13 C1 24.6(8) . .
Ni9 Ni5 Ni13 C1 -137.6(8) . .
C16 Ni5 Ni13 C14 -128.7(16) . .
C11 Ni5 Ni13 C14 -17.8(19) . .
C1 Ni5 Ni13 C14 117.4(16) . .
Ni14 Ni5 Ni13 C14 -166.9(14) . .
Ni7 Ni5 Ni13 C14 19.0(14) . .
Ni1 Ni5 Ni13 C14 57.0(14) . .
Ni2 Ni5 Ni13 C14 88.5(14) . .
Ni15 Ni5 Ni13 C14 142.0(14) . .
Ni9 Ni5 Ni13 C14 -20.2(14) . .
C16 Ni5 Ni13 Ni8 -150.2(8) . .
C11 Ni5 Ni13 Ni8 -39.3(13) . .
C1 Ni5 Ni13 Ni8 95.9(8) . .
Ni14 Ni5 Ni13 Ni8 171.54(17) . .
Ni7 Ni5 Ni13 Ni8 -2.58(16) . .
Ni1 Ni5 Ni13 Ni8 35.46(12) . .
Ni2 Ni5 Ni13 Ni8 66.93(16) . .
Ni15 Ni5 Ni13 Ni8 120.46(13) . .
Ni9 Ni5 Ni13 Ni8 -41.71(12) . .
C16 Ni5 Ni13 Ni14 38.2(8) . .
C11 Ni5 Ni13 Ni14 149.2(13) . .
C1 Ni5 Ni13 Ni14 -75.6(8) . .
Ni7 Ni5 Ni13 Ni14 -174.12(16) . .
Ni1 Ni5 Ni13 Ni14 -136.09(15) . .
Ni2 Ni5 Ni13 Ni14 -104.62(15) . .
Ni15 Ni5 Ni13 Ni14 -51.08(12) . .
Ni9 Ni5 Ni13 Ni14 146.75(15) . .
C16 Ni5 Ni13 Ni1 174.3(8) . .
C11 Ni5 Ni13 Ni1 -74.8(13) . .
C1 Ni5 Ni13 Ni1 60.4(8) . .
Ni14 Ni5 Ni13 Ni1 136.09(15) . .
Ni7 Ni5 Ni13 Ni1 -38.04(12) . .
Ni2 Ni5 Ni13 Ni1 31.47(12) . .
Ni15 Ni5 Ni13 Ni1 85.00(11) . .
Ni9 Ni5 Ni13 Ni1 -77.17(11) . .
C16 Ni5 Ni13 Ni12 89.9(8) . .
C11 Ni5 Ni13 Ni12 -159.1(13) . .
C1 Ni5 Ni13 Ni12 -23.9(8) . .
Ni14 Ni5 Ni13 Ni12 51.70(13) . .
Ni7 Ni5 Ni13 Ni12 -122.42(13) . .
Ni1 Ni5 Ni13 Ni12 -84.39(12) . .
Ni2 Ni5 Ni13 Ni12 -52.92(14) . .
Ni15 Ni5 Ni13 Ni12 0.62(12) . .
Ni9 Ni5 Ni13 Ni12 -161.55(14) . .
C16 Ni5 Ni13 Ni9 -108.5(8) . .
C11 Ni5 Ni13 Ni9 2.4(13) . .
C1 Ni5 Ni13 Ni9 137.6(8) . .
Ni14 Ni5 Ni13 Ni9 -146.75(15) . .
Ni7 Ni5 Ni13 Ni9 39.13(12) . .
Ni1 Ni5 Ni13 Ni9 77.17(11) . .
Ni2 Ni5 Ni13 Ni9 108.63(14) . .
Ni15 Ni5 Ni13 Ni9 162.17(12) . .
C16 Ni5 Ni13 Ni4 145.2(8) . .
C11 Ni5 Ni13 Ni4 -103.9(13) . .
C1 Ni5 Ni13 Ni4 31.3(8) . .
Ni14 Ni5 Ni13 Ni4 106.94(16) . .
Ni7 Ni5 Ni13 Ni4 -67.18(15) . .
Ni1 Ni5 Ni13 Ni4 -29.14(12) . .
Ni2 Ni5 Ni13 Ni4 2.33(17) . .
Ni15 Ni5 Ni13 Ni4 55.86(14) . .
Ni9 Ni5 Ni13 Ni4 -106.31(14) . .
C16 Ni5 Ni14 C18 19(2) . .
C11 Ni5 Ni14 C18 1(2) . .
C1 Ni5 Ni14 C18 -153.2(19) . .
Ni7 Ni5 Ni14 C18 167.2(17) . .
Ni1 Ni5 Ni14 C18 -175.8(17) . .
Ni2 Ni5 Ni14 C18 -112.6(17) . .
Ni15 Ni5 Ni14 C18 -96.7(17) . .
Ni9 Ni5 Ni14 C18 119.8(17) . .
Ni13 Ni5 Ni14 C18 148.3(18) . .
C11 Ni5 Ni14 C16 -17.9(17) . .
C1 Ni5 Ni14 C16 -172.0(13) . .
Ni7 Ni5 Ni14 C16 148.4(12) . .
Ni1 Ni5 Ni14 C16 165.4(10) . .
Ni2 Ni5 Ni14 C16 -131.4(10) . .
Ni15 Ni5 Ni14 C16 -115.5(10) . .
Ni9 Ni5 Ni14 C16 101.0(10) . .
Ni13 Ni5 Ni14 C16 129.5(10) . .
C16 Ni5 Ni14 C1 172.0(12) . .
C11 Ni5 Ni14 C1 154.1(15) . .
Ni7 Ni5 Ni14 C1 -39.6(9) . .
Ni1 Ni5 Ni14 C1 -22.6(7) . .
Ni2 Ni5 Ni14 C1 40.6(7) . .
Ni15 Ni5 Ni14 C1 56.5(7) . .
Ni9 Ni5 Ni14 C1 -87.0(7) . .
Ni13 Ni5 Ni14 C1 -58.5(7) . .
C16 Ni5 Ni14 C19 -112.1(13) . .
C11 Ni5 Ni14 C19 -130.0(16) . .
C1 Ni5 Ni14 C19 75.9(10) . .
Ni7 Ni5 Ni14 C19 36.4(10) . .
Ni1 Ni5 Ni14 C19 53.3(8) . .
Ni2 Ni5 Ni14 C19 116.5(8) . .
Ni15 Ni5 Ni14 C19 132.4(8) . .
Ni9 Ni5 Ni14 C19 -11.0(8) . .
Ni13 Ni5 Ni14 C19 17.4(8) . .
C16 Ni5 Ni14 Ni13 -129.5(10) . .
C11 Ni5 Ni14 Ni13 -147.4(14) . .
C1 Ni5 Ni14 Ni13 58.5(7) . .
Ni7 Ni5 Ni14 Ni13 18.9(5) . .
Ni1 Ni5 Ni14 Ni13 35.91(12) . .
Ni2 Ni5 Ni14 Ni13 99.10(14) . .
Ni15 Ni5 Ni14 Ni13 114.99(13) . .
Ni9 Ni5 Ni14 Ni13 -28.44(12) . .
C16 Ni5 Ni14 Ni12 174.4(10) . .
C11 Ni5 Ni14 Ni12 156.5(14) . .
C1 Ni5 Ni14 Ni12 2.3(7) . .
Ni7 Ni5 Ni14 Ni12 -37.2(6) . .
Ni1 Ni5 Ni14 Ni12 -20.27(18) . .
Ni2 Ni5 Ni14 Ni12 42.92(19) . .
Ni15 Ni5 Ni14 Ni12 58.81(13) . .
Ni9 Ni5 Ni14 Ni12 -84.62(16) . .
Ni13 Ni5 Ni14 Ni12 -56.18(13) . .
C16 Ni5 Ni14 Ni15 115.5(10) . .
C11 Ni5 Ni14 Ni15 97.6(14) . .
C1 Ni5 Ni14 Ni15 -56.5(7) . .
Ni7 Ni5 Ni14 Ni15 -96.0(5) . .
Ni1 Ni5 Ni14 Ni15 -79.08(13) . .
Ni2 Ni5 Ni14 Ni15 -15.89(14) . .
Ni9 Ni5 Ni14 Ni15 -143.44(13) . .
Ni13 Ni5 Ni14 Ni15 -114.99(13) . .
C19 Ni13 Ni14 C18 1.2(18) . .
C1 Ni13 Ni14 C18 149.9(16) . .
C14 Ni13 Ni14 C18 12(2) . .
Ni8 Ni13 Ni14 C18 -178.0(15) . .
Ni1 Ni13 Ni14 C18 170.6(14) . .
Ni12 Ni13 Ni14 C18 92.3(15) . .
Ni9 Ni13 Ni14 C18 -123.1(14) . .
Ni4 Ni13 Ni14 C18 113.0(14) . .
Ni5 Ni13 Ni14 C18 -153.6(15) . .
C19 Ni13 Ni14 C16 120.3(13) . .
C1 Ni13 Ni14 C16 -91.0(10) . .
C14 Ni13 Ni14 C16 131.1(17) . .
Ni8 Ni13 Ni14 C16 -58.8(9) . .
Ni1 Ni13 Ni14 C16 -70.2(8) . .
Ni12 Ni13 Ni14 C16 -148.6(8) . .
Ni9 Ni13 Ni14 C16 -3.9(8) . .
Ni4 Ni13 Ni14 C16 -127.8(7) . .
Ni5 Ni13 Ni14 C16 -34.5(7) . .
C19 Ni13 Ni14 C1 -148.7(13) . .
C14 Ni13 Ni14 C1 -138.0(17) . .
Ni8 Ni13 Ni14 C1 32.1(8) . .
Ni1 Ni13 Ni14 C1 20.7(6) . .
Ni12 Ni13 Ni14 C1 -57.6(6) . .
Ni9 Ni13 Ni14 C1 87.0(7) . .
Ni4 Ni13 Ni14 C1 -36.9(6) . .
Ni5 Ni13 Ni14 C1 56.5(6) . .
C1 Ni13 Ni14 C19 148.7(13) . .
C14 Ni13 Ni14 C19 10.7(19) . .
Ni8 Ni13 Ni14 C19 -179.2(12) . .
Ni1 Ni13 Ni14 C19 169.4(11) . .
Ni12 Ni13 Ni14 C19 91.1(11) . .
Ni9 Ni13 Ni14 C19 -124.3(11) . .
Ni4 Ni13 Ni14 C19 111.8(11) . .
Ni5 Ni13 Ni14 C19 -154.8(11) . .
C19 Ni13 Ni14 Ni5 154.8(11) . .
C1 Ni13 Ni14 Ni5 -56.5(6) . .
C14 Ni13 Ni14 Ni5 165.5(16) . .
Ni8 Ni13 Ni14 Ni5 -24.4(5) . .
Ni1 Ni13 Ni14 Ni5 -35.78(12) . .
Ni12 Ni13 Ni14 Ni5 -114.13(14) . .
Ni9 Ni13 Ni14 Ni5 30.53(13) . .
Ni4 Ni13 Ni14 Ni5 -93.38(14) . .
C19 Ni13 Ni14 Ni12 -91.1(11) . .
C1 Ni13 Ni14 Ni12 57.6(6) . .
C14 Ni13 Ni14 Ni12 -80.3(16) . .
Ni8 Ni13 Ni14 Ni12 89.8(5) . .
Ni1 Ni13 Ni14 Ni12 78.35(13) . .
Ni9 Ni13 Ni14 Ni12 144.67(15) . .
Ni4 Ni13 Ni14 Ni12 20.75(14) . .
Ni5 Ni13 Ni14 Ni12 114.13(14) . .
C19 Ni13 Ni14 Ni15 -146.7(11) . .
C1 Ni13 Ni14 Ni15 2.0(6) . .
C14 Ni13 Ni14 Ni15 -136.0(16) . .
Ni8 Ni13 Ni14 Ni15 34.1(5) . .
Ni1 Ni13 Ni14 Ni15 22.68(17) . .
Ni12 Ni13 Ni14 Ni15 -55.67(13) . .
Ni9 Ni13 Ni14 Ni15 89.00(16) . .
Ni4 Ni13 Ni14 Ni15 -34.92(19) . .
Ni5 Ni13 Ni14 Ni15 58.46(13) . .
C3 Ni12 Ni14 C18 -9.8(14) . .
C1 Ni12 Ni14 C18 163.0(13) . .
C15 Ni12 Ni14 C18 -106.3(14) . .
Ni3 Ni12 Ni14 C18 140.9(10) . .
Ni4 Ni12 Ni14 C18 -157.2(10) . .
Ni13 Ni12 Ni14 C18 -134.0(11) . .
Ni6 Ni12 Ni14 C18 139.7(12) . .
Cu1 Ni12 Ni14 C18 82.6(10) . .
Ni15 Ni12 Ni14 C18 107.0(10) . .
C3 Ni12 Ni14 C16 -167.8(17) . .
C1 Ni12 Ni14 C16 5.0(15) . .
C15 Ni12 Ni14 C16 95.6(17) . .
Ni3 Ni12 Ni14 C16 -17.2(14) . .
Ni4 Ni12 Ni14 C16 44.7(14) . .
Ni13 Ni12 Ni14 C16 68.0(14) . .
Ni6 Ni12 Ni14 C16 -18.4(16) . .
Cu1 Ni12 Ni14 C16 -75.4(14) . .
Ni15 Ni12 Ni14 C16 -51.1(14) . .
C3 Ni12 Ni14 C1 -172.8(12) . .
C15 Ni12 Ni14 C1 90.7(12) . .
Ni3 Ni12 Ni14 C1 -22.2(7) . .
Ni4 Ni12 Ni14 C1 39.8(7) . .
Ni13 Ni12 Ni14 C1 63.0(7) . .
Ni6 Ni12 Ni14 C1 -23.4(10) . .
Cu1 Ni12 Ni14 C1 -80.4(7) . .
Ni15 Ni12 Ni14 C1 -56.0(7) . .
C3 Ni12 Ni14 C19 79.3(12) . .
C1 Ni12 Ni14 C19 -107.9(10) . .
C15 Ni12 Ni14 C19 -17.2(12) . .
Ni3 Ni12 Ni14 C19 -130.1(7) . .
Ni4 Ni12 Ni14 C19 -68.1(7) . .
Ni13 Ni12 Ni14 C19 -44.9(7) . .
Ni6 Ni12 Ni14 C19 -131.3(10) . .
Cu1 Ni12 Ni14 C19 171.7(7) . .
Ni15 Ni12 Ni14 C19 -163.9(7) . .
C3 Ni12 Ni14 Ni5 -175.2(9) . .
C1 Ni12 Ni14 Ni5 -2.4(7) . .
C15 Ni12 Ni14 Ni5 88.3(10) . .
Ni3 Ni12 Ni14 Ni5 -24.56(19) . .
Ni4 Ni12 Ni14 Ni5 37.4(2) . .
Ni13 Ni12 Ni14 Ni5 60.60(14) . .
Ni6 Ni12 Ni14 Ni5 -25.8(7) . .
Cu1 Ni12 Ni14 Ni5 -82.80(18) . .
Ni15 Ni12 Ni14 Ni5 -58.42(14) . .
C3 Ni12 Ni14 Ni13 124.2(9) . .
C1 Ni12 Ni14 Ni13 -63.0(7) . .
C15 Ni12 Ni14 Ni13 27.7(9) . .
Ni3 Ni12 Ni14 Ni13 -85.17(14) . .
Ni4 Ni12 Ni14 Ni13 -23.25(16) . .
Ni6 Ni12 Ni14 Ni13 -86.4(7) . .
Cu1 Ni12 Ni14 Ni13 -143.40(16) . .
Ni15 Ni12 Ni14 Ni13 -119.02(14) . .
C3 Ni12 Ni14 Ni15 -116.8(9) . .
C1 Ni12 Ni14 Ni15 56.0(7) . .
C15 Ni12 Ni14 Ni15 146.7(9) . .
Ni3 Ni12 Ni14 Ni15 33.85(13) . .
Ni4 Ni12 Ni14 Ni15 95.77(16) . .
Ni13 Ni12 Ni14 Ni15 119.02(14) . .
Ni6 Ni12 Ni14 Ni15 32.6(7) . .
Cu1 Ni12 Ni14 Ni15 -24.38(14) . .
C10 Ni2 Ni15 C7 11(2) . .
C9 Ni2 Ni15 C7 10(2) . .
Ni4 Ni2 Ni15 C7 -176(2) 5_675 .
Ni3 Ni2 Ni15 C7 -143.5(18) . .
Ni5 Ni2 Ni15 C7 109.6(18) . .
Ni1 Ni2 Ni15 C7 163.6(18) . .
Ni8 Ni2 Ni15 C7 -83.4(18) 5_675 .
Ni1 Ni2 Ni15 C7 -146.2(18) 5_675 .
Ni7 Ni2 Ni15 C7 111.9(18) . .
Ni11 Ni2 Ni15 C7 -78.6(18) . .
C10 Ni2 Ni15 C9 1.7(15) . .
Ni4 Ni2 Ni15 C9 174.5(13) 5_675 .
Ni3 Ni2 Ni15 C9 -153.1(9) . .
Ni5 Ni2 Ni15 C9 100.1(9) . .
Ni1 Ni2 Ni15 C9 154.0(9) . .
Ni8 Ni2 Ni15 C9 -93.0(9) 5_675 .
Ni1 Ni2 Ni15 C9 -155.8(9) 5_675 .
Ni7 Ni2 Ni15 C9 102.4(9) . .
Ni11 Ni2 Ni15 C9 -88.1(9) . .
C10 Ni2 Ni15 C1 -150.3(13) . .
C9 Ni2 Ni15 C1 -152.0(11) . .
Ni4 Ni2 Ni15 C1 22.5(11) 5_675 .
Ni3 Ni2 Ni15 C1 54.9(6) . .
Ni5 Ni2 Ni15 C1 -51.9(6) . .
Ni1 Ni2 Ni15 C1 2.0(6) . .
Ni8 Ni2 Ni15 C1 115.1(6) 5_675 .
Ni1 Ni2 Ni15 C1 52.2(6) 5_675 .
Ni7 Ni2 Ni15 C1 -49.6(6) . .
Ni11 Ni2 Ni15 C1 119.9(6) . .
C10 Ni2 Ni15 Ni3 154.8(12) . .
C9 Ni2 Ni15 Ni3 153.1(9) . .
Ni4 Ni2 Ni15 Ni3 -32.4(9) 5_675 .
Ni5 Ni2 Ni15 Ni3 -106.84(12) . .
Ni1 Ni2 Ni15 Ni3 -52.88(10) . .
Ni8 Ni2 Ni15 Ni3 60.14(14) 5_675 .
Ni1 Ni2 Ni15 Ni3 -2.70(12) 5_675 .
Ni7 Ni2 Ni15 Ni3 -104.54(14) . .
Ni11 Ni2 Ni15 Ni3 64.96(10) . .
C10 Ni2 Ni15 Ni14 -114.0(12) . .
C9 Ni2 Ni15 Ni14 -115.7(10) . .
Ni4 Ni2 Ni15 Ni14 58.8(9) 5_675 .
Ni3 Ni2 Ni15 Ni14 91.23(15) . .
Ni5 Ni2 Ni15 Ni14 -15.61(14) . .
Ni1 Ni2 Ni15 Ni14 38.35(15) . .
Ni8 Ni2 Ni15 Ni14 151.38(15) 5_675 .
Ni1 Ni2 Ni15 Ni14 88.54(17) 5_675 .
Ni7 Ni2 Ni15 Ni14 -13.3(2) . .
Ni11 Ni2 Ni15 Ni14 156.19(16) . .
C10 Ni2 Ni15 Cu1 123.2(12) . .
C9 Ni2 Ni15 Cu1 121.6(9) . .
Ni4 Ni2 Ni15 Cu1 -63.9(9) 5_675 .
Ni3 Ni2 Ni15 Cu1 -31.53(13) . .
Ni5 Ni2 Ni15 Cu1 -138.37(16) . .
Ni1 Ni2 Ni15 Cu1 -84.41(14) . .
Ni8 Ni2 Ni15 Cu1 28.6(2) 5_675 .
Ni1 Ni2 Ni15 Cu1 -34.23(19) 5_675 .
Ni7 Ni2 Ni15 Cu1 -136.07(14) . .
Ni11 Ni2 Ni15 Cu1 33.43(13) . .
C10 Ni2 Ni15 Ni5 -98.4(12) . .
C9 Ni2 Ni15 Ni5 -100.1(9) . .
Ni4 Ni2 Ni15 Ni5 74.5(9) 5_675 .
Ni3 Ni2 Ni15 Ni5 106.84(12) . .
Ni1 Ni2 Ni15 Ni5 53.96(10) . .
Ni8 Ni2 Ni15 Ni5 166.98(15) 5_675 .
Ni1 Ni2 Ni15 Ni5 104.14(14) 5_675 .
Ni7 Ni2 Ni15 Ni5 2.30(12) . .
Ni11 Ni2 Ni15 Ni5 171.80(12) . .
C10 Ni2 Ni15 Ni12 -173.9(12) . .
C9 Ni2 Ni15 Ni12 -175.5(10) . .
Ni4 Ni2 Ni15 Ni12 -1.0(9) 5_675 .
Ni3 Ni2 Ni15 Ni12 31.36(12) . .
Ni5 Ni2 Ni15 Ni12 -75.48(13) . .
Ni1 Ni2 Ni15 Ni12 -21.52(14) . .
Ni8 Ni2 Ni15 Ni12 91.51(16) 5_675 .
Ni1 Ni2 Ni15 Ni12 28.67(17) 5_675 .
Ni7 Ni2 Ni15 Ni12 -73.18(16) . .
Ni11 Ni2 Ni15 Ni12 96.32(13) . .
C10 Ni2 Ni15 Ni11 89.8(12) . .
C9 Ni2 Ni15 Ni11 88.1(9) . .
Ni4 Ni2 Ni15 Ni11 -97.3(9) 5_675 .
Ni3 Ni2 Ni15 Ni11 -64.96(10) . .
Ni5 Ni2 Ni15 Ni11 -171.80(12) . .
Ni1 Ni2 Ni15 Ni11 -117.84(11) . .
Ni8 Ni2 Ni15 Ni11 -4.82(13) 5_675 .
Ni1 Ni2 Ni15 Ni11 -67.66(13) 5_675 .
Ni7 Ni2 Ni15 Ni11 -169.50(15) . .
C2 Ni3 Ni15 C7 97.5(17) . .
C1 Ni3 Ni15 C7 -122.5(17) . .
Cu1 Ni3 Ni15 C7 9.0(15) . .
Ni12 Ni3 Ni15 C7 -64.8(15) . .
Ni1 Ni3 Ni15 C7 155.6(15) 5_675 .
Ni4 Ni3 Ni15 C7 -98.2(15) . .
Ni1 Ni3 Ni15 C7 -152.3(15) . .
Ni2 Ni3 Ni15 C7 152.4(15) . .
Ni11 Ni3 Ni15 C7 78.5(15) . .
Ni6 Ni3 Ni15 C7 -28.8(15) . .
Ni7 Ni3 Ni15 C7 10(3) 5_675 .
C2 Ni3 Ni15 C9 -33.6(10) . .
C1 Ni3 Ni15 C9 106.3(11) . .
Cu1 Ni3 Ni15 C9 -122.1(8) . .
Ni12 Ni3 Ni15 C9 164.1(8) . .
Ni1 Ni3 Ni15 C9 24.5(8) 5_675 .
Ni4 Ni3 Ni15 C9 130.6(8) . .
Ni1 Ni3 Ni15 C9 76.6(8) . .
Ni2 Ni3 Ni15 C9 21.2(7) . .
Ni11 Ni3 Ni15 C9 -52.6(8) . .
Ni6 Ni3 Ni15 C9 -159.9(8) . .
Ni7 Ni3 Ni15 C9 -121(2) 5_675 .
C2 Ni3 Ni15 C1 -139.9(10) . .
Cu1 Ni3 Ni15 C1 131.5(8) . .
Ni12 Ni3 Ni15 C1 57.7(7) . .
Ni1 Ni3 Ni15 C1 -81.8(8) 5_675 .
Ni4 Ni3 Ni15 C1 24.3(7) . .
Ni1 Ni3 Ni15 C1 -29.8(7) . .
Ni2 Ni3 Ni15 C1 -85.1(7) . .
Ni11 Ni3 Ni15 C1 -159.0(7) . .
Ni6 Ni3 Ni15 C1 93.8(7) . .
Ni7 Ni3 Ni15 C1 132(2) 5_675 .
C2 Ni3 Ni15 Ni2 -54.8(7) . .
C1 Ni3 Ni15 Ni2 85.1(7) . .
Cu1 Ni3 Ni15 Ni2 -143.39(15) . .
Ni12 Ni3 Ni15 Ni2 142.83(13) . .
Ni1 Ni3 Ni15 Ni2 3.28(15) 5_675 .
Ni4 Ni3 Ni15 Ni2 109.41(16) . .
Ni1 Ni3 Ni15 Ni2 55.33(11) . .
Ni11 Ni3 Ni15 Ni2 -73.89(11) . .
Ni6 Ni3 Ni15 Ni2 178.85(16) . .
Ni7 Ni3 Ni15 Ni2 -143(2) 5_675 .
C2 Ni3 Ni15 Ni14 -164.2(7) . .
C1 Ni3 Ni15 Ni14 -24.3(7) . .
Cu1 Ni3 Ni15 Ni14 107.23(16) . .
Ni12 Ni3 Ni15 Ni14 33.44(13) . .
Ni1 Ni3 Ni15 Ni14 -106.10(17) 5_675 .
Ni4 Ni3 Ni15 Ni14 0.0(2) . .
Ni1 Ni3 Ni15 Ni14 -54.05(14) . .
Ni2 Ni3 Ni15 Ni14 -109.38(14) . .
Ni11 Ni3 Ni15 Ni14 176.73(15) . .
Ni6 Ni3 Ni15 Ni14 69.47(18) . .
Ni7 Ni3 Ni15 Ni14 108.0(19) 5_675 .
C2 Ni3 Ni15 Cu1 88.6(7) . .
C1 Ni3 Ni15 Cu1 -131.5(8) . .
Ni12 Ni3 Ni15 Cu1 -73.79(13) . .
Ni1 Ni3 Ni15 Cu1 146.67(18) 5_675 .
Ni4 Ni3 Ni15 Cu1 -107.20(17) . .
Ni1 Ni3 Ni15 Cu1 -161.28(15) . .
Ni2 Ni3 Ni15 Cu1 143.39(15) . .
Ni11 Ni3 Ni15 Cu1 69.50(12) . .
Ni6 Ni3 Ni15 Cu1 -37.76(15) . .
Ni7 Ni3 Ni15 Cu1 0.7(19) 5_675 .
C2 Ni3 Ni15 Ni5 -110.7(7) . .
C1 Ni3 Ni15 Ni5 29.2(7) . .
Cu1 Ni3 Ni15 Ni5 160.74(15) . .
Ni12 Ni3 Ni15 Ni5 86.95(12) . .
Ni1 Ni3 Ni15 Ni5 -52.59(17) 5_675 .
Ni4 Ni3 Ni15 Ni5 53.54(17) . .
Ni1 Ni3 Ni15 Ni5 -0.54(12) . .
Ni2 Ni3 Ni15 Ni5 -55.87(11) . .
Ni11 Ni3 Ni15 Ni5 -129.76(13) . .
Ni6 Ni3 Ni15 Ni5 122.98(14) . .
Ni7 Ni3 Ni15 Ni5 161.5(19) 5_675 .
C2 Ni3 Ni15 Ni12 162.3(7) . .
C1 Ni3 Ni15 Ni12 -57.7(7) . .
Cu1 Ni3 Ni15 Ni12 73.79(13) . .
Ni1 Ni3 Ni15 Ni12 -139.54(17) 5_675 .
Ni4 Ni3 Ni15 Ni12 -33.41(14) . .
Ni1 Ni3 Ni15 Ni12 -87.49(12) . .
Ni2 Ni3 Ni15 Ni12 -142.83(13) . .
Ni11 Ni3 Ni15 Ni12 143.29(13) . .
Ni6 Ni3 Ni15 Ni12 36.03(14) . .
Ni7 Ni3 Ni15 Ni12 75(2) 5_675 .
C2 Ni3 Ni15 Ni11 19.1(7) . .
C1 Ni3 Ni15 Ni11 159.0(7) . .
Cu1 Ni3 Ni15 Ni11 -69.50(12) . .
Ni12 Ni3 Ni15 Ni11 -143.29(13) . .
Ni1 Ni3 Ni15 Ni11 77.17(15) 5_675 .
Ni4 Ni3 Ni15 Ni11 -176.70(17) . .
Ni1 Ni3 Ni15 Ni11 129.22(13) . .
Ni2 Ni3 Ni15 Ni11 73.89(11) . .
Ni6 Ni3 Ni15 Ni11 -107.26(16) . .
Ni7 Ni3 Ni15 Ni11 -69(2) 5_675 .
C18 Ni14 Ni15 C7 3.2(14) . .
C16 Ni14 Ni15 C7 -98.4(11) . .
C1 Ni14 Ni15 C7 162.4(11) . .
C19 Ni14 Ni15 C7 128.9(14) . .
Ni5 Ni14 Ni15 C7 -138.9(9) . .
Ni13 Ni14 Ni15 C7 160.4(9) . .
Ni12 Ni14 Ni15 C7 107.0(9) . .
C18 Ni14 Ni15 C9 103.3(13) . .
C16 Ni14 Ni15 C9 1.6(11) . .
C1 Ni14 Ni15 C9 -97.5(11) . .
C19 Ni14 Ni15 C9 -131.0(13) . .
Ni5 Ni14 Ni15 C9 -38.9(9) . .
Ni13 Ni14 Ni15 C9 -99.6(9) . .
Ni12 Ni14 Ni15 C9 -152.9(9) . .
C18 Ni14 Ni15 C1 -159.2(12) . .
C16 Ni14 Ni15 C1 99.1(10) . .
C19 Ni14 Ni15 C1 -33.5(12) . .
Ni5 Ni14 Ni15 C1 58.6(7) . .
Ni13 Ni14 Ni15 C1 -2.1(7) . .
Ni12 Ni14 Ni15 C1 -55.4(7) . .
C18 Ni14 Ni15 Ni2 158.8(10) . .
C16 Ni14 Ni15 Ni2 57.1(7) . .
C1 Ni14 Ni15 Ni2 -42.0(7) . .
C19 Ni14 Ni15 Ni2 -75.5(11) . .
Ni5 Ni14 Ni15 Ni2 16.62(14) . .
Ni13 Ni14 Ni15 Ni2 -44.09(19) . .
Ni12 Ni14 Ni15 Ni2 -97.45(15) . .
C18 Ni14 Ni15 Ni3 -136.8(10) . .
C16 Ni14 Ni15 Ni3 121.6(7) . .
C1 Ni14 Ni15 Ni3 22.4(7) . .
C19 Ni14 Ni15 Ni3 -11.0(11) . .
Ni5 Ni14 Ni15 Ni3 81.10(13) . .
Ni13 Ni14 Ni15 Ni3 20.39(17) . .
Ni12 Ni14 Ni15 Ni3 -32.97(13) . .
C18 Ni14 Ni15 Cu1 -79.2(10) . .
C16 Ni14 Ni15 Cu1 179.2(7) . .
C1 Ni14 Ni15 Cu1 80.0(7) . .
C19 Ni14 Ni15 Cu1 46.5(11) . .
Ni5 Ni14 Ni15 Cu1 138.67(15) . .
Ni13 Ni14 Ni15 Cu1 77.96(17) . .
Ni12 Ni14 Ni15 Cu1 24.60(14) . .
C18 Ni14 Ni15 Ni5 142.2(10) . .
C16 Ni14 Ni15 Ni5 40.5(7) . .
C1 Ni14 Ni15 Ni5 -58.6(7) . .
C19 Ni14 Ni15 Ni5 -92.1(10) . .
Ni13 Ni14 Ni15 Ni5 -60.71(13) . .
Ni12 Ni14 Ni15 Ni5 -114.07(14) . .
C18 Ni14 Ni15 Ni12 -103.8(10) . .
C16 Ni14 Ni15 Ni12 154.6(7) . .
C1 Ni14 Ni15 Ni12 55.4(7) . .
C19 Ni14 Ni15 Ni12 21.9(10) . .
Ni5 Ni14 Ni15 Ni12 114.07(14) . .
Ni13 Ni14 Ni15 Ni12 53.36(13) . .
C18 Ni14 Ni15 Ni11 -129.5(11) . .
C16 Ni14 Ni15 Ni11 128.9(8) . .
C1 Ni14 Ni15 Ni11 29.7(8) . .
C19 Ni14 Ni15 Ni11 -3.8(12) . .
Ni5 Ni14 Ni15 Ni11 88.4(4) . .
Ni13 Ni14 Ni15 Ni11 27.7(5) . .
Ni12 Ni14 Ni15 Ni11 -25.7(4) . .
N1 Cu1 Ni15 C7 -8.9(13) . .
Ni3 Cu1 Ni15 C7 -174.2(10) . .
Ni11 Cu1 Ni15 C7 116.0(10) . .
Ni10 Cu1 Ni15 C7 151.3(10) . .
Ni12 Cu1 Ni15 C7 -108.0(10) . .
Ni6 Cu1 Ni15 C7 -142.1(10) . .
N1 Cu1 Ni15 C9 -107.1(12) . .
Ni3 Cu1 Ni15 C9 87.6(9) . .
Ni11 Cu1 Ni15 C9 17.8(9) . .
Ni10 Cu1 Ni15 C9 53.1(9) . .
Ni12 Cu1 Ni15 C9 153.8(9) . .
Ni6 Cu1 Ni15 C9 119.7(9) . .
N1 Cu1 Ni15 C1 130.1(10) . .
Ni3 Cu1 Ni15 C1 -35.2(6) . .
Ni11 Cu1 Ni15 C1 -105.0(6) . .
Ni10 Cu1 Ni15 C1 -69.7(6) . .
Ni12 Cu1 Ni15 C1 31.0(6) . .
Ni6 Cu1 Ni15 C1 -3.1(6) . .
N1 Cu1 Ni15 Ni2 -160.7(8) . .
Ni3 Cu1 Ni15 Ni2 34.00(14) . .
Ni11 Cu1 Ni15 Ni2 -35.84(13) . .
Ni10 Cu1 Ni15 Ni2 -0.5(2) . .
Ni12 Cu1 Ni15 Ni2 100.15(15) . .
Ni6 Cu1 Ni15 Ni2 66.05(18) . .
N1 Cu1 Ni15 Ni3 165.3(8) . .
Ni11 Cu1 Ni15 Ni3 -69.84(12) . .
Ni10 Cu1 Ni15 Ni3 -34.54(14) . .
Ni12 Cu1 Ni15 Ni3 66.15(11) . .
Ni6 Cu1 Ni15 Ni3 32.05(13) . .
N1 Cu1 Ni15 Ni14 75.5(8) . .
Ni3 Cu1 Ni15 Ni14 -89.83(16) . .
Ni11 Cu1 Ni15 Ni14 -159.66(16) . .
Ni10 Cu1 Ni15 Ni14 -124.37(16) . .
Ni12 Cu1 Ni15 Ni14 -23.68(14) . .
Ni6 Cu1 Ni15 Ni14 -57.77(18) . .
N1 Cu1 Ni15 Ni5 133.8(8) . .
Ni3 Cu1 Ni15 Ni5 -31.5(2) . .
Ni11 Cu1 Ni15 Ni5 -101.3(2) . .
Ni10 Cu1 Ni15 Ni5 -66.0(3) . .
Ni12 Cu1 Ni15 Ni5 34.7(2) . .
Ni6 Cu1 Ni15 Ni5 0.6(3) . .
N1 Cu1 Ni15 Ni12 99.1(8) . .
Ni3 Cu1 Ni15 Ni12 -66.15(11) . .
Ni11 Cu1 Ni15 Ni12 -135.99(13) . .
Ni10 Cu1 Ni15 Ni12 -100.69(15) . .
Ni6 Cu1 Ni15 Ni12 -34.10(13) . .
N1 Cu1 Ni15 Ni11 -124.9(8) . .
Ni3 Cu1 Ni15 Ni11 69.84(12) . .
Ni10 Cu1 Ni15 Ni11 35.30(13) . .
Ni12 Cu1 Ni15 Ni11 135.99(13) . .
Ni6 Cu1 Ni15 Ni11 101.89(14) . .
C16 Ni5 Ni15 C7 7.5(15) . .
C11 Ni5 Ni15 C7 -90.2(14) . .
C1 Ni5 Ni15 C7 127.3(14) . .
Ni14 Ni5 Ni15 C7 53.7(12) . .
Ni7 Ni5 Ni15 C7 -146.8(12) . .
Ni1 Ni5 Ni15 C7 158.4(12) . .
Ni2 Ni5 Ni15 C7 -144.2(12) . .
Ni9 Ni5 Ni15 C7 127.8(12) . .
Ni13 Ni5 Ni15 C7 102.4(12) . .
C16 Ni5 Ni15 C9 101.5(11) . .
C11 Ni5 Ni15 C9 3.8(11) . .
C1 Ni5 Ni15 C9 -138.8(11) . .
Ni14 Ni5 Ni15 C9 147.6(7) . .
Ni7 Ni5 Ni15 C9 -52.9(8) . .
Ni1 Ni5 Ni15 C9 -107.6(7) . .
Ni2 Ni5 Ni15 C9 -50.2(7) . .
Ni9 Ni5 Ni15 C9 -138.3(8) . .
Ni13 Ni5 Ni15 C9 -163.7(7) . .
C16 Ni5 Ni15 C1 -119.7(11) . .
C11 Ni5 Ni15 C1 142.6(11) . .
Ni14 Ni5 Ni15 C1 -73.6(8) . .
Ni7 Ni5 Ni15 C1 85.9(8) . .
Ni1 Ni5 Ni15 C1 31.2(8) . .
Ni2 Ni5 Ni15 C1 88.6(8) . .
Ni9 Ni5 Ni15 C1 0.5(8) . .
Ni13 Ni5 Ni15 C1 -24.9(8) . .
C16 Ni5 Ni15 Ni2 151.7(9) . .
C11 Ni5 Ni15 Ni2 54.0(8) . .
C1 Ni5 Ni15 Ni2 -88.6(8) . .
Ni14 Ni5 Ni15 Ni2 -162.18(15) . .
Ni7 Ni5 Ni15 Ni2 -2.65(14) . .
Ni1 Ni5 Ni15 Ni2 -57.42(11) . .
Ni9 Ni5 Ni15 Ni2 -88.0(2) . .
Ni13 Ni5 Ni15 Ni2 -113.48(12) . .
C16 Ni5 Ni15 Ni3 -150.3(8) . .
C11 Ni5 Ni15 Ni3 112.0(8) . .
C1 Ni5 Ni15 Ni3 -30.6(8) . .
Ni14 Ni5 Ni15 Ni3 -104.21(15) . .
Ni7 Ni5 Ni15 Ni3 55.32(17) . .
Ni1 Ni5 Ni15 Ni3 0.54(12) . .
Ni2 Ni5 Ni15 Ni3 57.96(11) . .
Ni9 Ni5 Ni15 Ni3 -30.1(3) . .
Ni13 Ni5 Ni15 Ni3 -55.51(12) . .
C16 Ni5 Ni15 Ni14 -46.1(8) . .
C11 Ni5 Ni15 Ni14 -143.8(8) . .
C1 Ni5 Ni15 Ni14 73.6(8) . .
Ni7 Ni5 Ni15 Ni14 159.53(19) . .
Ni1 Ni5 Ni15 Ni14 104.76(14) . .
Ni2 Ni5 Ni15 Ni14 162.18(15) . .
Ni9 Ni5 Ni15 Ni14 74.1(2) . .
Ni13 Ni5 Ni15 Ni14 48.70(13) . .
C16 Ni5 Ni15 Cu1 -124.7(9) . .
C11 Ni5 Ni15 Cu1 137.6(8) . .
C1 Ni5 Ni15 Cu1 -5.0(8) . .
Ni14 Ni5 Ni15 Cu1 -78.6(2) . .
Ni7 Ni5 Ni15 Cu1 81.0(3) . .
Ni1 Ni5 Ni15 Cu1 26.2(3) . .
Ni2 Ni5 Ni15 Cu1 83.6(2) . .
Ni9 Ni5 Ni15 Cu1 -4.4(4) . .
Ni13 Ni5 Ni15 Cu1 -29.9(3) . .
C16 Ni5 Ni15 Ni12 -95.4(8) . .
C11 Ni5 Ni15 Ni12 166.9(8) . .
C1 Ni5 Ni15 Ni12 24.3(8) . .
Ni14 Ni5 Ni15 Ni12 -49.28(13) . .
Ni7 Ni5 Ni15 Ni12 110.25(15) . .
Ni1 Ni5 Ni15 Ni12 55.48(11) . .
Ni2 Ni5 Ni15 Ni12 112.90(12) . .
Ni9 Ni5 Ni15 Ni12 24.9(2) . .
Ni13 Ni5 Ni15 Ni12 -0.58(11) . .
C16 Ni5 Ni15 Ni11 160.3(8) . .
C11 Ni5 Ni15 Ni11 62.6(8) . .
C1 Ni5 Ni15 Ni11 -80.0(8) . .
Ni14 Ni5 Ni15 Ni11 -153.59(18) . .
Ni7 Ni5 Ni15 Ni11 5.9(2) . .
Ni1 Ni5 Ni15 Ni11 -48.83(16) . .
Ni2 Ni5 Ni15 Ni11 8.59(13) . .
Ni9 Ni5 Ni15 Ni11 -79.5(3) . .
Ni13 Ni5 Ni15 Ni11 -104.89(15) . .
C3 Ni12 Ni15 C7 -1.4(14) . .
C1 Ni12 Ni15 C7 -150.9(13) . .
C15 Ni12 Ni15 C7 147.6(15) . .
Ni3 Ni12 Ni15 C7 143.1(10) . .
Ni14 Ni12 Ni15 C7 -77.6(10) . .
Ni4 Ni12 Ni15 C7 171.6(10) . .
Ni13 Ni12 Ni15 C7 -125.1(10) . .
Ni6 Ni12 Ni15 C7 111.1(10) . .
Cu1 Ni12 Ni15 C7 75.4(10) . .
C3 Ni12 Ni15 C9 172(2) . .
C1 Ni12 Ni15 C9 23(2) . .
C15 Ni12 Ni15 C9 -39(2) . .
Ni3 Ni12 Ni15 C9 -43.2(19) . .
Ni14 Ni12 Ni15 C9 96.1(19) . .
Ni4 Ni12 Ni15 C9 -15(2) . .
Ni13 Ni12 Ni15 C9 48.6(19) . .
Ni6 Ni12 Ni15 C9 -75.2(19) . .
Cu1 Ni12 Ni15 C9 -110.9(19) . .
C3 Ni12 Ni15 C1 149.6(13) . .
C15 Ni12 Ni15 C1 -61.4(15) . .
Ni3 Ni12 Ni15 C1 -66.0(8) . .
Ni14 Ni12 Ni15 C1 73.3(8) . .
Ni4 Ni12 Ni15 C1 -37.5(8) . .
Ni13 Ni12 Ni15 C1 25.9(8) . .
Ni6 Ni12 Ni15 C1 -98.0(8) . .
Cu1 Ni12 Ni15 C1 -133.7(8) . .
C3 Ni12 Ni15 Ni2 -178.7(10) . .
C1 Ni12 Ni15 Ni2 31.7(8) . .
C15 Ni12 Ni15 Ni2 -29.7(12) . .
Ni3 Ni12 Ni15 Ni2 -34.27(13) . .
Ni14 Ni12 Ni15 Ni2 105.02(16) . .
Ni4 Ni12 Ni15 Ni2 -5.80(18) . .
Ni13 Ni12 Ni15 Ni2 57.57(15) . .
Ni6 Ni12 Ni15 Ni2 -66.30(17) . .
Cu1 Ni12 Ni15 Ni2 -101.97(15) . .
C3 Ni12 Ni15 Ni3 -144.4(10) . .
C1 Ni12 Ni15 Ni3 66.0(8) . .
C15 Ni12 Ni15 Ni3 4.5(12) . .
Ni14 Ni12 Ni15 Ni3 139.29(16) . .
Ni4 Ni12 Ni15 Ni3 28.47(12) . .
Ni13 Ni12 Ni15 Ni3 91.84(13) . .
Ni6 Ni12 Ni15 Ni3 -32.03(12) . .
Cu1 Ni12 Ni15 Ni3 -67.71(12) . .
C3 Ni12 Ni15 Ni14 76.3(10) . .
C1 Ni12 Ni15 Ni14 -73.3(8) . .
C15 Ni12 Ni15 Ni14 -134.7(12) . .
Ni3 Ni12 Ni15 Ni14 -139.29(16) . .
Ni4 Ni12 Ni15 Ni14 -110.82(16) . .
Ni13 Ni12 Ni15 Ni14 -47.45(13) . .
Ni6 Ni12 Ni15 Ni14 -171.32(17) . .
Cu1 Ni12 Ni15 Ni14 153.00(16) . .
C3 Ni12 Ni15 Cu1 -76.7(10) . .
C1 Ni12 Ni15 Cu1 133.7(8) . .
C15 Ni12 Ni15 Cu1 72.2(12) . .
Ni3 Ni12 Ni15 Cu1 67.71(12) . .
Ni14 Ni12 Ni15 Cu1 -153.00(16) . .
Ni4 Ni12 Ni15 Cu1 96.18(14) . .
Ni13 Ni12 Ni15 Cu1 159.55(14) . .
Ni6 Ni12 Ni15 Cu1 35.68(13) . .
C3 Ni12 Ni15 Ni5 124.3(10) . .
C1 Ni12 Ni15 Ni5 -25.3(8) . .
C15 Ni12 Ni15 Ni5 -86.7(12) . .
Ni3 Ni12 Ni15 Ni5 -91.22(12) . .
Ni14 Ni12 Ni15 Ni5 48.07(12) . .
Ni4 Ni12 Ni15 Ni5 -62.75(14) . .
Ni13 Ni12 Ni15 Ni5 0.62(12) . .
Ni6 Ni12 Ni15 Ni5 -123.25(13) . .
Cu1 Ni12 Ni15 Ni5 -158.93(13) . .
C3 Ni12 Ni15 Ni11 -113.4(10) . .
C1 Ni12 Ni15 Ni11 97.0(8) . .
C15 Ni12 Ni15 Ni11 35.6(12) . .
Ni3 Ni12 Ni15 Ni11 31.01(11) . .
Ni14 Ni12 Ni15 Ni11 170.30(16) . .
Ni4 Ni12 Ni15 Ni11 59.48(15) . .
Ni13 Ni12 Ni15 Ni11 122.86(12) . .
Ni6 Ni12 Ni15 Ni11 -1.02(16) . .
Cu1 Ni12 Ni15 Ni11 -36.69(11) . .
C6 Ni11 Ni15 C7 0.6(13) . .
C8 Ni11 Ni15 C7 97.6(13) . .
C2 Ni11 Ni15 C7 -153.1(11) . .
Ni8 Ni11 Ni15 C7 153.6(10) 5_675 .
Ni3 Ni11 Ni15 C7 -138.1(10) . .
Ni10 Ni11 Ni15 C7 -105.2(10) . .
Cu1 Ni11 Ni15 C7 -69.9(10) . .
Ni2 Ni11 Ni15 C7 148.6(10) . .
C6 Ni11 Ni15 C9 -94.4(12) . .
C8 Ni11 Ni15 C9 2.6(12) . .
C2 Ni11 Ni15 C9 111.9(9) . .
Ni8 Ni11 Ni15 C9 58.6(7) 5_675 .
Ni3 Ni11 Ni15 C9 126.9(7) . .
Ni10 Ni11 Ni15 C9 159.8(7) . .
Cu1 Ni11 Ni15 C9 -164.9(8) . .
Ni2 Ni11 Ni15 C9 53.6(7) . .
C6 Ni11 Ni15 C1 155.2(11) . .
C8 Ni11 Ni15 C1 -107.8(11) . .
C2 Ni11 Ni15 C1 1.5(8) . .
Ni8 Ni11 Ni15 C1 -51.8(6) 5_675 .
Ni3 Ni11 Ni15 C1 16.5(6) . .
Ni10 Ni11 Ni15 C1 49.4(6) . .
Cu1 Ni11 Ni15 C1 84.7(6) . .
Ni2 Ni11 Ni15 C1 -56.8(6) . .
C6 Ni11 Ni15 Ni2 -148.0(9) . .
C8 Ni11 Ni15 Ni2 -50.9(9) . .
C2 Ni11 Ni15 Ni2 58.3(5) . .
Ni8 Ni11 Ni15 Ni2 5.02(13) 5_675 .
Ni3 Ni11 Ni15 Ni2 73.34(11) . .
Ni10 Ni11 Ni15 Ni2 106.26(14) . .
Cu1 Ni11 Ni15 Ni2 141.49(14) . .
C6 Ni11 Ni15 Ni3 138.7(9) . .
C8 Ni11 Ni15 Ni3 -124.3(9) . .
C2 Ni11 Ni15 Ni3 -15.0(5) . .
Ni8 Ni11 Ni15 Ni3 -68.32(14) 5_675 .
Ni10 Ni11 Ni15 Ni3 32.92(13) . .
Cu1 Ni11 Ni15 Ni3 68.15(12) . .
Ni2 Ni11 Ni15 Ni3 -73.34(11) . .
C6 Ni11 Ni15 Ni14 130.1(10) . .
C8 Ni11 Ni15 Ni14 -132.8(10) . .
C2 Ni11 Ni15 Ni14 -23.6(7) . .
Ni8 Ni11 Ni15 Ni14 -76.8(4) 5_675 .
Ni3 Ni11 Ni15 Ni14 -8.5(4) . .
Ni10 Ni11 Ni15 Ni14 24.4(4) . .
Cu1 Ni11 Ni15 Ni14 59.6(4) . .
Ni2 Ni11 Ni15 Ni14 -81.9(4) . .
C6 Ni11 Ni15 Cu1 70.5(9) . .
C8 Ni11 Ni15 Cu1 167.6(9) . .
C2 Ni11 Ni15 Cu1 -83.2(5) . .
Ni8 Ni11 Ni15 Cu1 -136.47(16) 5_675 .
Ni3 Ni11 Ni15 Cu1 -68.15(12) . .
Ni10 Ni11 Ni15 Cu1 -35.24(13) . .
Ni2 Ni11 Ni15 Cu1 -141.49(14) . .
C6 Ni11 Ni15 Ni5 -156.4(9) . .
C8 Ni11 Ni15 Ni5 -59.3(9) . .
C2 Ni11 Ni15 Ni5 49.9(6) . .
Ni8 Ni11 Ni15 Ni5 -3.3(2) 5_675 .
Ni3 Ni11 Ni15 Ni5 64.98(15) . .
Ni10 Ni11 Ni15 Ni5 97.89(17) . .
Cu1 Ni11 Ni15 Ni5 133.13(17) . .
Ni2 Ni11 Ni15 Ni5 -8.36(13) . .
C6 Ni11 Ni15 Ni12 108.4(9) . .
C8 Ni11 Ni15 Ni12 -154.5(9) . .
C2 Ni11 Ni15 Ni12 -45.3(6) . .
Ni8 Ni11 Ni15 Ni12 -98.55(15) 5_675 .
Ni3 Ni11 Ni15 Ni12 -30.24(11) . .
Ni10 Ni11 Ni15 Ni12 2.68(16) . .
Cu1 Ni11 Ni15 Ni12 37.92(12) . .
Ni2 Ni11 Ni15 Ni12 -103.57(13) . .
C2 Ni1 C1 Ni3 -170.1(10) 5_675 .
Ni1 Ni1 C1 Ni3 15.8(7) 5_675 .
Ni3 Ni1 C1 Ni3 64(2) 5_675 .
Ni4 Ni1 C1 Ni3 -62.4(5) . .
Ni13 Ni1 C1 Ni3 -134.2(8) . .
Ni5 Ni1 C1 Ni3 138.4(9) . .
Ni8 Ni1 C1 Ni3 -116.7(5) . .
Ni7 Ni1 C1 Ni3 120.3(4) . .
Ni2 Ni1 C1 Ni3 68.7(5) . .
Ni2 Ni1 C1 Ni3 -49.8(9) 5_675 .
C2 Ni1 C1 Ni12 -103.0(16) 5_675 .
Ni1 Ni1 C1 Ni12 82.9(12) 5_675 .
Ni3 Ni1 C1 Ni12 131.3(15) 5_675 .
Ni4 Ni1 C1 Ni12 4.8(10) . .
Ni13 Ni1 C1 Ni12 -67.0(11) . .
Ni5 Ni1 C1 Ni12 -154.4(16) . .
Ni8 Ni1 C1 Ni12 -49.6(13) . .
Ni3 Ni1 C1 Ni12 67.2(11) . .
Ni7 Ni1 C1 Ni12 -172.5(10) . .
Ni2 Ni1 C1 Ni12 135.8(14) . .
Ni2 Ni1 C1 Ni12 17.3(17) 5_675 .
C2 Ni1 C1 Ni5 51.5(15) 5_675 .
Ni1 Ni1 C1 Ni5 -122.6(4) 5_675 .
Ni3 Ni1 C1 Ni5 -74(2) 5_675 .
Ni4 Ni1 C1 Ni5 159.2(6) . .
Ni13 Ni1 C1 Ni5 87.4(6) . .
Ni8 Ni1 C1 Ni5 104.9(5) . .
Ni3 Ni1 C1 Ni5 -138.4(9) . .
Ni7 Ni1 C1 Ni5 -18.1(7) . .
Ni2 Ni1 C1 Ni5 -69.7(5) . .
Ni2 Ni1 C1 Ni5 171.78(19) 5_675 .
C2 Ni1 C1 Ni15 124.9(15) 5_675 .
Ni1 Ni1 C1 Ni15 -49.2(14) 5_675 .
Ni3 Ni1 C1 Ni15 -1(3) 5_675 .
Ni4 Ni1 C1 Ni15 -127.4(14) . .
Ni13 Ni1 C1 Ni15 160.8(17) . .
Ni5 Ni1 C1 Ni15 73.4(12) . .
Ni8 Ni1 C1 Ni15 178.3(11) . .
Ni3 Ni1 C1 Ni15 -65.0(12) . .
Ni7 Ni1 C1 Ni15 55.4(14) . .
Ni2 Ni1 C1 Ni15 3.7(11) . .
Ni2 Ni1 C1 Ni15 -114.8(12) 5_675 .
C2 Ni1 C1 Ni13 -35.9(15) 5_675 .
Ni1 Ni1 C1 Ni13 150.0(3) 5_675 .
Ni3 Ni1 C1 Ni13 -161.6(16) 5_675 .
Ni4 Ni1 C1 Ni13 71.8(4) . .
Ni5 Ni1 C1 Ni13 -87.4(6) . .
Ni8 Ni1 C1 Ni13 17.5(6) . .
Ni3 Ni1 C1 Ni13 134.2(8) . .
Ni7 Ni1 C1 Ni13 -105.5(4) . .
Ni2 Ni1 C1 Ni13 -157.1(6) . .
Ni2 Ni1 C1 Ni13 84.4(7) 5_675 .
C2 Ni1 C1 Ni14 6(2) 5_675 .
Ni1 Ni1 C1 Ni14 -168.3(12) 5_675 .
Ni3 Ni1 C1 Ni14 -119.9(18) 5_675 .
Ni4 Ni1 C1 Ni14 113.5(15) . .
Ni13 Ni1 C1 Ni14 41.7(12) . .
Ni5 Ni1 C1 Ni14 -45.7(11) . .
Ni8 Ni1 C1 Ni14 59.2(15) . .
Ni3 Ni1 C1 Ni14 175.9(19) . .
Ni7 Ni1 C1 Ni14 -63.7(15) . .
Ni2 Ni1 C1 Ni14 -115.4(15) . .
Ni2 Ni1 C1 Ni14 126.1(12) 5_675 .
C2 Ni3 C1 Ni1 -52.1(16) . .
Cu1 Ni3 C1 Ni1 177.8(4) . .
Ni12 Ni3 C1 Ni1 131.2(9) . .
Ni1 Ni3 C1 Ni1 -15.4(7) 5_675 .
Ni4 Ni3 C1 Ni1 63.7(5) . .
Ni15 Ni3 C1 Ni1 -137.5(9) . .
Ni2 Ni3 C1 Ni1 -70.8(5) . .
Ni11 Ni3 C1 Ni1 -115.2(5) . .
Ni6 Ni3 C1 Ni1 108.8(5) . .
Ni7 Ni3 C1 Ni1 46.6(10) 5_675 .
C2 Ni3 C1 Ni12 176.7(11) . .
Cu1 Ni3 C1 Ni12 46.6(6) . .
Ni1 Ni3 C1 Ni12 -146.6(4) 5_675 .
Ni4 Ni3 C1 Ni12 -67.5(4) . .
Ni15 Ni3 C1 Ni12 91.3(7) . .
Ni1 Ni3 C1 Ni12 -131.2(9) . .
Ni2 Ni3 C1 Ni12 158.0(7) . .
Ni11 Ni3 C1 Ni12 113.6(5) . .
Ni6 Ni3 C1 Ni12 -22.3(7) . .
Ni7 Ni3 C1 Ni12 -84.5(7) 5_675 .
C2 Ni3 C1 Ni5 16(3) . .
Cu1 Ni3 C1 Ni5 -114.1(14) . .
Ni12 Ni3 C1 Ni5 -160.7(19) . .
Ni1 Ni3 C1 Ni5 52.7(15) 5_675 .
Ni4 Ni3 C1 Ni5 131.8(16) . .
Ni15 Ni3 C1 Ni5 -69.5(13) . .
Ni1 Ni3 C1 Ni5 68.1(13) . .
Ni2 Ni3 C1 Ni5 -2.7(12) . .
Ni11 Ni3 C1 Ni5 -47.1(17) . .
Ni6 Ni3 C1 Ni5 176.9(12) . .
Ni7 Ni3 C1 Ni5 114.7(13) 5_675 .
C2 Ni3 C1 Ni15 85.4(15) . .
Cu1 Ni3 C1 Ni15 -44.7(6) . .
Ni12 Ni3 C1 Ni15 -91.3(7) . .
Ni1 Ni3 C1 Ni15 122.1(4) 5_675 .
Ni4 Ni3 C1 Ni15 -158.8(6) . .
Ni1 Ni3 C1 Ni15 137.5(9) . .
Ni2 Ni3 C1 Ni15 66.7(4) . .
Ni11 Ni3 C1 Ni15 22.3(8) . .
Ni6 Ni3 C1 Ni15 -113.6(4) . .
Ni7 Ni3 C1 Ni15 -175.8(2) 5_675 .
C2 Ni3 C1 Ni13 -119.3(15) . .
Cu1 Ni3 C1 Ni13 110.6(12) . .
Ni12 Ni3 C1 Ni13 64.0(11) . .
Ni1 Ni3 C1 Ni13 -82.6(13) 5_675 .
Ni4 Ni3 C1 Ni13 -3.5(11) . .
Ni15 Ni3 C1 Ni13 155.3(17) . .
Ni1 Ni3 C1 Ni13 -67.2(12) . .
Ni2 Ni3 C1 Ni13 -138.0(14) . .
Ni11 Ni3 C1 Ni13 177.6(9) . .
Ni6 Ni3 C1 Ni13 41.6(14) . .
Ni7 Ni3 C1 Ni13 -20.6(17) 5_675 .
C2 Ni3 C1 Ni14 132.1(15) . .
Cu1 Ni3 C1 Ni14 2.0(16) . .
Ni12 Ni3 C1 Ni14 -44.6(12) . .
Ni1 Ni3 C1 Ni14 168.8(13) 5_675 .
Ni4 Ni3 C1 Ni14 -112.1(16) . .
Ni15 Ni3 C1 Ni14 46.7(12) . .
Ni1 Ni3 C1 Ni14 -176(2) . .
Ni2 Ni3 C1 Ni14 113.4(16) . .
Ni11 Ni3 C1 Ni14 69.0(16) . .
Ni6 Ni3 C1 Ni14 -67.0(16) . .
Ni7 Ni3 C1 Ni14 -129.1(13) 5_675 .
C3 Ni12 C1 Ni1 152.0(19) . .
C15 Ni12 C1 Ni1 3.8(16) . .
Ni3 Ni12 C1 Ni1 -69.7(11) . .
Ni14 Ni12 C1 Ni1 138.4(15) . .
Ni4 Ni12 C1 Ni1 -4.7(10) . .
Ni13 Ni12 C1 Ni1 66.3(11) . .
Ni6 Ni12 C1 Ni1 -47.9(14) . .
Cu1 Ni12 C1 Ni1 -109.2(12) . .
Ni15 Ni12 C1 Ni1 -147.3(17) . .
C3 Ni12 C1 Ni3 -138.2(19) . .
C15 Ni12 C1 Ni3 73.5(9) . .
Ni14 Ni12 C1 Ni3 -151.8(8) . .
Ni4 Ni12 C1 Ni3 65.0(4) . .
Ni13 Ni12 C1 Ni3 136.0(9) . .
Ni6 Ni12 C1 Ni3 21.8(7) . .
Cu1 Ni12 C1 Ni3 -39.5(5) . .
Ni15 Ni12 C1 Ni3 -77.6(7) . .
C3 Ni12 C1 Ni5 18(3) . .
C15 Ni12 C1 Ni5 -129.8(18) . .
Ni3 Ni12 C1 Ni5 157(2) . .
Ni14 Ni12 C1 Ni5 4.8(14) . .
Ni4 Ni12 C1 Ni5 -138(2) . .
Ni13 Ni12 C1 Ni5 -67.3(17) . .
Ni6 Ni12 C1 Ni5 178.5(16) . .
Cu1 Ni12 C1 Ni5 117.2(18) . .
Ni15 Ni12 C1 Ni5 79.1(18) . .
C3 Ni12 C1 Ni15 -61(2) . .
C15 Ni12 C1 Ni15 151.1(8) . .
Ni3 Ni12 C1 Ni15 77.6(7) . .
Ni14 Ni12 C1 Ni15 -74.2(6) . .
Ni4 Ni12 C1 Ni15 142.6(7) . .
Ni13 Ni12 C1 Ni15 -146.4(9) . .
Ni6 Ni12 C1 Ni15 99.4(6) . .
Cu1 Ni12 C1 Ni15 38.1(6) . .
C3 Ni12 C1 Ni13 86(2) . .
C15 Ni12 C1 Ni13 -62.5(9) . .
Ni3 Ni12 C1 Ni13 -136.0(8) . .
Ni14 Ni12 C1 Ni13 72.2(5) . .
Ni4 Ni12 C1 Ni13 -71.0(4) . .
Ni6 Ni12 C1 Ni13 -114.2(4) . .
Cu1 Ni12 C1 Ni13 -175.5(4) . .
Ni15 Ni12 C1 Ni13 146.4(9) . .
C3 Ni12 C1 Ni14 14(2) . .
C15 Ni12 C1 Ni14 -134.7(7) . .
Ni3 Ni12 C1 Ni14 151.8(8) . .
Ni4 Ni12 C1 Ni14 -143.2(6) . .
Ni13 Ni12 C1 Ni14 -72.2(5) . .
Ni6 Ni12 C1 Ni14 173.7(3) . .
Cu1 Ni12 C1 Ni14 112.3(4) . .
Ni15 Ni12 C1 Ni14 74.2(6) . .
C16 Ni5 C1 Ni1 -156.0(10) . .
C11 Ni5 C1 Ni1 55.7(18) . .
Ni14 Ni5 C1 Ni1 -149.2(9) . .
Ni7 Ni5 C1 Ni1 19.2(7) . .
Ni2 Ni5 C1 Ni1 71.6(5) . .
Ni15 Ni5 C1 Ni1 135.6(10) . .
Ni9 Ni5 C1 Ni1 -44.1(6) . .
Ni13 Ni5 C1 Ni1 -78.6(7) . .
C16 Ni5 C1 Ni3 135.1(16) . .
C11 Ni5 C1 Ni3 -13(3) . .
Ni14 Ni5 C1 Ni3 141.9(17) . .
Ni7 Ni5 C1 Ni3 -49.7(16) . .
Ni1 Ni5 C1 Ni3 -68.9(13) . .
Ni2 Ni5 C1 Ni3 2.7(12) . .
Ni15 Ni5 C1 Ni3 66.6(13) . .
Ni9 Ni5 C1 Ni3 -113.0(14) . .
Ni13 Ni5 C1 Ni3 -147.5(19) . .
C16 Ni5 C1 Ni12 -12(2) . .
C11 Ni5 C1 Ni12 -160.0(16) . .
Ni14 Ni5 C1 Ni12 -5.0(15) . .
Ni7 Ni5 C1 Ni12 163.4(16) . .
Ni1 Ni5 C1 Ni12 144(2) . .
Ni2 Ni5 C1 Ni12 -144(2) . .
Ni15 Ni5 C1 Ni12 -80.2(18) . .
Ni9 Ni5 C1 Ni12 100.1(18) . .
Ni13 Ni5 C1 Ni12 65.6(17) . .
C16 Ni5 C1 Ni15 68.4(11) . .
C11 Ni5 C1 Ni15 -79.8(17) . .
Ni14 Ni5 C1 Ni15 75.3(6) . .
Ni7 Ni5 C1 Ni15 -116.4(5) . .
Ni1 Ni5 C1 Ni15 -135.6(10) . .
Ni2 Ni5 C1 Ni15 -63.9(5) . .
Ni9 Ni5 C1 Ni15 -179.7(5) . .
Ni13 Ni5 C1 Ni15 145.8(10) . .
C16 Ni5 C1 Ni13 -77.4(11) . .
C11 Ni5 C1 Ni13 134.3(14) . .
Ni14 Ni5 C1 Ni13 -70.6(5) . .
Ni7 Ni5 C1 Ni13 97.8(5) . .
Ni1 Ni5 C1 Ni13 78.6(7) . .
Ni2 Ni5 C1 Ni13 150.2(7) . .
Ni15 Ni5 C1 Ni13 -145.8(10) . .
Ni9 Ni5 C1 Ni13 34.5(6) . .
C16 Ni5 C1 Ni14 -6.8(11) . .
C11 Ni5 C1 Ni14 -155.1(14) . .
Ni7 Ni5 C1 Ni14 168.4(3) . .
Ni1 Ni5 C1 Ni14 149.2(9) . .
Ni2 Ni5 C1 Ni14 -139.2(6) . .
Ni15 Ni5 C1 Ni14 -75.3(6) . .
Ni9 Ni5 C1 Ni14 105.1(4) . .
Ni13 Ni5 C1 Ni14 70.6(5) . .
C7 Ni15 C1 Ni1 -169.7(15) . .
C9 Ni15 C1 Ni1 -26.9(17) . .
Ni2 Ni15 C1 Ni1 -3.9(11) . .
Ni3 Ni15 C1 Ni1 66.9(12) . .
Ni14 Ni15 C1 Ni1 -142.3(16) . .
Cu1 Ni15 C1 Ni1 105.3(13) . .
Ni5 Ni15 C1 Ni1 -71.6(13) . .
Ni12 Ni15 C1 Ni1 143.8(18) . .
Ni11 Ni15 C1 Ni1 48.8(14) . .
C7 Ni15 C1 Ni3 123.4(15) . .
C9 Ni15 C1 Ni3 -93.8(9) . .
Ni2 Ni15 C1 Ni3 -70.8(5) . .
Ni14 Ni15 C1 Ni3 150.8(8) . .
Cu1 Ni15 C1 Ni3 38.4(5) . .
Ni5 Ni15 C1 Ni3 -138.4(9) . .
Ni12 Ni15 C1 Ni3 76.9(6) . .
Ni11 Ni15 C1 Ni3 -18.1(6) . .
C7 Ni15 C1 Ni12 46.5(18) . .
C9 Ni15 C1 Ni12 -170.7(9) . .
Ni2 Ni15 C1 Ni12 -147.7(7) . .
Ni3 Ni15 C1 Ni12 -76.9(6) . .
Ni14 Ni15 C1 Ni12 73.9(6) . .
Cu1 Ni15 C1 Ni12 -38.5(6) . .
Ni5 Ni15 C1 Ni12 144.6(10) . .
Ni11 Ni15 C1 Ni12 -95.0(6) . .
C7 Ni15 C1 Ni5 -98.2(16) . .
C9 Ni15 C1 Ni5 44.7(11) . .
Ni2 Ni15 C1 Ni5 67.7(5) . .
Ni3 Ni15 C1 Ni5 138.4(9) . .
Ni14 Ni15 C1 Ni5 -70.8(5) . .
Cu1 Ni15 C1 Ni5 176.9(5) . .
Ni12 Ni15 C1 Ni5 -144.6(10) . .
Ni11 Ni15 C1 Ni5 120.4(5) . .
C7 Ni15 C1 Ni13 -23(3) . .
C9 Ni15 C1 Ni13 119.5(18) . .
Ni2 Ni15 C1 Ni13 142.5(19) . .
Ni3 Ni15 C1 Ni13 -147(2) . .
Ni14 Ni15 C1 Ni13 4.1(13) . .
Cu1 Ni15 C1 Ni13 -108.3(17) . .
Ni5 Ni15 C1 Ni13 74.8(16) . .
Ni12 Ni15 C1 Ni13 -69.8(16) . .
Ni11 Ni15 C1 Ni13 -164.8(16) . .
C7 Ni15 C1 Ni14 -27.4(17) . .
C9 Ni15 C1 Ni14 115.4(9) . .
Ni2 Ni15 C1 Ni14 138.5(6) . .
Ni3 Ni15 C1 Ni14 -150.8(8) . .
Cu1 Ni15 C1 Ni14 -112.4(4) . .
Ni5 Ni15 C1 Ni14 70.8(5) . .
Ni12 Ni15 C1 Ni14 -73.9(6) . .
Ni11 Ni15 C1 Ni14 -168.9(3) . .
C19 Ni13 C1 Ni1 -179.1(11) . .
C14 Ni13 C1 Ni1 -56.1(15) . .
Ni8 Ni13 C1 Ni1 -17.6(6) . .
Ni14 Ni13 C1 Ni1 151.5(8) . .
Ni12 Ni13 C1 Ni1 -131.9(9) . .
Ni9 Ni13 C1 Ni1 44.3(5) . .
Ni4 Ni13 C1 Ni1 -65.8(5) . .
Ni5 Ni13 C1 Ni1 81.0(7) . .
C19 Ni13 C1 Ni3 -110.0(16) . .
C14 Ni13 C1 Ni3 13(2) . .
Ni8 Ni13 C1 Ni3 51.5(14) . .
Ni14 Ni13 C1 Ni3 -139.4(15) . .
Ni1 Ni13 C1 Ni3 69.1(12) . .
Ni12 Ni13 C1 Ni3 -62.8(11) . .
Ni9 Ni13 C1 Ni3 113.4(12) . .
Ni4 Ni13 C1 Ni3 3.3(10) . .
Ni5 Ni13 C1 Ni3 150.1(17) . .
C19 Ni13 C1 Ni12 -47.2(12) . .
C14 Ni13 C1 Ni12 75.8(15) . .
Ni8 Ni13 C1 Ni12 114.3(5) . .
Ni14 Ni13 C1 Ni12 -76.6(6) . .
Ni1 Ni13 C1 Ni12 131.9(9) . .
Ni9 Ni13 C1 Ni12 176.2(4) . .
Ni4 Ni13 C1 Ni12 66.1(4) . .
Ni5 Ni13 C1 Ni12 -147.1(10) . .
C19 Ni13 C1 Ni5 99.8(12) . .
C14 Ni13 C1 Ni5 -137.2(12) . .
Ni8 Ni13 C1 Ni5 -98.7(5) . .
Ni14 Ni13 C1 Ni5 70.5(5) . .
Ni1 Ni13 C1 Ni5 -81.0(7) . .
Ni12 Ni13 C1 Ni5 147.1(10) . .
Ni9 Ni13 C1 Ni5 -36.7(6) . .
Ni4 Ni13 C1 Ni5 -146.8(8) . .
C19 Ni13 C1 Ni15 25(2) . .
C14 Ni13 C1 Ni15 148.2(16) . .
Ni8 Ni13 C1 Ni15 -173.3(16) . .
Ni14 Ni13 C1 Ni15 -4.2(14) . .
Ni1 Ni13 C1 Ni15 -156(2) . .
Ni12 Ni13 C1 Ni15 72.4(17) . .
Ni9 Ni13 C1 Ni15 -111.3(17) . .
Ni4 Ni13 C1 Ni15 138.5(19) . .
Ni5 Ni13 C1 Ni15 -74.6(16) . .
C19 Ni13 C1 Ni14 29.3(12) . .
C14 Ni13 C1 Ni14 152.3(12) . .
Ni8 Ni13 C1 Ni14 -169.1(3) . .
Ni1 Ni13 C1 Ni14 -151.5(8) . .
Ni12 Ni13 C1 Ni14 76.6(6) . .
Ni9 Ni13 C1 Ni14 -107.2(4) . .
Ni4 Ni13 C1 Ni14 142.7(6) . .
Ni5 Ni13 C1 Ni14 -70.5(5) . .
C18 Ni14 C1 Ni1 -169(2) . .
C16 Ni14 C1 Ni1 54.3(17) . .
C19 Ni14 C1 Ni1 -64.1(16) . .
Ni5 Ni14 C1 Ni1 48.6(12) . .
Ni13 Ni14 C1 Ni1 -43.8(12) . .
Ni12 Ni14 C1 Ni1 -128.4(18) . .
Ni15 Ni14 C1 Ni1 138.7(18) . .
C18 Ni14 C1 Ni3 4(4) . .
C16 Ni14 C1 Ni3 -131.9(16) . .
C19 Ni14 C1 Ni3 109.7(17) . .
Ni5 Ni14 C1 Ni3 -137.7(18) . .
Ni13 Ni14 C1 Ni3 130.0(18) . .
Ni12 Ni14 C1 Ni3 45.4(12) . .
Ni15 Ni14 C1 Ni3 -47.5(13) . .
C18 Ni14 C1 Ni12 -41(3) . .
C16 Ni14 C1 Ni12 -177.2(9) . .
C19 Ni14 C1 Ni12 64.3(9) . .
Ni5 Ni14 C1 Ni12 177.0(9) . .
Ni13 Ni14 C1 Ni12 84.6(6) . .
Ni15 Ni14 C1 Ni12 -92.9(7) . .
C18 Ni14 C1 Ni5 142(2) . .
C16 Ni14 C1 Ni5 5.8(9) . .
C19 Ni14 C1 Ni5 -112.7(9) . .
Ni13 Ni14 C1 Ni5 -92.4(6) . .
Ni12 Ni14 C1 Ni5 -177.0(9) . .
Ni15 Ni14 C1 Ni5 90.1(6) . .
C18 Ni14 C1 Ni15 52(3) . .
C16 Ni14 C1 Ni15 -84.4(9) . .
C19 Ni14 C1 Ni15 157.2(9) . .
Ni5 Ni14 C1 Ni15 -90.1(6) . .
Ni13 Ni14 C1 Ni15 177.5(8) . .
Ni12 Ni14 C1 Ni15 92.9(7) . .
C18 Ni14 C1 Ni13 -126(3) . .
C16 Ni14 C1 Ni13 98.1(8) . .
C19 Ni14 C1 Ni13 -20.3(8) . .
Ni5 Ni14 C1 Ni13 92.4(6) . .
Ni12 Ni14 C1 Ni13 -84.6(6) . .
Ni15 Ni14 C1 Ni13 -177.5(8) . .
C1 Ni3 C2 Ni1 49.5(16) . 5_675
Cu1 Ni3 C2 Ni1 -179.5(4) . 5_675
Ni12 Ni3 C2 Ni1 -139.2(16) . 5_675
Ni4 Ni3 C2 Ni1 -52.4(7) . 5_675
Ni15 Ni3 C2 Ni1 112.6(5) . 5_675
Ni1 Ni3 C2 Ni1 12.1(7) . 5_675
Ni2 Ni3 C2 Ni1 67.1(5) . 5_675
Ni11 Ni3 C2 Ni1 135.3(9) . 5_675
Ni6 Ni3 C2 Ni1 -112.3(5) . 5_675
Ni7 Ni3 C2 Ni1 -72.3(5) 5_675 5_675
C1 Ni3 C2 Ni9 131(2) . 5_675
Cu1 Ni3 C2 Ni9 -99(2) . 5_675
Ni12 Ni3 C2 Ni9 -58(4) . 5_675
Ni1 Ni3 C2 Ni9 81(2) 5_675 5_675
Ni4 Ni3 C2 Ni9 29(3) . 5_675
Ni15 Ni3 C2 Ni9 -166(2) . 5_675
Ni1 Ni3 C2 Ni9 93(2) . 5_675
Ni2 Ni3 C2 Ni9 148(2) . 5_675
Ni11 Ni3 C2 Ni9 -144(3) . 5_675
Ni6 Ni3 C2 Ni9 -31(2) . 5_675
Ni7 Ni3 C2 Ni9 9(2) 5_675 5_675
C1 Ni3 C2 Ni10 -166.0(11) . .
Cu1 Ni3 C2 Ni10 -35.1(6) . .
Ni12 Ni3 C2 Ni10 5(2) . .
Ni1 Ni3 C2 Ni10 144.4(10) 5_675 .
Ni4 Ni3 C2 Ni10 92.1(7) . .
Ni15 Ni3 C2 Ni10 -103.0(6) . .
Ni1 Ni3 C2 Ni10 156.5(4) . .
Ni2 Ni3 C2 Ni10 -148.4(7) . .
Ni11 Ni3 C2 Ni10 -80.3(7) . .
Ni6 Ni3 C2 Ni10 32.1(7) . .
Ni7 Ni3 C2 Ni10 72.1(5) 5_675 .
C1 Ni3 C2 Ni8 -23(2) . 5_675
Cu1 Ni3 C2 Ni8 107.9(10) . 5_675
Ni12 Ni3 C2 Ni8 148.2(12) . 5_675
Ni1 Ni3 C2 Ni8 -72.6(10) 5_675 5_675
Ni4 Ni3 C2 Ni8 -125.0(9) . 5_675
Ni15 Ni3 C2 Ni8 40.0(13) . 5_675
Ni1 Ni3 C2 Ni8 -60.5(12) . 5_675
Ni2 Ni3 C2 Ni8 -5.4(10) . 5_675
Ni11 Ni3 C2 Ni8 62.7(9) . 5_675
Ni6 Ni3 C2 Ni8 175.1(9) . 5_675
Ni7 Ni3 C2 Ni8 -144.9(13) 5_675 5_675
C1 Ni3 C2 Ni11 -85.8(15) . .
Cu1 Ni3 C2 Ni11 45.2(5) . .
Ni12 Ni3 C2 Ni11 85(2) . .
Ni1 Ni3 C2 Ni11 -135.3(9) 5_675 .
Ni4 Ni3 C2 Ni11 172.3(2) . .
Ni15 Ni3 C2 Ni11 -22.8(8) . .
Ni1 Ni3 C2 Ni11 -123.2(4) . .
Ni2 Ni3 C2 Ni11 -68.2(4) . .
Ni6 Ni3 C2 Ni11 112.4(4) . .
Ni7 Ni3 C2 Ni11 152.4(8) 5_675 .
C1 Ni3 C2 Ni7 121.8(13) . 5_675
Cu1 Ni3 C2 Ni7 -107.2(3) . 5_675
Ni12 Ni3 C2 Ni7 -67(2) . 5_675
Ni1 Ni3 C2 Ni7 72.3(5) 5_675 5_675
Ni4 Ni3 C2 Ni7 19.9(6) . 5_675
Ni15 Ni3 C2 Ni7 -175.15(16) . 5_675
Ni1 Ni3 C2 Ni7 84.4(4) . 5_675
Ni2 Ni3 C2 Ni7 139.4(4) . 5_675
Ni11 Ni3 C2 Ni7 -152.4(8) . 5_675
Ni6 Ni3 C2 Ni7 -40.0(4) . 5_675
C5 Ni10 C2 Ni3 74(3) . .
C13 Ni10 C2 Ni3 -161.0(9) 5_675 .
C12 Ni10 C2 Ni3 -71.4(8) 5_675 .
Ni9 Ni10 C2 Ni3 -154.7(10) 5_675 .
Ni11 Ni10 C2 Ni3 83.0(7) . .
Ni7 Ni10 C2 Ni3 -75.6(6) 5_675 .
Cu1 Ni10 C2 Ni3 31.3(6) . .
Ni6 Ni10 C2 Ni3 -29.5(6) . .
C5 Ni10 C2 Ni1 153(3) . 5_675
C13 Ni10 C2 Ni1 -81.8(19) 5_675 5_675
C12 Ni10 C2 Ni1 8(2) 5_675 5_675
Ni9 Ni10 C2 Ni1 -75.5(17) 5_675 5_675
Ni11 Ni10 C2 Ni1 162(2) . 5_675
Ni7 Ni10 C2 Ni1 3.5(15) 5_675 5_675
Cu1 Ni10 C2 Ni1 110.5(18) . 5_675
Ni3 Ni10 C2 Ni1 79.2(17) . 5_675
Ni6 Ni10 C2 Ni1 49.7(18) . 5_675
C5 Ni10 C2 Ni9 -132(3) . 5_675
C13 Ni10 C2 Ni9 -6.3(9) 5_675 5_675
C12 Ni10 C2 Ni9 83.3(7) 5_675 5_675
Ni11 Ni10 C2 Ni9 -122.3(8) . 5_675
Ni7 Ni10 C2 Ni9 79.1(5) 5_675 5_675
Cu1 Ni10 C2 Ni9 -173.9(5) . 5_675
Ni3 Ni10 C2 Ni9 154.7(10) . 5_675
Ni6 Ni10 C2 Ni9 125.2(4) . 5_675
C5 Ni10 C2 Ni8 -65(3) . 5_675
C13 Ni10 C2 Ni8 60.2(14) 5_675 5_675
C12 Ni10 C2 Ni8 149.8(12) 5_675 5_675
Ni9 Ni10 C2 Ni8 66.5(11) 5_675 5_675
Ni11 Ni10 C2 Ni8 -55.8(10) . 5_675
Ni7 Ni10 C2 Ni8 145.6(15) 5_675 5_675
Cu1 Ni10 C2 Ni8 -107.5(12) . 5_675
Ni3 Ni10 C2 Ni8 -138.8(17) . 5_675
Ni6 Ni10 C2 Ni8 -168.3(12) . 5_675
C5 Ni10 C2 Ni11 -9(3) . .
C13 Ni10 C2 Ni11 116.0(8) 5_675 .
C12 Ni10 C2 Ni11 -154.4(6) 5_675 .
Ni9 Ni10 C2 Ni11 122.3(8) 5_675 .
Ni7 Ni10 C2 Ni11 -158.6(7) 5_675 .
Cu1 Ni10 C2 Ni11 -51.7(5) . .
Ni3 Ni10 C2 Ni11 -83.0(7) . .
Ni6 Ni10 C2 Ni11 -112.5(4) . .
C5 Ni10 C2 Ni7 149(3) . 5_675
C13 Ni10 C2 Ni7 -85.3(8) 5_675 5_675
C12 Ni10 C2 Ni7 4.2(7) 5_675 5_675
Ni9 Ni10 C2 Ni7 -79.1(5) 5_675 5_675
Ni11 Ni10 C2 Ni7 158.6(7) . 5_675
Cu1 Ni10 C2 Ni7 107.0(3) . 5_675
Ni3 Ni10 C2 Ni7 75.6(6) . 5_675
Ni6 Ni10 C2 Ni7 46.1(3) . 5_675
C6 Ni11 C2 Ni3 -83(2) . .
C8 Ni11 C2 Ni3 140.7(9) . .
Ni8 Ni11 C2 Ni3 129.3(8) 5_675 .
Ni10 Ni11 C2 Ni3 -91.9(7) . .
Cu1 Ni11 C2 Ni3 -40.1(5) . .
Ni2 Ni11 C2 Ni3 62.8(5) . .
Ni15 Ni11 C2 Ni3 17.4(6) . .
C6 Ni11 C2 Ni1 -157(2) . 5_675
C8 Ni11 C2 Ni1 66.9(16) . 5_675
Ni8 Ni11 C2 Ni1 55.5(12) 5_675 5_675
Ni3 Ni11 C2 Ni1 -73.8(12) . 5_675
Ni10 Ni11 C2 Ni1 -165.7(18) . 5_675
Cu1 Ni11 C2 Ni1 -113.9(13) . 5_675
Ni2 Ni11 C2 Ni1 -11.0(11) . 5_675
Ni15 Ni11 C2 Ni1 -56.4(14) . 5_675
C6 Ni11 C2 Ni9 79(3) . 5_675
C8 Ni11 C2 Ni9 -57.6(13) . 5_675
Ni8 Ni11 C2 Ni9 -69.0(9) 5_675 5_675
Ni3 Ni11 C2 Ni9 161.7(14) . 5_675
Ni10 Ni11 C2 Ni9 69.8(9) . 5_675
Cu1 Ni11 C2 Ni9 121.7(9) . 5_675
Ni2 Ni11 C2 Ni9 -135.5(11) . 5_675
Ni15 Ni11 C2 Ni9 179.1(9) . 5_675
C6 Ni11 C2 Ni10 9(3) . .
C8 Ni11 C2 Ni10 -127.4(9) . .
Ni8 Ni11 C2 Ni10 -138.8(8) 5_675 .
Ni3 Ni11 C2 Ni10 91.9(7) . .
Cu1 Ni11 C2 Ni10 51.8(5) . .
Ni2 Ni11 C2 Ni10 154.7(7) . .
Ni15 Ni11 C2 Ni10 109.3(5) . .
C6 Ni11 C2 Ni8 148(2) . 5_675
C8 Ni11 C2 Ni8 11.4(10) . 5_675
Ni3 Ni11 C2 Ni8 -129.3(8) . 5_675
Ni10 Ni11 C2 Ni8 138.8(8) . 5_675
Cu1 Ni11 C2 Ni8 -169.4(4) . 5_675
Ni2 Ni11 C2 Ni8 -66.5(4) . 5_675
Ni15 Ni11 C2 Ni8 -111.9(4) . 5_675
C6 Ni11 C2 Ni7 -29(3) . 5_675
C8 Ni11 C2 Ni7 -165.8(16) . 5_675
Ni8 Ni11 C2 Ni7 -177.2(19) 5_675 5_675
Ni3 Ni11 C2 Ni7 53.5(13) . 5_675
Ni10 Ni11 C2 Ni7 -38.4(12) . 5_675
Cu1 Ni11 C2 Ni7 13.4(15) . 5_675
Ni2 Ni11 C2 Ni7 116.3(16) . 5_675
Ni15 Ni11 C2 Ni7 70.9(15) . 5_675
C1 Ni12 C3 O3 68(9) . .
C15 Ni12 C3 O3 -140(8) . .
Ni3 Ni12 C3 O3 -39(9) . .
Ni14 Ni12 C3 O3 80(8) . .
Ni4 Ni12 C3 O3 -145(7) . .
Ni13 Ni12 C3 O3 133(8) . .
Ni6 Ni12 C3 O3 -93(8) . .
Cu1 Ni12 C3 O3 -31(8) . .
Ni15 Ni12 C3 O3 25(8) . .
C12 Ni6 C4 O4 56(54) 5_675 .
C15 Ni6 C4 O4 -75(54) . .
Ni4 Ni6 C4 O4 -76(54) . .
Ni7 Ni6 C4 O4 57(54) 5_675 .
Ni3 Ni6 C4 O4 179(100) . .
Ni12 Ni6 C4 O4 -130(53) . .
Cu1 Ni6 C4 O4 171(54) . .
Ni10 Ni6 C4 O4 117(53) . .
C2 Ni10 C5 O5 89(31) . .
C13 Ni10 C5 O5 -37(31) 5_675 .
C12 Ni10 C5 O5 -125(31) 5_675 .
Ni9 Ni10 C5 O5 -24(32) 5_675 .
Ni11 Ni10 C5 O5 81(31) . .
Ni7 Ni10 C5 O5 -132(30) 5_675 .
Cu1 Ni10 C5 O5 133(31) . .
Ni3 Ni10 C5 O5 144(30) . .
Ni6 Ni10 C5 O5 -168(31) . .
C8 Ni11 C6 O6 -7(64) . .
C2 Ni11 C6 O6 -145(63) . .
Ni8 Ni11 C6 O6 -16(65) 5_675 .
Ni3 Ni11 C6 O6 155(63) . .
Ni10 Ni11 C6 O6 -138(64) . .
Cu1 Ni11 C6 O6 170(100) . .
Ni2 Ni11 C6 O6 80(64) . .
Ni15 Ni11 C6 O6 113(64) . .
C9 Ni15 C7 O7 44(17) . .
C1 Ni15 C7 O7 -170(16) . .
Ni2 Ni15 C7 O7 37(18) . .
Ni3 Ni15 C7 O7 -89(17) . .
Ni14 Ni15 C7 O7 167(17) . .
Cu1 Ni15 C7 O7 -82(17) . .
Ni5 Ni15 C7 O7 126(17) . .
Ni12 Ni15 C7 O7 -138(17) . .
Ni11 Ni15 C7 O7 -30(17) . .
C6 Ni11 C8 O8 2(4) . .
C2 Ni11 C8 O8 164(3) . .
Ni8 Ni11 C8 O8 176(4) 5_675 .
Ni3 Ni11 C8 O8 -158(3) . .
Ni10 Ni11 C8 O8 117(3) . .
Cu1 Ni11 C8 O8 -12(8) . .
Ni2 Ni11 C8 O8 -128(4) . .
Ni15 Ni11 C8 O8 -90(4) . .
C6 Ni11 C8 Ni8 -173.7(11) . 5_675
C2 Ni11 C8 Ni8 -11.8(10) . 5_675
Ni3 Ni11 C8 Ni8 26.2(14) . 5_675
Ni10 Ni11 C8 Ni8 -59.1(11) . 5_675
Cu1 Ni11 C8 Ni8 172(4) . 5_675
Ni2 Ni11 C8 Ni8 55.9(6) . 5_675
Ni15 Ni11 C8 Ni8 93.8(8) . 5_675
C7 Ni15 C9 O9 9(3) . .
C1 Ni15 C9 O9 -147(3) . .
Ni2 Ni15 C9 O9 -176(4) . .
Ni3 Ni15 C9 O9 159(3) . .
Ni14 Ni15 C9 O9 -84(3) . .
Cu1 Ni15 C9 O9 99(3) . .
Ni5 Ni15 C9 O9 -115(3) . .
Ni12 Ni15 C9 O9 -164.5(19) . .
Ni11 Ni15 C9 O9 115(3) . .
C7 Ni15 C9 Ni2 -175.1(11) . .
C1 Ni15 C9 Ni2 28.6(11) . .
Ni3 Ni15 C9 Ni2 -24.9(8) . .
Ni14 Ni15 C9 Ni2 92.0(8) . .
Cu1 Ni15 C9 Ni2 -85.1(8) . .
Ni5 Ni15 C9 Ni2 60.6(6) . .
Ni12 Ni15 C9 Ni2 11(2) . .
Ni11 Ni15 C9 Ni2 -69.5(6) . .
C10 Ni2 C9 O9 -3(3) . .
Ni4 Ni2 C9 O9 -2(3) 5_675 .
Ni15 Ni2 C9 O9 176(3) . .
Ni3 Ni2 C9 O9 -160(2) . .
Ni5 Ni2 C9 O9 112(3) . .
Ni1 Ni2 C9 O9 141(2) . .
Ni8 Ni2 C9 O9 -74(3) 5_675 .
Ni1 Ni2 C9 O9 -127(2) 5_675 .
Ni7 Ni2 C9 O9 71(3) . .
Ni11 Ni2 C9 O9 -111(3) . .
C10 Ni2 C9 Ni15 -179.0(9) . .
Ni4 Ni2 C9 Ni15 -178.5(4) 5_675 .
Ni3 Ni2 C9 Ni15 23.5(8) . .
Ni5 Ni2 C9 Ni15 -64.3(6) . .
Ni1 Ni2 C9 Ni15 -35.8(12) . .
Ni8 Ni2 C9 Ni15 109.5(6) 5_675 .
Ni1 Ni2 C9 Ni15 56.7(19) 5_675 .
Ni7 Ni2 C9 Ni15 -105.2(6) . .
Ni11 Ni2 C9 Ni15 72.2(6) . .
C9 Ni2 C10 O10 0(3) . .
Ni4 Ni2 C10 O10 -180(4) 5_675 .
Ni15 Ni2 C10 O10 -1(4) . .
Ni3 Ni2 C10 O10 126(3) . .
Ni5 Ni2 C10 O10 -81(3) . .
Ni1 Ni2 C10 O10 -147(3) . .
Ni8 Ni2 C10 O10 110(3) 5_675 .
Ni1 Ni2 C10 O10 158(3) 5_675 .
Ni7 Ni2 C10 O10 -118(3) . .
Ni11 Ni2 C10 O10 73(3) . .
C9 Ni2 C10 Ni4 179.6(9) . 5_675
Ni15 Ni2 C10 Ni4 178.4(4) . 5_675
Ni3 Ni2 C10 Ni4 -54.2(18) . 5_675
Ni5 Ni2 C10 Ni4 99.0(7) . 5_675
Ni1 Ni2 C10 Ni4 32.7(11) . 5_675
Ni8 Ni2 C10 Ni4 -70.3(6) 5_675 5_675
Ni1 Ni2 C10 Ni4 -22.6(8) 5_675 5_675
Ni7 Ni2 C10 Ni4 62.0(6) . 5_675
Ni11 Ni2 C10 Ni4 -107.8(6) . 5_675
C12 Ni7 C11 O11 32(3) . .
Ni5 Ni7 C11 O11 -175(3) . .
C2 Ni7 C11 O11 149(3) 5_675 .
Ni6 Ni7 C11 O11 -2(4) 5_675 .
Ni4 Ni7 C11 O11 -76(3) 5_675 .
Ni1 Ni7 C11 O11 -166(3) . .
Ni10 Ni7 C11 O11 89(3) 5_675 .
Ni3 Ni7 C11 O11 -147(2) 5_675 .
Ni2 Ni7 C11 O11 -115(3) . .
Ni9 Ni7 C11 O11 132(3) . .
C12 Ni7 C11 Ni5 -153.4(9) . .
C2 Ni7 C11 Ni5 -35.9(13) 5_675 .
Ni6 Ni7 C11 Ni5 172.3(2) 5_675 .
Ni4 Ni7 C11 Ni5 98.6(7) 5_675 .
Ni1 Ni7 C11 Ni5 8.6(9) . .
Ni10 Ni7 C11 Ni5 -96.8(8) 5_675 .
Ni3 Ni7 C11 Ni5 27(3) 5_675 .
Ni2 Ni7 C11 Ni5 60.0(5) . .
Ni9 Ni7 C11 Ni5 -53.2(6) . .
C16 Ni5 C11 O11 -25(3) . .
C1 Ni5 C11 O11 125(3) . .
Ni14 Ni5 C11 O11 -11(4) . .
Ni7 Ni5 C11 O11 175(3) . .
Ni1 Ni5 C11 O11 166(3) . .
Ni2 Ni5 C11 O11 111(3) . .
Ni15 Ni5 C11 O11 68(3) . .
Ni9 Ni5 C11 O11 -133(3) . .
Ni13 Ni5 C11 O11 -135(2) . .
C16 Ni5 C11 Ni7 160.2(10) . .
C1 Ni5 C11 Ni7 -49.5(19) . .
Ni14 Ni5 C11 Ni7 174.5(6) . .
Ni1 Ni5 C11 Ni7 -8.9(9) . .
Ni2 Ni5 C11 Ni7 -64.2(6) . .
Ni15 Ni5 C11 Ni7 -106.6(6) . .
Ni9 Ni5 C11 Ni7 51.9(6) . .
Ni13 Ni5 C11 Ni7 49.9(16) . .
C11 Ni7 C12 O12 12(3) . .
Ni5 Ni7 C12 O12 -18(4) . .
C2 Ni7 C12 O12 -126(3) 5_675 .
Ni6 Ni7 C12 O12 159(3) 5_675 .
Ni4 Ni7 C12 O12 134(3) 5_675 .
Ni1 Ni7 C12 O12 -131(2) . .
Ni10 Ni7 C12 O12 -121(3) 5_675 .
Ni3 Ni7 C12 O12 -169(3) 5_675 .
Ni2 Ni7 C12 O12 87(3) . .
Ni9 Ni7 C12 O12 -82(3) . .
C11 Ni7 C12 Ni6 -147.3(9) . 5_675
Ni5 Ni7 C12 Ni6 -176.6(3) . 5_675
C2 Ni7 C12 Ni6 75.1(8) 5_675 5_675
Ni4 Ni7 C12 Ni6 -25.3(8) 5_675 5_675
Ni1 Ni7 C12 Ni6 70.1(16) . 5_675
Ni10 Ni7 C12 Ni6 79.6(6) 5_675 5_675
Ni3 Ni7 C12 Ni6 32.6(7) 5_675 5_675
Ni2 Ni7 C12 Ni6 -71.9(13) . 5_675
Ni9 Ni7 C12 Ni6 119.4(6) . 5_675
C11 Ni7 C12 Ni10 133.1(8) . 5_675
Ni5 Ni7 C12 Ni10 103.8(7) . 5_675
C2 Ni7 C12 Ni10 -4.5(7) 5_675 5_675
Ni6 Ni7 C12 Ni10 -79.6(6) 5_675 5_675
Ni4 Ni7 C12 Ni10 -105.0(4) 5_675 5_675
Ni1 Ni7 C12 Ni10 -9.5(16) . 5_675
Ni3 Ni7 C12 Ni10 -47.0(5) 5_675 5_675
Ni2 Ni7 C12 Ni10 -151.5(7) . 5_675
Ni9 Ni7 C12 Ni10 39.8(4) . 5_675
C17 Ni9 C13 O13 -10(4) . .
C2 Ni9 C13 O13 179(4) 5_675 .
Ni10 Ni9 C13 O13 173(4) 5_675 .
Ni8 Ni9 C13 O13 -130(4) . .
Ni13 Ni9 C13 O13 -32(6) . .
Ni7 Ni9 C13 O13 120(4) . .
Ni1 Ni9 C13 O13 150(3) . .
Ni5 Ni9 C13 O13 77(4) . .
C17 Ni9 C13 Ni10 177.3(10) . 5_675
C2 Ni9 C13 Ni10 6.9(10) 5_675 5_675
Ni8 Ni9 C13 Ni10 57.4(11) . 5_675
Ni13 Ni9 C13 Ni10 156(2) . 5_675
Ni7 Ni9 C13 Ni10 -52.6(6) . 5_675
Ni1 Ni9 C13 Ni10 -22.7(15) . 5_675
Ni5 Ni9 C13 Ni10 -95.2(8) . 5_675
C8 Ni8 C14 O14 -10(4) 5_675 .
C2 Ni8 C14 O14 -145(3) 5_675 .
Ni11 Ni8 C14 O14 -28(5) 5_675 .
Ni13 Ni8 C14 O14 -178(4) . .
Ni1 Ni8 C14 O14 164(4) . .
Ni9 Ni8 C14 O14 -129(4) . .
Ni2 Ni8 C14 O14 87(4) 5_675 .
Ni4 Ni8 C14 O14 116(4) . .
C8 Ni8 C14 Ni13 168.0(9) 5_675 .
C2 Ni8 C14 Ni13 33.1(19) 5_675 .
Ni11 Ni8 C14 Ni13 150.4(10) 5_675 .
Ni1 Ni8 C14 Ni13 -18.3(9) . .
Ni9 Ni8 C14 Ni13 49.2(6) . .
Ni2 Ni8 C14 Ni13 -95.0(9) 5_675 .
Ni4 Ni8 C14 Ni13 -65.7(5) . .
C19 Ni13 C14 O14 3(3) . .
C1 Ni13 C14 O14 -125(3) . .
Ni8 Ni13 C14 O14 178(3) . .
Ni14 Ni13 C14 O14 -6(4) . .
Ni1 Ni13 C14 O14 -164(3) . .
Ni12 Ni13 C14 O14 -74(3) . .
Ni9 Ni13 C14 O14 132(3) . .
Ni4 Ni13 C14 O14 -116(3) . .
Ni5 Ni13 C14 O14 149(2) . .
C19 Ni13 C14 Ni8 -175.2(12) . .
C1 Ni13 C14 Ni8 56.2(16) . .
Ni14 Ni13 C14 Ni8 175.3(8) . .
Ni1 Ni13 C14 Ni8 17.1(8) . .
Ni12 Ni13 C14 Ni8 108.1(7) . .
Ni9 Ni13 C14 Ni8 -46.8(7) . .
Ni4 Ni13 C14 Ni8 65.3(6) . .
Ni5 Ni13 C14 Ni8 -29.1(18) . .
C10 Ni4 C15 O15 38(3) 5_675 .
Ni2 Ni4 C15 O15 49(4) 5_675 .
Ni6 Ni4 C15 O15 146(3) . .
Ni3 Ni4 C15 O15 -173(3) . .
Ni1 Ni4 C15 O15 -112(3) . .
Ni7 Ni4 C15 O15 120(3) 5_675 .
Ni12 Ni4 C15 O15 -135(3) . .
Ni8 Ni4 C15 O15 -36(3) . .
Ni13 Ni4 C15 O15 -83(3) . .
C10 Ni4 C15 Ni6 -107.7(9) 5_675 .
Ni2 Ni4 C15 Ni6 -97.0(14) 5_675 .
Ni3 Ni4 C15 Ni6 41.7(7) . .
Ni1 Ni4 C15 Ni6 101.8(10) . .
Ni7 Ni4 C15 Ni6 -25.6(8) 5_675 .
Ni12 Ni4 C15 Ni6 79.3(7) . .
Ni8 Ni4 C15 Ni6 178.0(2) . .
Ni13 Ni4 C15 Ni6 131.4(6) . .
C10 Ni4 C15 Ni12 173.1(8) 5_675 .
Ni2 Ni4 C15 Ni12 -176.3(9) 5_675 .
Ni6 Ni4 C15 Ni12 -79.3(7) . .
Ni3 Ni4 C15 Ni12 -37.6(6) . .
Ni1 Ni4 C15 Ni12 22.6(14) . .
Ni7 Ni4 C15 Ni12 -104.8(5) 5_675 .
Ni8 Ni4 C15 Ni12 98.7(6) . .
Ni13 Ni4 C15 Ni12 52.2(5) . .
C4 Ni6 C15 O15 29(3) . .
C12 Ni6 C15 O15 -79(3) 5_675 .
Ni4 Ni6 C15 O15 -152(3) . .
Ni7 Ni6 C15 O15 -126(2) 5_675 .
Ni3 Ni6 C15 O15 170(2) . .
Ni12 Ni6 C15 O15 128(3) . .
Cu1 Ni6 C15 O15 118(2) . .
Ni10 Ni6 C15 O15 -177.0(14) . .
C4 Ni6 C15 Ni4 -179.2(11) . .
C12 Ni6 C15 Ni4 72.9(12) 5_675 .
Ni7 Ni6 C15 Ni4 26.1(8) 5_675 .
Ni3 Ni6 C15 Ni4 -37.9(7) . .
Ni12 Ni6 C15 Ni4 -79.7(7) . .
Cu1 Ni6 C15 Ni4 -90.0(7) . .
Ni10 Ni6 C15 Ni4 -25(2) . .
C4 Ni6 C15 Ni12 -99.5(10) . .
C12 Ni6 C15 Ni12 152.6(9) 5_675 .
Ni4 Ni6 C15 Ni12 79.7(7) . .
Ni7 Ni6 C15 Ni12 105.8(5) 5_675 .
Ni3 Ni6 C15 Ni12 41.8(5) . .
Cu1 Ni6 C15 Ni12 -10.3(8) . .
Ni10 Ni6 C15 Ni12 54.8(18) . .
C3 Ni12 C15 O15 -29(2) . .
C1 Ni12 C15 O15 135(2) . .
Ni3 Ni12 C15 O15 -177(2) . .
Ni14 Ni12 C15 O15 67(2) . .
Ni4 Ni12 C15 O15 146(3) . .
Ni13 Ni12 C15 O15 90(2) . .
Ni6 Ni12 C15 O15 -132(2) . .
Cu1 Ni12 C15 O15 -122(2) . .
Ni15 Ni12 C15 O15 179.1(13) . .
C3 Ni12 C15 Ni4 -175.2(11) . .
C1 Ni12 C15 Ni4 -11.5(11) . .
Ni3 Ni12 C15 Ni4 36.9(6) . .
Ni14 Ni12 C15 Ni4 -79.0(10) . .
Ni13 Ni12 C15 Ni4 -55.9(6) . .
Ni6 Ni12 C15 Ni4 82.1(8) . .
Cu1 Ni12 C15 Ni4 92.2(6) . .
Ni15 Ni12 C15 Ni4 33.1(16) . .
C3 Ni12 C15 Ni6 102.7(11) . .
C1 Ni12 C15 Ni6 -93.6(9) . .
Ni3 Ni12 C15 Ni6 -45.2(6) . .
Ni14 Ni12 C15 Ni6 -161.1(4) . .
Ni4 Ni12 C15 Ni6 -82.1(8) . .
Ni13 Ni12 C15 Ni6 -138.1(6) . .
Cu1 Ni12 C15 Ni6 10.0(7) . .
Ni15 Ni12 C15 Ni6 -49.0(15) . .
C11 Ni5 C16 O16 -13(5) . .
C1 Ni5 C16 O16 -177(4) . .
Ni14 Ni5 C16 O16 176(5) . .
Ni7 Ni5 C16 O16 11(5) . .
Ni1 Ni5 C16 O16 146(3) . .
Ni2 Ni5 C16 O16 -99(4) . .
Ni15 Ni5 C16 O16 -133(4) . .
Ni9 Ni5 C16 O16 80(5) . .
Ni13 Ni5 C16 O16 136(4) . .
C11 Ni5 C16 Ni14 170.8(9) . .
C1 Ni5 C16 Ni14 7.3(11) . .
Ni7 Ni5 C16 Ni14 -165.4(5) . .
Ni1 Ni5 C16 Ni14 -30(2) . .
Ni2 Ni5 C16 Ni14 85.1(11) . .
Ni15 Ni5 C16 Ni14 50.8(6) . .
Ni9 Ni5 C16 Ni14 -96.5(6) . .
Ni13 Ni5 C16 Ni14 -40.0(7) . .
C18 Ni14 C16 O16 13(3) . .
C1 Ni14 C16 O16 176(2) . .
C19 Ni14 C16 O16 -89(3) . .
Ni5 Ni14 C16 O16 -178(3) . .
Ni13 Ni14 C16 O16 -130(2) . .
Ni12 Ni14 C16 O16 172.4(15) . .
Ni15 Ni14 C16 O16 127(2) . .
C18 Ni14 C16 Ni5 -169.3(12) . .
C1 Ni14 C16 Ni5 -6.3(10) . .
C19 Ni14 C16 Ni5 88.3(11) . .
Ni13 Ni14 C16 Ni5 47.5(8) . .
Ni12 Ni14 C16 Ni5 -10.1(19) . .
Ni15 Ni14 C16 Ni5 -55.8(7) . .
C13 Ni9 C17 O17 5(12) . .
C2 Ni9 C17 O17 159(10) 5_675 .
Ni10 Ni9 C17 O17 9(13) 5_675 .
Ni8 Ni9 C17 O17 139(12) . .
Ni7 Ni9 C17 O17 -91(12) . .
Ni1 Ni9 C17 O17 -161(11) . .
Ni5 Ni9 C17 O17 -119(12) . .
C16 Ni14 C18 O18 -44(33) . .
C1 Ni14 C18 O18 -179(100) . .
C19 Ni14 C18 O18 76(33) . .
Ni5 Ni14 C18 O18 -57(34) . .
Ni13 Ni14 C18 O18 76(33) . .
Ni12 Ni14 C18 O18 148(33) . .
Ni15 Ni14 C18 O18 -139(33) . .
C1 Ni13 C19 O19 160(8) . .
C14 Ni13 C19 O19 13(8) . .
Ni8 Ni13 C19 O19 8(9) . .
Ni14 Ni13 C19 O19 -172(8) . .
Ni1 Ni13 C19 O19 159(6) . .
Ni12 Ni13 C19 O19 126(8) . .
Ni9 Ni13 C19 O19 -80(8) . .
Ni4 Ni13 C19 O19 87(8) . .
Ni5 Ni13 C19 O19 -150(8) . .
C1 Ni13 C19 Ni14 -27.8(11) . .
C14 Ni13 C19 Ni14 -175.3(8) . .
Ni8 Ni13 C19 Ni14 179.6(6) . .
Ni1 Ni13 C19 Ni14 -30(3) . .
Ni12 Ni13 C19 Ni14 -62.1(5) . .
Ni9 Ni13 C19 Ni14 91.8(10) . .
Ni4 Ni13 C19 Ni14 -101.5(7) . .
Ni5 Ni13 C19 Ni14 21.8(9) . .
C18 Ni14 C19 O19 -2(3) . .
C16 Ni14 C19 O19 103(3) . .
C1 Ni14 C19 O19 -159(3) . .
Ni5 Ni14 C19 O19 152(2) . .
Ni13 Ni14 C19 O19 177(3) . .
Ni12 Ni14 C19 O19 -112(3) . .
Ni15 Ni14 C19 O19 -134(2) . .
C18 Ni14 C19 Ni13 -179.2(12) . .
C16 Ni14 C19 Ni13 -74.0(13) . .
C1 Ni14 C19 Ni13 24.6(10) . .
Ni5 Ni14 C19 Ni13 -24.8(10) . .
Ni12 Ni14 C19 Ni13 70.8(8) . .
Ni15 Ni14 C19 Ni13 49.5(15) . .
Ni3 Cu1 N1 C101 -50(15) . .
Ni11 Cu1 N1 C101 155(13) . .
Ni10 Cu1 N1 C101 79(14) . .
Ni15 Cu1 N1 C101 -124(13) . .
Ni12 Cu1 N1 C101 -55(14) . .
Ni6 Cu1 N1 C101 8(14) . .
Cu1 N1 C101 C102 -84(64) . .
